data_4330184
loop_
_publ_author_name
'L. Miersch'
'T. R\"uffer'
'M. Schlesinger'
'H. Lang'
'M. Mehring'

_publ_section_title
;
 Hydrolysis Studies on Bismuth Nitrate: Synthesis and Crystallization of
 Four Novel Polynuclear Basic Bismuth Nitrates
;
_journal_name_full 'Inorganic Chemistry'
_journal_page_first 9376
_journal_page_last 9384
_journal_paper_doi 10.1021/ic301148p
_journal_volume 51
_journal_year 2012
_chemical_formula_sum 'C106 H321 Bi76 N48 O287 S53'
_chemical_formula_weight 24443.23
_chemical_name_systematic
;
 ?
;
_space_group_IT_number 2
_symmetry_cell_setting triclinic
_symmetry_space_group_name_Hall '-P 1'
_symmetry_space_group_name_H-M 'P -1'
_atom_sites_solution_hydrogens geom
_atom_sites_solution_primary direct
_atom_sites_solution_secondary difmap
_audit_creation_method SHELXL-97
_cell_angle_alpha 90.196(1)
_cell_angle_beta 91.344(2)
_cell_angle_gamma 119.370(2)
_cell_formula_units_Z 1
_cell_length_a 20.0329(4)
_cell_length_b 20.0601(4)
_cell_length_c 34.3532(6)
_cell_measurement_reflns_used 34516
_cell_measurement_temperature 115
_cell_measurement_theta_max 24.9997
_cell_measurement_theta_min 2.9701
_cell_volume 12025.8(5)
_computing_cell_refinement
;
CrysAlisPro, Oxford Diffraction Ltd.,
Version 1.171.33.64 (release 22-03-2010 CrysAlis171 .NET)
(compiled Mar 22 2010,13:57:49)
;
_computing_data_reduction
;
CrysAlisPro, Oxford Diffraction Ltd.,
Version 1.171.33.64 (release 22-03-2010 CrysAlis171 .NET)
(compiled Mar 22 2010,13:57:49)
;
_computing_structure_refinement 'SHELXL-97 (Sheldrick, 1997)'
_computing_structure_solution 'SHELXS-97 (Sheldrick, 1990)'
_diffrn_ambient_temperature 115
_diffrn_measured_fraction_theta_full 0.992
_diffrn_measured_fraction_theta_max 0.992
_diffrn_measurement_device_type 'oxford gemini s'
_diffrn_measurement_method '\w scans'
_diffrn_radiation_monochromator graphite
_diffrn_radiation_source 'fine-focus sealed tube'
_diffrn_radiation_type MoK\a
_diffrn_radiation_wavelength 0.71073
_diffrn_reflns_av_R_equivalents 0.0568
_diffrn_reflns_av_sigmaI/netI 0.0931
_diffrn_reflns_limit_h_max 23
_diffrn_reflns_limit_h_min -22
_diffrn_reflns_limit_k_max 21
_diffrn_reflns_limit_k_min -23
_diffrn_reflns_limit_l_max 40
_diffrn_reflns_limit_l_min -32
_diffrn_reflns_number 79204
_diffrn_reflns_theta_full 25.00
_diffrn_reflns_theta_max 25.00
_diffrn_reflns_theta_min 2.98
_diffrn_standards_decay_% 0
_diffrn_standards_interval_count 50
_diffrn_standards_interval_time 5
_diffrn_standards_number 2
_exptl_absorpt_coefficient_mu 28.012
_exptl_absorpt_correction_T_max 1.00000
_exptl_absorpt_correction_T_min 0.31868
_exptl_absorpt_correction_type multi-scan
_exptl_absorpt_process_details
;
CrysAlisPro, Oxford Diffraction Ltd.,
Version 1.171.33.64 (release 22-03-2010 CrysAlis171 .NET)
(compiled Mar 22 2010,13:57:49)
empirical absorption correction using spherical harmonics,
 implemented in SCALE3 ABSPACK scaling algorithm.
;
_exptl_crystal_colour colorless
_exptl_crystal_density_diffrn 3.375
_exptl_crystal_description block
_exptl_crystal_F_000 10745
_exptl_crystal_size_max 0.3
_exptl_crystal_size_mid 0.1
_exptl_crystal_size_min 0.1
_refine_diff_density_max 4.658
_refine_diff_density_min -5.375
_refine_diff_density_rms 0.468
_refine_ls_extinction_method none
_refine_ls_goodness_of_fit_ref 0.990
_refine_ls_hydrogen_treatment constr
_refine_ls_matrix_type full
_refine_ls_number_parameters 2641
_refine_ls_number_reflns 42013
_refine_ls_number_restraints 2410
_refine_ls_restrained_S_all 0.971
_refine_ls_R_factor_all 0.0922
_refine_ls_R_factor_gt 0.0631
_refine_ls_shift/su_max 0.008
_refine_ls_shift/su_mean 0.003
_refine_ls_structure_factor_coef Fsqd
_refine_ls_weighting_details 'calc w=1/[\s^2^(Fo^2^)+(0.0897P)^2^+0.0000P] where P=(Fo^2^+2Fc^2^)/3'
_refine_ls_weighting_scheme calc
_refine_ls_wR_factor_gt 0.1548
_refine_ls_wR_factor_ref 0.1610
_reflns_number_gt 27328
_reflns_number_total 42013
_reflns_threshold_expression >2sigma(I)
_cod_data_source_file ic301148p_si_001_4.cif
_cod_data_source_block compound5
_cod_original_cell_volume 12025.8(4)
_cod_database_code 4330184

loop_
_symmetry_equiv_pos_as_xyz
'x, y, z'
'-x, -y, -z'

loop_
_atom_site_label
_atom_site_type_symbol
_atom_site_fract_x
_atom_site_fract_y
_atom_site_fract_z
_atom_site_U_iso_or_equiv
_atom_site_adp_type
_atom_site_occupancy
_atom_site_symmetry_multiplicity
_atom_site_calc_flag
_atom_site_refinement_flags
_atom_site_disorder_assembly
_atom_site_disorder_group
C1 C 0.8920(15) 0.4012(15) 0.5790(9) 0.063(6) Uani 1 1 d . . .
H1A H 0.8850 0.3869 0.5519 0.095 Uiso 1 1 calc R . .
H1B H 0.9274 0.3877 0.5909 0.095 Uiso 1 1 calc R . .
H1C H 0.9119 0.4554 0.5816 0.095 Uiso 1 1 calc R . .
C2 C 0.8372(16) 0.3923(15) 0.6488(9) 0.063(6) Uani 1 1 d . . .
H2A H 0.7951 0.3719 0.6662 0.095 Uiso 1 1 calc R . .
H2B H 0.8594 0.4469 0.6480 0.095 Uiso 1 1 calc R . .
H2C H 0.8752 0.3795 0.6579 0.095 Uiso 1 1 calc R . .
C3 C 1.0495(13) 0.6869(18) 0.5001(8) 0.072(9) Uani 1 1 d U . .
H3A H 1.0358 0.7116 0.4801 0.108 Uiso 1 1 calc R . .
H3B H 1.0224 0.6326 0.4955 0.108 Uiso 1 1 calc R . .
H3C H 1.1037 0.7052 0.4999 0.108 Uiso 1 1 calc R . .
C4 C 1.0555(16) 0.657(2) 0.5770(12) 0.106(14) Uani 1 1 d U . .
H4A H 1.0461 0.6624 0.6037 0.159 Uiso 1 1 calc R . .
H4B H 1.1094 0.6758 0.5739 0.159 Uiso 1 1 calc R . .
H4C H 1.0280 0.6034 0.5696 0.159 Uiso 1 1 calc R . .
C5 C 0.5622(14) 0.9913(13) 0.6510(7) 0.045(6) Uani 1 1 d . . .
H5A H 0.5980 0.9965 0.6715 0.067 Uiso 1 1 calc R . .
H5B H 0.5442 1.0270 0.6555 0.067 Uiso 1 1 calc R . .
H5C H 0.5871 1.0017 0.6265 0.067 Uiso 1 1 calc R . .
C6 C 0.4298(13) 0.9057(13) 0.6094(7) 0.039(6) Uani 1 1 d . . .
H6A H 0.3833 0.8585 0.6043 0.059 Uiso 1 1 calc R . .
H6B H 0.4609 0.9195 0.5869 0.059 Uiso 1 1 calc R . .
H6C H 0.4177 0.9453 0.6154 0.059 Uiso 1 1 calc R . .
C7 C 0.3330(15) 0.8209(16) 0.4516(8) 0.061(8) Uani 1 1 d . . .
H7A H 0.2921 0.7801 0.4651 0.091 Uiso 1 1 calc R . .
H7B H 0.3437 0.8008 0.4286 0.091 Uiso 1 1 calc R . .
H7C H 0.3183 0.8582 0.4444 0.091 Uiso 1 1 calc R . .
C8 C 0.4812(14) 0.9374(13) 0.4503(9) 0.056(8) Uani 1 1 d . . .
H8A H 0.5309 0.9674 0.4626 0.085 Uiso 1 1 calc R . .
H8B H 0.4605 0.9700 0.4434 0.085 Uiso 1 1 calc R . .
H8C H 0.4858 0.9130 0.4273 0.085 Uiso 1 1 calc R . .
C9 C 0.8286(15) 1.0843(12) 0.4930(7) 0.050(7) Uani 1 1 d . . .
H9A H 0.8731 1.0844 0.5041 0.075 Uiso 1 1 calc R . .
H9B H 0.7905 1.0701 0.5124 0.075 Uiso 1 1 calc R . .
H9C H 0.8425 1.1345 0.4838 0.075 Uiso 1 1 calc R . .
C10 C 0.7129(13) 1.0304(12) 0.4392(7) 0.044(7) Uani 1 1 d . . .
H10A H 0.6855 0.9974 0.4174 0.066 Uiso 1 1 calc R . .
H10B H 0.7318 1.0827 0.4321 0.066 Uiso 1 1 calc R . .
H10C H 0.6792 1.0186 0.4607 0.066 Uiso 1 1 calc R . .
C11 C 0.8587(18) 0.6846(17) 0.7336(10) 0.105(15) Uani 1 1 d . . .
H11A H 0.8401 0.7205 0.7335 0.158 Uiso 1 1 calc R . .
H11B H 0.8907 0.6934 0.7117 0.158 Uiso 1 1 calc R . .
H11C H 0.8879 0.6909 0.7573 0.158 Uiso 1 1 calc R . .
C12 C 0.829(2) 0.537(2) 0.7304(10) 0.098(13) Uani 1 1 d . . .
H12A H 0.7919 0.4839 0.7286 0.147 Uiso 1 1 calc R . .
H12B H 0.8593 0.5473 0.7541 0.147 Uiso 1 1 calc R . .
H12C H 0.8620 0.5511 0.7085 0.147 Uiso 1 1 calc R . .
C13 C 0.5826(15) 0.4812(13) 0.7460(7) 0.046(7) Uani 1 1 d . . .
H13A H 0.6171 0.5336 0.7400 0.070 Uiso 1 1 calc R . .
H13B H 0.5855 0.4739 0.7735 0.070 Uiso 1 1 calc R . .
H13C H 0.5312 0.4686 0.7386 0.070 Uiso 1 1 calc R . .
C14 C 0.5357(13) 0.3327(13) 0.7379(7) 0.043(6) Uani 1 1 d . . .
H14A H 0.5405 0.2915 0.7266 0.064 Uiso 1 1 calc R . .
H14B H 0.4863 0.3266 0.7310 0.064 Uiso 1 1 calc R . .
H14C H 0.5409 0.3321 0.7658 0.064 Uiso 1 1 calc R . .
C15 C 0.5132(15) 0.8106(15) 0.7399(8) 0.055(5) Uani 1 1 d U . .
H15A H 0.5668 0.8471 0.7389 0.083 Uiso 1 1 calc R . .
H15B H 0.4940 0.7898 0.7142 0.083 Uiso 1 1 calc R . .
H15C H 0.5060 0.7700 0.7570 0.083 Uiso 1 1 calc R . .
C16 C 0.3725(14) 0.7762(14) 0.7556(8) 0.055(5) Uani 1 1 d U . .
H16A H 0.3353 0.7898 0.7641 0.083 Uiso 1 1 calc R . .
H16B H 0.3722 0.7378 0.7723 0.083 Uiso 1 1 calc R . .
H16C H 0.3601 0.7566 0.7293 0.083 Uiso 1 1 calc R . .
C17 C 0.3172(13) 0.5353(15) 0.7548(8) 0.051(7) Uani 1 1 d . . .
H17A H 0.2864 0.5429 0.7354 0.077 Uiso 1 1 calc R . .
H17B H 0.3089 0.5508 0.7799 0.077 Uiso 1 1 calc R . .
H17C H 0.3031 0.4822 0.7552 0.077 Uiso 1 1 calc R . .
C18 C 0.4490(14) 0.5614(13) 0.7840(7) 0.044(6) Uani 1 1 d . . .
H18A H 0.5039 0.5866 0.7828 0.066 Uiso 1 1 calc R . .
H18B H 0.4288 0.5070 0.7832 0.066 Uiso 1 1 calc R . .
H18C H 0.4348 0.5758 0.8078 0.066 Uiso 1 1 calc R . .
C19 C 0.1884(14) 0.6204(15) 0.6987(9) 0.064(9) Uani 1 1 d . . .
H19A H 0.2414 0.6586 0.7019 0.097 Uiso 1 1 calc R . .
H19B H 0.1790 0.5758 0.7130 0.097 Uiso 1 1 calc R . .
H19C H 0.1568 0.6402 0.7083 0.097 Uiso 1 1 calc R . .
C20 C 0.0679(17) 0.522(2) 0.6541(11) 0.110(15) Uani 1 1 d . . .
H20A H 0.0435 0.5003 0.6294 0.164 Uiso 1 1 calc R . .
H20B H 0.0408 0.5439 0.6667 0.164 Uiso 1 1 calc R . .
H20C H 0.0675 0.4825 0.6701 0.164 Uiso 1 1 calc R . .
C21 C 0.1455(16) 0.3841(15) 0.6801(17) 0.16(3) Uani 1 1 d . . .
H21A H 0.1749 0.3791 0.7012 0.235 Uiso 1 1 calc R . .
H21B H 0.0957 0.3719 0.6889 0.235 Uiso 1 1 calc R . .
H21C H 0.1713 0.4357 0.6710 0.235 Uiso 1 1 calc R . .
C22 C 0.0835(15) 0.3558(18) 0.6174(8) 0.064(9) Uani 1 1 d . . .
H22A H 0.0737 0.3278 0.5933 0.096 Uiso 1 1 calc R . .
H22B H 0.1111 0.4097 0.6125 0.096 Uiso 1 1 calc R . .
H22C H 0.0357 0.3432 0.6291 0.096 Uiso 1 1 calc R . .
C23 C 0.9737(15) 0.9391(13) 0.5520(8) 0.065(9) Uani 1 1 d . . .
H23A H 1.0007 0.9268 0.5332 0.098 Uiso 1 1 calc R . .
H23B H 0.9560 0.9014 0.5720 0.098 Uiso 1 1 calc R . .
H23C H 1.0075 0.9886 0.5634 0.098 Uiso 1 1 calc R . .
C24 C 0.8610(16) 0.9643(14) 0.5705(8) 0.057(8) Uani 1 1 d . . .
H24A H 0.8166 0.9687 0.5638 0.086 Uiso 1 1 calc R . .
H24B H 0.9006 1.0122 0.5811 0.086 Uiso 1 1 calc R . .
H24C H 0.8479 0.9251 0.5896 0.086 Uiso 1 1 calc R . .
C25 C 0.7272(15) 0.9488(11) 0.6606(7) 0.064(5) Uani 1 1 d DU . .
H25A H 0.7269 0.9594 0.6334 0.097 Uiso 1 1 calc R A 1
H25B H 0.7630 0.9947 0.6745 0.097 Uiso 1 1 calc R A 1
H25C H 0.6769 0.9308 0.6705 0.097 Uiso 1 1 calc R A 1
C26 C 0.7509(15) 0.8760(15) 0.7178(5) 0.064(5) Uani 1 1 d DU . .
H26A H 0.7680 0.8415 0.7270 0.097 Uiso 1 1 calc R B 1
H26B H 0.6993 0.8583 0.7257 0.097 Uiso 1 1 calc R B 1
H26C H 0.7838 0.9262 0.7286 0.097 Uiso 1 1 calc R B 1
C27 C 0.880(2) 0.947(2) 0.3265(9) 0.137(13) Uani 1 1 d D . .
H27A H 0.8434 0.9641 0.3298 0.205 Uiso 1 1 calc R . .
H27B H 0.8628 0.9096 0.3057 0.205 Uiso 1 1 calc R . .
H27C H 0.9287 0.9897 0.3203 0.205 Uiso 1 1 calc R . .
C28 C 0.9653(17) 0.890(2) 0.3561(12) 0.137(13) Uani 1 1 d D . .
H28A H 0.9797 0.8687 0.3777 0.205 Uiso 1 1 calc R . .
H28B H 1.0085 0.9372 0.3489 0.205 Uiso 1 1 calc R . .
H28C H 0.9487 0.8544 0.3345 0.205 Uiso 1 1 calc R . .
C29 C 0.3147(17) 0.0497(15) 0.7296(6) 0.057(7) Uani 1 1 d DU . .
H29A H 0.2958 -0.0042 0.7322 0.086 Uiso 1 1 calc R . .
H29B H 0.3688 0.0750 0.7254 0.086 Uiso 1 1 calc R . .
H29C H 0.2891 0.0582 0.7078 0.086 Uiso 1 1 calc R . .
C30 C 0.3337(19) 0.1788(14) 0.7587(8) 0.080(10) Uani 1 1 d U . .
H30A H 0.3287 0.2078 0.7796 0.120 Uiso 1 1 calc R . .
H30B H 0.3064 0.1813 0.7360 0.120 Uiso 1 1 calc R . .
H30C H 0.3869 0.1996 0.7531 0.120 Uiso 1 1 calc R . .
C31 C 0.6121(13) 0.1807(14) 0.7498(6) 0.044(6) Uani 1 1 d U . .
H31A H 0.6380 0.2341 0.7567 0.066 Uiso 1 1 calc R . .
H31B H 0.6068 0.1750 0.7219 0.066 Uiso 1 1 calc R . .
H31C H 0.6413 0.1578 0.7595 0.066 Uiso 1 1 calc R . .
C32 C 0.4891(17) 0.0399(14) 0.7521(8) 0.059(7) Uani 1 1 d U . .
H32A H 0.4383 0.0065 0.7608 0.088 Uiso 1 1 calc R . .
H32B H 0.5231 0.0224 0.7618 0.088 Uiso 1 1 calc R . .
H32C H 0.4888 0.0396 0.7242 0.088 Uiso 1 1 calc R . .
C33 C 0.3550(19) 0.3563(19) 0.8591(11) 0.088(10) Uani 1 1 d U . .
H33A H 0.3083 0.3115 0.8657 0.131 Uiso 1 1 calc R . .
H33B H 0.3454 0.3808 0.8374 0.131 Uiso 1 1 calc R . .
H33C H 0.3739 0.3911 0.8810 0.131 Uiso 1 1 calc R . .
C34 C 0.4938(18) 0.4210(14) 0.8370(9) 0.070(8) Uani 1 1 d U . .
H34A H 0.5396 0.4211 0.8292 0.106 Uiso 1 1 calc R . .
H34B H 0.5047 0.4523 0.8600 0.106 Uiso 1 1 calc R . .
H34C H 0.4759 0.4411 0.8164 0.106 Uiso 1 1 calc R . .
C35 C 0.6644(17) -0.2204(15) 0.8152(9) 0.069(8) Uani 1 1 d U . .
H35A H 0.6459 -0.2020 0.7941 0.104 Uiso 1 1 calc R . .
H35B H 0.6217 -0.2580 0.8292 0.104 Uiso 1 1 calc R . .
H35C H 0.6929 -0.2432 0.8050 0.104 Uiso 1 1 calc R . .
C36 C 0.751(3) -0.190(3) 0.8829(11) 0.125(15) Uani 1 1 d U . .
H36A H 0.7845 -0.1543 0.9026 0.187 Uiso 1 1 calc R . .
H36B H 0.7765 -0.2137 0.8705 0.187 Uiso 1 1 calc R . .
H36C H 0.7054 -0.2283 0.8947 0.187 Uiso 1 1 calc R . .
C37 C 0.497(2) 0.448(2) 0.9480(12) 0.114(12) Uani 1 1 d U . .
H37A H 0.4580 0.4379 0.9666 0.171 Uiso 1 1 calc R . .
H37B H 0.4751 0.4139 0.9261 0.171 Uiso 1 1 calc R . .
H37C H 0.5177 0.5001 0.9394 0.171 Uiso 1 1 calc R . .
C38 C 0.6221(19) 0.4623(15) 0.9289(8) 0.078(9) Uani 1 1 d U . .
H38A H 0.6674 0.4604 0.9370 0.117 Uiso 1 1 calc R . .
H38B H 0.6361 0.5131 0.9208 0.117 Uiso 1 1 calc R . .
H38C H 0.5970 0.4270 0.9076 0.117 Uiso 1 1 calc R . .
C39 C 0.862(3) -0.138(2) 0.9816(19) 0.089(18) Uani 0.50 1 d PDU . .
H39A H 0.8163 -0.1811 0.9711 0.133 Uiso 0.50 1 calc PR . .
H39B H 0.8544 -0.1298 1.0084 0.133 Uiso 0.50 1 calc PR . .
H39C H 0.9043 -0.1471 0.9799 0.133 Uiso 0.50 1 calc PR . .
C40 C 0.9611(16) 0.011(2) 0.9786(16) 0.10(2) Uani 0.50 1 d PDU . .
H40A H 0.9753 0.0592 0.9663 0.149 Uiso 1 1 calc R . .
H40B H 1.0019 -0.0004 0.9765 0.149 Uiso 1 1 calc R . .
H40C H 0.9516 0.0151 1.0056 0.149 Uiso 1 1 calc R . .
C43 C 0.854(3) 0.462(2) 0.8478(18) 0.196(19) Uani 1 1 d U . .
H43A H 0.8026 0.4500 0.8410 0.294 Uiso 1 1 calc R . .
H43B H 0.8890 0.4996 0.8306 0.294 Uiso 1 1 calc R . .
H43C H 0.8663 0.4808 0.8741 0.294 Uiso 1 1 calc R . .
C44 C 0.959(3) 0.405(4) 0.844(2) 0.27(3) Uani 1 1 d U . .
H44A H 0.9622 0.3599 0.8383 0.405 Uiso 1 1 calc R . .
H44B H 0.9821 0.4240 0.8698 0.405 Uiso 1 1 calc R . .
H44C H 0.9867 0.4435 0.8255 0.405 Uiso 1 1 calc R . .
C45 C 0.680(3) 0.543(2) 1.0763(16) 0.31(3) Uani 1 1 d DU . .
H45A H 0.6619 0.5127 1.0993 0.461 Uiso 1 1 calc R . .
H45B H 0.6375 0.5358 1.0602 0.461 Uiso 1 1 calc R . .
H45C H 0.7109 0.5958 1.0836 0.461 Uiso 1 1 calc R . .
C46 C 0.766(4) 0.5822(18) 1.0131(11) 0.29(3) Uani 1 1 d DU . .
H46A H 0.8013 0.5766 0.9967 0.436 Uiso 1 1 calc R . .
H46B H 0.7908 0.6326 1.0246 0.436 Uiso 1 1 calc R . .
H46C H 0.7222 0.5747 0.9977 0.436 Uiso 1 1 calc R . .
C47 C 0.186(2) -0.394(2) 0.8107(12) 0.135(15) Uani 1 1 d U . .
H47A H 0.1965 -0.3430 0.8052 0.202 Uiso 1 1 calc R . .
H47B H 0.1505 -0.4287 0.7913 0.202 Uiso 1 1 calc R . .
H47C H 0.2326 -0.3964 0.8104 0.202 Uiso 1 1 calc R . .
C48 C 0.136(3) -0.493(2) 0.8567(14) 0.157(17) Uani 1 1 d U . .
H48A H 0.1142 -0.5128 0.8815 0.236 Uiso 1 1 calc R . .
H48B H 0.1834 -0.4935 0.8547 0.236 Uiso 1 1 calc R . .
H48C H 0.1008 -0.5250 0.8363 0.236 Uiso 1 1 calc R . .
C49 C 0.966(2) 0.341(3) 1.0793(16) 0.17(2) Uani 1 1 d U . .
H49A H 0.9610 0.2923 1.0722 0.260 Uiso 1 1 calc R . .
H49B H 0.9352 0.3353 1.1012 0.260 Uiso 1 1 calc R . .
H49C H 1.0191 0.3761 1.0861 0.260 Uiso 1 1 calc R . .
C50 C 0.943(3) 0.455(2) 1.0549(17) 0.21(2) Uani 1 1 d U . .
H50A H 0.9290 0.4806 1.0356 0.318 Uiso 1 1 calc R . .
H50B H 0.9953 0.4879 1.0636 0.318 Uiso 1 1 calc R . .
H50C H 0.9101 0.4431 1.0767 0.318 Uiso 1 1 calc R . .
C51 C 0.827(3) 0.653(3) 0.8970(7) 0.054(7) Uani 0.50 1 d PDU . .
H51A H 0.8013 0.5991 0.9029 0.080 Uiso 0.50 1 calc PR . .
H51B H 0.8003 0.6761 0.9090 0.080 Uiso 0.50 1 calc PR . .
H51C H 0.8786 0.6765 0.9067 0.080 Uiso 0.50 1 calc PR . .
C52 C 0.862(2) 0.7543(12) 0.8409(14) 0.054(7) Uani 0.50 1 d PDU . .
H52A H 0.8660 0.7650 0.8136 0.080 Uiso 0.50 1 calc PR . .
H52B H 0.9123 0.7805 0.8531 0.080 Uiso 0.50 1 calc PR . .
H52C H 0.8301 0.7716 0.8525 0.080 Uiso 0.50 1 calc PR . .
C53 C 1.2478(11) 0.859(2) 0.6623(12) 0.049(6) Uani 0.50 1 d PDU . .
H53A H 1.2770 0.8335 0.6584 0.074 Uiso 0.50 1 calc PR C 1
H53B H 1.2459 0.8676 0.6897 0.074 Uiso 0.50 1 calc PR C 1
H53C H 1.2716 0.9073 0.6493 0.074 Uiso 0.50 1 calc PR C 1
C54 C 1.124(2) 0.867(2) 0.6409(11) 0.049(6) Uani 0.50 1 d PDU . .
H54A H 1.0721 0.8408 0.6315 0.074 Uiso 0.50 1 calc PR D 1
H54B H 1.1550 0.9070 0.6233 0.074 Uiso 0.50 1 calc PR D 1
H54C H 1.1272 0.8887 0.6662 0.074 Uiso 0.50 1 calc PR D 1
C58 C 0.875(3) 0.142(2) 0.6085(17) 0.155(17) Uani 1 1 d U . .
H58A H 0.9185 0.1621 0.5917 0.233 Uiso 1 1 calc R . .
H58B H 0.8373 0.0922 0.5989 0.233 Uiso 1 1 calc R . .
H58C H 0.8920 0.1375 0.6344 0.233 Uiso 1 1 calc R . .
C59 C 0.7684(17) 0.1415(18) 0.6411(15) 0.137(15) Uani 1 1 d U . .
H59A H 0.7364 0.1635 0.6465 0.206 Uiso 1 1 calc R . .
H59B H 0.7920 0.1374 0.6649 0.206 Uiso 1 1 calc R . .
H59C H 0.7377 0.0916 0.6295 0.206 Uiso 1 1 calc R . .
O1 O 0.5530(7) 0.7678(7) 0.5167(4) 0.0204(18) Uani 1 1 d U H .
O1S O 0.7601(8) 0.3924(9) 0.5875(5) 0.044(4) Uani 1 1 d . . .
O2 O 0.6660(7) 0.7743(7) 0.4785(4) 0.0204(18) Uani 1 1 d U . .
O2S O 0.9384(8) 0.6657(8) 0.5488(5) 0.036(4) Uani 1 1 d U H .
O3 O 0.7740(8) 0.7196(7) 0.4903(4) 0.031(3) Uani 1 1 d . . .
O3S O 0.5089(9) 0.8411(8) 0.6360(5) 0.046(4) Uani 1 1 d . . .
O4 O 0.5365(7) 0.7330(7) 0.5880(4) 0.0200(19) Uani 1 1 d . H .
O4S O 0.4495(8) 0.8099(7) 0.4845(4) 0.026(3) Uani 1 1 d U H .
O5 O 0.7275(7) 0.6848(7) 0.5701(4) 0.021(2) Uani 1 1 d U . .
O5S O 0.7563(9) 0.9400(8) 0.4732(5) 0.043(4) Uani 1 1 d . . .
O6 O 0.7852(7) 0.6085(7) 0.5176(4) 0.022(2) Uani 1 1 d . . .
O6S O 0.7506(9) 0.5817(9) 0.6879(5) 0.045(4) Uani 1 1 d . H .
O7 O 0.7033(7) 0.4836(7) 0.5662(4) 0.0205(18) Uani 1 1 d U H .
O7S O 0.5836(7) 0.4226(7) 0.6783(4) 0.026(3) Uani 1 1 d . H .
O8 O 0.6488(7) 0.5513(7) 0.6194(4) 0.0205(18) Uani 1 1 d U H .
O8S O 0.4825(9) 0.8751(9) 0.8000(5) 0.046(4) Uani 1 1 d U . .
O9 O 0.6141(7) 0.6708(7) 0.6110(4) 0.0209(19) Uani 1 1 d . . .
O9S O 0.4195(9) 0.5494(9) 0.7074(5) 0.046(4) Uani 1 1 d . . .
O10' O 0.2196(16) -0.1031(14) 0.7796(9) 0.046(6) Uani 0.50 1 d PDU . .
O10 O 0.5882(7) 0.3879(7) 0.6026(4) 0.022(2) Uani 1 1 d . H .
O10S O 0.2075(8) 0.5535(8) 0.6380(5) 0.033(4) Uani 1 1 d . . .
O11 O 0.4786(7) 0.2751(7) 0.5652(4) 0.021(3) Uani 1 1 d U . .
O11S O 0.2193(7) 0.3736(7) 0.6325(4) 0.027(2) Uani 1 1 d . H .
O12 O 0.4355(6) 0.3549(6) 0.6229(4) 0.015(2) Uani 1 1 d . H .
O12S O 0.8371(8) 0.8544(7) 0.5225(4) 0.031(3) Uani 1 1 d . . .
O13 O 0.3685(6) 0.4360(6) 0.6313(4) 0.015(2) Uani 1 1 d . H .
O13S O 0.6899(10) 0.8048(8) 0.6559(6) 0.065(5) Uani 1 1 d DU . .
O14 O 0.2906(7) 0.3062(7) 0.5777(4) 0.027(2) Uani 1 1 d . . .
O14S O 0.8228(8) 0.8258(7) 0.3721(6) 0.056(5) Uani 1 1 d D . .
O15 O 0.3161(7) 0.5214(7) 0.5793(4) 0.019(3) Uani 1 1 d U H .
O15S O 0.3500(11) 0.0852(10) 0.8044(6) 0.071(6) Uani 1 1 d U . .
O16 O 0.3593(7) 0.4365(7) 0.5262(4) 0.0222(18) Uani 1 1 d U . .
O16S O 0.5362(8) 0.1301(9) 0.8134(4) 0.039(3) Uani 1 1 d U . .
O17 O 0.3976(7) 0.6653(7) 0.5366(4) 0.0200(19) Uani 1 1 d U . .
O17S O 0.4508(10) 0.3056(9) 0.8830(5) 0.051(5) Uani 1 1 d U . .
O18 O 0.2758(7) 0.5570(7) 0.4990(4) 0.027(3) Uani 1 1 d . . .
O18S O 0.6713(9) -0.1232(9) 0.8679(5) 0.051(4) Uani 1 1 d U G .
O19 O 0.4591(7) 0.5824(7) 0.6272(4) 0.017(3) Uani 1 1 d . . .
O19S O 0.5313(10) 0.3526(9) 0.9732(5) 0.056(5) Uani 1 1 d U . .
O20 O 0.5030(7) 0.4921(7) 0.5767(4) 0.016(2) Uani 1 1 d U . .
O20S O 0.8166(14) -0.0469(17) 0.9737(8) 0.042(3) Uani 0.50 1 d PDU . .
O21 O 0.5644(6) 0.4182(7) 0.5201(4) 0.019(2) Uani 1 1 d U . .
S21 S 0.917(2) 0.0822(18) 0.8581(11) 0.080(11) Uani 0.31(4) 1 d PDU E 1
O21S O 0.839(6) 0.033(6) 0.882(4) 0.080(11) Uani 0.31(4) 1 d PDU E 1
C41 C 0.888(6) 0.068(5) 0.812(4) 0.09(2) Uani 0.31(4) 1 d PDU E 1
H41A H 0.8688 0.1025 0.8054 0.131 Uiso 0.31(4) 1 calc PR E 1
H41B H 0.8472 0.0163 0.8084 0.131 Uiso 0.31(4) 1 calc PR E 1
H41C H 0.9296 0.0774 0.7961 0.131 Uiso 0.31(4) 1 calc PR E 1
C42 C 0.950(5) 0.019(4) 0.859(3) 0.08(2) Uani 0.31(4) 1 d PDU E 1
H42A H 0.9685 0.0177 0.8848 0.126 Uiso 0.31(4) 1 calc PR E 1
H42B H 0.9910 0.0349 0.8412 0.126 Uiso 0.31(4) 1 calc PR E 1
H42C H 0.9093 -0.0308 0.8515 0.126 Uiso 0.31(4) 1 calc PR E 1
S21' S 0.9014(9) 0.0314(17) 0.8611(6) 0.108(9) Uani 0.69(4) 1 d PDU E 2
O21I O 0.846(2) 0.042(3) 0.8836(14) 0.073(12) Uani 0.69(4) 1 d PDU E 2
C41' C 0.883(5) 0.038(6) 0.8130(8) 0.26(4) Uani 0.69(4) 1 d PDU E 2
H41D H 0.8921 0.0888 0.8078 0.394 Uiso 0.69(4) 1 calc PR E 2
H41E H 0.8304 0.0017 0.8066 0.394 Uiso 0.69(4) 1 calc PR E 2
H41F H 0.9158 0.0272 0.7974 0.394 Uiso 0.69(4) 1 calc PR E 2
C42' C 0.881(6) -0.062(3) 0.863(3) 0.39(6) Uani 0.69(4) 1 d PDU E 2
H42D H 0.8801 -0.0755 0.8902 0.588 Uiso 0.69(4) 1 calc PR E 2
H42E H 0.9200 -0.0673 0.8504 0.588 Uiso 0.69(4) 1 calc PR E 2
H42F H 0.8322 -0.0940 0.8510 0.588 Uiso 0.69(4) 1 calc PR E 2
O22 O 0.5797(7) 0.6404(7) 0.5285(4) 0.0209(19) Uani 1 1 d U . .
O22S O 0.8169(15) 0.3272(14) 0.8734(8) 0.110(9) Uani 1 1 d U . .
O23 O 0.5000 0.5000 0.5000 0.025(2) Uani 1 2 d SU . .
O23S O 0.6790(12) 0.4374(8) 1.0316(7) 0.105(9) Uani 1 1 d DU . .
O24 O 0.6626(14) 0.9103(10) 0.5674(8) 0.109(10) Uani 1 1 d . . .
O24S O 0.1976(10) -0.3621(12) 0.8802(7) 0.081(6) Uani 1 1 d U . .
O25 O 0.5905(10) 0.9380(9) 0.5300(6) 0.053(5) Uani 1 1 d . . .
O25S O 0.8531(10) 0.3231(13) 1.0290(7) 0.084(7) Uani 1 1 d U . .
O26 O 0.6870(10) 1.0245(8) 0.5623(6) 0.060(5) Uani 1 1 d . . .
O26S O 0.7406(11) 0.6159(17) 0.8380(12) 0.063(10) Uani 0.50 1 d PDU . .
O27 O 0.6085(8) 0.6375(8) 0.6879(4) 0.034(2) Uani 1 1 d U . .
O27S O 1.1176(16) 0.7510(13) 0.6763(10) 0.068(9) Uani 0.50 1 d PDU . .
O28 O 0.6829(9) 0.6808(8) 0.7408(4) 0.034(2) Uani 1 1 d U . .
O28S O 0.8970(12) 0.2681(12) 0.6323(9) 0.115(9) Uani 1 1 d U . .
O29 O 0.5916(8) 0.7053(8) 0.7332(5) 0.041(4) Uani 1 1 d U . .
O30 O 0.8437(9) 0.8085(8) 0.6154(5) 0.047(5) Uani 1 1 d . . .
O31 O 0.8596(10) 0.8092(11) 0.6790(5) 0.060(6) Uani 1 1 d . . .
O32 O 0.9555(16) 0.8941(19) 0.6445(9) 0.181(18) Uani 1 1 d . . .
O33 O 0.8194(8) 0.6260(9) 0.6068(5) 0.041(4) Uani 1 1 d . . .
O34 O 0.8832(10) 0.5746(10) 0.6300(7) 0.065(6) Uani 1 1 d . . .
O35 O 0.9250(10) 0.6952(9) 0.6379(6) 0.068(6) Uani 1 1 d . . .
O36 O 0.5966(8) 0.2446(8) 0.6133(4) 0.035(3) Uani 1 1 d U H .
O37 O 0.6679(10) 0.2231(10) 0.6529(6) 0.059(5) Uani 1 1 d U H .
O38 O 0.6368(9) 0.3110(9) 0.6666(4) 0.038(4) Uani 1 1 d U H .
O39 O 0.4009(8) 0.3690(8) 0.7050(4) 0.028(3) Uani 1 1 d . H .
O40 O 0.2862(9) 0.3545(10) 0.7147(5) 0.047(4) Uani 1 1 d . H .
O41 O 0.3662(10) 0.3749(10) 0.7640(5) 0.055(5) Uani 1 1 d . H .
O42 O 0.4334(8) 0.1295(7) 0.6169(4) 0.033(4) Uani 1 1 d U . .
O43 O 0.4813(10) 0.1551(8) 0.6772(5) 0.044(3) Uani 1 1 d U . .
O44 O 0.4180(10) 0.0375(8) 0.6559(4) 0.044(3) Uani 1 1 d U . .
O45 O 0.3122(9) 0.7543(9) 0.5562(6) 0.058(6) Uani 1 1 d . . .
O46 O 0.2215(13) 0.6828(10) 0.5171(8) 0.104(10) Uani 1 1 d . . .
O47 O 0.2345(11) 0.7902(11) 0.5380(10) 0.119(12) Uani 1 1 d . . .
O48 O 0.3794(7) 0.6737(7) 0.6178(4) 0.0222(18) Uani 1 1 d U H .
O49 O 0.3776(9) 0.6752(8) 0.6805(4) 0.038(4) Uani 1 1 d U H .
O50 O 0.3348(9) 0.7389(8) 0.6471(5) 0.045(4) Uani 1 1 d U H .
O51 O 0.8632(9) 0.5419(9) 0.4667(5) 0.041(4) Uani 1 1 d U H .
O52 O 0.9141(13) 0.4836(13) 0.4972(7) 0.088(7) Uani 1 1 d U H .
O53 O 0.9375(12) 0.5126(15) 0.4381(6) 0.091(7) Uani 1 1 d U H .
O54 O 0.3283(7) 0.1902(7) 0.6024(4) 0.030(3) Uani 1 1 d U . .
O55 O 0.3252(10) 0.1746(9) 0.6652(5) 0.050(4) Uani 1 1 d U . .
O56 O 0.2622(9) 0.0751(8) 0.6261(6) 0.050(5) Uani 1 1 d U . .
O57 O 0.9556(13) 0.7833(17) 0.4909(8) 0.122(12) Uani 1 1 d . . .
O58 O 0.9007(13) 0.7732(14) 0.4343(6) 0.101(9) Uani 1 1 d . . .
O59 O 0.979(2) 0.8783(13) 0.4586(7) 0.20(2) Uani 1 1 d . . .
O60 O 0.4453(8) 0.2184(7) 1.0068(5) 0.032(4) Uani 1 1 d . . .
O61 O 0.6046(8) 0.2728(8) 1.0267(4) 0.035(3) Uani 1 1 d U . .
O62 O 0.7144(9) 0.2679(9) 0.9908(5) 0.047(4) Uani 1 1 d U . .
O63 O 0.4629(8) 0.1875(8) 0.9267(4) 0.033(3) Uani 1 1 d U . .
O64 O 0.3264(8) 0.1117(8) 0.9750(4) 0.037(4) Uani 1 1 d . . .
O65 O 0.6969(8) 0.2259(8) 0.9202(4) 0.035(3) Uani 1 1 d U . .
O66 O 0.2776(8) -0.0222(8) 0.9235(4) 0.034(4) Uani 1 1 d D F .
O67 O 0.4152(7) 0.0550(8) 0.8755(5) 0.033(4) Uani 1 1 d U F .
O68 O 0.5680(8) 0.1830(9) 0.8879(4) 0.037(3) Uani 1 1 d U . .
O69 O 0.4967(7) -0.0064(7) 0.9235(4) 0.023(3) Uani 1 1 d . F .
O70 O 0.3044(9) -0.2225(9) 0.9282(5) 0.040(4) Uani 1 1 d . . .
O71 O 0.6287(7) 0.0814(8) 0.8756(4) 0.030(3) Uani 1 1 d U F .
O72 O 0.4316(8) -0.1499(7) 0.8764(4) 0.031(4) Uani 1 1 d D F .
O73 O 0.5769(7) -0.0652(8) 0.8721(4) 0.029(3) Uani 1 1 d . F .
O74 O 0.7654(8) 0.1598(8) 0.9732(5) 0.038(4) Uani 1 1 d . . .
O75 O 0.5285(8) -0.1953(7) 0.9245(4) 0.030(3) Uani 1 1 d . . .
O76 O 0.7094(7) 0.0216(7) 0.9283(4) 0.024(3) Uani 1 1 d . G .
O77 O 0.5599(8) 0.1417(7) 0.9720(4) 0.029(3) Uani 1 1 d U . .
O78 O 0.3567(7) -0.0810(7) 0.9735(4) 0.020(3) Uani 1 1 d . . .
O79 O 0.5788(7) -0.0634(7) 0.9758(4) 0.025(3) Uani 1 1 d . . .
O80 O 0.7723(8) 0.0503(8) 1.0076(4) 0.035(4) Uani 1 1 d . . .
O81 O 0.35566(11) -0.08901(11) 0.8703(3) 0.23(2) Uani 1 1 d DU F .
O82 O 0.5000 0.0000 1.0000 0.026(5) Uani 1 2 d S . .
O83 O 0.6754(19) 0.3496(17) 0.8632(11) 0.218(19) Uani 1 1 d DU . .
O84 O 0.5849(15) 0.2989(12) 0.8236(7) 0.143(13) Uani 1 1 d DU . .
O85 O 0.6629(11) 0.4159(9) 0.8177(8) 0.097(8) Uani 1 1 d DU . .
O86 O 0.2628(12) 0.1717(11) 0.8492(6) 0.070(6) Uani 1 1 d U . .
O87 O 0.1948(11) 0.0548(11) 0.8652(6) 0.069(6) Uani 1 1 d U . .
O88 O 0.3090(10) 0.1216(10) 0.8872(5) 0.057(5) Uani 1 1 d U . .
O89 O 0.4746(15) 0.3217(12) 1.1182(8) 0.106(10) Uani 1 1 d . . .
O90 O 0.5250(19) 0.4348(14) 1.1031(11) 0.152(14) Uani 1 1 d . . .
O91 O 0.4278(12) 0.3927(11) 1.1371(7) 0.071(6) Uani 1 1 d . . .
O92 O 0.3764(10) -0.3139(9) 0.8895(5) 0.050(4) Uani 1 1 d U . .
O93 O 0.3788(13) -0.3271(12) 0.8279(6) 0.087(7) Uani 1 1 d U . .
O94 O 0.3231(12) -0.4280(9) 0.8634(8) 0.087(7) Uani 1 1 d U . .
O95 O 0.6477(11) 0.0450(10) 0.7945(5) 0.059(5) Uani 1 1 d U G .
O96 O 0.6766(10) -0.0453(9) 0.7876(6) 0.055(5) Uani 1 1 d U G .
O97 O 0.6460(14) -0.0010(13) 0.7375(6) 0.084(7) Uani 1 1 d U G .
O98' O 0.3170(14) -0.1018(15) 0.7974(10) 0.054(7) Uani 0.50 1 d PDU . .
O98 O 0.165(2) 0.201(3) 0.9745(10) 0.095(9) Uani 0.50 1 d PDU . .
O99 O 0.2351(14) 0.1774(17) 0.9399(10) 0.053(9) Uani 0.50 1 d PDU . .
O99' O 0.2207(16) -0.2041(12) 0.7777(10) 0.054(7) Uani 0.50 1 d PDU . .
O100 O 0.177(2) 0.237(2) 0.9175(12) 0.094(13) Uani 0.50 1 d PDU . .
O101 O 0.7995(16) 0.1746(14) 0.8880(10) 0.126(10) Uani 1 1 d U . .
O102 O 0.9108(19) 0.236(2) 0.8755(15) 0.210(16) Uani 1 1 d U . .
O103 O 0.822(2) 0.1842(19) 0.8332(12) 0.165(12) Uani 1 1 d U . .
O104 O 0.4038(17) 0.3454(15) 1.0198(12) 0.167(18) Uani 1 1 d . . .
O105 O 0.334(3) 0.249(2) 1.0404(17) 0.30(4) Uani 1 1 d . . .
O106 O 0.3134(13) 0.3425(13) 1.0519(8) 0.094(8) Uani 1 1 d . . .
N21 N 0.0437(19) -0.1513(19) 0.9214(13) 0.087(14) Uani 0.48(3) 1 d PDU F 1
O107 O 0.104(2) -0.118(3) 0.9406(15) 0.091(16) Uani 0.48(3) 1 d PDU F 1
O108 O -0.019(2) -0.175(3) 0.9343(17) 0.13(2) Uani 0.48(3) 1 d PDU F 1
O109 O 0.048(2) -0.160(2) 0.8873(12) 0.087(14) Uani 0.48(3) 1 d PDU F 1
N21I N 0.057(2) -0.109(2) 0.9299(14) 0.16(2) Uani 0.52(3) 1 d PDU F 2
O17I O 0.110(2) -0.114(3) 0.9189(12) 0.077(16) Uani 0.52(3) 1 d PDU F 2
O18I O 0.056(4) -0.088(4) 0.9618(16) 0.20(3) Uani 0.52(3) 1 d PDU F 2
O19I O 0.008(3) -0.125(5) 0.9066(18) 0.18(2) Uani 0.52(3) 1 d PDU F 2
O110 O 0.1939(12) -0.1998(17) 0.8641(9) 0.143(10) Uani 1 1 d DU F .
O111 O 0.112(2) -0.305(2) 0.8308(12) 0.239(19) Uani 1 1 d DU F .
O112 O 0.0774(17) -0.238(3) 0.8640(17) 0.32(2) Uani 1 1 d DU F .
N24 N 0.982(2) 0.2722(19) 0.9769(18) 0.167(19) Uani 0.40(3) 1 d PDU G 1
O116 O 0.918(2) 0.2261(18) 0.967(2) 0.152(14) Uani 0.40(3) 1 d PDU G 1
O117 O 0.997(3) 0.291(4) 1.0114(18) 0.153(13) Uani 0.40(3) 1 d PDU G 1
O118 O 1.033(3) 0.307(4) 0.954(2) 0.17(2) Uani 0.40(3) 1 d PDU G 1
N24' N 0.9894(19) 0.234(2) 0.9903(13) 0.154(15) Uani 0.60(3) 1 d PDU G 1
O16' O 0.925(2) 0.222(3) 0.9960(16) 0.152(14) Uani 0.60 1 d PDU G 1
O17' O 1.040(2) 0.258(3) 1.0148(14) 0.153(13) Uani 0.60 1 d PDU G 1
O18' O 1.004(3) 0.225(4) 0.9576(14) 0.183(19) Uani 0.60(3) 1 d PDU G 1
S1 S 0.8040(3) 0.3531(3) 0.6018(2) 0.0384(15) Uani 1 1 d . . .
S2 S 1.0245(3) 0.7083(3) 0.54705(19) 0.0350(14) Uani 1 1 d U . .
S3 S 0.4815(3) 0.8943(3) 0.65014(19) 0.0390(15) Uani 1 1 d . . .
S4 S 0.4186(3) 0.8659(3) 0.48335(16) 0.0279(12) Uani 1 1 d . . .
S5 S 0.7907(4) 1.0168(3) 0.4530(2) 0.0418(16) Uani 1 1 d . . .
S6 S 0.7817(4) 0.5921(4) 0.7307(2) 0.0484(17) Uani 1 1 d . . .
S7 S 0.6084(3) 0.4212(3) 0.72027(16) 0.0312(13) Uani 1 1 d . . .
S8 S 0.4627(4) 0.8565(3) 0.75750(16) 0.0385(14) Uani 1 1 d U . .
S9 S 0.4115(4) 0.5886(3) 0.74396(17) 0.0362(14) Uani 1 1 d . . .
S10 S 0.1655(3) 0.5950(4) 0.6471(2) 0.0429(16) Uani 1 1 d . . .
S11 S 0.1374(4) 0.3321(5) 0.6487(2) 0.059(2) Uani 1 1 d . . .
S12 S 0.8938(4) 0.9402(3) 0.52883(18) 0.0427(17) Uani 1 1 d . . .
S13 S 0.7540(5) 0.8793(4) 0.6669(3) 0.039(3) Uani 0.693(15) 1 d PDU H 1
S13' S 0.6867(12) 0.8676(9) 0.6831(5) 0.056(6) Uani 0.307(15) 1 d PDU H 2
S14 S 0.8895(4) 0.9060(5) 0.3697(3) 0.075(3) Uani 1 1 d D . .
S15 S 0.2971(4) 0.0862(4) 0.7720(2) 0.0544(18) Uani 1 1 d DU . .
S16 S 0.5212(3) 0.1356(3) 0.77000(18) 0.0363(14) Uani 1 1 d U . .
S17 S 0.4249(4) 0.3296(4) 0.8464(2) 0.0483(17) Uani 1 1 d U . .
S18 S 0.7263(4) -0.1408(4) 0.8480(2) 0.0581(19) Uani 1 1 d U . .
S19 S 0.5611(6) 0.4379(5) 0.9672(3) 0.092(3) Uani 1 1 d U . .
S20 S 0.8798(7) -0.0595(7) 0.9562(4) 0.042(3) Uani 0.50 1 d PDU . .
S22 S 0.8610(8) 0.3828(8) 0.8438(6) 0.189(8) Uani 1 1 d U . .
S23 S 0.7363(11) 0.5132(6) 1.0504(4) 0.215(10) Uani 1 1 d DU . .
S24 S 0.1488(9) -0.4181(8) 0.8531(4) 0.165(7) Uani 1 1 d U . .
S25 S 0.9351(7) 0.3792(7) 1.0370(5) 0.149(6) Uani 1 1 d U . .
S26 S 0.8255(6) 0.6634(7) 0.8469(4) 0.051(4) Uani 0.50 1 d PDU . .
S27 S 1.1579(13) 0.8043(13) 0.6439(7) 0.045(6) Uani 0.246(14) 1 d PDU I 1
S27' S 1.1606(12) 0.8389(13) 0.6779(7) 0.050(6) Uani 0.254(14) 1 d PDU I 2
S28 S 0.8387(7) 0.1994(6) 0.6092(5) 0.140(5) Uani 1 1 d U . .
Bi1 Bi 0.59833(4) 0.82671(4) 0.46539(2) 0.01996(17) Uani 1 1 d U . .
Bi2 Bi 0.77049(4) 0.80523(4) 0.45421(2) 0.01868(17) Uani 1 1 d . . .
Bi3 Bi 0.47550(4) 0.77651(4) 0.55512(2) 0.01893(17) Uani 1 1 d U . .
Bi4 Bi 0.63838(4) 0.74847(4) 0.55543(2) 0.01832(17) Uani 1 1 d U H .
Bi5 Bi 0.83373(4) 0.72160(4) 0.54370(2) 0.01971(17) Uani 1 1 d . . .
Bi6 Bi 0.54015(4) 0.69439(4) 0.64479(2) 0.01905(17) Uani 1 1 d U H .
Bi7 Bi 0.71602(4) 0.67311(4) 0.63359(2) 0.01932(17) Uani 1 1 d U H .
Bi8 Bi 0.28296(4) 0.60232(4) 0.55591(2) 0.01924(17) Uani 1 1 d . . .
Bi9 Bi 0.44297(4) 0.55880(4) 0.54440(2) 0.01948(17) Uani 1 1 d U . .
Bi10 Bi 0.62199(4) 0.55120(4) 0.54758(2) 0.02469(19) Uani 1 1 d U . .
Bi11 Bi 0.81186(4) 0.52445(4) 0.53812(2) 0.01985(17) Uani 1 1 d . . .
Bi12 Bi 0.33891(4) 0.52327(4) 0.63994(2) 0.01839(17) Uani 1 1 d . H .
Bi13 Bi 0.49424(4) 0.48397(4) 0.63729(2) 0.01794(16) Uani 1 1 d . H .
Bi14 Bi 0.69082(4) 0.47506(4) 0.62989(2) 0.01959(17) Uani 1 1 d . . .
Bi15 Bi 0.24548(4) 0.37837(4) 0.54591(2) 0.01762(16) Uani 1 1 d . . .
Bi16 Bi 0.43699(4) 0.37776(4) 0.53761(2) 0.02325(18) Uani 1 1 d U . .
Bi17 Bi 0.62443(4) 0.36512(4) 0.54245(2) 0.01962(17) Uani 1 1 d . . .
Bi18 Bi 0.31691(4) 0.31550(4) 0.63772(2) 0.01907(17) Uani 1 1 d . . .
Bi19 Bi 0.49641(4) 0.29059(4) 0.62570(2) 0.01963(17) Uani 1 1 d . . .
Bi20 Bi 0.72475(5) 0.32837(5) 1.04311(3) 0.0370(2) Uani 1 1 d . . .
Bi21 Bi 0.52753(5) 0.30616(4) 1.04582(3) 0.0309(2) Uani 1 1 d . . .
Bi22 Bi 0.80170(5) 0.27510(5) 0.95430(3) 0.0341(2) Uani 1 1 d . . .
Bi23 Bi 0.61087(5) 0.24945(4) 0.94850(3) 0.0327(2) Uani 1 1 d U . .
Bi24 Bi 0.39406(5) 0.22625(5) 0.95384(3) 0.0300(2) Uani 1 1 d . . .
Bi25 Bi 0.66619(5) 0.19549(5) 0.86083(3) 0.0320(2) Uani 1 1 d U . .
Bi26 Bi 0.46578(5) 0.17343(5) 0.86473(3) 0.0333(2) Uani 1 1 d U . .
Bi27 Bi 0.82026(5) 0.09727(5) 0.95316(3) 0.0337(2) Uani 1 1 d D . .
Bi28 Bi 0.61731(5) 0.05749(5) 0.95772(3) 0.0363(2) Uani 1 1 d . . .
Bi29 Bi 0.43405(5) 0.05096(5) 0.95294(3) 0.0396(2) Uani 1 1 d . . .
Bi30 Bi 0.21758(5) 0.02547(5) 0.95276(3) 0.0349(2) Uani 1 1 d . . .
Bi31 Bi 0.69360(5) 0.02004(5) 0.86479(2) 0.02814(19) Uani 1 1 d . . .
Bi32 Bi 0.49592(5) -0.01941(5) 0.86274(2) 0.02798(19) Uani 1 1 d D F .
Bi33 Bi 0.29761(5) -0.02358(5) 0.86221(3) 0.0350(2) Uani 1 1 d D . .
Bi34 Bi 0.63804(5) -0.12214(4) 0.95940(2) 0.02760(19) Uani 1 1 d . . .
Bi35 Bi 0.44226(5) -0.12676(6) 0.96009(3) 0.0396(2) Uani 1 1 d . . .
Bi36 Bi 0.24261(5) -0.13682(5) 0.95524(3) 0.0365(2) Uani 1 1 d . . .
Bi37 Bi 0.51377(5) -0.18481(5) 0.86296(2) 0.0327(2) Uani 1 1 d . . .
Bi38 Bi 0.30962(5) -0.20955(5) 0.86776(3) 0.0375(2) Uani 1 1 d DU . .
N1 N 0.6488(11) 0.9580(10) 0.5531(7) 0.040(5) Uani 1 1 d . . .
N2 N 0.6271(11) 0.6729(10) 0.7210(5) 0.035(4) Uani 1 1 d U H .
N3 N 0.8857(16) 0.8355(15) 0.6480(8) 0.084(9) Uani 1 1 d . H .
N4 N 0.8783(10) 0.6317(11) 0.6262(6) 0.038(5) Uani 1 1 d . . .
N5 N 0.6357(10) 0.2589(10) 0.6435(6) 0.030(4) Uani 1 1 d U . .
N6 N 0.3511(12) 0.3655(9) 0.7273(6) 0.039(5) Uani 1 1 d . . .
N7 N 0.4476(10) 0.1093(9) 0.6502(5) 0.029(4) Uani 1 1 d U . .
N8 N 0.2583(13) 0.7437(11) 0.5366(7) 0.050(6) Uani 1 1 d . . .
N9 N 0.3649(9) 0.6978(9) 0.6493(5) 0.025(3) Uani 1 1 d U . .
N10 N 0.9063(10) 0.5133(13) 0.4652(6) 0.042(4) Uani 1 1 d U . .
N11 N 0.3035(9) 0.1445(9) 0.6325(6) 0.028(4) Uani 1 1 d U . .
N12 N 0.9507(10) 0.8130(11) 0.4612(6) 0.032(5) Uani 1 1 d . . .
N13 N 0.6396(13) 0.3528(12) 0.8345(8) 0.128(12) Uani 1 1 d DU . .
N14 N 0.2550(14) 0.1197(13) 0.8671(7) 0.053(6) Uani 1 1 d U . .
N15 N 0.4729(13) 0.3820(14) 1.1195(6) 0.052(6) Uani 1 1 d . . .
N16 N 0.3587(11) -0.3606(10) 0.8593(6) 0.038(4) Uani 1 1 d U . .
N17 N 0.6621(14) 0.0032(13) 0.7721(7) 0.056(5) Uani 1 1 d U . .
N18' N 0.2562(15) -0.1324(13) 0.7838(8) 0.046(6) Uani 0.50 1 d PDU . .
N18 N 0.1939(16) 0.2054(17) 0.9424(10) 0.095(9) Uani 0.50 1 d PDU . .
N19 N 0.854(2) 0.205(2) 0.8720(13) 0.103(10) Uani 1 1 d U . .
N20 N 0.3475(15) 0.3146(15) 1.0381(9) 0.074(8) Uani 1 1 d . . .
N22 N 0.1291(11) -0.2493(13) 0.8521(6) 0.064(6) Uani 1 1 d DU . .
N23 N 0.820(3) 0.4561(15) 0.9535(15) 0.25(2) Uani 1 1 d DU . .
O113 O 0.848(2) 0.443(2) 0.9815(15) 0.28(2) Uani 1 1 d DU . .
O114 O 0.763(2) 0.4013(17) 0.9398(14) 0.24(2) Uani 1 1 d DU . .
O115 O 0.834(2) 0.5201(15) 0.9445(13) 0.219(19) Uani 1 1 d DU . .

loop_
_atom_site_aniso_label
_atom_site_aniso_U_11
_atom_site_aniso_U_22
_atom_site_aniso_U_33
_atom_site_aniso_U_23
_atom_site_aniso_U_13
_atom_site_aniso_U_12
C1 0.070(14) 0.066(13) 0.064(16) -0.018(11) -0.037(12) 0.043(11)
C2 0.070(14) 0.066(13) 0.064(16) -0.018(11) -0.037(12) 0.043(11)
C3 0.022(12) 0.12(2) 0.067(14) -0.066(16) -0.029(10) 0.033(14)
C4 0.042(15) 0.13(3) 0.15(3) 0.10(2) 0.024(18) 0.047(18)
C5 0.068(17) 0.049(14) 0.030(16) -0.009(12) 0.007(13) 0.038(13)
C6 0.054(15) 0.043(13) 0.017(14) 0.000(11) -0.016(11) 0.022(12)
C7 0.09(2) 0.077(19) 0.06(2) -0.010(16) 0.010(16) 0.071(17)
C8 0.062(18) 0.039(14) 0.08(2) 0.018(14) 0.015(16) 0.035(13)
C9 0.09(2) 0.028(12) 0.034(16) -0.003(11) -0.006(14) 0.026(13)
C10 0.065(17) 0.026(12) 0.034(16) 0.002(11) 0.012(13) 0.017(11)
C11 0.08(2) 0.08(2) 0.07(3) 0.01(2) -0.02(2) -0.026(19)
C12 0.15(3) 0.12(3) 0.07(3) -0.05(2) -0.07(2) 0.11(3)
C13 0.074(18) 0.044(14) 0.033(16) 0.000(12) 0.000(13) 0.037(13)
C14 0.062(17) 0.051(14) 0.008(13) 0.010(11) 0.013(11) 0.022(13)
C15 0.069(10) 0.063(11) 0.038(11) -0.012(8) 0.003(8) 0.035(7)
C16 0.069(10) 0.063(11) 0.038(11) -0.012(8) 0.003(8) 0.035(7)
C17 0.041(16) 0.085(19) 0.035(17) -0.007(14) -0.016(12) 0.037(14)
C18 0.063(17) 0.051(14) 0.020(14) 0.009(11) -0.012(12) 0.030(13)
C19 0.045(16) 0.056(17) 0.09(3) -0.004(16) 0.032(16) 0.018(13)
C20 0.06(2) 0.14(3) 0.08(3) -0.03(3) 0.025(19) 0.01(2)
C21 0.043(19) 0.027(15) 0.40(9) 0.07(3) -0.02(3) 0.018(15)
C22 0.067(19) 0.11(2) 0.039(18) -0.024(17) -0.034(15) 0.067(18)
C23 0.07(2) 0.036(14) 0.041(19) -0.004(13) -0.006(15) -0.009(14)
C24 0.08(2) 0.039(14) 0.06(2) -0.026(14) -0.006(16) 0.035(14)
C25 0.108(14) 0.055(8) 0.038(8) 0.005(8) 0.004(9) 0.046(9)
C26 0.108(14) 0.055(8) 0.038(8) 0.005(8) 0.004(9) 0.046(9)
C27 0.17(3) 0.19(3) 0.10(3) 0.08(2) 0.05(2) 0.12(3)
C28 0.17(3) 0.19(3) 0.10(3) 0.08(2) 0.05(2) 0.12(3)
C29 0.10(2) 0.079(16) 0.019(10) 0.021(11) 0.017(12) 0.064(17)
C30 0.14(3) 0.047(10) 0.013(15) -0.005(9) -0.025(16) 0.017(14)
C31 0.060(11) 0.078(15) 0.002(10) -0.004(10) 0.000(9) 0.040(10)
C32 0.11(2) 0.052(10) 0.020(13) 0.003(9) -0.010(14) 0.044(12)
C33 0.12(2) 0.09(2) 0.09(3) 0.02(2) 0.009(18) 0.081(18)
C34 0.121(19) 0.047(12) 0.039(18) 0.021(12) 0.006(17) 0.038(11)
C35 0.10(2) 0.059(16) 0.042(18) -0.006(11) 0.008(13) 0.035(14)
C36 0.20(4) 0.20(4) 0.06(2) -0.02(2) -0.03(2) 0.17(3)
C37 0.18(2) 0.11(2) 0.10(3) 0.05(2) 0.030(19) 0.10(2)
C38 0.14(2) 0.043(14) 0.037(18) 0.012(12) 0.028(15) 0.036(16)
C39 0.04(3) 0.11(3) 0.14(5) 0.08(3) 0.03(3) 0.05(2)
C40 0.051(13) 0.11(3) 0.13(6) -0.06(3) 0.02(3) 0.03(2)
C43 0.21(4) 0.10(2) 0.23(5) 0.08(3) 0.00(4) 0.04(2)
C44 0.13(2) 0.25(6) 0.37(8) 0.05(6) 0.08(4) 0.04(3)
C45 0.58(8) 0.08(3) 0.23(6) 0.01(3) 0.02(5) 0.14(5)
C46 0.49(8) 0.040(18) 0.24(5) 0.06(3) 0.00(5) 0.05(3)
C47 0.17(3) 0.11(2) 0.112(16) -0.043(17) 0.05(2) 0.05(2)
C48 0.14(3) 0.119(14) 0.13(3) -0.029(18) -0.08(3) 0.00(2)
C49 0.10(3) 0.28(5) 0.17(4) 0.00(3) -0.06(3) 0.11(4)
C50 0.28(5) 0.077(18) 0.16(4) 0.044(19) -0.01(3) 0.005(18)
C51 0.038(17) 0.064(11) 0.060(12) -0.020(17) -0.005(15) 0.026(13)
C52 0.038(17) 0.064(11) 0.060(12) -0.020(17) -0.005(15) 0.026(13)
C53 0.052(11) 0.050(13) 0.052(16) 0.011(12) 0.008(11) 0.030(10)
C54 0.052(11) 0.050(13) 0.052(16) 0.011(12) 0.008(11) 0.030(10)
C58 0.16(3) 0.08(2) 0.24(5) -0.03(3) 0.01(3) 0.06(2)
C59 0.047(17) 0.065(19) 0.30(4) 0.00(2) -0.035(19) 0.028(12)
O1 0.024(5) 0.024(5) 0.013(4) 0.003(4) 0.004(3) 0.011(4)
O1S 0.036(9) 0.047(9) 0.047(12) -0.003(8) -0.007(8) 0.019(8)
O2 0.024(5) 0.024(5) 0.013(4) 0.003(4) 0.004(3) 0.011(4)
O2S 0.031(6) 0.040(8) 0.042(10) 0.001(7) -0.004(7) 0.021(6)
O3 0.051(7) 0.024(5) 0.010(6) -0.009(4) -0.012(5) 0.014(5)
O3S 0.048(10) 0.040(9) 0.057(13) 0.000(8) -0.008(9) 0.030(8)
O4 0.031(5) 0.027(4) 0.003(5) -0.001(4) -0.002(4) 0.016(4)
O4S 0.052(9) 0.026(7) 0.012(7) 0.000(6) 0.005(6) 0.028(7)
O5 0.022(5) 0.025(5) 0.013(6) 0.003(5) 0.004(4) 0.010(4)
O5S 0.061(11) 0.026(8) 0.056(13) 0.001(8) 0.000(9) 0.032(8)
O6 0.033(6) 0.021(5) 0.012(6) 0.004(4) 0.005(4) 0.013(4)
O6S 0.046(10) 0.049(10) 0.046(12) -0.003(8) -0.005(8) 0.027(8)
O7 0.027(4) 0.021(4) 0.011(4) -0.004(3) -0.004(3) 0.011(4)
O7S 0.025(8) 0.034(8) 0.014(8) 0.006(6) 0.000(6) 0.010(6)
O8 0.027(4) 0.021(4) 0.011(4) -0.004(3) -0.004(3) 0.011(4)
O8S 0.071(10) 0.061(10) 0.019(7) 0.003(7) -0.006(7) 0.043(8)
O9 0.022(4) 0.026(4) 0.016(5) 0.006(4) 0.002(4) 0.013(3)
O9S 0.068(11) 0.072(11) 0.021(10) -0.007(8) 0.000(8) 0.053(10)
O10' 0.068(14) 0.024(9) 0.042(15) -0.009(11) 0.024(12) 0.018(9)
O10 0.033(6) 0.021(5) 0.012(6) 0.004(4) 0.005(4) 0.013(4)
O10S 0.032(9) 0.035(8) 0.034(10) 0.006(7) 0.009(7) 0.019(7)
O11 0.033(8) 0.023(5) 0.005(7) 0.002(5) -0.001(6) 0.013(5)
O11S 0.030(6) 0.036(6) 0.011(6) 0.014(4) 0.000(4) 0.014(5)
O12 0.018(5) 0.019(4) 0.007(5) 0.001(4) 0.004(4) 0.008(4)
O12S 0.051(7) 0.024(5) 0.010(6) -0.009(4) -0.012(5) 0.014(5)
O13 0.018(5) 0.019(4) 0.007(5) 0.001(4) 0.004(4) 0.008(4)
O13S 0.058(9) 0.028(7) 0.079(12) -0.012(8) 0.000(9) -0.002(6)
O14 0.030(6) 0.036(6) 0.011(6) 0.014(4) 0.000(4) 0.014(5)
O14S 0.039(10) 0.043(10) 0.081(16) 0.001(10) 0.008(10) 0.015(8)
O15 0.031(6) 0.031(6) 0.004(7) -0.002(5) 0.003(5) 0.022(6)
O15S 0.081(13) 0.069(12) 0.035(10) 0.006(9) -0.027(9) 0.017(10)
O16 0.030(4) 0.033(4) 0.008(5) -0.011(4) -0.005(4) 0.019(3)
O16S 0.049(8) 0.058(9) 0.017(5) 0.004(6) 0.000(5) 0.030(7)
O17 0.031(5) 0.027(4) 0.003(5) -0.001(4) -0.002(4) 0.016(4)
O17S 0.103(13) 0.042(9) 0.015(9) 0.006(7) -0.013(9) 0.041(9)
O18 0.035(8) 0.033(8) 0.004(8) 0.001(6) 0.007(6) 0.009(6)
O18S 0.061(11) 0.051(9) 0.046(12) 0.004(8) 0.021(8) 0.030(8)
O19 0.019(7) 0.024(7) 0.013(8) 0.002(6) -0.006(6) 0.014(6)
O19S 0.085(12) 0.047(8) 0.052(12) 0.019(8) 0.031(10) 0.042(9)
O20 0.019(6) 0.028(6) 0.002(6) 0.001(5) -0.001(5) 0.012(5)
O20S 0.055(7) 0.065(7) 0.020(6) 0.006(5) -0.001(5) 0.040(6)
O21 0.015(5) 0.021(5) 0.015(7) 0.003(4) -0.013(5) 0.004(4)
S21 0.11(2) 0.030(16) 0.11(2) 0.003(14) 0.018(17) 0.039(14)
O21S 0.11(2) 0.030(16) 0.11(2) 0.003(14) 0.018(17) 0.039(14)
C41 0.09(5) 0.03(3) 0.12(3) 0.05(4) 0.01(2) 0.01(3)
C42 0.07(4) 0.04(4) 0.14(6) 0.02(4) -0.01(4) 0.03(3)
S21' 0.068(10) 0.13(2) 0.130(15) -0.024(13) 0.022(9) 0.056(11)
O21I 0.06(2) 0.14(3) 0.028(16) 0.009(19) 0.015(14) 0.06(2)
C41' 0.30(8) 0.36(9) 0.068(17) 0.00(5) 0.11(4) 0.11(7)
C42' 0.49(12) 0.25(5) 0.60(12) 0.01(6) 0.03(8) 0.31(8)
O22 0.022(4) 0.026(4) 0.016(5) 0.006(4) 0.002(4) 0.013(3)
O22S 0.140(19) 0.096(16) 0.11(2) 0.034(13) 0.043(16) 0.071(15)
O23 0.038(6) 0.033(5) 0.007(7) 0.005(4) 0.007(4) 0.021(5)
O23S 0.092(16) 0.038(9) 0.15(2) 0.018(10) -0.073(14) 0.010(9)
O24 0.15(2) 0.027(10) 0.14(2) -0.056(12) -0.094(19) 0.037(12)
O24S 0.047(12) 0.090(13) 0.072(13) 0.007(10) -0.032(10) 0.009(10)
O25 0.049(11) 0.036(9) 0.075(15) 0.000(9) -0.002(10) 0.023(8)
O25S 0.040(9) 0.124(15) 0.077(16) 0.016(13) -0.016(10) 0.033(9)
O26 0.076(13) 0.022(9) 0.062(14) -0.011(8) -0.013(10) 0.010(9)
O26S 0.051(12) 0.063(17) 0.07(2) -0.026(19) -0.008(16) 0.022(12)
O27 0.051(7) 0.041(6) 0.013(6) -0.007(5) -0.011(5) 0.025(5)
O27S 0.049(14) 0.073(13) 0.08(2) 0.036(14) 0.005(15) 0.032(12)
O28 0.051(7) 0.041(6) 0.013(6) -0.007(5) -0.011(5) 0.025(5)
O28S 0.063(13) 0.060(12) 0.22(3) -0.025(13) 0.015(14) 0.025(9)
O29 0.031(8) 0.029(8) 0.055(12) -0.011(7) 0.002(7) 0.009(6)
O30 0.057(11) 0.037(9) 0.015(9) -0.008(7) 0.001(8) -0.002(8)
O31 0.059(12) 0.082(13) 0.004(9) 0.007(9) -0.002(8) 0.007(10)
O32 0.10(2) 0.19(3) 0.09(2) 0.06(2) -0.019(17) -0.05(2)
O33 0.021(9) 0.053(10) 0.038(11) 0.002(8) -0.009(7) 0.010(7)
O34 0.060(12) 0.056(11) 0.096(18) 0.011(11) -0.008(11) 0.042(10)
O35 0.058(13) 0.035(10) 0.093(18) -0.013(10) -0.029(11) 0.010(9)
O36 0.052(10) 0.046(8) 0.015(8) -0.005(6) -0.007(6) 0.032(8)
O37 0.060(11) 0.069(11) 0.069(14) 0.023(10) -0.003(9) 0.049(9)
O38 0.058(10) 0.054(9) 0.008(8) 0.003(6) 0.002(7) 0.032(8)
O39 0.040(9) 0.039(8) 0.010(8) -0.006(6) -0.004(7) 0.024(7)
O40 0.042(10) 0.073(12) 0.027(10) -0.022(9) -0.014(8) 0.030(9)
O41 0.071(12) 0.071(12) 0.013(10) -0.011(9) -0.019(9) 0.029(10)
O42 0.045(9) 0.024(7) 0.017(7) 0.002(6) -0.011(7) 0.007(7)
O43 0.081(8) 0.034(5) 0.016(6) 0.004(4) -0.004(6) 0.028(6)
O44 0.081(8) 0.034(5) 0.016(6) 0.004(4) -0.004(6) 0.028(6)
O45 0.028(10) 0.049(10) 0.099(18) 0.002(10) -0.029(10) 0.021(8)
O46 0.13(2) 0.028(10) 0.15(2) -0.029(12) -0.093(18) 0.038(12)
O47 0.045(13) 0.053(12) 0.27(4) -0.021(17) -0.049(16) 0.034(11)
O48 0.030(4) 0.033(4) 0.008(5) -0.011(4) -0.005(4) 0.019(3)
O49 0.053(10) 0.036(8) 0.016(7) -0.001(7) -0.004(7) 0.015(7)
O50 0.055(10) 0.036(9) 0.056(12) -0.004(8) 0.015(8) 0.031(7)
O51 0.039(9) 0.050(9) 0.027(10) -0.002(7) 0.005(7) 0.015(7)
O52 0.118(17) 0.123(17) 0.067(13) 0.053(13) 0.058(13) 0.091(14)
O53 0.096(16) 0.17(2) 0.033(10) -0.007(13) 0.019(11) 0.086(15)
O54 0.033(8) 0.026(7) 0.029(8) 0.007(6) -0.001(7) 0.013(6)
O55 0.093(13) 0.039(8) 0.034(8) 0.007(7) 0.016(9) 0.044(9)
O56 0.056(11) 0.021(6) 0.069(13) 0.012(6) 0.025(9) 0.015(7)
O57 0.107(18) 0.22(3) 0.11(2) 0.14(2) 0.088(16) 0.13(2)
O58 0.085(17) 0.13(2) 0.036(15) 0.009(14) 0.035(13) 0.015(15)
O59 0.39(5) 0.043(14) 0.035(16) -0.013(11) 0.06(2) 0.00(2)
O60 0.044(9) 0.022(7) 0.035(10) 0.001(7) -0.004(7) 0.019(7)
O61 0.056(9) 0.031(7) 0.022(6) -0.002(6) -0.001(6) 0.024(7)
O62 0.040(7) 0.056(9) 0.035(7) -0.009(8) -0.003(6) 0.016(7)
O63 0.045(6) 0.036(8) 0.021(8) 0.006(6) 0.009(5) 0.022(6)
O64 0.032(9) 0.037(8) 0.022(9) 0.003(7) -0.023(7) 0.002(7)
O65 0.036(6) 0.045(8) 0.021(5) 0.006(6) -0.001(4) 0.019(6)
O66 0.047(9) 0.042(8) 0.015(9) 0.011(7) 0.006(7) 0.024(7)
O67 0.017(8) 0.044(9) 0.039(11) 0.011(7) -0.004(7) 0.017(7)
O68 0.044(7) 0.063(10) 0.016(6) -0.003(6) -0.005(5) 0.036(8)
O69 0.029(8) 0.029(7) 0.011(8) 0.001(6) 0.002(6) 0.012(6)
O70 0.056(10) 0.052(10) 0.021(10) 0.001(8) 0.002(8) 0.033(8)
O71 0.031(8) 0.036(6) 0.025(9) 0.004(5) -0.003(6) 0.020(6)
O72 0.041(9) 0.015(7) 0.033(10) -0.008(6) 0.013(7) 0.011(6)
O73 0.028(8) 0.042(8) 0.020(9) 0.002(7) 0.006(6) 0.019(7)
O74 0.041(9) 0.040(9) 0.039(11) -0.012(8) -0.011(8) 0.026(7)
O75 0.058(10) 0.032(8) 0.002(8) -0.001(6) 0.000(7) 0.023(7)
O76 0.018(7) 0.041(8) 0.011(8) -0.001(6) -0.003(6) 0.014(6)
O77 0.035(7) 0.029(6) 0.021(7) 0.002(5) -0.001(5) 0.014(5)
O78 0.021(7) 0.028(7) 0.019(8) -0.004(6) -0.006(6) 0.017(6)
O79 0.036(8) 0.025(7) 0.015(8) -0.011(6) -0.001(6) 0.017(6)
O80 0.030(9) 0.046(9) 0.024(9) -0.011(7) -0.008(7) 0.015(7)
O81 0.41(5) 0.13(2) 0.23(4) -0.11(2) -0.26(4) 0.21(3)
O82 0.033(12) 0.030(10) 0.016(12) 0.010(9) 0.019(9) 0.015(9)
O83 0.17(3) 0.14(2) 0.27(4) 0.05(2) -0.12(2) 0.02(2)
O84 0.15(2) 0.089(14) 0.075(19) 0.059(15) -0.030(15) -0.026(13)
O85 0.082(14) 0.035(9) 0.16(2) -0.010(11) -0.026(15) 0.024(9)
O86 0.100(15) 0.064(10) 0.045(13) 0.020(9) -0.009(11) 0.040(10)
O87 0.079(12) 0.065(10) 0.040(13) 0.005(10) -0.013(10) 0.018(8)
O88 0.071(11) 0.064(11) 0.035(12) 0.011(9) -0.010(8) 0.034(9)
O89 0.17(2) 0.067(13) 0.14(3) 0.047(15) 0.090(19) 0.102(16)
O90 0.21(3) 0.073(17) 0.20(4) 0.02(2) 0.11(3) 0.08(2)
O91 0.083(15) 0.067(13) 0.075(17) -0.018(11) 0.010(13) 0.046(12)
O92 0.081(12) 0.046(9) 0.039(9) -0.009(7) -0.016(9) 0.044(9)
O93 0.107(16) 0.079(13) 0.032(9) -0.002(8) -0.020(11) 0.014(12)
O94 0.091(15) 0.026(7) 0.14(2) 0.000(8) 0.001(14) 0.022(9)
O95 0.094(13) 0.074(11) 0.039(10) -0.003(9) 0.004(10) 0.064(10)
O96 0.069(12) 0.054(10) 0.061(13) 0.013(9) 0.005(10) 0.044(9)
O97 0.149(19) 0.108(16) 0.025(9) -0.010(10) -0.011(12) 0.089(15)
O98' 0.052(12) 0.024(9) 0.083(19) 0.011(11) 0.048(12) 0.014(9)
O98 0.066(17) 0.17(2) 0.09(2) 0.014(18) 0.005(15) 0.089(15)
O99 0.008(15) 0.07(2) 0.06(2) -0.012(17) -0.006(14) 0.004(13)
O99' 0.052(12) 0.024(9) 0.083(19) 0.011(11) 0.048(12) 0.014(9)
O100 0.07(3) 0.11(3) 0.10(3) 0.03(3) 0.02(2) 0.05(2)
O101 0.120(19) 0.078(16) 0.19(2) 0.021(18) 0.077(19) 0.054(15)
O102 0.070(16) 0.14(3) 0.38(4) -0.04(3) -0.01(2) 0.021(19)
O103 0.27(3) 0.13(2) 0.14(2) 0.00(2) -0.01(2) 0.14(2)
O104 0.16(3) 0.11(2) 0.30(5) 0.12(3) 0.17(3) 0.12(2)
O105 0.36(5) 0.19(3) 0.52(8) 0.24(5) 0.38(6) 0.24(4)
O106 0.096(17) 0.109(18) 0.12(2) -0.006(16) 0.021(15) 0.086(15)
N21 0.045(16) 0.053(18) 0.17(3) 0.01(2) -0.022(19) 0.028(14)
O107 0.042(19) 0.08(3) 0.15(4) 0.02(3) -0.02(2) 0.034(19)
O108 0.041(18) 0.10(3) 0.19(4) -0.03(4) -0.01(2) -0.02(2)
O109 0.045(16) 0.053(18) 0.17(3) 0.01(2) -0.022(19) 0.028(14)
N21I 0.11(3) 0.17(4) 0.19(4) -0.04(3) 0.02(2) 0.06(3)
O17I 0.04(2) 0.07(3) 0.06(3) -0.02(2) -0.016(18) -0.017(18)
O18I 0.17(4) 0.20(5) 0.25(4) -0.09(4) 0.03(3) 0.10(4)
O19I 0.11(3) 0.26(5) 0.22(4) 0.01(4) 0.03(3) 0.12(3)
O110 0.068(12) 0.23(3) 0.12(2) 0.020(18) -0.032(14) 0.072(13)
O111 0.27(3) 0.21(3) 0.24(4) -0.08(3) 0.03(3) 0.12(2)
O112 0.116(16) 0.39(4) 0.46(5) -0.19(4) 0.02(3) 0.14(3)
N24 0.09(2) 0.21(3) 0.21(3) -0.06(3) -0.06(2) 0.07(2)
O116 0.074(16) 0.19(3) 0.20(3) -0.07(2) -0.060(19) 0.075(18)
O117 0.094(19) 0.18(3) 0.21(3) -0.06(2) -0.077(19) 0.092(19)
O118 0.07(2) 0.23(4) 0.23(3) -0.10(4) -0.04(3) 0.09(2)
N24' 0.086(18) 0.21(3) 0.19(3) -0.08(3) -0.061(18) 0.09(2)
O16' 0.074(16) 0.19(3) 0.20(3) -0.07(2) -0.060(19) 0.075(18)
O17' 0.094(19) 0.18(3) 0.21(3) -0.06(2) -0.077(19) 0.092(19)
O18' 0.11(3) 0.21(4) 0.20(3) -0.09(3) -0.03(2) 0.06(3)
S1 0.035(3) 0.037(3) 0.047(4) 0.001(3) -0.006(3) 0.022(3)
S2 0.022(3) 0.039(3) 0.038(4) -0.001(3) -0.007(3) 0.011(2)
S3 0.045(4) 0.037(3) 0.029(4) -0.010(3) -0.004(3) 0.015(3)
S4 0.040(3) 0.032(3) 0.019(3) -0.001(2) -0.007(2) 0.024(3)
S5 0.047(4) 0.026(3) 0.043(4) 0.004(3) -0.004(3) 0.011(3)
S6 0.058(4) 0.056(4) 0.025(4) 0.000(3) -0.019(3) 0.024(3)
S7 0.045(3) 0.034(3) 0.015(3) 0.004(2) -0.003(3) 0.020(3)
S8 0.072(4) 0.048(3) 0.007(3) -0.003(3) -0.004(3) 0.038(3)
S9 0.060(4) 0.046(3) 0.010(3) -0.003(3) -0.003(3) 0.033(3)
S10 0.037(4) 0.064(4) 0.035(4) 0.010(3) 0.007(3) 0.030(3)
S11 0.032(4) 0.087(6) 0.046(5) 0.012(4) 0.013(3) 0.019(4)
S12 0.062(4) 0.021(3) 0.020(3) -0.003(2) -0.005(3) 0.001(3)
S13 0.040(6) 0.026(4) 0.035(5) -0.007(4) 0.003(4) 0.004(4)
S13' 0.065(13) 0.045(9) 0.031(11) -0.013(7) 0.002(8) 0.006(8)
S14 0.051(5) 0.079(5) 0.064(6) 0.009(5) 0.010(4) 0.008(4)
S15 0.089(5) 0.058(4) 0.020(4) 0.001(3) -0.007(3) 0.039(4)
S16 0.053(4) 0.042(3) 0.020(3) 0.003(3) 0.000(3) 0.029(3)
S17 0.078(5) 0.044(3) 0.029(4) 0.008(3) -0.004(3) 0.034(3)
S18 0.062(5) 0.070(5) 0.056(5) -0.015(4) 0.000(4) 0.042(4)
S19 0.126(7) 0.063(5) 0.114(8) 0.061(5) 0.072(6) 0.064(5)
S20 0.055(7) 0.065(7) 0.020(6) 0.006(5) -0.001(5) 0.040(6)
S22 0.146(11) 0.131(10) 0.28(2) 0.128(13) 0.073(12) 0.053(9)
S23 0.37(2) 0.052(6) 0.101(11) -0.008(6) -0.067(13) 0.009(9)
S24 0.189(13) 0.107(9) 0.074(8) -0.005(7) -0.008(8) -0.023(9)
S25 0.096(8) 0.108(8) 0.168(13) 0.019(9) -0.062(8) -0.005(7)
S26 0.026(6) 0.063(8) 0.060(9) 0.012(7) 0.020(6) 0.018(6)
S27 0.066(13) 0.060(13) 0.025(14) 0.001(10) -0.006(10) 0.044(10)
S27' 0.040(12) 0.067(12) 0.029(14) 0.014(11) 0.003(10) 0.015(11)
S28 0.122(10) 0.076(7) 0.219(17) -0.026(8) -0.026(9) 0.048(6)
Bi1 0.0296(4) 0.0160(3) 0.0133(4) 0.0014(3) 0.0000(3) 0.0105(3)
Bi2 0.0239(4) 0.0188(3) 0.0097(4) 0.0011(3) -0.0005(3) 0.0078(3)
Bi3 0.0285(4) 0.0194(3) 0.0110(4) -0.0021(3) -0.0013(3) 0.0135(3)
Bi4 0.0243(4) 0.0174(3) 0.0117(4) -0.0019(3) -0.0002(3) 0.0090(3)
Bi5 0.0217(4) 0.0229(4) 0.0109(4) -0.0013(3) -0.0022(3) 0.0083(3)
Bi6 0.0272(4) 0.0220(4) 0.0074(4) -0.0030(3) -0.0009(3) 0.0116(3)
Bi7 0.0246(4) 0.0223(4) 0.0085(4) -0.0014(3) -0.0048(3) 0.0098(3)
Bi8 0.0253(4) 0.0229(4) 0.0124(4) -0.0009(3) 0.0010(3) 0.0140(3)
Bi9 0.0241(4) 0.0204(4) 0.0108(4) 0.0012(3) -0.0043(3) 0.0088(3)
Bi10 0.0342(5) 0.0208(4) 0.0215(5) 0.0038(3) 0.0108(4) 0.0150(3)
Bi11 0.0222(4) 0.0251(4) 0.0141(4) -0.0003(3) -0.0020(3) 0.0131(3)
Bi12 0.0247(4) 0.0212(4) 0.0088(4) -0.0009(3) 0.0011(3) 0.0110(3)
Bi13 0.0259(4) 0.0217(4) 0.0055(4) 0.0007(3) -0.0017(3) 0.0113(3)
Bi14 0.0259(4) 0.0253(4) 0.0088(4) 0.0003(3) -0.0049(3) 0.0137(3)
Bi15 0.0216(4) 0.0201(3) 0.0103(4) -0.0010(3) -0.0008(3) 0.0097(3)
Bi16 0.0256(4) 0.0317(4) 0.0134(4) -0.0058(3) -0.0024(3) 0.0149(3)
Bi17 0.0289(4) 0.0208(4) 0.0128(4) 0.0001(3) -0.0036(3) 0.0153(3)
Bi18 0.0265(4) 0.0202(4) 0.0083(4) 0.0021(3) 0.0013(3) 0.0097(3)
Bi19 0.0306(4) 0.0219(4) 0.0071(4) 0.0042(3) -0.0006(3) 0.0134(3)
Bi20 0.0420(5) 0.0308(4) 0.0310(6) -0.0075(4) -0.0089(4) 0.0127(4)
Bi21 0.0495(5) 0.0283(4) 0.0171(5) 0.0000(3) -0.0010(4) 0.0209(4)
Bi22 0.0336(5) 0.0344(4) 0.0244(5) 0.0046(4) 0.0010(4) 0.0089(4)
Bi23 0.0492(5) 0.0281(4) 0.0224(5) 0.0068(4) 0.0059(4) 0.0200(4)
Bi24 0.0431(5) 0.0373(4) 0.0172(5) 0.0057(4) -0.0009(4) 0.0256(4)
Bi25 0.0452(5) 0.0329(4) 0.0170(5) 0.0078(4) 0.0062(4) 0.0181(4)
Bi26 0.0496(6) 0.0457(5) 0.0129(5) 0.0036(4) -0.0050(4) 0.0300(4)
Bi27 0.0335(5) 0.0455(5) 0.0199(5) 0.0010(4) 0.0013(4) 0.0176(4)
Bi28 0.0558(6) 0.0306(4) 0.0240(5) -0.0040(4) -0.0145(4) 0.0231(4)
Bi29 0.0399(5) 0.0396(5) 0.0376(6) -0.0109(4) 0.0013(4) 0.0182(4)
Bi30 0.0370(5) 0.0427(5) 0.0273(5) 0.0005(4) -0.0099(4) 0.0218(4)
Bi31 0.0366(5) 0.0351(4) 0.0152(5) 0.0016(3) 0.0021(4) 0.0194(4)
Bi32 0.0415(5) 0.0394(4) 0.0070(4) 0.0003(3) -0.0029(4) 0.0230(4)
Bi33 0.0490(6) 0.0432(5) 0.0152(5) -0.0031(4) -0.0136(4) 0.0251(4)
Bi34 0.0380(5) 0.0340(4) 0.0162(5) 0.0017(3) 0.0012(4) 0.0218(4)
Bi35 0.0421(6) 0.0611(6) 0.0227(5) 0.0142(4) 0.0039(4) 0.0307(5)
Bi36 0.0277(5) 0.0410(5) 0.0354(6) -0.0094(4) -0.0060(4) 0.0130(4)
Bi37 0.0560(6) 0.0323(4) 0.0113(5) -0.0036(3) -0.0039(4) 0.0230(4)
Bi38 0.0505(6) 0.0402(5) 0.0228(5) -0.0115(4) -0.0161(4) 0.0239(4)
N1 0.033(12) 0.025(11) 0.057(16) -0.002(10) -0.008(11) 0.012(9)
N2 0.051(11) 0.045(10) 0.015(9) -0.008(7) -0.010(7) 0.028(8)
N3 0.09(2) 0.070(17) 0.047(19) -0.030(15) -0.022(16) 0.006(16)
N4 0.028(12) 0.047(12) 0.043(14) -0.004(10) -0.015(10) 0.022(10)
N5 0.029(10) 0.036(9) 0.033(10) 0.005(7) -0.009(7) 0.022(8)
N6 0.057(15) 0.021(9) 0.026(13) 0.000(8) -0.001(11) 0.010(9)
N7 0.047(11) 0.028(7) 0.015(8) 0.003(6) -0.003(8) 0.020(8)
N8 0.052(14) 0.035(12) 0.078(19) 0.018(12) 0.009(13) 0.033(11)
N9 0.031(9) 0.030(9) 0.012(7) -0.006(7) 0.006(7) 0.012(7)
N10 0.026(10) 0.079(13) 0.011(8) -0.017(8) -0.007(7) 0.019(9)
N11 0.020(9) 0.027(7) 0.041(9) 0.010(6) 0.006(8) 0.015(7)
N12 0.020(10) 0.036(11) 0.026(12) 0.009(9) -0.004(9) 0.003(8)
N13 0.11(2) 0.059(13) 0.19(3) 0.019(16) -0.061(18) 0.023(13)
N14 0.073(13) 0.054(10) 0.034(14) 0.000(9) -0.016(10) 0.033(9)
N15 0.054(15) 0.069(16) 0.021(13) 0.002(11) 0.011(11) 0.020(13)
N16 0.048(12) 0.028(7) 0.033(10) -0.012(7) -0.005(9) 0.016(8)
N17 0.099(15) 0.071(13) 0.024(9) 0.006(9) 0.005(11) 0.062(11)
N18' 0.068(14) 0.024(9) 0.042(15) -0.009(11) 0.024(12) 0.018(9)
N18 0.066(17) 0.17(2) 0.09(2) 0.014(18) 0.005(15) 0.089(15)
N19 0.059(16) 0.11(2) 0.16(2) 0.03(2) 0.019(16) 0.050(17)
N20 0.075(19) 0.069(17) 0.09(2) -0.004(16) 0.027(16) 0.046(16)
N22 0.050(9) 0.113(18) 0.034(14) 0.015(12) 0.005(10) 0.044(12)
N23 0.25(4) 0.074(16) 0.30(4) 0.06(3) -0.13(3) 0.00(2)
O113 0.21(3) 0.17(3) 0.41(5) 0.14(3) -0.11(3) 0.06(2)
O114 0.19(3) 0.116(19) 0.31(5) 0.00(3) -0.04(3) -0.01(2)
O115 0.23(3) 0.099(15) 0.26(4) 0.10(2) -0.05(3) 0.03(2)

loop_
_atom_type_symbol
_atom_type_description
_atom_type_scat_dispersion_real
_atom_type_scat_dispersion_imag
_atom_type_scat_source
C C 0.0033 0.0016 'International Tables Vol C Tables 4.2.6.8 and 6.1.1.4'
O O 0.0106 0.0060 'International Tables Vol C Tables 4.2.6.8 and 6.1.1.4'
S S 0.1246 0.1234 'International Tables Vol C Tables 4.2.6.8 and 6.1.1.4'
Bi Bi -4.1077 10.2566 'International Tables Vol C Tables 4.2.6.8 and 6.1.1.4'
N N 0.0061 0.0033 'International Tables Vol C Tables 4.2.6.8 and 6.1.1.4'
H H 0.0000 0.0000 'International Tables Vol C Tables 4.2.6.8 and 6.1.1.4'

loop_
_geom_angle_atom_site_label_1
_geom_angle_atom_site_label_2
_geom_angle_atom_site_label_3
_geom_angle
_geom_angle_site_symmetry_1
_geom_angle_site_symmetry_3
S1 C1 H1A 109.5 . .
S1 C1 H1B 109.5 . .
H1A C1 H1B 109.5 . .
S1 C1 H1C 109.5 . .
H1A C1 H1C 109.5 . .
H1B C1 H1C 109.5 . .
S1 C2 H2A 109.5 . .
S1 C2 H2B 109.5 . .
H2A C2 H2B 109.5 . .
S1 C2 H2C 109.5 . .
H2A C2 H2C 109.5 . .
H2B C2 H2C 109.5 . .
S2 C3 H3A 109.5 . .
S2 C3 H3B 109.5 . .
H3A C3 H3B 109.5 . .
S2 C3 H3C 109.5 . .
H3A C3 H3C 109.5 . .
H3B C3 H3C 109.5 . .
S2 C4 H4A 109.5 . .
S2 C4 H4B 109.5 . .
H4A C4 H4B 109.5 . .
S2 C4 H4C 109.5 . .
H4A C4 H4C 109.5 . .
H4B C4 H4C 109.5 . .
S3 C5 H5A 109.5 . .
S3 C5 H5B 109.5 . .
H5A C5 H5B 109.5 . .
S3 C5 H5C 109.5 . .
H5A C5 H5C 109.5 . .
H5B C5 H5C 109.5 . .
S3 C6 H6A 109.5 . .
S3 C6 H6B 109.5 . .
H6A C6 H6B 109.5 . .
S3 C6 H6C 109.5 . .
H6A C6 H6C 109.5 . .
H6B C6 H6C 109.5 . .
S4 C7 H7A 109.5 . .
S4 C7 H7B 109.5 . .
H7A C7 H7B 109.5 . .
S4 C7 H7C 109.5 . .
H7A C7 H7C 109.5 . .
H7B C7 H7C 109.5 . .
S4 C8 H8A 109.5 . .
S4 C8 H8B 109.5 . .
H8A C8 H8B 109.5 . .
S4 C8 H8C 109.5 . .
H8A C8 H8C 109.5 . .
H8B C8 H8C 109.5 . .
S5 C9 H9A 109.5 . .
S5 C9 H9B 109.5 . .
H9A C9 H9B 109.5 . .
S5 C9 H9C 109.5 . .
H9A C9 H9C 109.5 . .
H9B C9 H9C 109.5 . .
S5 C10 H10A 109.5 . .
S5 C10 H10B 109.5 . .
H10A C10 H10B 109.5 . .
S5 C10 H10C 109.5 . .
H10A C10 H10C 109.5 . .
H10B C10 H10C 109.5 . .
S6 C11 H11A 109.5 . .
S6 C11 H11B 109.5 . .
H11A C11 H11B 109.5 . .
S6 C11 H11C 109.5 . .
H11A C11 H11C 109.5 . .
H11B C11 H11C 109.5 . .
S6 C12 H12A 109.5 . .
S6 C12 H12B 109.5 . .
H12A C12 H12B 109.5 . .
S6 C12 H12C 109.5 . .
H12A C12 H12C 109.5 . .
H12B C12 H12C 109.5 . .
S7 C13 H13A 109.5 . .
S7 C13 H13B 109.5 . .
H13A C13 H13B 109.5 . .
S7 C13 H13C 109.5 . .
H13A C13 H13C 109.5 . .
H13B C13 H13C 109.5 . .
S7 C14 H14A 109.5 . .
S7 C14 H14B 109.5 . .
H14A C14 H14B 109.5 . .
S7 C14 H14C 109.5 . .
H14A C14 H14C 109.5 . .
H14B C14 H14C 109.5 . .
S8 C15 H15A 109.5 . .
S8 C15 H15B 109.5 . .
H15A C15 H15B 109.5 . .
S8 C15 H15C 109.5 . .
H15A C15 H15C 109.5 . .
H15B C15 H15C 109.5 . .
S8 C16 H16A 109.5 . .
S8 C16 H16B 109.5 . .
H16A C16 H16B 109.5 . .
S8 C16 H16C 109.5 . .
H16A C16 H16C 109.5 . .
H16B C16 H16C 109.5 . .
S9 C17 H17A 109.5 . .
S9 C17 H17B 109.5 . .
H17A C17 H17B 109.5 . .
S9 C17 H17C 109.5 . .
H17A C17 H17C 109.5 . .
H17B C17 H17C 109.5 . .
S9 C18 H18A 109.5 . .
S9 C18 H18B 109.5 . .
H18A C18 H18B 109.5 . .
S9 C18 H18C 109.5 . .
H18A C18 H18C 109.5 . .
H18B C18 H18C 109.5 . .
S10 C19 H19A 109.5 . .
S10 C19 H19B 109.5 . .
H19A C19 H19B 109.5 . .
S10 C19 H19C 109.5 . .
H19A C19 H19C 109.5 . .
H19B C19 H19C 109.5 . .
S10 C20 H20A 109.5 . .
S10 C20 H20B 109.5 . .
H20A C20 H20B 109.5 . .
S10 C20 H20C 109.5 . .
H20A C20 H20C 109.5 . .
H20B C20 H20C 109.5 . .
S11 C21 H21A 109.5 . .
S11 C21 H21B 109.5 . .
H21A C21 H21B 109.5 . .
S11 C21 H21C 109.5 . .
H21A C21 H21C 109.5 . .
H21B C21 H21C 109.5 . .
S11 C22 H22A 109.5 . .
S11 C22 H22B 109.5 . .
H22A C22 H22B 109.5 . .
S11 C22 H22C 109.5 . .
H22A C22 H22C 109.5 . .
H22B C22 H22C 109.5 . .
S12 C23 H23A 109.5 . .
S12 C23 H23B 109.5 . .
H23A C23 H23B 109.5 . .
S12 C23 H23C 109.5 . .
H23A C23 H23C 109.5 . .
H23B C23 H23C 109.5 . .
S12 C24 H24A 109.5 . .
S12 C24 H24B 109.5 . .
H24A C24 H24B 109.5 . .
S12 C24 H24C 109.5 . .
H24A C24 H24C 109.5 . .
H24B C24 H24C 109.5 . .
S13' C25 S13 48.4(9) . .
S13' C25 H25A 130.2 . .
S13 C25 H25A 109.5 . .
S13' C25 H25B 119.8 . .
S13 C25 H25B 109.5 . .
H25A C25 H25B 109.5 . .
S13' C25 H25C 61.4 . .
S13 C25 H25C 109.5 . .
H25A C25 H25C 109.5 . .
H25B C25 H25C 109.5 . .
S13' C26 S13 47.5(9) . .
S13' C26 H26A 132.7 . .
S13 C26 H26A 109.5 . .
S13' C26 H26B 62.8 . .
S13 C26 H26B 109.5 . .
H26A C26 H26B 109.5 . .
S13' C26 H26C 117.1 . .
S13 C26 H26C 109.5 . .
H26A C26 H26C 109.5 . .
H26B C26 H26C 109.5 . .
S14 C27 H27A 109.5 . .
S14 C27 H27B 109.5 . .
H27A C27 H27B 109.5 . .
S14 C27 H27C 109.5 . .
H27A C27 H27C 109.5 . .
H27B C27 H27C 109.5 . .
S14 C28 H28A 109.5 . .
S14 C28 H28B 109.5 . .
H28A C28 H28B 109.5 . .
S14 C28 H28C 109.5 . .
H28A C28 H28C 109.5 . .
H28B C28 H28C 109.5 . .
S15 C29 H29A 109.5 . .
S15 C29 H29B 109.5 . .
H29A C29 H29B 109.5 . .
S15 C29 H29C 109.5 . .
H29A C29 H29C 109.5 . .
H29B C29 H29C 109.5 . .
S15 C30 H30A 109.5 . .
S15 C30 H30B 109.5 . .
H30A C30 H30B 109.5 . .
S15 C30 H30C 109.5 . .
H30A C30 H30C 109.5 . .
H30B C30 H30C 109.5 . .
S16 C31 H31A 109.5 . .
S16 C31 H31B 109.5 . .
H31A C31 H31B 109.5 . .
S16 C31 H31C 109.5 . .
H31A C31 H31C 109.5 . .
H31B C31 H31C 109.5 . .
S16 C32 H32A 109.5 . .
S16 C32 H32B 109.5 . .
H32A C32 H32B 109.5 . .
S16 C32 H32C 109.5 . .
H32A C32 H32C 109.5 . .
H32B C32 H32C 109.5 . .
S17 C33 H33A 109.5 . .
S17 C33 H33B 109.5 . .
H33A C33 H33B 109.5 . .
S17 C33 H33C 109.5 . .
H33A C33 H33C 109.5 . .
H33B C33 H33C 109.5 . .
S17 C34 H34A 109.5 . .
S17 C34 H34B 109.5 . .
H34A C34 H34B 109.5 . .
S17 C34 H34C 109.5 . .
H34A C34 H34C 109.5 . .
H34B C34 H34C 109.5 . .
S18 C35 H35A 109.5 . .
S18 C35 H35B 109.5 . .
H35A C35 H35B 109.5 . .
S18 C35 H35C 109.5 . .
H35A C35 H35C 109.5 . .
H35B C35 H35C 109.5 . .
S18 C36 H36A 109.5 . .
S18 C36 H36B 109.5 . .
H36A C36 H36B 109.5 . .
S18 C36 H36C 109.5 . .
H36A C36 H36C 109.5 . .
H36B C36 H36C 109.5 . .
S19 C37 H37A 109.5 . .
S19 C37 H37B 109.5 . .
H37A C37 H37B 109.5 . .
S19 C37 H37C 109.5 . .
H37A C37 H37C 109.5 . .
H37B C37 H37C 109.5 . .
S19 C38 H38A 109.5 . .
S19 C38 H38B 109.5 . .
H38A C38 H38B 109.5 . .
S19 C38 H38C 109.5 . .
H38A C38 H38C 109.5 . .
H38B C38 H38C 109.5 . .
S20 C39 H39A 109.5 . .
S20 C39 H39B 109.5 . .
H39A C39 H39B 109.5 . .
S20 C39 H39C 109.5 . .
H39A C39 H39C 109.5 . .
H39B C39 H39C 109.5 . .
S20 C40 H40A 109.5 . .
S20 C40 H40B 109.5 . .
H40A C40 H40B 109.5 . .
S20 C40 H40C 109.4 . .
H40A C40 H40C 109.5 . .
H40B C40 H40C 109.5 . .
S22 C43 H43A 109.5 . .
S22 C43 H43B 109.5 . .
H43A C43 H43B 109.5 . .
S22 C43 H43C 109.5 . .
H43A C43 H43C 109.5 . .
H43B C43 H43C 109.5 . .
S22 C44 H44A 109.5 . .
S22 C44 H44B 109.5 . .
H44A C44 H44B 109.5 . .
S22 C44 H44C 109.4 . .
H44A C44 H44C 109.5 . .
H44B C44 H44C 109.5 . .
S23 C45 H45A 109.5 . .
S23 C45 H45B 109.5 . .
H45A C45 H45B 109.5 . .
S23 C45 H45C 109.5 . .
H45A C45 H45C 109.5 . .
H45B C45 H45C 109.5 . .
S23 C46 H46A 109.5 . .
S23 C46 H46B 109.5 . .
H46A C46 H46B 109.5 . .
S23 C46 H46C 109.4 . .
H46A C46 H46C 109.5 . .
H46B C46 H46C 109.5 . .
S24 C47 H47A 109.5 . .
S24 C47 H47B 109.5 . .
H47A C47 H47B 109.5 . .
S24 C47 H47C 109.5 . .
H47A C47 H47C 109.5 . .
H47B C47 H47C 109.5 . .
S24 C48 H48A 109.5 . .
S24 C48 H48B 109.5 . .
H48A C48 H48B 109.5 . .
S24 C48 H48C 109.5 . .
H48A C48 H48C 109.5 . .
H48B C48 H48C 109.5 . .
S25 C49 H49A 109.5 . .
S25 C49 H49B 109.5 . .
H49A C49 H49B 109.5 . .
S25 C49 H49C 109.5 . .
H49A C49 H49C 109.5 . .
H49B C49 H49C 109.5 . .
S25 C50 H50A 109.5 . .
S25 C50 H50B 109.5 . .
H50A C50 H50B 109.5 . .
S25 C50 H50C 109.5 . .
H50A C50 H50C 109.5 . .
H50B C50 H50C 109.5 . .
S26 C51 H51A 109.5 . .
S26 C51 H51B 109.5 . .
H51A C51 H51B 109.5 . .
S26 C51 H51C 109.5 . .
H51A C51 H51C 109.5 . .
H51B C51 H51C 109.5 . .
S26 C52 H52A 109.5 . .
S26 C52 H52B 109.5 . .
H52A C52 H52B 109.5 . .
S26 C52 H52C 109.5 . .
H52A C52 H52C 109.5 . .
H52B C52 H52C 109.5 . .
S27 C53 S27' 46.9(12) . .
S27 C53 H53A 109.5 . .
S27' C53 H53A 138.9 . .
S27 C53 H53B 109.5 . .
S27' C53 H53B 65.2 . .
H53A C53 H53B 109.5 . .
S27 C53 H53C 109.5 . .
S27' C53 H53C 110.5 . .
H53A C53 H53C 109.5 . .
H53B C53 H53C 109.5 . .
S27' C54 S27 46.9(12) . .
S27' C54 H54A 125.6 . .
S27 C54 H54A 109.5 . .
S27' C54 H54B 124.1 . .
S27 C54 H54B 109.5 . .
H54A C54 H54B 109.5 . .
S27' C54 H54C 62.5 . .
S27 C54 H54C 109.5 . .
H54A C54 H54C 109.5 . .
H54B C54 H54C 109.5 . .
S28 C58 H58A 109.5 . .
S28 C58 H58B 109.5 . .
H58A C58 H58B 109.5 . .
S28 C58 H58C 109.5 . .
H58A C58 H58C 109.5 . .
H58B C58 H58C 109.5 . .
S28 C59 H59A 109.5 . .
S28 C59 H59B 109.5 . .
H59A C59 H59B 109.5 . .
S28 C59 H59C 109.5 . .
H59A C59 H59C 109.5 . .
H59B C59 H59C 109.5 . .
Bi1 O1 Bi3 129.0(6) . .
Bi1 O1 Bi4 114.8(5) . .
Bi3 O1 Bi4 106.6(5) . .
Bi2 O2 Bi1 124.3(6) . .
Bi2 O2 Bi4 123.9(6) . .
Bi1 O2 Bi4 99.7(5) . .
S2 O2S Bi11 143.2(8) . .
Bi2 O3 Bi5 134.9(6) . .
Bi2 O3 Bi15 109.4(6) . 2_666
Bi5 O3 Bi15 109.9(6) . 2_666
Bi6 O4 Bi3 139.5(6) . .
Bi6 O4 Bi4 109.8(5) . .
Bi3 O4 Bi4 110.0(5) . .
S4 O4S Bi3 114.1(7) . .
Bi5 O5 Bi7 121.6(6) . .
Bi5 O5 Bi10 114.3(5) . .
Bi7 O5 Bi10 100.1(4) . .
Bi5 O5 Bi4 123.0(5) . .
Bi7 O5 Bi4 99.4(5) . .
Bi10 O5 Bi4 92.8(4) . .
Bi11 O6 Bi5 122.9(6) . .
Bi11 O6 Bi15 125.8(6) . 2_666
Bi5 O6 Bi15 105.4(5) . 2_666
S6 O6S Bi14 140.8(9) . .
Bi11 O7 Bi14 123.6(6) . .
Bi11 O7 Bi17 107.0(5) . .
Bi14 O7 Bi17 105.4(5) . .
Bi11 O7 Bi10 117.0(5) . .
Bi14 O7 Bi10 101.1(5) . .
Bi17 O7 Bi10 99.9(5) . .
S7 O7S Bi14 115.3(7) . .
Bi14 O8 Bi7 122.3(6) . .
Bi14 O8 Bi10 108.7(5) . .
Bi7 O8 Bi10 102.4(5) . .
S8 O8S Bi37 139.0(9) . 1_565
Bi6 O9 Bi7 124.3(6) . .
Bi6 O9 Bi4 104.5(5) . .
Bi7 O9 Bi4 112.0(5) . .
S9 O9S Bi12 126.2(8) . .
Bi19 O10 Bi14 130.6(6) . .
Bi19 O10 Bi17 113.2(5) . .
Bi14 O10 Bi17 105.3(5) . .
Bi19 O11 Bi1 127.1(6) . 2_666
Bi19 O11 Bi17 99.4(5) . .
Bi1 O11 Bi17 121.9(5) 2_666 .
Bi19 O11 Bi16 108.6(5) . .
Bi1 O11 Bi16 102.6(5) 2_666 .
Bi17 O11 Bi16 91.0(4) . .
S11 O11S Bi18 122.9(7) . .
Bi19 O12 Bi18 127.4(5) . .
Bi19 O12 Bi13 122.4(5) . .
Bi18 O12 Bi13 102.7(5) . .
S12 O12S Bi2 119.3(8) . .
S12 O12S Bi5 135.2(8) . .
Bi2 O12S Bi5 96.2(4) . .
Bi12 O13 Bi18 137.9(6) . .
Bi12 O13 Bi13 110.5(5) . .
Bi18 O13 Bi13 107.5(5) . .
S13 O13S S13' 53.7(9) . .
S13 O13S Bi6 157.3(11) . .
S13' O13S Bi6 104.6(11) . .
Bi18 O14 Bi2 123.0(6) . 2_666
Bi18 O14 Bi15 123.8(7) . .
Bi2 O14 Bi15 102.5(5) 2_666 .
Bi12 O15 Bi8 119.0(5) . .
Bi12 O15 Bi9 107.3(5) . .
Bi8 O15 Bi9 102.7(5) . .
Bi12 O15 Bi15 114.2(5) . .
Bi8 O15 Bi15 116.4(5) . .
Bi9 O15 Bi15 92.1(4) . .
Bi15 O16 Bi9 122.2(6) . .
Bi15 O16 Bi16 117.4(6) . .
Bi9 O16 Bi16 100.4(5) . .
Bi15 O16 Bi10 117.6(5) . 2_666
Bi9 O16 Bi10 98.8(5) . 2_666
Bi16 O16 Bi10 95.5(4) . 2_666
S16 O16S Bi26 118.2(8) . .
S16 O16S Bi25 133.6(8) . .
Bi26 O16S Bi25 89.5(5) . .
Bi3 O17 Bi8 124.1(6) . .
Bi3 O17 Bi9 116.9(5) . .
Bi8 O17 Bi9 100.4(4) . .
Bi3 O17 Bi17 118.0(5) . 2_666
Bi8 O17 Bi17 101.1(5) . 2_666
Bi9 O17 Bi17 89.8(4) . 2_666
Bi11 O18 Bi8 136.2(6) 2_666 .
Bi11 O18 Bi17 105.1(5) 2_666 2_666
Bi8 O18 Bi17 115.7(5) . 2_666
S18 O18S Bi31 118.5(9) . .
Bi6 O19 Bi12 126.6(6) . .
Bi6 O19 Bi13 116.9(5) . .
Bi12 O19 Bi13 102.2(5) . .
S19 O19S Bi21 117.4(11) . .
S19 O19S Bi24 132.0(11) . .
Bi21 O19S Bi24 92.1(5) . .
Bi13 O20 Bi10 121.2(5) . .
Bi13 O20 Bi16 118.9(5) . .
Bi10 O20 Bi16 100.7(4) . .
Bi13 O20 Bi9 116.1(5) . .
Bi10 O20 Bi9 100.0(4) . .
Bi16 O20 Bi9 95.4(4) . .
S20 O20S Bi30 134.3(16) . 2_657
Bi17 O21 Bi9 123.9(6) . 2_666
Bi17 O21 Bi16 121.2(5) . .
Bi9 O21 Bi16 100.2(4) 2_666 .
Bi17 O21 Bi10 109.5(5) . .
Bi9 O21 Bi10 100.3(4) 2_666 .
Bi16 O21 Bi10 96.8(5) . .
C41 S21 O21S 105(7) . .
C41 S21 C42 97(5) . .
O21S S21 C42 99(4) . .
S21 C41 H41A 109.6 . .
S21 C41 H41B 109.6 . .
H41A C41 H41B 109.5 . .
S21 C41 H41C 109.2 . .
H41A C41 H41C 109.5 . .
H41B C41 H41C 109.5 . .
S21 C42 H42A 109.3 . .
S21 C42 H42B 109.6 . .
H42A C42 H42B 109.5 . .
S21 C42 H42C 109.6 . .
H42A C42 H42C 109.5 . .
H42B C42 H42C 109.5 . .
O21I S21' C41' 108(2) . .
O21I S21' C42' 109(3) . .
C41' S21' C42' 101(2) . .
S21' C41' H41D 110.3 . .
S21' C41' H41E 108.8 . .
H41D C41' H41E 109.5 . .
S21' C41' H41F 109.3 . .
H41D C41' H41F 109.5 . .
H41E C41' H41F 109.5 . .
S21' C42' H42D 108.6 . .
S21' C42' H42E 109.7 . .
H42D C42' H42E 109.5 . .
S21' C42' H42F 110.1 . .
H42D C42' H42F 109.5 . .
H42E C42' H42F 109.5 . .
Bi4 O22 Bi16 123.3(6) . 2_666
Bi4 O22 Bi10 115.6(6) . .
Bi16 O22 Bi10 102.8(5) 2_666 .
Bi4 O22 Bi9 117.1(6) . .
Bi16 O22 Bi9 96.5(5) 2_666 .
Bi10 O22 Bi9 96.9(4) . .
Bi16 O23 Bi16 180.0 2_666 .
Bi16 O23 Bi9 89.67(2) 2_666 .
Bi16 O23 Bi9 90.33(2) . .
Bi16 O23 Bi9 90.33(2) 2_666 2_666
Bi16 O23 Bi9 89.67(2) . 2_666
Bi9 O23 Bi9 180.00(3) . 2_666
Bi16 O23 Bi10 89.43(2) 2_666 2_666
Bi16 O23 Bi10 90.57(2) . 2_666
Bi9 O23 Bi10 90.16(2) . 2_666
Bi9 O23 Bi10 89.84(2) 2_666 2_666
Bi16 O23 Bi10 90.57(2) 2_666 .
Bi16 O23 Bi10 89.43(2) . .
Bi9 O23 Bi10 89.84(2) . .
Bi9 O23 Bi10 90.16(2) 2_666 .
Bi10 O23 Bi10 180.000(1) 2_666 .
S25 O25S Bi20 131.5(15) . .
S25 O25S Bi22 119.9(13) . .
Bi20 O25S Bi22 90.0(5) . .
N2 O27 Bi6 108.5(12) . .
N2 O27 Bi7 120.0(13) . .
Bi6 O27 Bi7 90.5(4) . .
S27 O27S S27' 52.6(14) . .
N3 O30 Bi7 106.8(16) . .
N5 O36 Bi19 106.3(12) . .
N6 O39 Bi18 100.6(12) . .
N9 O48 Bi8 127.8(11) . .
N10 O51 Bi11 107.6(13) . .
Bi24 O60 Bi21 130.9(6) . .
Bi24 O60 Bi34 110.3(6) . 2_657
Bi21 O60 Bi34 109.6(7) . 2_657
Bi21 O61 Bi20 124.9(7) . .
Bi21 O61 Bi35 112.3(6) . 2_657
Bi20 O61 Bi35 103.2(6) . 2_657
Bi21 O61 Bi23 119.0(6) . .
Bi20 O61 Bi23 100.6(6) . .
Bi35 O61 Bi23 90.7(4) 2_657 .
Bi20 O62 Bi22 129.1(7) . .
Bi20 O62 Bi23 114.9(7) . .
Bi22 O62 Bi23 106.1(7) . .
Bi24 O63 Bi26 124.2(7) . .
Bi24 O63 Bi29 111.6(5) . .
Bi26 O63 Bi29 102.4(5) . .
Bi24 O63 Bi23 119.1(6) . .
Bi26 O63 Bi23 102.4(5) . .
Bi29 O63 Bi23 91.3(4) . .
Bi30 O64 Bi24 127.2(7) . .
Bi30 O64 Bi34 122.5(6) . 2_657
Bi24 O64 Bi34 103.9(5) . 2_657
Bi25 O65 Bi22 135.4(7) . .
Bi25 O65 Bi23 110.3(6) . .
Bi22 O65 Bi23 110.3(7) . .
Bi30 O66 Bi33 128.9(7) . .
Bi30 O66 Bi36 104.4(5) . .
Bi33 O66 Bi36 115.1(6) . .
Bi26 O67 Bi33 122.8(6) . .
Bi26 O67 Bi29 103.0(6) . .
Bi33 O67 Bi29 106.4(5) . .
Bi26 O67 Bi32 119.7(5) . .
Bi33 O67 Bi32 107.4(6) . .
Bi29 O67 Bi32 91.4(4) . .
Bi26 O68 Bi25 131.3(7) . .
Bi26 O68 Bi23 115.4(6) . .
Bi25 O68 Bi23 106.1(6) . .
Bi32 O69 Bi29 122.1(6) . .
Bi32 O69 Bi28 118.4(5) . .
Bi29 O69 Bi28 100.1(5) . .
Bi32 O69 Bi35 115.2(5) . .
Bi29 O69 Bi35 99.4(5) . .
Bi28 O69 Bi35 97.2(5) . .
Bi38 O70 Bi20 124.0(7) . 2_657
Bi38 O70 Bi35 108.7(6) . .
Bi20 O70 Bi35 102.3(6) 2_657 .
Bi38 O70 Bi36 106.2(6) . .
Bi20 O70 Bi36 118.0(6) 2_657 .
Bi35 O70 Bi36 92.4(5) . .
Bi25 O71 Bi31 124.5(6) . .
Bi25 O71 Bi32 121.6(6) . .
Bi31 O71 Bi32 102.1(5) . .
Bi37 O72 Bi38 129.9(6) . .
Bi37 O72 Bi32 103.1(5) . .
Bi38 O72 Bi32 116.9(6) . .
Bi37 O73 Bi31 134.5(7) . .
Bi37 O73 Bi32 107.4(6) . .
Bi31 O73 Bi32 112.4(6) . .
Bi27 O74 Bi22 121.3(7) . .
Bi27 O74 Bi36 102.9(6) . 2_657
Bi22 O74 Bi36 117.6(6) . 2_657
Bi27 O74 Bi28 100.7(5) . .
Bi22 O74 Bi28 115.4(6) . .
Bi36 O74 Bi28 94.5(5) 2_657 .
Bi37 O75 Bi21 122.7(6) . 2_657
Bi37 O75 Bi34 124.6(6) . .
Bi21 O75 Bi34 105.3(6) 2_657 .
Bi27 O76 Bi31 118.1(6) . .
Bi27 O76 Bi28 107.1(5) . .
Bi31 O76 Bi28 107.3(5) . .
Bi27 O76 Bi34 114.8(5) . .
Bi31 O76 Bi34 112.8(5) . .
Bi28 O76 Bi34 93.1(4) . .
Bi23 O77 Bi29 120.1(6) . .
Bi23 O77 Bi35 120.4(6) . 2_657
Bi29 O77 Bi35 101.9(5) . 2_657
Bi23 O77 Bi28 117.8(6) . .
Bi29 O77 Bi28 95.6(5) . .
Bi35 O77 Bi28 95.9(5) 2_657 .
Bi36 O78 Bi35 123.4(6) . .
Bi36 O78 Bi28 116.8(6) . 2_657
Bi35 O78 Bi28 98.9(5) . 2_657
Bi36 O78 Bi29 116.5(5) . .
Bi35 O78 Bi29 99.3(4) . .
Bi28 O78 Bi29 97.3(4) 2_657 .
Bi34 O79 Bi28 121.9(6) . .
Bi34 O79 Bi35 116.6(5) . .
Bi28 O79 Bi35 102.2(5) . .
Bi34 O79 Bi29 116.2(6) . 2_657
Bi28 O79 Bi29 100.0(5) . 2_657
Bi35 O79 Bi29 95.7(4) . 2_657
Bi30 O80 Bi27 135.1(7) 2_657 .
Bi30 O80 Bi36 106.1(6) 2_657 2_657
Bi27 O80 Bi36 111.1(6) . 2_657
Bi38 O81 Bi33 128.90(16) . .
Bi38 O81 Bi32 112.20(11) . .
Bi33 O81 Bi32 116.36(12) . .
Bi28 O82 Bi28 180.00(3) . 2_657
Bi28 O82 Bi29 89.59(3) . .
Bi28 O82 Bi29 90.41(3) 2_657 .
Bi28 O82 Bi29 90.41(3) . 2_657
Bi28 O82 Bi29 89.59(3) 2_657 2_657
Bi29 O82 Bi29 180.00(4) . 2_657
Bi28 O82 Bi35 89.60(3) . 2_657
Bi28 O82 Bi35 90.40(3) 2_657 2_657
Bi29 O82 Bi35 89.85(3) . 2_657
Bi29 O82 Bi35 90.15(3) 2_657 2_657
Bi28 O82 Bi35 90.40(3) . .
Bi28 O82 Bi35 89.60(3) 2_657 .
Bi29 O82 Bi35 90.15(3) . .
Bi29 O82 Bi35 89.85(3) 2_657 .
Bi35 O82 Bi35 180.000(1) 2_657 .
N17 O95 Bi31 102.1(14) . .
N18 O98 C39 138(4) . 2_657
O109 N21 O108 118(3) . .
O109 N21 O107 117(3) . .
O108 N21 O107 125(3) . .
N21 O107 Bi30 138(3) . .
O19I N21I O18I 124(3) . .
O19I N21I O17I 114(3) . .
O18I N21I O17I 122(3) . .
N22 O110 Bi38 128(2) . .
N24' N24 O116 92(4) . .
N24' N24 O118 111(5) . .
O116 N24 O118 123(3) . .
N24' N24 O117 71(5) . .
O116 N24 O117 120(3) . .
O118 N24 O117 117(3) . .
N24' N24 O16' 63(4) . .
O116 N24 O16' 48(4) . .
O118 N24 O16' 166(5) . .
O117 N24 O16' 74(4) . .
N24' N24 O18' 58(3) . .
O116 N24 O18' 85(4) . .
O118 N24 O18' 67(4) . .
O117 N24 O18' 124(5) . .
O16' N24 O18' 100(3) . .
N24' N24 O17' 36(3) . .
O116 N24 O17' 125(4) . .
O118 N24 O17' 98(4) . .
O117 N24 O17' 46(3) . .
O16' N24 O17' 84(4) . .
O18' N24 O17' 78(3) . .
O16' O116 N24 71(4) . .
O16' O116 N24' 51(3) . .
N24 O116 N24' 38(2) . .
O16' O116 O18' 92(5) . .
N24 O116 O18' 52(3) . .
N24' O116 O18' 42(2) . .
O16' O116 Bi27 99(5) . .
N24 O116 Bi27 152(4) . .
N24' O116 Bi27 115(3) . .
O18' O116 Bi27 104(3) . .
N24 O117 N24' 45(3) . .
N24 O117 O17' 92(5) . .
N24' O117 O17' 54(3) . .
N24 O117 O16' 55(4) . .
N24' O117 O16' 51(2) . .
O17' O117 O16' 97(5) . .
N24 O118 O18' 62(4) . .
N24 O118 N24' 30(2) . .
O18' O118 N24' 41(2) . .
N24 N24' O18' 79(5) . .
N24 N24' O17' 116(4) . .
O18' N24' O17' 119(3) . .
N24 N24' O16' 71(4) . .
O18' N24' O16' 117(3) . .
O17' N24' O16' 124(3) . .
N24 N24' O117 64(3) . .
O18' N24' O117 136(5) . .
O17' N24' O117 64(3) . .
O16' N24' O117 74(3) . .
N24 N24' O116 50(3) . .
O18' N24' O116 78(4) . .
O17' N24' O116 158(4) . .
O16' N24' O116 41(4) . .
O117 N24' O116 94(4) . .
N24 N24' O118 39(4) . .
O18' N24' O118 53(4) . .
O17' N24' O118 101(3) . .
O16' N24' O118 109(4) . .
O117 N24' O118 83(3) . .
O116 N24' O118 78(3) . .
O116 O16' N24' 88(5) . .
O116 O16' N24 61(4) . .
N24' O16' N24 45(3) . .
O116 O16' O117 110(6) . .
N24' O16' O117 55(3) . .
N24 O16' O117 51(2) . .
O116 O16' Bi27 60(3) . .
N24' O16' Bi27 110(3) . .
N24 O16' Bi27 115(4) . .
O117 O16' Bi27 165(4) . .
N24' O17' O117 61(3) . .
N24' O17' N24 28.0(19) . .
O117 O17' N24 41.7(19) . .
N24' O18' N24 43(3) . .
N24' O18' O118 86(4) . .
N24 O18' O118 51(3) . .
N24' O18' O116 60(3) . .
N24 O18' O116 42(2) . .
O118 O18' O116 82(4) . .
O1S S1 C1 104.4(11) . .
O1S S1 C2 103.8(11) . .
C1 S1 C2 97.3(14) . .
O2S S2 C4 105.2(11) . .
O2S S2 C3 107.5(10) . .
C4 S2 C3 99.1(18) . .
O3S S3 C6 105.7(11) . .
O3S S3 C5 108.3(10) . .
C6 S3 C5 97.0(11) . .
O4S S4 C8 102.9(10) . .
O4S S4 C7 105.6(10) . .
C8 S4 C7 98.0(14) . .
O5S S5 C10 106.2(10) . .
O5S S5 C9 102.9(11) . .
C10 S5 C9 98.6(12) . .
O6S S6 C11 105.2(14) . .
O6S S6 C12 101.8(12) . .
C11 S6 C12 101.4(19) . .
O7S S7 C13 104.8(10) . .
O7S S7 C14 104.2(10) . .
C13 S7 C14 97.2(12) . .
O8S S8 C16 105.6(12) . .
O8S S8 C15 108.6(12) . .
C16 S8 C15 96.5(13) . .
O9S S9 C17 104.0(12) . .
O9S S9 C18 107.8(11) . .
C17 S9 C18 97.2(12) . .
O10S S10 C20 105.4(15) . .
O10S S10 C19 103.7(11) . .
C20 S10 C19 95.3(14) . .
C21 S11 O11S 100.6(15) . .
C21 S11 C22 96.7(17) . .
O11S S11 C22 105.0(12) . .
O12S S12 C24 103.7(10) . .
O12S S12 C23 102.2(10) . .
C24 S12 C23 96.4(14) . .
O13S S13 C25 109.5(12) . .
O13S S13 C26 101.5(12) . .
C25 S13 C26 97.6(11) . .
O13S S13' C25 108.1(14) . .
O13S S13' C26 98.9(15) . .
C25 S13' C26 104.9(14) . .
O14S S14 C27 109.0(16) . .
O14S S14 C28 102.4(14) . .
C27 S14 C28 98.6(14) . .
O15S S15 C30 106.7(13) . .
O15S S15 C29 107.9(13) . .
C30 S15 C29 98.8(14) . .
O16S S16 C31 104.9(10) . .
O16S S16 C32 102.8(10) . .
C31 S16 C32 98.6(13) . .
O17S S17 C34 107.1(13) . .
O17S S17 C33 108.7(14) . .
C34 S17 C33 94.2(16) . .
O18S S18 C36 104.7(16) . .
O18S S18 C35 103.1(13) . .
C36 S18 C35 99.9(18) . .
O19S S19 C37 108.7(18) . .
O19S S19 C38 105.5(12) . .
C37 S19 C38 100(2) . .
O20S S20 C39 97(2) . .
O20S S20 C40 102.3(18) . .
C39 S20 C40 103(2) . .
O22S S22 C43 111(3) . .
O22S S22 C44 112(3) . .
C43 S22 C44 111(3) . .
O23S S23 C45 105(2) . .
O23S S23 C46 106.6(17) . .
C45 S23 C46 98.2(19) . .
O24S S24 C48 119(2) . .
O24S S24 C47 108.3(19) . .
C48 S24 C47 103(3) . .
O25S S25 C50 110(3) . .
O25S S25 C49 106.1(19) . .
C50 S25 C49 102(3) . .
O26S S26 C52 115.8(19) . .
O26S S26 C51 100(2) . .
C52 S26 C51 104.8(19) . .
O27S S27 C53 103.3(18) . .
O27S S27 C54 107.5(18) . .
C53 S27 C54 102.7(17) . .
O27S S27' C54 106.3(18) . .
O27S S27' C53 101.6(17) . .
C54 S27' C53 103.2(17) . .
O28S S28 C58 104(2) . .
O28S S28 C59 107(2) . .
C58 S28 C59 92(2) . .
O1 Bi1 O11 87.3(5) . 2_666
O1 Bi1 O2 75.9(5) . .
O11 Bi1 O2 87.4(5) 2_666 .
O2 Bi2 O3 86.4(5) . .
O2 Bi2 O14 85.7(5) . 2_666
O3 Bi2 O14 72.0(5) . 2_666
O2 Bi2 O12S 89.4(5) . .
O3 Bi2 O12S 65.0(4) . .
O14 Bi2 O12S 136.9(4) 2_666 .
O2 Bi2 Bi15 97.1(3) . 2_666
O3 Bi2 Bi15 35.7(3) . 2_666
O14 Bi2 Bi15 39.7(3) 2_666 2_666
O12S Bi2 Bi15 99.1(3) . 2_666
O17 Bi3 O4 89.3(5) . .
O17 Bi3 O1 85.7(5) . .
O4 Bi3 O1 73.0(5) . .
O17 Bi3 O4S 82.8(4) . .
O4 Bi3 O4S 143.9(4) . .
O1 Bi3 O4S 71.3(5) . .
O17 Bi3 Bi4 95.1(3) . .
O4 Bi3 Bi4 36.0(3) . .
O1 Bi3 Bi4 38.5(4) . .
O4S Bi3 Bi4 109.5(3) . .
O22 Bi4 O4 93.9(5) . .
O22 Bi4 O1 81.4(5) . .
O4 Bi4 O1 67.5(4) . .
O22 Bi4 O9 80.5(5) . .
O4 Bi4 O9 66.8(4) . .
O1 Bi4 O9 129.1(4) . .
O22 Bi4 O5 75.4(4) . .
O4 Bi4 O5 128.0(4) . .
O1 Bi4 O5 152.6(4) . .
O9 Bi4 O5 61.3(4) . .
O22 Bi4 O2 74.9(4) . .
O4 Bi4 O2 128.6(4) . .
O1 Bi4 O2 61.4(4) . .
O9 Bi4 O2 151.4(4) . .
O5 Bi4 O2 98.0(4) . .
O22 Bi4 Bi6 96.4(3) . .
O4 Bi4 Bi6 34.0(3) . .
O1 Bi4 Bi6 101.3(3) . .
O9 Bi4 Bi6 35.3(3) . .
O5 Bi4 Bi6 95.7(3) . .
O2 Bi4 Bi6 161.2(3) . .
O22 Bi4 Bi3 94.5(3) . .
O4 Bi4 Bi3 34.0(3) . .
O1 Bi4 Bi3 34.9(3) . .
O9 Bi4 Bi3 100.4(3) . .
O5 Bi4 Bi3 159.9(3) . .
O2 Bi4 Bi3 96.0(3) . .
Bi6 Bi4 Bi3 67.78(2) . .
O5 Bi5 O3 85.3(5) . .
O5 Bi5 O6 87.5(5) . .
O3 Bi5 O6 71.7(5) . .
O5 Bi5 O12S 90.2(5) . .
O3 Bi5 O12S 62.5(4) . .
O6 Bi5 O12S 134.2(4) . .
O5 Bi5 Bi15 95.5(4) . 2_666
O3 Bi5 Bi15 35.3(4) . 2_666
O6 Bi5 Bi15 38.7(3) . 2_666
O12S Bi5 Bi15 96.3(3) . 2_666
O19 Bi6 O4 89.9(5) . .
O19 Bi6 O9 82.6(5) . .
O4 Bi6 O9 73.6(5) . .
O19 Bi6 O27 88.7(4) . .
O4 Bi6 O27 142.5(5) . .
O9 Bi6 O27 69.1(5) . .
O19 Bi6 O13S 149.4(5) . .
O4 Bi6 O13S 91.6(5) . .
O9 Bi6 O13S 68.6(5) . .
O27 Bi6 O13S 71.9(5) . .
O19 Bi6 Bi4 96.6(3) . .
O4 Bi6 Bi4 36.2(3) . .
O9 Bi6 Bi4 40.2(3) . .
O27 Bi6 Bi4 106.9(3) . .
O13S Bi6 Bi4 68.2(4) . .
O9 Bi7 O8 81.3(5) . .
O9 Bi7 O5 73.4(5) . .
O8 Bi7 O5 83.7(5) . .
O9 Bi7 O27 67.0(5) . .
O8 Bi7 O27 82.8(4) . .
O5 Bi7 O27 139.6(4) . .
O9 Bi7 O30 110.4(5) . .
O8 Bi7 O30 144.8(5) . .
O5 Bi7 O30 69.3(5) . .
O27 Bi7 O30 132.3(4) . .
O9 Bi7 Bi10 63.0(4) . .
O8 Bi7 Bi10 42.1(3) . .
O5 Bi7 Bi10 43.6(3) . .
O27 Bi7 Bi10 107.7(3) . .
O30 Bi7 Bi10 112.5(3) . .
O18 Bi8 O17 76.7(5) . .
O18 Bi8 O15 89.8(5) . .
O17 Bi8 O15 86.1(5) . .
O18 Bi8 O48 143.9(5) . .
O17 Bi8 O48 70.5(4) . .
O15 Bi8 O48 73.6(4) . .
O16 Bi9 O21 83.4(4) . 2_666
O16 Bi9 O20 79.7(4) . .
O21 Bi9 O20 129.7(4) 2_666 .
O16 Bi9 O22 129.9(4) . .
O21 Bi9 O22 77.6(4) 2_666 .
O20 Bi9 O22 78.0(4) . .
O16 Bi9 O23 66.6(3) . .
O21 Bi9 O23 65.8(3) 2_666 .
O20 Bi9 O23 64.0(3) . .
O22 Bi9 O23 63.4(3) . .
O16 Bi9 O15 73.2(4) . .
O21 Bi9 O15 112.2(4) 2_666 .
O20 Bi9 O15 107.5(4) . .
O22 Bi9 O15 156.6(4) . .
O23 Bi9 O15 139.8(3) . .
O16 Bi9 O17 118.3(4) . .
O21 Bi9 O17 70.7(4) 2_666 .
O20 Bi9 O17 156.4(4) . .
O22 Bi9 O17 98.3(4) . .
O23 Bi9 O17 135.3(3) . .
O15 Bi9 O17 67.3(4) . .
O16 Bi9 Bi16 101.1(3) . 2_666
O21 Bi9 Bi16 40.8(3) 2_666 2_666
O20 Bi9 Bi16 97.3(3) . 2_666
O22 Bi9 Bi16 39.7(3) . 2_666
O23 Bi9 Bi16 44.990(17) . 2_666
O15 Bi9 Bi16 152.8(3) . 2_666
O17 Bi9 Bi16 94.1(3) . 2_666
O16 Bi9 Bi16 41.1(3) . .
O21 Bi9 Bi16 100.0(3) 2_666 .
O20 Bi9 Bi16 41.7(3) . .
O22 Bi9 Bi16 97.5(3) . .
O23 Bi9 Bi16 44.667(17) . .
O15 Bi9 Bi16 101.3(3) . .
O17 Bi9 Bi16 159.3(3) . .
Bi16 Bi9 Bi16 89.66(2) 2_666 .
O16 Bi9 Bi10 100.1(3) . .
O21 Bi9 Bi10 100.2(3) 2_666 .
O20 Bi9 Bi10 38.8(3) . .
O22 Bi9 Bi10 40.8(3) . .
O23 Bi9 Bi10 46.413(18) . .
O15 Bi9 Bi10 145.5(3) . .
O17 Bi9 Bi10 138.3(3) . .
Bi16 Bi9 Bi10 61.15(2) 2_666 .
Bi16 Bi9 Bi10 60.30(2) . .
O16 Bi9 Bi10 43.7(3) . 2_666
O21 Bi9 Bi10 42.1(3) 2_666 2_666
O20 Bi9 Bi10 99.9(3) . 2_666
O22 Bi9 Bi10 97.8(3) . 2_666
O23 Bi9 Bi10 46.246(17) . 2_666
O15 Bi9 Bi10 103.4(3) . 2_666
O17 Bi9 Bi10 103.7(3) . 2_666
Bi16 Bi9 Bi10 60.38(2) 2_666 2_666
Bi16 Bi9 Bi10 60.87(2) . 2_666
Bi10 Bi9 Bi10 92.66(3) . 2_666
O20 Bi10 O22 81.7(4) . .
O20 Bi10 O21 78.5(4) . .
O22 Bi10 O21 123.3(4) . .
O20 Bi10 O8 73.8(4) . .
O22 Bi10 O8 114.3(4) . .
O21 Bi10 O8 110.0(4) . .
O20 Bi10 O16 124.3(4) . 2_666
O22 Bi10 O16 75.7(4) . 2_666
O21 Bi10 O16 73.2(4) . 2_666
O8 Bi10 O16 161.4(4) . 2_666
O20 Bi10 O5 121.1(4) . .
O22 Bi10 O5 73.1(4) . .
O21 Bi10 O5 157.9(4) . .
O8 Bi10 O5 70.2(4) . .
O16 Bi10 O5 99.7(4) 2_666 .
O20 Bi10 O7 111.5(4) . .
O22 Bi10 O7 165.4(4) . .
O21 Bi10 O7 67.4(4) . .
O8 Bi10 O7 65.9(4) . .
O16 Bi10 O7 100.3(4) 2_666 .
O5 Bi10 O7 94.1(4) . .
O20 Bi10 O23 63.6(3) . .
O22 Bi10 O23 62.5(3) . .
O21 Bi10 O23 61.1(3) . .
O8 Bi10 O23 137.4(3) . .
O16 Bi10 O23 60.8(3) 2_666 .
O5 Bi10 O23 134.3(3) . .
O7 Bi10 O23 128.2(3) . .
O20 Bi10 Bi16 40.3(3) . .
O22 Bi10 Bi16 97.4(3) . .
O21 Bi10 Bi16 40.1(3) . .
O8 Bi10 Bi16 100.6(3) . .
O16 Bi10 Bi16 93.3(3) 2_666 .
O5 Bi10 Bi16 161.2(3) . .
O7 Bi10 Bi16 96.9(3) . .
O23 Bi10 Bi16 43.770(17) . .
O20 Bi10 Bi9 41.2(3) . .
O22 Bi10 Bi9 42.3(3) . .
O21 Bi10 Bi9 95.4(3) . .
O8 Bi10 Bi9 102.7(3) . .
O16 Bi10 Bi9 95.1(3) 2_666 .
O5 Bi10 Bi9 106.3(3) . .
O7 Bi10 Bi9 152.0(3) . .
O23 Bi10 Bi9 43.747(17) . .
Bi16 Bi10 Bi9 58.74(2) . .
O20 Bi10 Bi7 92.4(3) . .
O22 Bi10 Bi7 88.2(3) . .
O21 Bi10 Bi7 144.8(3) . .
O8 Bi10 Bi7 35.5(3) . .
O16 Bi10 Bi7 135.9(3) 2_666 .
O5 Bi10 Bi7 36.3(3) . .
O7 Bi10 Bi7 85.2(3) . .
O23 Bi10 Bi7 143.34(3) . .
Bi16 Bi10 Bi7 129.78(3) . .
Bi9 Bi10 Bi7 99.84(2) . .
O20 Bi10 Bi9 96.2(3) . 2_666
O22 Bi10 Bi9 94.0(3) . 2_666
O21 Bi10 Bi9 37.6(3) . 2_666
O8 Bi10 Bi9 147.5(3) . 2_666
O16 Bi10 Bi9 37.5(3) 2_666 2_666
O5 Bi10 Bi9 136.9(3) . 2_666
O7 Bi10 Bi9 90.7(3) . 2_666
O23 Bi10 Bi9 43.595(17) . 2_666
Bi16 Bi10 Bi9 58.28(2) . 2_666
Bi9 Bi10 Bi9 87.34(3) . 2_666
Bi7 Bi10 Bi9 171.33(3) . 2_666
O18 Bi11 O6 89.2(5) 2_666 .
O18 Bi11 O7 71.5(5) 2_666 .
O6 Bi11 O7 81.8(5) . .
O18 Bi11 O51 71.2(5) 2_666 .
O6 Bi11 O51 79.6(5) . .
O7 Bi11 O51 138.2(5) . .
O18 Bi11 O2S 149.4(5) 2_666 .
O6 Bi11 O2S 71.3(5) . .
O7 Bi11 O2S 126.0(5) . .
O51 Bi11 O2S 82.1(5) . .
O18 Bi11 Bi17 39.9(3) 2_666 .
O6 Bi11 Bi17 99.9(3) . .
O7 Bi11 Bi17 37.3(3) . .
O51 Bi11 Bi17 110.9(3) . .
O2S Bi11 Bi17 163.2(3) . .
O15 Bi12 O13 89.5(5) . .
O15 Bi12 O19 87.5(5) . .
O13 Bi12 O19 74.5(4) . .
O15 Bi12 O9S 159.3(5) . .
O13 Bi12 O9S 84.2(5) . .
O19 Bi12 O9S 71.8(5) . .
O15 Bi12 Bi13 99.0(3) . .
O13 Bi12 Bi13 35.6(3) . .
O19 Bi12 Bi13 41.6(3) . .
O9S Bi12 Bi13 65.0(3) . .
O20 Bi13 O13 90.2(4) . .
O20 Bi13 O12 82.3(4) . .
O13 Bi13 O12 69.8(4) . .
O20 Bi13 O19 81.1(4) . .
O13 Bi13 O19 67.8(4) . .
O12 Bi13 O19 134.1(4) . .
O20 Bi13 Bi18 96.5(3) . .
O13 Bi13 Bi18 35.4(3) . .
O12 Bi13 Bi18 37.3(3) . .
O19 Bi13 Bi18 103.2(3) . .
O20 Bi13 Bi12 94.4(3) . .
O13 Bi13 Bi12 33.9(3) . .
O12 Bi13 Bi12 103.7(3) . .
O19 Bi13 Bi12 36.2(3) . .
Bi18 Bi13 Bi12 68.32(2) . .
O8 Bi14 O10 87.7(5) . .
O8 Bi14 O7 81.4(5) . .
O10 Bi14 O7 71.2(5) . .
O8 Bi14 O7S 81.6(5) . .
O10 Bi14 O7S 70.2(5) . .
O7 Bi14 O7S 138.2(4) . .
O8 Bi14 O6S 73.9(5) . .
O10 Bi14 O6S 145.4(5) . .
O7 Bi14 O6S 131.9(5) . .
O7S Bi14 O6S 78.1(5) . .
O8 Bi14 Bi17 98.8(3) . .
O10 Bi14 Bi17 39.2(3) . .
O7 Bi14 Bi17 37.8(3) . .
O7S Bi14 Bi17 109.0(3) . .
O6S Bi14 Bi17 169.3(4) . .
O16 Bi15 O3 88.2(5) . 2_666
O16 Bi15 O6 83.5(5) . 2_666
O3 Bi15 O6 68.5(5) 2_666 2_666
O16 Bi15 O14 82.0(5) . .
O3 Bi15 O14 69.6(5) 2_666 .
O6 Bi15 O14 135.8(5) 2_666 .
O16 Bi15 O15 72.5(4) . .
O3 Bi15 O15 160.7(5) 2_666 .
O6 Bi15 O15 106.9(4) 2_666 .
O14 Bi15 O15 108.0(4) . .
O16 Bi15 Bi2 95.6(3) . 2_666
O3 Bi15 Bi2 35.0(4) 2_666 2_666
O6 Bi15 Bi2 103.3(3) 2_666 2_666
O14 Bi15 Bi2 37.8(3) . 2_666
O15 Bi15 Bi2 145.8(3) . 2_666
O16 Bi15 Bi5 94.4(3) . 2_666
O3 Bi15 Bi5 34.8(4) 2_666 2_666
O6 Bi15 Bi5 35.9(3) 2_666 2_666
O14 Bi15 Bi5 104.3(4) . 2_666
O15 Bi15 Bi5 142.7(3) . 2_666
Bi2 Bi15 Bi5 68.22(2) 2_666 2_666
O22 Bi16 O21 79.9(4) 2_666 .
O22 Bi16 O20 131.2(4) 2_666 .
O21 Bi16 O20 80.1(4) . .
O22 Bi16 O16 81.4(4) 2_666 .
O21 Bi16 O16 129.9(4) . .
O20 Bi16 O16 78.3(4) . .
O22 Bi16 O23 66.2(3) 2_666 .
O21 Bi16 O23 64.9(3) . .
O20 Bi16 O23 65.0(3) . .
O16 Bi16 O23 65.0(3) . .
O22 Bi16 O11 107.0(4) 2_666 .
O21 Bi16 O11 71.2(4) . .
O20 Bi16 O11 107.8(4) . .
O16 Bi16 O11 158.8(4) . .
O23 Bi16 O11 136.2(3) . .
O22 Bi16 Bi9 43.8(3) 2_666 2_666
O21 Bi16 Bi9 39.1(3) . 2_666
O20 Bi16 Bi9 98.0(3) . 2_666
O16 Bi16 Bi9 101.0(3) . 2_666
O23 Bi16 Bi9 45.335(17) . 2_666
O11 Bi16 Bi9 98.3(3) . 2_666
O22 Bi16 Bi9 98.7(3) 2_666 .
O21 Bi16 Bi9 100.1(3) . .
O20 Bi16 Bi9 42.9(3) . .
O16 Bi16 Bi9 38.4(3) . .
O23 Bi16 Bi9 45.008(17) . .
O11 Bi16 Bi9 150.6(3) . .
Bi9 Bi16 Bi9 90.34(2) 2_666 .
O22 Bi16 Bi10 102.6(3) 2_666 .
O21 Bi16 Bi10 43.0(3) . .
O20 Bi16 Bi10 39.0(3) . .
O16 Bi16 Bi10 98.2(3) . .
O23 Bi16 Bi10 46.802(18) . .
O11 Bi16 Bi10 98.8(3) . .
Bi9 Bi16 Bi10 61.33(2) 2_666 .
Bi9 Bi16 Bi10 60.96(2) . .
O22 Bi16 Bi10 39.8(3) 2_666 2_666
O21 Bi16 Bi10 98.2(3) . 2_666
O20 Bi16 Bi10 101.0(3) . 2_666
O16 Bi16 Bi10 44.0(3) . 2_666
O23 Bi16 Bi10 46.200(17) . 2_666
O11 Bi16 Bi10 146.7(3) . 2_666
Bi9 Bi16 Bi10 60.79(2) 2_666 2_666
Bi9 Bi16 Bi10 60.80(2) . 2_666
Bi10 Bi16 Bi10 93.00(3) . 2_666
O21 Bi17 O7 82.3(5) . .
O21 Bi17 O10 84.6(5) . .
O7 Bi17 O10 67.0(4) . .
O21 Bi17 O18 87.2(5) . 2_666
O7 Bi17 O18 65.6(5) . 2_666
O10 Bi17 O18 132.6(4) . 2_666
O21 Bi17 O11 75.6(4) . .
O7 Bi17 O11 124.3(4) . .
O10 Bi17 O11 60.6(4) . .
O18 Bi17 O11 157.8(4) 2_666 .
O21 Bi17 O17 72.2(5) . 2_666
O7 Bi17 O17 121.6(4) . 2_666
O10 Bi17 O17 152.9(4) . 2_666
O18 Bi17 O17 61.6(4) 2_666 2_666
O11 Bi17 O17 99.2(4) . 2_666
O21 Bi17 Bi14 96.6(4) . .
O7 Bi17 Bi14 36.9(3) . .
O10 Bi17 Bi14 35.4(3) . .
O18 Bi17 Bi14 100.1(3) 2_666 .
O11 Bi17 Bi14 95.9(3) . .
O17 Bi17 Bi14 158.2(3) 2_666 .
O21 Bi17 Bi11 97.8(3) . .
O7 Bi17 Bi11 35.7(3) . .
O10 Bi17 Bi11 100.4(3) . .
O18 Bi17 Bi11 35.0(3) 2_666 .
O11 Bi17 Bi11 160.0(3) . .
O17 Bi17 Bi11 96.6(3) 2_666 .
Bi14 Bi17 Bi11 65.77(2) . .
O21 Bi17 Bi19 91.7(4) . .
O7 Bi17 Bi19 98.3(3) . .
O10 Bi17 Bi19 31.4(3) . .
O18 Bi17 Bi19 163.9(3) 2_666 .
O11 Bi17 Bi19 34.1(3) . .
O17 Bi17 Bi19 133.1(3) 2_666 .
Bi14 Bi17 Bi19 64.05(2) . .
Bi11 Bi17 Bi19 129.65(3) . .
O14 Bi18 O13 86.9(5) . .
O14 Bi18 O12 87.6(5) . .
O13 Bi18 O12 73.8(4) . .
O14 Bi18 O39 158.5(5) . .
O13 Bi18 O39 77.8(4) . .
O12 Bi18 O39 73.8(5) . .
O14 Bi18 O11S 77.7(5) . .
O13 Bi18 O11S 63.8(4) . .
O12 Bi18 O11S 135.6(4) . .
O39 Bi18 O11S 108.0(4) . .
O14 Bi18 Bi13 98.4(3) . .
O13 Bi18 Bi13 37.1(3) . .
O12 Bi18 Bi13 39.9(3) . .
O39 Bi18 Bi13 60.4(3) . .
O11S Bi18 Bi13 100.7(3) . .
O10 Bi19 O11 75.4(5) . .
O10 Bi19 O12 85.7(5) . .
O11 Bi19 O12 87.1(5) . .
O10 Bi19 O36 77.5(5) . .
O11 Bi19 O36 82.9(5) . .
O12 Bi19 O36 162.1(4) . .
O10 Bi19 Bi17 35.4(4) . .
O11 Bi19 Bi17 46.5(3) . .
O12 Bi19 Bi17 102.4(3) . .
O36 Bi19 Bi17 60.1(3) . .
O62 Bi20 O70 85.8(6) . 2_657
O62 Bi20 O61 74.6(6) . .
O70 Bi20 O61 84.6(6) 2_657 .
O62 Bi20 O25S 68.3(7) . .
O70 Bi20 O25S 81.8(6) 2_657 .
O61 Bi20 O25S 141.3(6) . .
O61 Bi21 O60 85.9(6) . .
O61 Bi21 O75 85.7(5) . 2_657
O60 Bi21 O75 69.9(5) . 2_657
O61 Bi21 O19S 84.4(5) . .
O60 Bi21 O19S 66.4(5) . .
O75 Bi21 O19S 135.8(5) 2_657 .
O61 Bi21 Bi34 96.9(4) . 2_657
O60 Bi21 Bi34 35.5(4) . 2_657
O75 Bi21 Bi34 37.9(4) 2_657 2_657
O19S Bi21 Bi34 101.1(4) . 2_657
O62 Bi22 O65 72.5(6) . .
O62 Bi22 O74 84.4(6) . .
O65 Bi22 O74 86.1(5) . .
O62 Bi22 O25S 67.2(6) . .
O65 Bi22 O25S 139.6(6) . .
O74 Bi22 O25S 87.6(6) . .
O62 Bi22 Bi23 39.4(5) . .
O65 Bi22 Bi23 35.7(4) . .
O74 Bi22 Bi23 94.6(4) . .
O25S Bi22 Bi23 105.6(4) . .
O77 Bi23 O65 90.0(5) . .
O77 Bi23 O68 84.7(6) . .
O65 Bi23 O68 66.0(5) . .
O77 Bi23 O62 82.4(6) . .
O65 Bi23 O62 66.2(6) . .
O68 Bi23 O62 130.3(5) . .
O77 Bi23 O63 75.5(5) . .
O65 Bi23 O63 125.4(5) . .
O68 Bi23 O63 60.5(5) . .
O62 Bi23 O63 154.6(5) . .
O77 Bi23 O61 74.9(5) . .
O65 Bi23 O61 125.7(5) . .
O68 Bi23 O61 155.8(5) . .
O62 Bi23 O61 60.3(5) . .
O63 Bi23 O61 101.2(4) . .
O77 Bi23 Bi25 95.5(4) . .
O65 Bi23 Bi25 33.7(4) . .
O68 Bi23 Bi25 34.3(3) . .
O62 Bi23 Bi25 99.9(4) . .
O63 Bi23 Bi25 94.7(3) . .
O61 Bi23 Bi25 158.5(3) . .
O77 Bi23 Bi22 94.7(4) . .
O65 Bi23 Bi22 34.0(4) . .
O68 Bi23 Bi22 100.0(3) . .
O62 Bi23 Bi22 34.5(4) . .
O63 Bi23 Bi22 158.4(3) . .
O61 Bi23 Bi22 94.6(3) . .
Bi25 Bi23 Bi22 66.64(3) . .
O60 Bi24 O63 86.1(6) . .
O60 Bi24 O64 72.1(5) . .
O63 Bi24 O64 87.2(6) . .
O60 Bi24 O19S 65.3(5) . .
O63 Bi24 O19S 84.3(5) . .
O64 Bi24 O19S 136.9(5) . .
O60 Bi24 Bi34 35.6(4) . 2_657
O63 Bi24 Bi34 97.5(4) . 2_657
O64 Bi24 Bi34 39.7(4) . 2_657
O19S Bi24 Bi34 99.9(4) . 2_657
O71 Bi25 O68 86.5(6) . .
O71 Bi25 O65 88.3(6) . .
O68 Bi25 O65 73.3(6) . .
O71 Bi25 O16S 82.8(5) . .
O68 Bi25 O16S 66.2(5) . .
O65 Bi25 O16S 138.9(5) . .
O71 Bi25 Bi23 96.7(4) . .
O68 Bi25 Bi23 39.6(4) . .
O65 Bi25 Bi23 36.0(4) . .
O16S Bi25 Bi23 105.4(3) . .
O68 Bi26 O67 86.8(6) . .
O68 Bi26 O63 73.9(6) . .
O67 Bi26 O63 86.0(6) . .
O68 Bi26 O16S 67.8(5) . .
O67 Bi26 O16S 78.5(5) . .
O63 Bi26 O16S 139.2(5) . .
O80 Bi27 O76 86.0(5) . .
O80 Bi27 O74 73.5(6) . .
O76 Bi27 O74 83.5(5) . .
O80 Bi27 O116 106(2) . .
O76 Bi27 O116 148.1(16) . .
O74 Bi27 O116 72.4(16) . .
O80 Bi27 O16' 85.5(13) . .
O76 Bi27 O16' 154.6(9) . .
O74 Bi27 O16' 71.1(10) . .
O116 Bi27 O16' 21(2) . .
O80 Bi27 Bi36 35.9(4) . 2_657
O76 Bi27 Bi36 97.4(4) . 2_657
O74 Bi27 Bi36 41.9(4) . 2_657
O116 Bi27 Bi36 78.6(19) . 2_657
O16' Bi27 Bi36 62.8(10) . 2_657
O79 Bi28 O69 80.4(5) . .
O79 Bi28 O78 81.7(4) . 2_657
O69 Bi28 O78 128.9(4) . 2_657
O79 Bi28 O76 74.0(4) . .
O69 Bi28 O76 110.0(4) . .
O78 Bi28 O76 110.3(4) 2_657 .
O79 Bi28 O77 129.5(5) . .
O69 Bi28 O77 77.3(4) . .
O78 Bi28 O77 78.2(4) 2_657 .
O76 Bi28 O77 156.5(4) . .
O79 Bi28 O82 65.7(3) . .
O69 Bi28 O82 64.4(3) . .
O78 Bi28 O82 64.6(3) 2_657 .
O76 Bi28 O82 139.6(3) . .
O77 Bi28 O82 63.8(3) . .
O79 Bi28 O74 116.1(5) . .
O69 Bi28 O74 159.4(5) . .
O78 Bi28 O74 68.5(5) 2_657 .
O76 Bi28 O74 66.5(4) . .
O77 Bi28 O74 98.6(4) . .
O82 Bi28 O74 132.2(3) . .
O79 Bi28 Bi29 99.3(3) . .
O69 Bi28 Bi29 39.3(3) . .
O78 Bi28 Bi29 98.4(3) 2_657 .
O76 Bi28 Bi29 148.9(3) . .
O77 Bi28 Bi29 40.4(3) . .
O82 Bi28 Bi29 45.57(2) . .
O74 Bi28 Bi29 138.8(3) . .
O79 Bi28 Bi35 100.6(3) . 2_657
O69 Bi28 Bi35 97.9(3) . 2_657
O78 Bi28 Bi35 40.1(3) 2_657 2_657
O76 Bi28 Bi35 149.9(3) . 2_657
O77 Bi28 Bi35 40.3(3) . 2_657
O82 Bi28 Bi35 45.69(2) . 2_657
O74 Bi28 Bi35 91.2(3) . 2_657
Bi29 Bi28 Bi35 60.64(3) . 2_657
O79 Bi28 Bi29 42.4(3) . 2_657
O69 Bi28 Bi29 99.4(3) . 2_657
O78 Bi28 Bi29 41.7(3) 2_657 2_657
O76 Bi28 Bi29 102.5(3) . 2_657
O77 Bi28 Bi29 98.0(3) . 2_657
O82 Bi28 Bi29 45.15(2) . 2_657
O74 Bi28 Bi29 101.2(3) . 2_657
Bi29 Bi28 Bi29 90.72(3) . 2_657
Bi35 Bi28 Bi29 60.57(3) 2_657 2_657
O79 Bi28 Bi35 40.7(3) . .
O69 Bi28 Bi35 42.3(3) . .
O78 Bi28 Bi35 99.2(3) 2_657 .
O76 Bi28 Bi35 101.9(3) . .
O77 Bi28 Bi35 98.2(3) . .
O82 Bi28 Bi35 45.28(2) . .
O74 Bi28 Bi35 156.6(3) . .
Bi29 Bi28 Bi35 60.58(3) . .
Bi35 Bi28 Bi35 90.97(3) 2_657 .
Bi29 Bi28 Bi35 60.16(2) 2_657 .
O69 Bi29 O77 82.0(5) . .
O69 Bi29 O78 79.0(4) . .
O77 Bi29 O78 129.2(4) . .
O69 Bi29 O79 126.7(5) . 2_657
O77 Bi29 O79 78.4(5) . 2_657
O78 Bi29 O79 76.3(4) . 2_657
O69 Bi29 O82 64.7(3) . .
O77 Bi29 O82 65.7(3) . .
O78 Bi29 O82 63.6(3) . .
O79 Bi29 O82 62.0(3) 2_657 .
O69 Bi29 O63 117.1(4) . .
O77 Bi29 O63 71.5(5) . .
O78 Bi29 O63 157.2(4) . .
O79 Bi29 O63 102.6(4) 2_657 .
O82 Bi29 O63 136.5(3) . .
O69 Bi29 O67 72.1(4) . .
O77 Bi29 O67 109.8(4) . .
O78 Bi29 O67 108.3(4) . .
O79 Bi29 O67 161.1(4) 2_657 .
O82 Bi29 O67 136.8(3) . .
O63 Bi29 O67 65.8(4) . .
O69 Bi29 Bi28 40.6(3) . .
O77 Bi29 Bi28 44.0(3) . .
O78 Bi29 Bi28 97.2(3) . .
O79 Bi29 Bi28 97.4(3) 2_657 .
O82 Bi29 Bi28 44.84(2) . .
O63 Bi29 Bi28 105.4(3) . .
O67 Bi29 Bi28 100.1(3) . .
O69 Bi29 Bi28 98.5(3) . 2_657
O77 Bi29 Bi28 97.5(3) . 2_657
O78 Bi29 Bi28 41.0(3) . 2_657
O79 Bi29 Bi28 37.6(3) 2_657 2_657
O82 Bi29 Bi28 44.44(2) . 2_657
O63 Bi29 Bi28 139.8(3) . 2_657
O67 Bi29 Bi28 149.1(3) . 2_657
Bi28 Bi29 Bi28 89.28(3) . 2_657
O69 Bi29 Bi35 98.2(3) . 2_657
O77 Bi29 Bi35 39.1(3) . 2_657
O78 Bi29 Bi35 98.3(3) . 2_657
O79 Bi29 Bi35 41.5(3) 2_657 2_657
O82 Bi29 Bi35 45.20(2) . 2_657
O63 Bi29 Bi35 95.1(3) . 2_657
O67 Bi29 Bi35 148.9(3) . 2_657
Bi28 Bi29 Bi35 59.80(3) . 2_657
Bi28 Bi29 Bi35 60.02(3) 2_657 2_657
O69 Bi29 Bi35 41.8(3) . .
O77 Bi29 Bi35 101.2(3) . .
O78 Bi29 Bi35 39.5(3) . .
O79 Bi29 Bi35 94.9(3) 2_657 .
O82 Bi29 Bi35 45.05(2) . .
O63 Bi29 Bi35 158.9(3) . .
O67 Bi29 Bi35 99.9(3) . .
Bi28 Bi29 Bi35 60.17(2) . .
Bi28 Bi29 Bi35 59.48(3) 2_657 .
Bi35 Bi29 Bi35 90.26(3) 2_657 .
O80 Bi30 O64 87.1(5) 2_657 .
O80 Bi30 O66 73.5(5) 2_657 .
O64 Bi30 O66 86.9(6) . .
O80 Bi30 O107 69.2(11) 2_657 .
O64 Bi30 O107 155.2(11) . .
O66 Bi30 O107 79.8(11) . .
O80 Bi30 O20S 68.5(7) 2_657 2_657
O64 Bi30 O20S 78.4(7) . 2_657
O66 Bi30 O20S 139.7(7) . 2_657
O107 Bi30 O20S 98.5(13) . 2_657
O80 Bi30 Bi36 38.6(4) 2_657 .
O64 Bi30 Bi36 100.9(4) . .
O66 Bi30 Bi36 39.8(4) . .
O107 Bi30 Bi36 56.1(10) . .
O20S Bi30 Bi36 106.5(6) 2_657 .
O73 Bi31 O76 87.7(5) . .
O73 Bi31 O71 73.1(5) . .
O76 Bi31 O71 86.2(5) . .
O73 Bi31 O18S 66.1(5) . .
O76 Bi31 O18S 85.2(5) . .
O71 Bi31 O18S 138.5(5) . .
O73 Bi31 O95 86.6(6) . .
O76 Bi31 O95 159.4(5) . .
O71 Bi31 O95 73.2(5) . .
O18S Bi31 O95 110.3(6) . .
O73 Bi31 Bi32 34.7(4) . .
O76 Bi31 Bi32 97.5(3) . .
O71 Bi31 Bi32 41.3(3) . .
O18S Bi31 Bi32 100.1(4) . .
O95 Bi31 Bi32 67.2(4) . .
O69 Bi32 O73 87.7(5) . .
O69 Bi32 O72 83.7(5) . .
O73 Bi32 O72 67.9(5) . .
O69 Bi32 O71 78.9(5) . .
O73 Bi32 O71 67.0(5) . .
O72 Bi32 O71 132.0(5) . .
O69 Bi32 O81 82.8(4) . .
O73 Bi32 O81 127.0(3) . .
O72 Bi32 O81 59.3(3) . .
O71 Bi32 O81 156.6(4) . .
O69 Bi32 O67 74.4(5) . .
O73 Bi32 O67 161.0(5) . .
O72 Bi32 O67 115.3(4) . .
O71 Bi32 O67 102.5(4) . .
O81 Bi32 O67 58.1(3) . .
O69 Bi32 Bi37 96.7(4) . .
O73 Bi32 Bi37 35.0(3) . .
O72 Bi32 Bi37 36.4(3) . .
O71 Bi32 Bi37 101.9(3) . .
O81 Bi32 Bi37 94.61(5) . .
O67 Bi32 Bi37 151.7(3) . .
O69 Bi32 Bi31 92.2(4) . .
O73 Bi32 Bi31 32.9(3) . .
O72 Bi32 Bi31 100.8(3) . .
O71 Bi32 Bi31 36.7(3) . .
O81 Bi32 Bi31 159.82(10) . .
O67 Bi32 Bi31 139.2(3) . .
Bi37 Bi32 Bi31 66.45(2) . .
O67 Bi33 O81 72.4(4) . .
O67 Bi33 O66 87.3(6) . .
O81 Bi33 O66 92.9(4) . .
O79 Bi34 O60 86.9(5) . 2_657
O79 Bi34 O75 82.6(5) . .
O60 Bi34 O75 68.3(5) 2_657 .
O79 Bi34 O64 85.0(5) . 2_657
O60 Bi34 O64 67.5(5) 2_657 2_657
O75 Bi34 O64 134.5(5) . 2_657
O79 Bi34 O76 71.0(4) . .
O60 Bi34 O76 157.8(5) 2_657 .
O75 Bi34 O76 108.4(4) . .
O64 Bi34 O76 108.4(4) 2_657 .
O79 Bi34 Bi24 95.9(4) . 2_657
O60 Bi34 Bi24 34.1(4) 2_657 2_657
O75 Bi34 Bi24 102.1(3) . 2_657
O64 Bi34 Bi24 36.3(3) 2_657 2_657
O76 Bi34 Bi24 144.5(3) . 2_657
O79 Bi34 Bi21 95.3(3) . 2_657
O60 Bi34 Bi21 34.9(4) 2_657 2_657
O75 Bi34 Bi21 36.8(3) . 2_657
O64 Bi34 Bi21 101.9(3) 2_657 2_657
O76 Bi34 Bi21 145.1(3) . 2_657
Bi24 Bi34 Bi21 66.45(2) 2_657 2_657
O77 Bi35 O78 82.5(5) 2_657 .
O77 Bi35 O79 79.6(5) 2_657 .
O78 Bi35 O79 126.9(4) . .
O77 Bi35 O69 128.0(5) 2_657 .
O78 Bi35 O69 77.7(4) . .
O79 Bi35 O69 75.3(4) . .
O77 Bi35 O82 65.5(3) 2_657 .
O78 Bi35 O82 64.5(3) . .
O79 Bi35 O82 62.6(3) . .
O69 Bi35 O82 62.6(3) . .
O77 Bi35 O61 72.7(5) 2_657 2_657
O78 Bi35 O61 117.4(5) . 2_657
O79 Bi35 O61 103.9(4) . 2_657
O69 Bi35 O61 157.6(4) . 2_657
O82 Bi35 O61 137.5(3) . 2_657
O77 Bi35 O70 109.9(5) 2_657 .
O78 Bi35 O70 70.7(4) . .
O79 Bi35 O70 161.8(4) . .
O69 Bi35 O70 107.8(4) . .
O82 Bi35 O70 135.2(3) . .
O61 Bi35 O70 66.1(5) 2_657 .
O77 Bi35 Bi28 43.8(3) 2_657 2_657
O78 Bi35 Bi28 41.0(3) . 2_657
O79 Bi35 Bi28 98.3(3) . 2_657
O69 Bi35 Bi28 96.2(3) . 2_657
O82 Bi35 Bi28 44.71(2) . 2_657
O61 Bi35 Bi28 106.0(3) 2_657 2_657
O70 Bi35 Bi28 99.1(3) . 2_657
O77 Bi35 Bi28 97.2(3) 2_657 .
O78 Bi35 Bi28 97.9(3) . .
O79 Bi35 Bi28 37.1(3) . .
O69 Bi35 Bi28 40.5(3) . .
O82 Bi35 Bi28 44.32(2) . .
O61 Bi35 Bi28 140.7(3) 2_657 .
O70 Bi35 Bi28 148.2(3) . .
Bi28 Bi35 Bi28 89.03(3) 2_657 .
O77 Bi35 Bi29 39.0(3) 2_657 2_657
O78 Bi35 Bi29 98.2(3) . 2_657
O79 Bi35 Bi29 42.8(3) . 2_657
O69 Bi35 Bi29 97.4(3) . 2_657
O82 Bi35 Bi29 44.95(2) . 2_657
O61 Bi35 Bi29 96.5(3) 2_657 2_657
O70 Bi35 Bi29 149.0(3) . 2_657
Bi28 Bi35 Bi29 59.56(3) 2_657 2_657
Bi28 Bi35 Bi29 59.81(3) . 2_657
O77 Bi35 Bi29 100.8(3) 2_657 .
O78 Bi35 Bi29 41.2(3) . .
O79 Bi35 Bi29 94.6(3) . .
O69 Bi35 Bi29 38.8(3) . .
O82 Bi35 Bi29 44.80(2) . .
O61 Bi35 Bi29 158.6(3) 2_657 .
O70 Bi35 Bi29 98.6(3) . .
Bi28 Bi35 Bi29 59.95(3) 2_657 .
Bi28 Bi35 Bi29 59.25(3) . .
Bi29 Bi35 Bi29 89.74(3) 2_657 .
O78 Bi36 O80 87.5(5) . 2_657
O78 Bi36 O66 83.1(5) . .
O80 Bi36 O66 66.9(5) 2_657 .
O78 Bi36 O74 77.4(5) . 2_657
O80 Bi36 O74 64.4(5) 2_657 2_657
O66 Bi36 O74 127.9(5) . 2_657
O78 Bi36 O70 73.5(5) . .
O80 Bi36 O70 159.7(5) 2_657 .
O66 Bi36 O70 116.3(4) . .
O74 Bi36 O70 103.6(5) 2_657 .
O78 Bi36 Bi30 97.3(3) . .
O80 Bi36 Bi30 35.3(4) 2_657 .
O66 Bi36 Bi30 35.8(3) . .
O74 Bi36 Bi30 99.7(3) 2_657 .
O70 Bi36 Bi30 152.1(3) . .
O78 Bi36 Bi27 92.9(4) . 2_657
O80 Bi36 Bi27 32.9(4) 2_657 2_657
O66 Bi36 Bi27 99.8(3) . 2_657
O74 Bi36 Bi27 35.2(3) 2_657 2_657
O70 Bi36 Bi27 138.7(3) . 2_657
Bi30 Bi36 Bi27 66.38(3) . 2_657
O73 Bi37 O72 74.1(5) . .
O73 Bi37 O75 87.0(5) . .
O72 Bi37 O75 88.2(6) . .
O73 Bi37 O8S 74.8(5) . 1_545
O72 Bi37 O8S 69.8(5) . 1_545
O75 Bi37 O8S 154.4(5) . 1_545
O73 Bi37 Bi32 37.6(4) . .
O72 Bi37 Bi32 40.5(3) . .
O75 Bi37 Bi32 100.2(4) . .
O8S Bi37 Bi32 54.5(4) 1_545 .
O70 Bi38 O81 94.7(5) . .
O70 Bi38 O72 86.2(6) . .
O81 Bi38 O72 67.8(3) . .
O70 Bi38 O110 92.8(8) . .
O81 Bi38 O110 78.9(7) . .
O72 Bi38 O110 146.4(8) . .
O26 N1 O24 120(2) . .
O26 N1 O25 118(2) . .
O24 N1 O25 120.9(19) . .
O28 N2 O29 117.4(18) . .
O28 N2 O27 122.0(19) . .
O29 N2 O27 120.4(19) . .
O31 N3 O32 123(3) . .
O31 N3 O30 121(2) . .
O32 N3 O30 116(3) . .
O34 N4 O35 126(2) . .
O34 N4 O33 117.8(19) . .
O35 N4 O33 116(2) . .
O37 N5 O36 122(2) . .
O37 N5 O38 121(2) . .
O36 N5 O38 116.5(16) . .
O39 N6 O40 122.1(19) . .
O39 N6 O41 119(2) . .
O40 N6 O41 119(2) . .
O43 N7 O44 119.9(18) . .
O43 N7 O42 122.9(16) . .
O44 N7 O42 116.8(17) . .
O45 N8 O47 120(2) . .
O45 N8 O46 120(2) . .
O47 N8 O46 120(2) . .
O49 N9 O50 122.9(18) . .
O49 N9 O48 118.0(17) . .
O50 N9 O48 119.0(18) . .
O53 N10 O51 124(3) . .
O53 N10 O52 121(3) . .
O51 N10 O52 115.4(19) . .
O55 N11 O56 124.9(19) . .
O55 N11 O54 117.0(17) . .
O56 N11 O54 118.1(19) . .
O59 N12 O57 122(3) . .
O59 N12 O58 116(3) . .
O57 N12 O58 121(2) . .
O84 N13 O83 120(2) . .
O84 N13 O85 121(2) . .
O83 N13 O85 119(2) . .
O86 N14 O88 122(2) . .
O86 N14 O87 124(2) . .
O88 N14 O87 115(2) . .
O91 N15 O90 120(3) . .
O91 N15 O89 125(2) . .
O90 N15 O89 115(3) . .
O94 N16 O93 126(2) . .
O94 N16 O92 120(2) . .
O93 N16 O92 113.4(19) . .
O97 N17 O96 121(2) . .
O97 N17 O95 120(2) . .
O96 N17 O95 118(2) . .
O98' N18' O10' 123(3) . .
O98' N18' O99' 121(3) . .
O10' N18' O99' 115(2) . .
O100 N18 O99 128(3) . .
O100 N18 O98 116(3) . .
O99 N18 O98 116(3) . .
O102 N19 O101 144(7) . .
O102 N19 O103 119(5) . .
O101 N19 O103 98(4) . .
O106 N20 O104 127(3) . .
O106 N20 O105 128(3) . .
O104 N20 O105 105(3) . .
O111 N22 O110 128(3) . .
O111 N22 O112 120(3) . .
O110 N22 O112 112(2) . .
O113 N23 O114 115(3) . .
O113 N23 O115 124(3) . .
O114 N23 O115 120(3) . .

loop_
_geom_bond_atom_site_label_1
_geom_bond_atom_site_label_2
_geom_bond_distance
_geom_bond_site_symmetry_2
C1 S1 1.75(3) .
C1 H1A 0.9600 .
C1 H1B 0.9600 .
C1 H1C 0.9600 .
C2 S1 1.76(3) .
C2 H2A 0.9600 .
C2 H2B 0.9600 .
C2 H2C 0.9600 .
C3 S2 1.81(3) .
C3 H3A 0.9600 .
C3 H3B 0.9600 .
C3 H3C 0.9600 .
C4 S2 1.77(3) .
C4 H4A 0.9600 .
C4 H4B 0.9600 .
C4 H4C 0.9600 .
C5 S3 1.82(2) .
C5 H5A 0.9600 .
C5 H5B 0.9600 .
C5 H5C 0.9600 .
C6 S3 1.80(2) .
C6 H6A 0.9600 .
C6 H6B 0.9600 .
C6 H6C 0.9600 .
C7 S4 1.83(3) .
C7 H7A 0.9600 .
C7 H7B 0.9600 .
C7 H7C 0.9600 .
C8 S4 1.80(2) .
C8 H8A 0.9600 .
C8 H8B 0.9600 .
C8 H8C 0.9600 .
C9 S5 1.80(2) .
C9 H9A 0.9600 .
C9 H9B 0.9600 .
C9 H9C 0.9600 .
C10 S5 1.76(3) .
C10 H10A 0.9600 .
C10 H10B 0.9600 .
C10 H10C 0.9600 .
C11 S6 1.74(3) .
C11 H11A 0.9600 .
C11 H11B 0.9600 .
C11 H11C 0.9600 .
C12 S6 1.77(3) .
C12 H12A 0.9600 .
C12 H12B 0.9600 .
C12 H12C 0.9600 .
C13 S7 1.77(2) .
C13 H13A 0.9600 .
C13 H13B 0.9600 .
C13 H13C 0.9600 .
C14 S7 1.78(2) .
C14 H14A 0.9600 .
C14 H14B 0.9600 .
C14 H14C 0.9600 .
C15 S8 1.78(3) .
C15 H15A 0.9600 .
C15 H15B 0.9600 .
C15 H15C 0.9600 .
C16 S8 1.73(3) .
C16 H16A 0.9600 .
C16 H16B 0.9600 .
C16 H16C 0.9600 .
C17 S9 1.70(2) .
C17 H17A 0.9600 .
C17 H17B 0.9600 .
C17 H17C 0.9600 .
C18 S9 1.76(2) .
C18 H18A 0.9600 .
C18 H18B 0.9600 .
C18 H18C 0.9600 .
C19 S10 1.83(3) .
C19 H19A 0.9600 .
C19 H19B 0.9600 .
C19 H19C 0.9600 .
C20 S10 1.80(3) .
C20 H20A 0.9600 .
C20 H20B 0.9600 .
C20 H20C 0.9600 .
C21 S11 1.45(5) .
C21 H21A 0.9600 .
C21 H21B 0.9600 .
C21 H21C 0.9600 .
C22 S11 1.73(2) .
C22 H22A 0.9600 .
C22 H22B 0.9600 .
C22 H22C 0.9600 .
C23 S12 1.78(3) .
C23 H23A 0.9600 .
C23 H23B 0.9600 .
C23 H23C 0.9600 .
C24 S12 1.75(3) .
C24 H24A 0.9600 .
C24 H24B 0.9600 .
C24 H24C 0.9600 .
C25 S13' 1.627(17) .
C25 S13 1.734(15) .
C25 H25A 0.9600 .
C25 H25B 0.9600 .
C25 H25C 0.9600 .
C26 S13' 1.679(17) .
C26 S13 1.751(16) .
C26 H26A 0.9600 .
C26 H26B 0.9600 .
C26 H26C 0.9600 .
C27 S14 1.748(17) .
C27 H27A 0.9600 .
C27 H27B 0.9600 .
C27 H27C 0.9600 .
C28 S14 1.773(17) .
C28 H28A 0.9600 .
C28 H28B 0.9600 .
C28 H28C 0.9600 .
C29 S15 1.749(16) .
C29 H29A 0.9600 .
C29 H29B 0.9600 .
C29 H29C 0.9600 .
C30 S15 1.70(3) .
C30 H30A 0.9600 .
C30 H30B 0.9600 .
C30 H30C 0.9600 .
C31 S16 1.75(2) .
C31 H31A 0.9600 .
C31 H31B 0.9600 .
C31 H31C 0.9600 .
C32 S16 1.80(2) .
C32 H32A 0.9600 .
C32 H32B 0.9600 .
C32 H32C 0.9600 .
C33 S17 1.79(3) .
C33 H33A 0.9600 .
C33 H33B 0.9600 .
C33 H33C 0.9600 .
C34 S17 1.71(2) .
C34 H34A 0.9600 .
C34 H34B 0.9600 .
C34 H34C 0.9600 .
C35 S18 1.83(3) .
C35 H35A 0.9600 .
C35 H35B 0.9600 .
C35 H35C 0.9600 .
C36 S18 1.76(4) .
C36 H36A 0.9600 .
C36 H36B 0.9600 .
C36 H36C 0.9600 .
C37 S19 1.54(4) .
C37 H37A 0.9600 .
C37 H37B 0.9600 .
C37 H37C 0.9600 .
C38 S19 1.72(3) .
C38 H38A 0.9600 .
C38 H38B 0.9600 .
C38 H38C 0.9600 .
C39 S20 1.682(19) .
C39 H39A 0.9600 .
C39 H39B 0.9600 .
C39 H39C 0.9600 .
C40 S20 1.711(18) .
C40 H40A 0.9600 .
C40 H40B 0.9600 .
C40 H40C 0.9600 .
C43 S22 1.66(5) .
C43 H43A 0.9600 .
C43 H43B 0.9600 .
C43 H43C 0.9600 .
C44 S22 1.79(6) .
C44 H44A 0.9600 .
C44 H44B 0.9600 .
C44 H44C 0.9600 .
C45 S23 1.762(19) .
C45 H45A 0.9600 .
C45 H45B 0.9600 .
C45 H45C 0.9600 .
C46 S23 1.775(18) .
C46 H46A 0.9600 .
C46 H46B 0.9600 .
C46 H46C 0.9600 .
C47 S24 1.62(4) .
C47 H47A 0.9600 .
C47 H47B 0.9600 .
C47 H47C 0.9600 .
C48 S24 1.41(5) .
C48 H48A 0.9600 .
C48 H48B 0.9600 .
C48 H48C 0.9600 .
C49 S25 1.88(5) .
C49 H49A 0.9600 .
C49 H49B 0.9600 .
C49 H49C 0.9600 .
C50 S25 1.57(6) .
C50 H50A 0.9600 .
C50 H50B 0.9600 .
C50 H50C 0.9600 .
C51 S26 1.736(19) .
C51 H51A 0.9600 .
C51 H51B 0.9600 .
C51 H51C 0.9600 .
C52 S26 1.614(18) .
C52 H52A 0.9600 .
C52 H52B 0.9600 .
C52 H52C 0.9600 .
C53 S27 1.688(19) .
C53 S27' 1.689(18) .
C53 H53A 0.9600 .
C53 H53B 0.9600 .
C53 H53C 0.9600 .
C54 S27' 1.680(18) .
C54 S27 1.694(18) .
C54 H54A 0.9600 .
C54 H54B 0.9600 .
C54 H54C 0.9600 .
C58 S28 1.65(4) .
C58 H58A 0.9600 .
C58 H58B 0.9600 .
C58 H58C 0.9600 .
C59 S28 1.73(4) .
C59 H59A 0.9600 .
C59 H59B 0.9600 .
C59 H59C 0.9600 .
O1 Bi1 2.088(12) .
O1 Bi3 2.132(12) .
O1 Bi4 2.322(13) .
O1S S1 1.518(16) .
O2 Bi2 2.067(12) .
O2 Bi1 2.126(13) .
O2 Bi4 2.713(13) .
O2S S2 1.507(15) .
O2S Bi11 2.737(14) .
O3 Bi2 2.149(14) .
O3 Bi5 2.156(14) .
O3 Bi15 2.185(13) 2_666
O3S S3 1.505(16) .
O4 Bi6 2.116(12) .
O4 Bi3 2.125(13) .
O4 Bi4 2.236(12) .
O4S S4 1.525(13) .
O4S Bi3 2.627(14) .
O5 Bi5 2.108(12) .
O5 Bi7 2.201(13) .
O5 Bi10 2.569(12) .
O5 Bi4 2.698(13) .
O5S S5 1.523(15) .
O6 Bi11 2.122(12) .
O6 Bi5 2.162(12) .
O6 Bi15 2.305(13) 2_666
O6S S6 1.554(18) .
O6S Bi14 2.707(17) .
O7 Bi11 2.165(12) .
O7 Bi14 2.204(13) .
O7 Bi17 2.249(12) .
O7 Bi10 2.651(13) .
O7S S7 1.517(14) .
O7S Bi14 2.540(13) .
O8 Bi14 2.105(13) .
O8 Bi7 2.180(12) .
O8 Bi10 2.514(13) .
O8S S8 1.499(17) .
O8S Bi37 2.686(15) 1_565
O9 Bi6 2.128(13) .
O9 Bi7 2.145(12) .
O9 Bi4 2.374(13) .
O9S S9 1.533(16) .
O9S Bi12 2.690(16) .
O10' N18' 1.150(18) .
O10 Bi19 2.093(12) .
O10 Bi14 2.129(13) .
O10 Bi17 2.323(13) .
O10S S10 1.482(15) .
O11 Bi19 2.096(13) .
O11 Bi1 2.116(12) 2_666
O11 Bi17 2.712(12) .
O11 Bi16 2.737(13) .
O11S S11 1.549(14) .
O11S Bi18 2.727(14) .
O12 Bi19 2.169(12) .
O12 Bi18 2.178(11) .
O12 Bi13 2.305(11) .
O12S S12 1.540(13) .
O12S Bi2 2.607(13) .
O12S Bi5 2.734(13) .
O13 Bi12 2.127(12) .
O13 Bi18 2.127(11) .
O13 Bi13 2.215(11) .
O13S S13 1.455(16) .
O13S S13' 1.594(16) .
O13S Bi6 2.734(16) .
O14 Bi18 2.100(14) .
O14 Bi2 2.222(14) 2_666
O14 Bi15 2.314(13) .
O14S S14 1.511(13) .
O15 Bi12 2.120(13) .
O15 Bi8 2.182(12) .
O15 Bi9 2.596(12) .
O15 Bi15 2.733(12) .
O15S S15 1.526(19) .
O16 Bi15 2.118(12) .
O16 Bi9 2.264(12) .
O16 Bi16 2.395(13) .
O16 Bi10 2.566(13) 2_666
O16S S16 1.531(16) .
O16S Bi26 2.677(15) .
O16S Bi25 2.754(15) .
O17 Bi3 2.085(12) .
O17 Bi8 2.131(12) .
O17 Bi9 2.713(13) .
O17 Bi17 2.758(13) 2_666
O17S S17 1.515(16) .
O18 Bi11 2.109(13) 2_666
O18 Bi8 2.124(13) .
O18 Bi17 2.357(12) 2_666
O18S S18 1.489(17) .
O18S Bi31 2.687(16) .
O19 Bi6 2.101(12) .
O19 Bi12 2.155(12) .
O19 Bi13 2.423(12) .
O19S S19 1.527(17) .
O19S Bi21 2.655(18) .
O19S Bi24 2.737(18) .
O20 Bi13 2.094(12) .
O20 Bi10 2.332(11) .
O20 Bi16 2.394(12) .
O20 Bi9 2.449(12) .
O20S S20 1.543(17) .
O20S Bi30 2.72(3) 2_657
O21 Bi17 2.095(12) .
O21 Bi9 2.280(13) 2_666
O21 Bi16 2.362(12) .
O21 Bi10 2.502(12) .
S21 C41 1.64(11) .
S21 O21S 1.63(10) .
S21 C42 1.70(2) .
C41 H41A 0.9600 .
C41 H41B 0.9600 .
C41 H41C 0.9600 .
C42 H42A 0.9600 .
C42 H42B 0.9600 .
C42 H42C 0.9600 .
S21' O21I 1.458(17) .
S21' C41' 1.705(19) .
S21' C42' 1.70(2) .
C41' H41D 0.9600 .
C41' H41E 0.9600 .
C41' H41F 0.9600 .
C42' H42D 0.9600 .
C42' H42E 0.9600 .
C42' H42F 0.9600 .
O22 Bi4 2.091(13) .
O22 Bi16 2.290(14) 2_666
O22 Bi10 2.412(12) .
O22 Bi9 2.481(12) .
O22S S22 1.46(3) .
O23 Bi16 2.5174(8) 2_666
O23 Bi16 2.5174(8) .
O23 Bi9 2.5326(8) .
O23 Bi9 2.5326(8) 2_666
O23 Bi10 2.6529(9) 2_666
O23 Bi10 2.6529(9) .
O23S S23 1.514(15) .
O24 N1 1.22(3) .
O24S S24 1.40(2) .
O25 N1 1.28(2) .
O25S S25 1.49(2) .
O25S Bi20 2.68(2) .
O25S Bi22 2.73(2) .
O26 N1 1.20(2) .
O26S S26 1.511(17) .
O27 N2 1.29(2) .
O27 Bi6 2.613(15) .
O27 Bi7 2.706(15) .
O27S S27 1.496(18) .
O27S S27' 1.537(18) .
O28 N2 1.24(2) .
O28S S28 1.50(3) .
O29 N2 1.25(2) .
O30 N3 1.33(3) .
O30 Bi7 2.754(14) .
O31 N3 1.20(3) .
O32 N3 1.32(3) .
O33 N4 1.30(2) .
O34 N4 1.20(2) .
O35 N4 1.21(2) .
O36 N5 1.23(2) .
O36 Bi19 2.628(15) .
O37 N5 1.22(2) .
O38 N5 1.30(2) .
O39 N6 1.25(2) .
O39 Bi18 2.710(14) .
O40 N6 1.27(2) .
O41 N6 1.28(2) .
O42 N7 1.29(2) .
O43 N7 1.23(2) .
O44 N7 1.28(2) .
O45 N8 1.19(2) .
O46 N8 1.25(3) .
O47 N8 1.24(2) .
O48 N9 1.28(2) .
O48 Bi8 2.717(12) .
O49 N9 1.23(2) .
O50 N9 1.24(2) .
O51 N10 1.25(2) .
O51 Bi11 2.641(16) .
O52 N10 1.30(3) .
O53 N10 1.14(2) .
O54 N11 1.32(2) .
O55 N11 1.24(2) .
O56 N11 1.24(2) .
O57 N12 1.21(2) .
O58 N12 1.29(3) .
O59 N12 1.15(3) .
O60 Bi24 2.113(15) .
O60 Bi21 2.155(14) .
O60 Bi34 2.192(14) 2_657
O61 Bi21 2.079(15) .
O61 Bi20 2.157(15) .
O61 Bi35 2.647(13) 2_657
O61 Bi23 2.741(15) .
O62 Bi20 2.114(17) .
O62 Bi22 2.123(16) .
O62 Bi23 2.377(16) .
O63 Bi24 2.117(14) .
O63 Bi26 2.153(15) .
O63 Bi29 2.671(14) .
O63 Bi23 2.678(15) .
O64 Bi30 2.131(13) .
O64 Bi24 2.156(13) .
O64 Bi34 2.326(14) 2_657
O65 Bi25 2.115(15) .
O65 Bi22 2.145(14) .
O65 Bi23 2.240(15) .
O66 Bi30 2.134(12) .
O66 Bi33 2.155(13) .
O66 Bi36 2.332(13) .
O67 Bi26 2.114(14) .
O67 Bi33 2.132(13) .
O67 Bi29 2.684(16) .
O67 Bi32 2.727(14) .
O68 Bi26 2.097(14) .
O68 Bi25 2.099(14) .
O68 Bi23 2.370(15) .
O69 Bi32 2.100(13) .
O69 Bi29 2.323(13) .
O69 Bi28 2.384(13) .
O69 Bi35 2.470(12) .
O70 Bi38 2.091(16) .
O70 Bi20 2.157(15) 2_657
O70 Bi35 2.675(15) .
O70 Bi36 2.735(15) .
O71 Bi25 2.098(13) .
O71 Bi31 2.221(14) .
O71 Bi32 2.454(13) .
O72 Bi37 2.139(13) .
O72 Bi38 2.142(13) .
O72 Bi32 2.338(12) .
O73 Bi37 2.111(14) .
O73 Bi31 2.136(13) .
O73 Bi32 2.241(14) .
O74 Bi27 2.154(14) .
O74 Bi22 2.163(15) .
O74 Bi36 2.497(16) 2_657
O74 Bi28 2.692(14) .
O75 Bi37 2.152(13) .
O75 Bi21 2.207(13) 2_657
O75 Bi34 2.261(14) .
O76 Bi27 2.136(12) .
O76 Bi31 2.196(13) .
O76 Bi28 2.515(13) .
O76 Bi34 2.748(13) .
O77 Bi23 2.063(13) .
O77 Bi29 2.348(13) .
O77 Bi35 2.350(14) 2_657
O77 Bi28 2.519(14) .
O78 Bi36 2.071(12) .
O78 Bi35 2.360(12) .
O78 Bi28 2.402(13) 2_657
O78 Bi29 2.439(12) .
O79 Bi34 2.125(13) .
O79 Bi28 2.250(13) .
O79 Bi35 2.429(13) .
O79 Bi29 2.491(13) 2_657
O80 Bi30 2.125(15) 2_657
O80 Bi27 2.124(15) .
O80 Bi36 2.290(15) 2_657
O81 Bi38 2.1243(19) .
O81 Bi33 2.1532(19) .
O81 Bi32 2.470(2) .
O82 Bi28 2.5447(10) .
O82 Bi28 2.5447(10) 2_657
O82 Bi29 2.5769(10) .
O82 Bi29 2.5769(10) 2_657
O82 Bi35 2.5884(10) 2_657
O82 Bi35 2.5884(10) .
O83 N13 1.225(17) .
O84 N13 1.152(17) .
O85 N13 1.261(16) .
O86 N14 1.16(3) .
O87 N14 1.27(3) .
O88 N14 1.25(3) .
O89 N15 1.23(3) .
O90 N15 1.21(3) .
O91 N15 1.20(3) .
O92 N16 1.31(2) .
O93 N16 1.24(3) .
O94 N16 1.19(2) .
O95 N17 1.27(3) .
O95 Bi31 2.699(19) .
O96 N17 1.26(2) .
O97 N17 1.22(3) .
O98' N18' 1.149(17) .
O98 N18 1.242(18) .
O98 C39 1.88(5) 2_657
O99 N18 1.210(13) .
O99' N18' 1.267(18) .
O100 N18 1.192(18) .
O101 N19 1.12(3) .
O102 N19 1.00(3) .
O103 N19 1.44(5) .
O104 N20 1.18(3) .
O105 N20 1.21(3) .
O106 N20 1.18(3) .
N21 O109 1.198(18) .
N21 O108 1.209(18) .
N21 O107 1.225(18) .
O107 Bi30 2.68(5) .
N21I O19I 1.165(19) .
N21I O18I 1.176(18) .
N21I O17I 1.176(19) .
O110 N22 1.245(16) .
O110 Bi38 2.42(2) .
O111 N22 1.225(17) .
O112 N22 1.247(17) .
N24 N24' 0.97(6) .
N24 O116 1.185(18) .
N24 O118 1.221(19) .
N24 O117 1.229(19) .
N24 O16' 1.29(7) .
N24 O18' 1.39(7) .
N24 O17' 1.85(6) .
O116 O16' 1.01(9) .
O116 N24' 1.55(7) .
O116 O18' 1.75(8) .
O116 Bi27 2.393(19) .
O117 N24' 1.29(7) .
O117 O17' 1.33(7) .
O117 O16' 1.51(7) .
O118 O18' 1.45(9) .
O118 N24' 1.81(8) .
N24' O18' 1.198(18) .
N24' O17' 1.202(18) .
N24' O16' 1.216(18) .
O16' Bi27 2.74(5) .
Bi1 O11 2.116(12) 2_666
Bi2 O14 2.222(14) 2_666
Bi2 Bi15 3.5370(10) 2_666
Bi3 Bi4 3.5723(10) .
Bi4 Bi6 3.5617(10) .
Bi5 Bi15 3.5529(10) 2_666
Bi7 Bi10 3.6648(11) .
Bi9 O21 2.280(13) 2_666
Bi9 Bi16 3.5607(11) 2_666
Bi9 Bi16 3.5810(10) .
Bi9 Bi10 3.6625(11) .
Bi9 Bi10 3.6727(11) 2_666
Bi10 O16 2.566(13) 2_666
Bi10 Bi16 3.6389(10) .
Bi10 Bi9 3.6727(11) 2_666
Bi11 O18 2.109(13) 2_666
Bi11 Bi17 3.5488(10) .
Bi12 Bi13 3.5682(10) .
Bi13 Bi18 3.5025(10) .
Bi14 Bi17 3.5421(11) .
Bi15 O3 2.185(13) 2_666
Bi15 O6 2.305(13) 2_666
Bi15 Bi2 3.5370(10) 2_666
Bi15 Bi5 3.5529(10) 2_666
Bi16 O22 2.290(14) 2_666
Bi16 Bi9 3.5607(11) 2_666
Bi16 Bi10 3.6754(12) 2_666
Bi17 O18 2.357(12) 2_666
Bi17 O17 2.758(13) 2_666
Bi17 Bi19 3.6885(11) .
Bi20 O70 2.157(15) 2_657
Bi21 O75 2.207(13) 2_657
Bi21 Bi34 3.5522(11) 2_657
Bi22 Bi23 3.5992(13) .
Bi23 Bi25 3.5750(12) .
Bi24 Bi34 3.5321(12) 2_657
Bi27 Bi36 3.6423(13) 2_657
Bi28 O78 2.402(13) 2_657
Bi28 Bi29 3.6085(13) .
Bi28 Bi35 3.6171(14) 2_657
Bi28 Bi29 3.6346(14) 2_657
Bi28 Bi35 3.6423(13) .
Bi29 O79 2.491(13) 2_657
Bi29 Bi28 3.6346(14) 2_657
Bi29 Bi35 3.6475(14) 2_657
Bi29 Bi35 3.6572(13) .
Bi30 O80 2.125(15) 2_657
Bi30 O20S 2.72(3) 2_657
Bi30 Bi36 3.5297(13) .
Bi31 Bi32 3.6369(12) .
Bi32 Bi37 3.5074(12) .
Bi34 O60 2.192(14) 2_657
Bi34 O64 2.326(14) 2_657
Bi34 Bi24 3.5321(12) 2_657
Bi34 Bi21 3.5522(11) 2_657
Bi35 O77 2.350(14) 2_657
Bi35 O61 2.647(14) 2_657
Bi35 Bi28 3.6171(14) 2_657
Bi35 Bi29 3.6475(14) 2_657
Bi36 O80 2.290(15) 2_657
Bi36 O74 2.497(16) 2_657
Bi36 Bi27 3.6423(13) 2_657
Bi37 O8S 2.686(15) 1_545
N23 O113 1.202(18) .
N23 O114 1.209(18) .
N23 O115 1.215(18) .

loop_
_geom_torsion_atom_site_label_1
_geom_torsion_atom_site_label_2
_geom_torsion_atom_site_label_3
_geom_torsion_atom_site_label_4
_geom_torsion
_geom_torsion_site_symmetry_1
_geom_torsion_site_symmetry_4
O109 N21 O107 Bi30 77(5) . .
O108 N21 O107 Bi30 -103(5) . .
N24' N24 O116 O16' 51(5) . .
O118 N24 O116 O16' 167(6) . .
O117 N24 O116 O16' -18(6) . .
O18' N24 O116 O16' 108(6) . .
O17' N24 O116 O16' 37(6) . .
O118 N24 O116 N24' 116(6) . .
O117 N24 O116 N24' -69(6) . .
O16' N24 O116 N24' -51(5) . .
O18' N24 O116 N24' 58(3) . .
O17' N24 O116 N24' -14(3) . .
N24' N24 O116 O18' -58(3) . .
O118 N24 O116 O18' 59(5) . .
O117 N24 O116 O18' -127(5) . .
O16' N24 O116 O18' -108(6) . .
O17' N24 O116 O18' -72(4) . .
N24' N24 O116 Bi27 -22(10) . .
O118 N24 O116 Bi27 94(10) . .
O117 N24 O116 Bi27 -91(11) . .
O16' N24 O116 Bi27 -73(10) . .
O18' N24 O116 Bi27 36(10) . .
O17' N24 O116 Bi27 -36(11) . .
O116 N24 O117 N24' 81(5) . .
O118 N24 O117 N24' -104(5) . .
O16' N24 O117 N24' 67(4) . .
O18' N24 O117 N24' -25(4) . .
O17' N24 O117 N24' -31(4) . .
N24' N24 O117 O17' 31(4) . .
O116 N24 O117 O17' 112(5) . .
O118 N24 O117 O17' -73(6) . .
O16' N24 O117 O17' 98(5) . .
O18' N24 O117 O17' 6(6) . .
N24' N24 O117 O16' -67(4) . .
O116 N24 O117 O16' 14(4) . .
O118 N24 O117 O16' -171(5) . .
O18' N24 O117 O16' -92(4) . .
O17' N24 O117 O16' -98(5) . .
N24' N24 O118 O18' 39(4) . .
O116 N24 O118 O18' -68(5) . .
O117 N24 O118 O18' 117(5) . .
O16' N24 O118 O18' -23(19) . .
O17' N24 O118 O18' 73(3) . .
O116 N24 O118 N24' -107(6) . .
O117 N24 O118 N24' 79(5) . .
O16' N24 O118 N24' -62(18) . .
O18' N24 O118 N24' -39(4) . .
O17' N24 O118 N24' 34(3) . .
O116 N24 N24' O18' 83(4) . .
O118 N24 N24' O18' -43(4) . .
O117 N24 N24' O18' -156(4) . .
O16' N24 N24' O18' 124(3) . .
O17' N24 N24' O18' -117(4) . .
O116 N24 N24' O17' -160(5) . .
O118 N24 N24' O17' 74(6) . .
O117 N24 N24' O17' -39(4) . .
O16' N24 N24' O17' -120(4) . .
O18' N24 N24' O17' 117(4) . .
O116 N24 N24' O16' -40(3) . .
O118 N24 N24' O16' -167(4) . .
O117 N24 N24' O16' 81(3) . .
O18' N24 N24' O16' -124(3) . .
O17' N24 N24' O16' 120(4) . .
O116 N24 N24' O117 -121(3) . .
O118 N24 N24' O117 113(4) . .
O16' N24 N24' O117 -81(3) . .
O18' N24 N24' O117 156(4) . .
O17' N24 N24' O117 39(4) . .
O118 N24 N24' O116 -126(4) . .
O117 N24 N24' O116 121(3) . .
O16' N24 N24' O116 40(3) . .
O18' N24 N24' O116 -83(4) . .
O17' N24 N24' O116 160(5) . .
O116 N24 N24' O118 126(4) . .
O117 N24 N24' O118 -113(4) . .
O16' N24 N24' O118 167(4) . .
O18' N24 N24' O118 43(4) . .
O17' N24 N24' O118 -74(6) . .
O17' O117 N24' N24 -141(4) . .
O16' O117 N24' N24 77(4) . .
N24 O117 N24' O18' 36(5) . .
O17' O117 N24' O18' -106(5) . .
O16' O117 N24' O18' 112(5) . .
N24 O117 N24' O17' 141(4) . .
O16' O117 N24' O17' -142(4) . .
N24 O117 N24' O16' -77(4) . .
O17' O117 N24' O16' 142(4) . .
N24 O117 N24' O116 -41(3) . .
O17' O117 N24' O116 178(4) . .
O16' O117 N24' O116 36(4) . .
N24 O117 N24' O118 36(3) . .
O17' O117 N24' O118 -105(4) . .
O16' O117 N24' O118 113(4) . .
O16' O116 N24' N24 -110(6) . .
O18' O116 N24' N24 86(5) . .
Bi27 O116 N24' N24 169(5) . .
O16' O116 N24' O18' 164(5) . .
N24 O116 N24' O18' -86(5) . .
Bi27 O116 N24' O18' 83(5) . .
O16' O116 N24' O17' -54(13) . .
N24 O116 N24' O17' 56(10) . .
O18' O116 N24' O17' 142(11) . .
Bi27 O116 N24' O17' -135(9) . .
N24 O116 N24' O16' 110(6) . .
O18' O116 N24' O16' -164(5) . .
Bi27 O116 N24' O16' -81(5) . .
O16' O116 N24' O117 -59(6) . .
N24 O116 N24' O117 51(3) . .
O18' O116 N24' O117 136(5) . .
Bi27 O116 N24' O117 -140(5) . .
O16' O116 N24' O118 -141(5) . .
N24 O116 N24' O118 -31(4) . .
O18' O116 N24' O118 54(3) . .
Bi27 O116 N24' O118 138(5) . .
O18' O118 N24' N24 -123(5) . .
N24 O118 N24' O18' 123(5) . .
N24 O118 N24' O17' -119(5) . .
O18' O118 N24' O17' 118(4) . .
N24 O118 N24' O16' 13(4) . .
O18' O118 N24' O16' -110(4) . .
N24 O118 N24' O117 -57(4) . .
O18' O118 N24' O117 -180(4) . .
N24 O118 N24' O116 39(4) . .
O18' O118 N24' O116 -84(4) . .
N24 O116 O16' N24' -38(3) . .
O18' O116 O16' N24' 10(3) . .
Bi27 O116 O16' N24' 115(3) . .
N24' O116 O16' N24 38(3) . .
O18' O116 O16' N24 49(3) . .
Bi27 O116 O16' N24 153(4) . .
N24 O116 O16' O117 14(4) . .
N24' O116 O16' O117 52(4) . .
O18' O116 O16' O117 62(5) . .
Bi27 O116 O16' O117 167(3) . .
N24 O116 O16' Bi27 -153(4) . .
N24' O116 O16' Bi27 -115(3) . .
O18' O116 O16' Bi27 -105(4) . .
N24 N24' O16' O116 49(5) . .
O18' N24' O16' O116 -17(5) . .
O17' N24' O16' O116 159(5) . .
O117 N24' O16' O116 117(6) . .
O118 N24' O16' O116 40(5) . .
O18' N24' O16' N24 -66(5) . .
O17' N24' O16' N24 110(5) . .
O117 N24' O16' N24 67(4) . .
O116 N24' O16' N24 -49(5) . .
O118 N24' O16' N24 -9(3) . .
N24 N24' O16' O117 -67(4) . .
O18' N24' O16' O117 -134(5) . .
O17' N24' O16' O117 42(5) . .
O116 N24' O16' O117 -117(6) . .
O118 N24' O16' O117 -76(3) . .
N24 N24' O16' Bi27 106(4) . .
O18' N24' O16' Bi27 39(4) . .
O17' N24' O16' Bi27 -145(4) . .
O117 N24' O16' Bi27 173(5) . .
O116 N24' O16' Bi27 57(3) . .
O118 N24' O16' Bi27 97(4) . .
N24' N24 O16' O116 -120(6) . .
O118 N24 O16' O116 -53(21) . .
O117 N24 O16' O116 164(5) . .
O18' N24 O16' O116 -74(6) . .
O17' N24 O16' O116 -150(5) . .
O116 N24 O16' N24' 120(6) . .
O118 N24 O16' N24' 67(18) . .
O117 N24 O16' N24' -77(4) . .
O18' N24 O16' N24' 46(3) . .
O17' N24 O16' N24' -31(2) . .
N24' N24 O16' O117 77(4) . .
O116 N24 O16' O117 -164(5) . .
O118 N24 O16' O117 144(19) . .
O18' N24 O16' O117 122(5) . .
O17' N24 O16' O117 46(4) . .
N24' N24 O16' Bi27 -94(4) . .
O116 N24 O16' Bi27 25(4) . .
O118 N24 O16' Bi27 -27(20) . .
O117 N24 O16' Bi27 -171(4) . .
O18' N24 O16' Bi27 -49(5) . .
O17' N24 O16' Bi27 -125(3) . .
N24 O117 O16' O116 -15(5) . .
N24' O117 O16' O116 -72(6) . .
O17' O117 O16' O116 -103(7) . .
N24 O117 O16' N24' 57(4) . .
O17' O117 O16' N24' -30(3) . .
N24' O117 O16' N24 -57(4) . .
O17' O117 O16' N24 -87(5) . .
N24 O117 O16' Bi27 32(16) . .
N24' O117 O16' Bi27 -25(17) . .
O17' O117 O16' Bi27 -55(18) . .
N24 N24' O17' O117 39(5) . .
O18' N24' O17' O117 130(5) . .
O16' N24' O17' O117 -46(5) . .
O116 N24' O17' O117 -6(11) . .
O118 N24' O17' O117 77(4) . .
O18' N24' O17' N24 92(6) . .
O16' N24' O17' N24 -84(6) . .
O117 N24' O17' N24 -39(5) . .
O116 N24' O17' N24 -45(9) . .
O118 N24' O17' N24 38(4) . .
N24 O117 O17' N24' -26(3) . .
O16' O117 O17' N24' 29(3) . .
N24' O117 O17' N24 26(3) . .
O16' O117 O17' N24 55(4) . .
O116 N24 O17' N24' 25(6) . .
O118 N24 O17' N24' -115(7) . .
O117 N24 O17' N24' 124(7) . .
O16' N24 O17' N24' 51(4) . .
O18' N24 O17' N24' -51(4) . .
N24' N24 O17' O117 -124(7) . .
O116 N24 O17' O117 -100(5) . .
O118 N24 O17' O117 121(4) . .
O16' N24 O17' O117 -73(5) . .
O18' N24 O17' O117 -175(5) . .
O17' N24' O18' N24 -114(4) . .
O16' N24' O18' N24 62(4) . .
O117 N24' O18' N24 -32(4) . .
O116 N24' O18' N24 51(3) . .
O118 N24' O18' N24 -33(3) . .
N24 N24' O18' O118 33(3) . .
O17' N24' O18' O118 -81(4) . .
O16' N24' O18' O118 95(4) . .
O117 N24' O18' O118 0(6) . .
O116 N24' O18' O118 83(4) . .
N24 N24' O18' O116 -51(3) . .
O17' N24' O18' O116 -165(4) . .
O16' N24' O18' O116 11(4) . .
O117 N24' O18' O116 -83(5) . .
O118 N24' O18' O116 -83(4) . .
O116 N24 O18' N24' -95(4) . .
O118 N24 O18' N24' 136(4) . .
O117 N24 O18' N24' 28(4) . .
O16' N24 O18' N24' -49(4) . .
O17' N24 O18' N24' 32(2) . .
N24' N24 O18' O118 -136(4) . .
O116 N24 O18' O118 129(3) . .
O117 N24 O18' O118 -108(5) . .
O16' N24 O18' O118 175(4) . .
O17' N24 O18' O118 -104(4) . .
N24' N24 O18' O116 95(4) . .
O118 N24 O18' O116 -129(3) . .
O117 N24 O18' O116 123(4) . .
O16' N24 O18' O116 46(4) . .
O17' N24 O18' O116 127(4) . .
N24 O118 O18' N24' -28(3) . .
N24' O118 O18' N24 28(3) . .
N24 O118 O18' O116 32(2) . .
N24' O118 O18' O116 60(3) . .
O16' O116 O18' N24' -12(3) . .
N24 O116 O18' N24' 52(4) . .
Bi27 O116 O18' N24' -112(4) . .
O16' O116 O18' N24 -64(5) . .
N24' O116 O18' N24 -52(4) . .
Bi27 O116 O18' N24 -164(5) . .
O16' O116 O18' O118 -102(5) . .
N24 O116 O18' O118 -38(3) . .
N24' O116 O18' O118 -89(4) . .
Bi27 O116 O18' O118 159(4) . .
Bi11 O2S S2 C4 -54(2) . .
Bi11 O2S S2 C3 51.0(19) . .
Bi3 O4S S4 C8 129.2(11) . .
Bi3 O4S S4 C7 -128.5(11) . .
Bi14 O6S S6 C11 142.2(19) . .
Bi14 O6S S6 C12 37(2) . .
Bi14 O7S S7 C13 118.8(10) . .
Bi14 O7S S7 C14 -139.6(10) . .
Bi37 O8S S8 C16 67.2(17) 1_565 .
Bi37 O8S S8 C15 -35.4(18) 1_565 .
Bi12 O9S S9 C17 56.6(14) . .
Bi12 O9S S9 C18 159.1(11) . .
Bi18 O11S S11 C21 112.8(17) . .
Bi18 O11S S11 C22 -147.3(12) . .
Bi2 O12S S12 C24 128.6(12) . .
Bi5 O12S S12 C24 -93.6(15) . .
Bi2 O12S S12 C23 -131.6(12) . .
Bi5 O12S S12 C23 6.2(15) . .
S13' O13S S13 C25 -47.1(12) . .
Bi6 O13S S13 C25 -29(4) . .
S13' O13S S13 C26 55.3(11) . .
Bi6 O13S S13 C26 74(3) . .
S13' C25 S13 O13S 50.6(13) . .
S13' C25 S13 C26 -54.4(11) . .
S13' C26 S13 O13S -58.5(11) . .
S13' C26 S13 C25 53.2(11) . .
S13 O13S S13' C25 50.8(14) . .
Bi6 O13S S13' C25 -122.1(14) . .
S13 O13S S13' C26 -58.2(11) . .
Bi6 O13S S13' C26 129.0(12) . .
S13 C25 S13' O13S -44.4(13) . .
S13 C25 S13' C26 60.4(12) . .
S13 C26 S13' O13S 50.6(10) . .
S13 C26 S13' C25 -61.0(12) . .
Bi26 O16S S16 C31 132.4(11) . .
Bi25 O16S S16 C31 12.6(15) . .
Bi26 O16S S16 C32 -125.0(12) . .
Bi25 O16S S16 C32 115.3(14) . .
Bi31 O18S S18 C36 131.5(18) . .
Bi31 O18S S18 C35 -124.5(13) . .
Bi21 O19S S19 C37 -118.8(19) . .
Bi24 O19S S19 C37 3(2) . .
Bi21 O19S S19 C38 135.2(15) . .
Bi24 O19S S19 C38 -103.4(17) . .
Bi30 O20S S20 C39 57(3) 2_657 .
Bi30 O20S S20 C40 -48(3) 2_657 .
Bi20 O25S S25 C50 -4(3) . .
Bi22 O25S S25 C50 117(2) . .
Bi20 O25S S25 C49 106(2) . .
Bi22 O25S S25 C49 -134(2) . .
S27' O27S S27 C53 56.0(15) . .
S27' O27S S27 C54 -52.1(16) . .
S27' C53 S27 O27S -55.2(15) . .
S27' C53 S27 C54 56.5(15) . .
S27' C54 S27 O27S 51.6(16) . .
S27' C54 S27 C53 -56.9(15) . .
S27 O27S S27' C54 52.2(16) . .
S27 O27S S27' C53 -55.4(15) . .
S27 C54 S27' O27S -49.4(15) . .
S27 C54 S27' C53 57.1(15) . .
S27 C53 S27' O27S 52.5(14) . .
S27 C53 S27' C54 -57.4(15) . .
Bi3 O1 Bi1 O11 -104.7(8) . 2_666
Bi4 O1 Bi1 O11 114.1(6) . 2_666
Bi3 O1 Bi1 O2 167.2(9) . .
Bi4 O1 Bi1 O2 26.1(6) . .
Bi2 O2 Bi1 O1 -163.7(8) . .
Bi4 O2 Bi1 O1 -20.3(4) . .
Bi2 O2 Bi1 O11 108.4(8) . 2_666
Bi4 O2 Bi1 O11 -108.2(5) . 2_666
Bi1 O2 Bi2 O3 178.3(8) . .
Bi4 O2 Bi2 O3 43.4(6) . .
Bi1 O2 Bi2 O14 -109.5(8) . 2_666
Bi4 O2 Bi2 O14 115.6(6) . 2_666
Bi1 O2 Bi2 O12S 113.3(7) . .
Bi4 O2 Bi2 O12S -21.6(6) . .
Bi1 O2 Bi2 Bi15 -147.6(6) . 2_666
Bi4 O2 Bi2 Bi15 77.5(5) . 2_666
Bi5 O3 Bi2 O2 -103.3(10) . .
Bi15 O3 Bi2 O2 107.6(6) 2_666 .
Bi5 O3 Bi2 O14 170.0(11) . 2_666
Bi15 O3 Bi2 O14 20.9(6) 2_666 2_666
Bi5 O3 Bi2 O12S -12.3(9) . .
Bi15 O3 Bi2 O12S -161.5(8) 2_666 .
Bi5 O3 Bi2 Bi15 149.1(15) . 2_666
S12 O12S Bi2 O2 -115.3(10) . .
Bi5 O12S Bi2 O2 93.2(5) . .
S12 O12S Bi2 O3 158.4(11) . .
Bi5 O12S Bi2 O3 6.9(5) . .
S12 O12S Bi2 O14 161.7(8) . 2_666
Bi5 O12S Bi2 O14 10.1(9) . 2_666
S12 O12S Bi2 Bi15 147.6(8) . 2_666
Bi5 O12S Bi2 Bi15 -3.9(4) . 2_666
Bi8 O17 Bi3 O4 108.1(7) . .
Bi9 O17 Bi3 O4 -18.0(6) . .
Bi17 O17 Bi3 O4 -123.4(6) 2_666 .
Bi8 O17 Bi3 O1 -178.9(8) . .
Bi9 O17 Bi3 O1 55.1(6) . .
Bi17 O17 Bi3 O1 -50.3(6) 2_666 .
Bi8 O17 Bi3 O4S -107.2(7) . .
Bi9 O17 Bi3 O4S 126.7(6) . .
Bi17 O17 Bi3 O4S 21.3(5) 2_666 .
Bi8 O17 Bi3 Bi4 143.7(6) . .
Bi9 O17 Bi3 Bi4 17.6(5) . .
Bi17 O17 Bi3 Bi4 -87.8(5) 2_666 .
Bi6 O4 Bi3 O17 -92.0(9) . .
Bi4 O4 Bi3 O17 99.7(6) . .
Bi6 O4 Bi3 O1 -177.7(10) . .
Bi4 O4 Bi3 O1 14.0(5) . .
Bi6 O4 Bi3 O4S -168.6(7) . .
Bi4 O4 Bi3 O4S 23.1(10) . .
Bi6 O4 Bi3 Bi4 168.4(13) . .
Bi1 O1 Bi3 O17 112.7(8) . .
Bi4 O1 Bi3 O17 -103.7(5) . .
Bi1 O1 Bi3 O4 -156.8(9) . .
Bi4 O1 Bi3 O4 -13.2(5) . .
Bi1 O1 Bi3 O4S 28.9(7) . .
Bi4 O1 Bi3 O4S 172.5(6) . .
Bi1 O1 Bi3 Bi4 -143.6(11) . .
S4 O4S Bi3 O17 121.5(8) . .
S4 O4S Bi3 O4 -159.8(7) . .
S4 O4S Bi3 O1 -150.7(9) . .
S4 O4S Bi3 Bi4 -145.7(6) . .
Bi16 O22 Bi4 O4 119.0(7) 2_666 .
Bi10 O22 Bi4 O4 -113.5(6) . .
Bi9 O22 Bi4 O4 -0.1(6) . .
Bi16 O22 Bi4 O1 52.5(6) 2_666 .
Bi10 O22 Bi4 O1 -180.0(6) . .
Bi9 O22 Bi4 O1 -66.7(6) . .
Bi16 O22 Bi4 O9 -175.3(7) 2_666 .
Bi10 O22 Bi4 O9 -47.7(5) . .
Bi9 O22 Bi4 O9 65.6(6) . .
Bi16 O22 Bi4 O5 -112.7(7) 2_666 .
Bi10 O22 Bi4 O5 14.8(5) . .
Bi9 O22 Bi4 O5 128.2(6) . .
Bi16 O22 Bi4 O2 -10.1(6) 2_666 .
Bi10 O22 Bi4 O2 117.5(6) . .
Bi9 O22 Bi4 O2 -129.2(6) . .
Bi16 O22 Bi4 Bi6 153.0(6) 2_666 .
Bi10 O22 Bi4 Bi6 -79.4(5) . .
Bi9 O22 Bi4 Bi6 33.9(5) . .
Bi16 O22 Bi4 Bi3 84.9(6) 2_666 .
Bi10 O22 Bi4 Bi3 -147.5(5) . .
Bi9 O22 Bi4 Bi3 -34.2(5) . .
Bi6 O4 Bi4 O22 95.7(6) . .
Bi3 O4 Bi4 O22 -92.3(6) . .
Bi6 O4 Bi4 O1 174.8(7) . .
Bi3 O4 Bi4 O1 -13.3(5) . .
Bi6 O4 Bi4 O9 17.7(5) . .
Bi3 O4 Bi4 O9 -170.3(7) . .
Bi6 O4 Bi4 O5 21.2(8) . .
Bi3 O4 Bi4 O5 -166.8(4) . .
Bi6 O4 Bi4 O2 169.4(4) . .
Bi3 O4 Bi4 O2 -18.6(8) . .
Bi3 O4 Bi4 Bi6 172.0(9) . .
Bi6 O4 Bi4 Bi3 -172.0(9) . .
Bi1 O1 Bi4 O22 -99.8(6) . .
Bi3 O1 Bi4 O22 110.8(6) . .
Bi1 O1 Bi4 O4 162.4(7) . .
Bi3 O1 Bi4 O4 12.9(5) . .
Bi1 O1 Bi4 O9 -170.0(5) . .
Bi3 O1 Bi4 O9 40.5(8) . .
Bi1 O1 Bi4 O5 -67.2(10) . .
Bi3 O1 Bi4 O5 143.3(7) . .
Bi1 O1 Bi4 O2 -22.4(5) . .
Bi3 O1 Bi4 O2 -171.8(6) . .
Bi1 O1 Bi4 Bi6 165.4(5) . .
Bi3 O1 Bi4 Bi6 15.9(5) . .
Bi1 O1 Bi4 Bi3 149.5(9) . .
Bi6 O9 Bi4 O22 -115.5(6) . .
Bi7 O9 Bi4 O22 107.4(6) . .
Bi6 O9 Bi4 O4 -17.1(5) . .
Bi7 O9 Bi4 O4 -154.2(7) . .
Bi6 O9 Bi4 O1 -44.8(8) . .
Bi7 O9 Bi4 O1 178.1(5) . .
Bi6 O9 Bi4 O5 166.0(7) . .
Bi7 O9 Bi4 O5 28.9(5) . .
Bi6 O9 Bi4 O2 -146.4(6) . .
Bi7 O9 Bi4 O2 76.5(10) . .
Bi7 O9 Bi4 Bi6 -137.1(9) . .
Bi6 O9 Bi4 Bi3 -22.6(5) . .
Bi7 O9 Bi4 Bi3 -159.7(4) . .
Bi5 O5 Bi4 O22 109.0(7) . .
Bi7 O5 Bi4 O22 -113.3(5) . .
Bi10 O5 Bi4 O22 -12.5(4) . .
Bi5 O5 Bi4 O4 -167.6(6) . .
Bi7 O5 Bi4 O4 -29.9(7) . .
Bi10 O5 Bi4 O4 70.9(6) . .
Bi5 O5 Bi4 O1 75.6(10) . .
Bi7 O5 Bi4 O1 -146.6(7) . .
Bi10 O5 Bi4 O1 -45.9(10) . .
Bi5 O5 Bi4 O9 -164.0(8) . .
Bi7 O5 Bi4 O9 -26.2(4) . .
Bi10 O5 Bi4 O9 74.5(4) . .
Bi5 O5 Bi4 O2 37.0(7) . .
Bi7 O5 Bi4 O2 174.7(4) . .
Bi10 O5 Bi4 O2 -84.6(4) . .
Bi5 O5 Bi4 Bi6 -155.9(6) . .
Bi7 O5 Bi4 Bi6 -18.1(4) . .
Bi10 O5 Bi4 Bi6 82.6(3) . .
Bi5 O5 Bi4 Bi3 170.6(2) . .
Bi7 O5 Bi4 Bi3 -51.7(10) . .
Bi10 O5 Bi4 Bi3 49.1(10) . .
Bi2 O2 Bi4 O22 -107.9(7) . .
Bi1 O2 Bi4 O22 108.5(5) . .
Bi2 O2 Bi4 O4 169.4(5) . .
Bi1 O2 Bi4 O4 25.8(7) . .
Bi2 O2 Bi4 O1 163.7(8) . .
Bi1 O2 Bi4 O1 20.1(4) . .
Bi2 O2 Bi4 O9 -76.3(10) . .
Bi1 O2 Bi4 O9 140.2(7) . .
Bi2 O2 Bi4 O5 -35.4(7) . .
Bi1 O2 Bi4 O5 -179.0(4) . .
Bi2 O2 Bi4 Bi6 -172.0(2) . .
Bi1 O2 Bi4 Bi6 44.4(10) . .
Bi2 O2 Bi4 Bi3 159.0(5) . .
Bi1 O2 Bi4 Bi3 15.4(4) . .
O17 Bi3 Bi4 O22 8.5(5) . .
O4 Bi3 Bi4 O22 90.2(7) . .
O1 Bi3 Bi4 O22 -68.0(6) . .
O4S Bi3 Bi4 O22 -75.6(5) . .
O17 Bi3 Bi4 O4 -81.7(7) . .
O1 Bi3 Bi4 O4 -158.3(8) . .
O4S Bi3 Bi4 O4 -165.8(6) . .
O17 Bi3 Bi4 O1 76.5(6) . .
O4 Bi3 Bi4 O1 158.3(8) . .
O4S Bi3 Bi4 O1 -7.5(6) . .
O17 Bi3 Bi4 O9 -72.6(5) . .
O4 Bi3 Bi4 O9 9.1(6) . .
O1 Bi3 Bi4 O9 -149.2(6) . .
O4S Bi3 Bi4 O9 -156.7(4) . .
O17 Bi3 Bi4 O5 -50.1(9) . .
O4 Bi3 Bi4 O5 31.6(10) . .
O1 Bi3 Bi4 O5 -126.7(10) . .
O4S Bi3 Bi4 O5 -134.2(9) . .
O17 Bi3 Bi4 O2 83.8(4) . .
O4 Bi3 Bi4 O2 165.5(6) . .
O1 Bi3 Bi4 O2 7.2(6) . .
O4S Bi3 Bi4 O2 -0.3(4) . .
O17 Bi3 Bi4 Bi6 -86.6(3) . .
O4 Bi3 Bi4 Bi6 -4.8(5) . .
O1 Bi3 Bi4 Bi6 -163.1(5) . .
O4S Bi3 Bi4 Bi6 -170.7(3) . .
Bi7 O5 Bi5 O3 -174.7(7) . .
Bi10 O5 Bi5 O3 65.0(6) . .
Bi4 O5 Bi5 O3 -45.9(6) . .
Bi7 O5 Bi5 O6 113.5(7) . .
Bi10 O5 Bi5 O6 -6.8(6) . .
Bi4 O5 Bi5 O6 -117.7(7) . .
Bi7 O5 Bi5 O12S -112.3(6) . .
Bi10 O5 Bi5 O12S 127.5(6) . .
Bi4 O5 Bi5 O12S 16.5(6) . .
Bi7 O5 Bi5 Bi15 151.4(6) . 2_666
Bi10 O5 Bi5 Bi15 31.1(5) . 2_666
Bi4 O5 Bi5 Bi15 -79.8(6) . 2_666
Bi2 O3 Bi5 O5 104.6(10) . .
Bi15 O3 Bi5 O5 -106.4(6) 2_666 .
Bi2 O3 Bi5 O6 -166.4(11) . .
Bi15 O3 Bi5 O6 -17.4(5) 2_666 .
Bi2 O3 Bi5 O12S 12.0(8) . .
Bi15 O3 Bi5 O12S 161.0(8) 2_666 .
Bi2 O3 Bi5 Bi15 -149.0(15) . 2_666
Bi11 O6 Bi5 O5 -103.8(7) . .
Bi15 O6 Bi5 O5 102.0(6) 2_666 .
Bi11 O6 Bi5 O3 170.3(8) . .
Bi15 O6 Bi5 O3 16.1(5) 2_666 .
Bi11 O6 Bi5 O12S 168.4(5) . .
Bi15 O6 Bi5 O12S 14.2(9) 2_666 .
Bi11 O6 Bi5 Bi15 154.2(10) . 2_666
S12 O12S Bi5 O5 124.4(12) . .
Bi2 O12S Bi5 O5 -91.7(5) . .
S12 O12S Bi5 O3 -150.9(13) . .
Bi2 O12S Bi5 O3 -7.0(5) . .
S12 O12S Bi5 O6 -148.9(10) . .
Bi2 O12S Bi5 O6 -5.0(8) . .
S12 O12S Bi5 Bi15 -140.0(11) . 2_666
Bi2 O12S Bi5 Bi15 3.9(4) . 2_666
Bi12 O19 Bi6 O4 -103.3(7) . .
Bi13 O19 Bi6 O4 124.4(6) . .
Bi12 O19 Bi6 O9 -176.8(8) . .
Bi13 O19 Bi6 O9 50.9(6) . .
Bi12 O19 Bi6 O27 114.1(7) . .
Bi13 O19 Bi6 O27 -18.2(6) . .
Bi12 O19 Bi6 O13S 163.7(9) . .
Bi13 O19 Bi6 O13S 31.3(14) . .
Bi12 O19 Bi6 Bi4 -139.0(6) . .
Bi13 O19 Bi6 Bi4 88.7(5) . .
Bi3 O4 Bi6 O19 90.3(9) . .
Bi4 O4 Bi6 O19 -101.3(5) . .
Bi3 O4 Bi6 O9 172.6(10) . .
Bi4 O4 Bi6 O9 -19.0(5) . .
Bi3 O4 Bi6 O27 178.0(7) . .
Bi4 O4 Bi6 O27 -13.6(10) . .
Bi3 O4 Bi6 O13S -120.2(9) . .
Bi4 O4 Bi6 O13S 48.1(6) . .
Bi3 O4 Bi6 Bi4 -168.4(13) . .
Bi7 O9 Bi6 O19 -120.4(7) . .
Bi4 O9 Bi6 O19 109.5(5) . .
Bi7 O9 Bi6 O4 147.5(8) . .
Bi4 O9 Bi6 O4 17.4(5) . .
Bi7 O9 Bi6 O27 -29.0(6) . .
Bi4 O9 Bi6 O27 -159.1(6) . .
Bi7 O9 Bi6 O13S 49.1(7) . .
Bi4 O9 Bi6 O13S -81.1(6) . .
Bi7 O9 Bi6 Bi4 130.2(9) . .
N2 O27 Bi6 O19 -137.0(13) . .
Bi7 O27 Bi6 O19 101.0(5) . .
N2 O27 Bi6 O4 134.9(12) . .
Bi7 O27 Bi6 O4 12.9(9) . .
N2 O27 Bi6 O9 140.5(14) . .
Bi7 O27 Bi6 O9 18.5(4) . .
N2 O27 Bi6 O13S 67.1(13) . .
Bi7 O27 Bi6 O13S -54.9(5) . .
N2 O27 Bi6 Bi4 126.5(12) . .
Bi7 O27 Bi6 Bi4 4.6(4) . .
S13 O13S Bi6 O19 -179(3) . .
S13' O13S Bi6 O19 -164.3(10) . .
S13 O13S Bi6 O4 88(3) . .
S13' O13S Bi6 O4 103.2(12) . .
S13 O13S Bi6 O9 160(3) . .
S13' O13S Bi6 O9 174.8(13) . .
S13 O13S Bi6 O27 -126(3) . .
S13' O13S Bi6 O27 -111.1(12) . .
S13 O13S Bi6 Bi4 116(3) . .
S13' O13S Bi6 Bi4 131.5(12) . .
O22 Bi4 Bi6 O19 -6.6(5) . .
O4 Bi4 Bi6 O19 80.8(6) . .
O1 Bi4 Bi6 O19 75.9(4) . .
O9 Bi4 Bi6 O19 -70.2(6) . .
O5 Bi4 Bi6 O19 -82.6(4) . .
O2 Bi4 Bi6 O19 54.3(9) . .
Bi3 Bi4 Bi6 O19 85.6(3) . .
O22 Bi4 Bi6 O4 -87.5(7) . .
O1 Bi4 Bi6 O4 -4.9(6) . .
O9 Bi4 Bi6 O4 -151.0(8) . .
O5 Bi4 Bi6 O4 -163.4(6) . .
O2 Bi4 Bi6 O4 -26.5(10) . .
Bi3 Bi4 Bi6 O4 4.8(6) . .
O22 Bi4 Bi6 O9 63.6(6) . .
O4 Bi4 Bi6 O9 151.0(8) . .
O1 Bi4 Bi6 O9 146.1(6) . .
O5 Bi4 Bi6 O9 -12.3(6) . .
O2 Bi4 Bi6 O9 124.5(10) . .
Bi3 Bi4 Bi6 O9 155.9(5) . .
O22 Bi4 Bi6 O27 83.9(5) . .
O4 Bi4 Bi6 O27 171.4(6) . .
O1 Bi4 Bi6 O27 166.5(4) . .
O9 Bi4 Bi6 O27 20.4(6) . .
O5 Bi4 Bi6 O27 8.0(4) . .
O2 Bi4 Bi6 O27 144.9(9) . .
Bi3 Bi4 Bi6 O27 176.2(3) . .
O22 Bi4 Bi6 O13S 145.9(5) . .
O4 Bi4 Bi6 O13S -126.7(7) . .
O1 Bi4 Bi6 O13S -131.6(5) . .
O9 Bi4 Bi6 O13S 82.3(7) . .
O5 Bi4 Bi6 O13S 70.0(5) . .
O2 Bi4 Bi6 O13S -153.2(9) . .
Bi3 Bi4 Bi6 O13S -121.9(4) . .
Bi6 O9 Bi7 O8 114.2(7) . .
Bi4 O9 Bi7 O8 -118.8(6) . .
Bi6 O9 Bi7 O5 -159.8(8) . .
Bi4 O9 Bi7 O5 -32.8(5) . .
Bi6 O9 Bi7 O27 28.3(6) . .
Bi4 O9 Bi7 O27 155.4(7) . .
Bi6 O9 Bi7 O30 -100.1(7) . .
Bi4 O9 Bi7 O30 26.9(7) . .
Bi6 O9 Bi7 Bi10 154.3(7) . .
Bi4 O9 Bi7 Bi10 -78.7(5) . .
Bi14 O8 Bi7 O9 -179.3(8) . .
Bi10 O8 Bi7 O9 58.9(5) . .
Bi14 O8 Bi7 O5 106.6(7) . .
Bi10 O8 Bi7 O5 -15.2(5) . .
Bi14 O8 Bi7 O27 -111.6(7) . .
Bi10 O8 Bi7 O27 126.6(5) . .
Bi14 O8 Bi7 O30 67.4(11) . .
Bi10 O8 Bi7 O30 -54.5(10) . .
Bi14 O8 Bi7 Bi10 121.8(9) . .
Bi5 O5 Bi7 O9 165.1(8) . .
Bi10 O5 Bi7 O9 -68.0(5) . .
Bi4 O5 Bi7 O9 26.6(4) . .
Bi5 O5 Bi7 O8 -112.2(7) . .
Bi10 O5 Bi7 O8 14.8(5) . .
Bi4 O5 Bi7 O8 109.4(5) . .
Bi5 O5 Bi7 O27 176.7(5) . .
Bi10 O5 Bi7 O27 -56.4(8) . .
Bi4 O5 Bi7 O27 38.2(8) . .
Bi5 O5 Bi7 O30 44.9(7) . .
Bi10 O5 Bi7 O30 171.9(6) . .
Bi4 O5 Bi7 O30 -93.6(5) . .
Bi5 O5 Bi7 Bi10 -126.9(8) . .
Bi4 O5 Bi7 Bi10 94.6(5) . .
N2 O27 Bi7 O9 -130.4(15) . .
Bi6 O27 Bi7 O9 -18.6(4) . .
N2 O27 Bi7 O8 146.1(15) . .
Bi6 O27 Bi7 O8 -102.2(5) . .
N2 O27 Bi7 O5 -142.5(13) . .
Bi6 O27 Bi7 O5 -30.7(8) . .
N2 O27 Bi7 O30 -33.1(17) . .
Bi6 O27 Bi7 O30 78.7(7) . .
N2 O27 Bi7 Bi10 -179.6(13) . .
Bi6 O27 Bi7 Bi10 -67.8(4) . .
N3 O30 Bi7 O9 131.4(17) . .
N3 O30 Bi7 O8 -124.2(17) . .
N3 O30 Bi7 O5 -166.4(19) . .
N3 O30 Bi7 O27 54.4(19) . .
N3 O30 Bi7 Bi10 -160.4(17) . .
Bi11 O18 Bi8 O17 -177.3(11) 2_666 .
Bi17 O18 Bi8 O17 -20.4(6) 2_666 .
Bi11 O18 Bi8 O15 96.6(10) 2_666 .
Bi17 O18 Bi8 O15 -106.4(7) 2_666 .
Bi11 O18 Bi8 O48 157.6(7) 2_666 .
Bi17 O18 Bi8 O48 -45.5(11) 2_666 .
Bi3 O17 Bi8 O18 151.1(8) . .
Bi9 O17 Bi8 O18 -76.0(5) . .
Bi17 O17 Bi8 O18 15.9(5) 2_666 .
Bi3 O17 Bi8 O15 -118.2(7) . .
Bi9 O17 Bi8 O15 14.7(5) . .
Bi17 O17 Bi8 O15 106.5(5) 2_666 .
Bi3 O17 Bi8 O48 -44.3(6) . .
Bi9 O17 Bi8 O48 88.6(5) . .
Bi17 O17 Bi8 O48 -179.5(5) 2_666 .
Bi12 O15 Bi8 O18 179.5(6) . .
Bi9 O15 Bi8 O18 61.2(5) . .
Bi15 O15 Bi8 O18 -37.6(6) . .
Bi12 O15 Bi8 O17 102.8(7) . .
Bi9 O15 Bi8 O17 -15.5(5) . .
Bi15 O15 Bi8 O17 -114.3(6) . .
Bi12 O15 Bi8 O48 32.0(6) . .
Bi9 O15 Bi8 O48 -86.3(5) . .
Bi15 O15 Bi8 O48 174.9(6) . .
N9 O48 Bi8 O18 176.3(13) . .
N9 O48 Bi8 O17 150.4(15) . .
N9 O48 Bi8 O15 -118.0(15) . .
Bi15 O16 Bi9 O21 -114.6(7) . 2_666
Bi16 O16 Bi9 O21 113.4(5) . 2_666
Bi10 O16 Bi9 O21 16.1(4) 2_666 2_666
Bi15 O16 Bi9 O20 113.0(7) . .
Bi16 O16 Bi9 O20 -19.0(4) . .
Bi10 O16 Bi9 O20 -116.4(5) 2_666 .
Bi15 O16 Bi9 O22 177.6(5) . .
Bi16 O16 Bi9 O22 45.6(7) . .
Bi10 O16 Bi9 O22 -51.7(7) 2_666 .
Bi15 O16 Bi9 O23 179.0(8) . .
Bi16 O16 Bi9 O23 47.0(3) . .
Bi10 O16 Bi9 O23 -50.4(3) 2_666 .
Bi15 O16 Bi9 O15 1.0(6) . .
Bi16 O16 Bi9 O15 -131.0(5) . .
Bi10 O16 Bi9 O15 131.7(5) 2_666 .
Bi15 O16 Bi9 O17 -50.7(8) . .
Bi16 O16 Bi9 O17 177.3(4) . .
Bi10 O16 Bi9 O17 80.0(5) 2_666 .
Bi15 O16 Bi9 Bi16 -151.5(6) . 2_666
Bi16 O16 Bi9 Bi16 76.5(4) . 2_666
Bi10 O16 Bi9 Bi16 -20.9(4) 2_666 2_666
Bi15 O16 Bi9 Bi16 132.0(9) . .
Bi10 O16 Bi9 Bi16 -97.3(5) 2_666 .
Bi15 O16 Bi9 Bi10 146.2(6) . .
Bi16 O16 Bi9 Bi10 14.2(4) . .
Bi10 O16 Bi9 Bi10 -83.2(4) 2_666 .
Bi15 O16 Bi9 Bi10 -130.6(9) . 2_666
Bi16 O16 Bi9 Bi10 97.3(5) . 2_666
Bi13 O20 Bi9 O16 -107.1(6) . .
Bi10 O20 Bi9 O16 120.7(5) . .
Bi16 O20 Bi9 O16 18.8(4) . .
Bi13 O20 Bi9 O21 -179.5(4) . 2_666
Bi10 O20 Bi9 O21 48.3(6) . 2_666
Bi16 O20 Bi9 O21 -53.6(6) . 2_666
Bi13 O20 Bi9 O22 118.0(6) . .
Bi10 O20 Bi9 O22 -14.2(4) . .
Bi16 O20 Bi9 O22 -116.1(5) . .
Bi13 O20 Bi9 O23 -175.9(6) . .
Bi10 O20 Bi9 O23 51.9(3) . .
Bi16 O20 Bi9 O23 -50.0(2) . .
Bi13 O20 Bi9 O15 -38.4(6) . .
Bi10 O20 Bi9 O15 -170.7(4) . .
Bi16 O20 Bi9 O15 87.4(4) . .
Bi13 O20 Bi9 O17 34.8(12) . .
Bi10 O20 Bi9 O17 -97.5(9) . .
Bi16 O20 Bi9 O17 160.6(7) . .
Bi13 O20 Bi9 Bi16 152.9(5) . 2_666
Bi10 O20 Bi9 Bi16 20.7(4) . 2_666
Bi16 O20 Bi9 Bi16 -81.2(3) . 2_666
Bi13 O20 Bi9 Bi16 -125.9(7) . .
Bi10 O20 Bi9 Bi16 101.9(5) . .
Bi13 O20 Bi9 Bi10 132.2(8) . .
Bi16 O20 Bi9 Bi10 -101.9(5) . .
Bi13 O20 Bi9 Bi10 -146.0(4) . 2_666
Bi10 O20 Bi9 Bi10 81.8(4) . 2_666
Bi16 O20 Bi9 Bi10 -20.1(3) . 2_666
Bi4 O22 Bi9 O16 -175.3(5) . .
Bi16 O22 Bi9 O16 52.0(7) 2_666 .
Bi10 O22 Bi9 O16 -51.8(7) . .
Bi4 O22 Bi9 O21 114.4(7) . 2_666
Bi16 O22 Bi9 O21 -18.3(4) 2_666 2_666
Bi10 O22 Bi9 O21 -122.1(5) . 2_666
Bi4 O22 Bi9 O20 -109.9(6) . .
Bi16 O22 Bi9 O20 117.4(5) 2_666 .
Bi10 O22 Bi9 O20 13.6(4) . .
Bi4 O22 Bi9 O23 -176.7(7) . .
Bi16 O22 Bi9 O23 50.6(3) 2_666 .
Bi10 O22 Bi9 O23 -53.2(3) . .
Bi4 O22 Bi9 O15 -3.6(14) . .
Bi16 O22 Bi9 O15 -136.3(9) 2_666 .
Bi10 O22 Bi9 O15 119.9(9) . .
Bi4 O22 Bi9 O17 46.4(6) . .
Bi16 O22 Bi9 O17 -86.3(4) 2_666 .
Bi10 O22 Bi9 O17 169.9(4) . .
Bi4 O22 Bi9 Bi16 132.7(8) . 2_666
Bi10 O22 Bi9 Bi16 -103.8(6) . 2_666
Bi4 O22 Bi9 Bi16 -147.0(5) . .
Bi16 O22 Bi9 Bi16 80.3(3) 2_666 .
Bi10 O22 Bi9 Bi16 -23.5(4) . .
Bi4 O22 Bi9 Bi10 -123.5(8) . .
Bi16 O22 Bi9 Bi10 103.8(6) 2_666 .
Bi4 O22 Bi9 Bi10 151.6(5) . 2_666
Bi16 O22 Bi9 Bi10 18.8(4) 2_666 2_666
Bi10 O22 Bi9 Bi10 -85.0(4) . 2_666
Bi16 O23 Bi9 O16 136.8(4) 2_666 .
Bi16 O23 Bi9 O16 -43.2(4) . .
Bi9 O23 Bi9 O16 -103(100) 2_666 .
Bi10 O23 Bi9 O16 47.4(4) 2_666 .
Bi10 O23 Bi9 O16 -132.6(4) . .
Bi16 O23 Bi9 O21 43.5(3) 2_666 2_666
Bi16 O23 Bi9 O21 -136.5(3) . 2_666
Bi9 O23 Bi9 O21 164(100) 2_666 2_666
Bi10 O23 Bi9 O21 -45.9(3) 2_666 2_666
Bi10 O23 Bi9 O21 134.1(3) . 2_666
Bi16 O23 Bi9 O20 -133.5(3) 2_666 .
Bi16 O23 Bi9 O20 46.5(3) . .
Bi9 O23 Bi9 O20 -13(100) 2_666 .
Bi10 O23 Bi9 O20 137.1(3) 2_666 .
Bi10 O23 Bi9 O20 -42.9(3) . .
Bi16 O23 Bi9 O22 -44.3(3) 2_666 .
Bi16 O23 Bi9 O22 135.7(3) . .
Bi9 O23 Bi9 O22 76(100) 2_666 .
Bi10 O23 Bi9 O22 -133.7(3) 2_666 .
Bi10 O23 Bi9 O22 46.3(3) . .
Bi16 O23 Bi9 O15 139.9(4) 2_666 .
Bi16 O23 Bi9 O15 -40.1(4) . .
Bi9 O23 Bi9 O15 -100(100) 2_666 .
Bi10 O23 Bi9 O15 50.5(4) 2_666 .
Bi10 O23 Bi9 O15 -129.5(4) . .
Bi16 O23 Bi9 O17 29.6(4) 2_666 .
Bi16 O23 Bi9 O17 -150.4(4) . .
Bi9 O23 Bi9 O17 150(100) 2_666 .
Bi10 O23 Bi9 O17 -59.8(4) 2_666 .
Bi10 O23 Bi9 O17 120.2(4) . .
Bi16 O23 Bi9 Bi16 180.0 . 2_666
Bi9 O23 Bi9 Bi16 120(100) 2_666 2_666
Bi10 O23 Bi9 Bi16 -89.43(2) 2_666 2_666
Bi10 O23 Bi9 Bi16 90.57(2) . 2_666
Bi16 O23 Bi9 Bi16 180.0 2_666 .
Bi9 O23 Bi9 Bi16 -60(100) 2_666 .
Bi10 O23 Bi9 Bi16 90.57(2) 2_666 .
Bi10 O23 Bi9 Bi16 -89.43(2) . .
Bi16 O23 Bi9 Bi10 -90.57(2) 2_666 .
Bi16 O23 Bi9 Bi10 89.43(2) . .
Bi9 O23 Bi9 Bi10 30(100) 2_666 .
Bi10 O23 Bi9 Bi10 180.0 2_666 .
Bi16 O23 Bi9 Bi10 89.43(2) 2_666 2_666
Bi16 O23 Bi9 Bi10 -90.57(2) . 2_666
Bi9 O23 Bi9 Bi10 -150(100) 2_666 2_666
Bi10 O23 Bi9 Bi10 180.0 . 2_666
Bi12 O15 Bi9 O16 115.5(6) . .
Bi8 O15 Bi9 O16 -118.4(6) . .
Bi15 O15 Bi9 O16 -0.7(4) . .
Bi12 O15 Bi9 O21 -169.2(4) . 2_666
Bi8 O15 Bi9 O21 -43.0(6) . 2_666
Bi15 O15 Bi9 O21 74.7(5) . 2_666
Bi12 O15 Bi9 O20 42.3(6) . .
Bi8 O15 Bi9 O20 168.5(4) . .
Bi15 O15 Bi9 O20 -73.8(4) . .
Bi12 O15 Bi9 O22 -57.9(12) . .
Bi8 O15 Bi9 O22 68.3(12) . .
Bi15 O15 Bi9 O22 -174.1(8) . .
Bi12 O15 Bi9 O23 112.5(4) . .
Bi8 O15 Bi9 O23 -121.3(4) . .
Bi15 O15 Bi9 O23 -3.6(6) . .
Bi12 O15 Bi9 O17 -113.1(6) . .
Bi8 O15 Bi9 O17 13.1(4) . .
Bi15 O15 Bi9 O17 130.8(5) . .
Bi12 O15 Bi9 Bi16 -162.98(19) . 2_666
Bi8 O15 Bi9 Bi16 -36.8(9) . 2_666
Bi15 O15 Bi9 Bi16 80.9(6) . 2_666
Bi12 O15 Bi9 Bi16 85.0(4) . .
Bi8 O15 Bi9 Bi16 -148.8(4) . .
Bi15 O15 Bi9 Bi16 -31.1(3) . .
Bi12 O15 Bi9 Bi10 32.0(8) . .
Bi8 O15 Bi9 Bi10 158.19(16) . .
Bi15 O15 Bi9 Bi10 -84.1(5) . .
Bi12 O15 Bi9 Bi10 147.5(4) . 2_666
Bi8 O15 Bi9 Bi10 -86.4(4) . 2_666
Bi15 O15 Bi9 Bi10 31.3(3) . 2_666
Bi3 O17 Bi9 O16 178.4(5) . .
Bi8 O17 Bi9 O16 41.3(6) . .
Bi17 O17 Bi9 O16 -60.0(5) 2_666 .
Bi3 O17 Bi9 O21 -110.7(6) . 2_666
Bi8 O17 Bi9 O21 112.2(5) . 2_666
Bi17 O17 Bi9 O21 11.0(3) 2_666 2_666
Bi3 O17 Bi9 O20 42.1(12) . .
Bi8 O17 Bi9 O20 -95.1(9) . .
Bi17 O17 Bi9 O20 163.7(8) 2_666 .
Bi3 O17 Bi9 O22 -37.0(6) . .
Bi8 O17 Bi9 O22 -174.1(5) . .
Bi17 O17 Bi9 O22 84.7(4) 2_666 .
Bi3 O17 Bi9 O23 -97.2(6) . .
Bi8 O17 Bi9 O23 125.7(3) . .
Bi17 O17 Bi9 O23 24.4(5) 2_666 .
Bi3 O17 Bi9 O15 123.8(7) . .
Bi8 O17 Bi9 O15 -13.3(4) . .
Bi17 O17 Bi9 O15 -114.5(4) 2_666 .
Bi3 O17 Bi9 Bi16 -76.7(5) . 2_666
Bi8 O17 Bi9 Bi16 146.2(4) . 2_666
Bi17 O17 Bi9 Bi16 44.9(3) 2_666 2_666
Bi3 O17 Bi9 Bi16 -176.6(2) . .
Bi8 O17 Bi9 Bi16 46.3(10) . .
Bi17 O17 Bi9 Bi16 -54.9(9) 2_666 .
Bi3 O17 Bi9 Bi10 -27.0(8) . .
Bi8 O17 Bi9 Bi10 -164.15(14) . .
Bi17 O17 Bi9 Bi10 94.6(4) 2_666 .
Bi3 O17 Bi9 Bi10 -137.2(5) . 2_666
Bi8 O17 Bi9 Bi10 85.7(4) . 2_666
Bi17 O17 Bi9 Bi10 -15.5(3) 2_666 2_666
Bi13 O20 Bi10 O22 -114.5(7) . .
Bi16 O20 Bi10 O22 111.9(5) . .
Bi9 O20 Bi10 O22 14.4(4) . .
Bi13 O20 Bi10 O21 118.9(7) . .
Bi16 O20 Bi10 O21 -14.6(4) . .
Bi9 O20 Bi10 O21 -112.1(5) . .
Bi13 O20 Bi10 O8 3.9(6) . .
Bi16 O20 Bi10 O8 -129.7(5) . .
Bi9 O20 Bi10 O8 132.8(5) . .
Bi13 O20 Bi10 O16 179.2(5) . 2_666
Bi16 O20 Bi10 O16 45.7(6) . 2_666
Bi9 O20 Bi10 O16 -51.8(6) . 2_666
Bi13 O20 Bi10 O5 -50.1(8) . .
Bi16 O20 Bi10 O5 176.3(4) . .
Bi9 O20 Bi10 O5 78.8(5) . .
Bi13 O20 Bi10 O7 59.1(7) . .
Bi16 O20 Bi10 O7 -74.5(5) . .
Bi9 O20 Bi10 O7 -172.0(4) . .
Bi13 O20 Bi10 O23 -177.8(7) . .
Bi16 O20 Bi10 O23 48.6(3) . .
Bi9 O20 Bi10 O23 -48.9(3) . .
Bi13 O20 Bi10 Bi16 133.6(8) . .
Bi9 O20 Bi10 Bi16 -97.5(5) . .
Bi13 O20 Bi10 Bi9 -128.9(8) . .
Bi16 O20 Bi10 Bi9 97.5(5) . .
Bi13 O20 Bi10 Bi7 -26.7(6) . .
Bi16 O20 Bi10 Bi7 -160.3(3) . .
Bi9 O20 Bi10 Bi7 102.2(3) . .
Bi13 O20 Bi10 Bi9 152.3(5) . 2_666
Bi16 O20 Bi10 Bi9 18.8(4) . 2_666
Bi9 O20 Bi10 Bi9 -78.7(3) . 2_666
Bi4 O22 Bi10 O20 110.4(6) . .
Bi16 O22 Bi10 O20 -112.4(5) 2_666 .
Bi9 O22 Bi10 O20 -14.1(4) . .
Bi4 O22 Bi10 O21 -179.3(5) . .
Bi16 O22 Bi10 O21 -42.1(6) 2_666 .
Bi9 O22 Bi10 O21 56.2(6) . .
Bi4 O22 Bi10 O8 42.5(7) . .
Bi16 O22 Bi10 O8 179.7(4) 2_666 .
Bi9 O22 Bi10 O8 -82.1(5) . .
Bi4 O22 Bi10 O16 -120.8(6) . 2_666
Bi16 O22 Bi10 O16 16.4(4) 2_666 2_666
Bi9 O22 Bi10 O16 114.6(5) . 2_666
Bi4 O22 Bi10 O5 -15.8(5) . .
Bi16 O22 Bi10 O5 121.4(5) 2_666 .
Bi9 O22 Bi10 O5 -140.4(5) . .
Bi4 O22 Bi10 O7 -45(2) . .
Bi16 O22 Bi10 O7 92.1(17) 2_666 .
Bi9 O22 Bi10 O7 -169.6(14) . .
Bi4 O22 Bi10 O23 174.9(7) . .
Bi16 O22 Bi10 O23 -47.9(3) 2_666 .
Bi9 O22 Bi10 O23 50.4(3) . .
Bi4 O22 Bi10 Bi16 147.6(5) . .
Bi16 O22 Bi10 Bi16 -75.2(4) 2_666 .
Bi9 O22 Bi10 Bi16 23.1(4) . .
Bi4 O22 Bi10 Bi9 124.6(8) . .
Bi16 O22 Bi10 Bi9 -98.3(5) 2_666 .
Bi4 O22 Bi10 Bi7 17.7(5) . .
Bi16 O22 Bi10 Bi7 154.9(4) 2_666 .
Bi9 O22 Bi10 Bi7 -106.8(4) . .
Bi4 O22 Bi10 Bi9 -153.9(5) . 2_666
Bi16 O22 Bi10 Bi9 -16.7(4) 2_666 2_666
Bi9 O22 Bi10 Bi9 81.6(4) . 2_666
Bi17 O21 Bi10 O20 -111.9(6) . .
Bi9 O21 Bi10 O20 116.4(5) 2_666 .
Bi16 O21 Bi10 O20 14.7(4) . .
Bi17 O21 Bi10 O22 176.2(5) . .
Bi9 O21 Bi10 O22 44.4(6) 2_666 .
Bi16 O21 Bi10 O22 -57.2(6) . .
Bi17 O21 Bi10 O8 -44.1(6) . .
Bi9 O21 Bi10 O8 -175.8(4) 2_666 .
Bi16 O21 Bi10 O8 82.5(5) . .
Bi17 O21 Bi10 O16 116.6(6) . 2_666
Bi9 O21 Bi10 O16 -15.1(4) 2_666 2_666
Bi16 O21 Bi10 O16 -116.8(5) . 2_666
Bi17 O21 Bi10 O5 42.5(13) . .
Bi9 O21 Bi10 O5 -89.2(11) 2_666 .
Bi16 O21 Bi10 O5 169.1(9) . .
Bi17 O21 Bi10 O7 7.4(5) . .
Bi9 O21 Bi10 O7 -124.3(5) 2_666 .
Bi16 O21 Bi10 O7 134.0(5) . .
Bi17 O21 Bi10 O23 -177.9(6) . .
Bi9 O21 Bi10 O23 50.3(3) 2_666 .
Bi16 O21 Bi10 O23 -51.4(3) . .
Bi17 O21 Bi10 Bi16 -126.6(7) . .
Bi9 O21 Bi10 Bi16 101.7(5) 2_666 .
Bi17 O21 Bi10 Bi9 -149.7(5) . .
Bi9 O21 Bi10 Bi9 78.6(4) 2_666 .
Bi16 O21 Bi10 Bi9 -23.1(4) . .
Bi17 O21 Bi10 Bi7 -34.2(8) . .
Bi9 O21 Bi10 Bi7 -165.94(12) 2_666 .
Bi16 O21 Bi10 Bi7 92.4(5) . .
Bi17 O21 Bi10 Bi9 131.7(8) . 2_666
Bi16 O21 Bi10 Bi9 -101.7(5) . 2_666
Bi14 O8 Bi10 O20 110.5(6) . .
Bi7 O8 Bi10 O20 -118.8(5) . .
Bi14 O8 Bi10 O22 -176.8(4) . .
Bi7 O8 Bi10 O22 -46.1(6) . .
Bi14 O8 Bi10 O21 39.6(6) . .
Bi7 O8 Bi10 O21 170.2(4) . .
Bi14 O8 Bi10 O16 -57.4(14) . 2_666
Bi7 O8 Bi10 O16 73.3(13) . 2_666
Bi14 O8 Bi10 O5 -116.9(6) . .
Bi7 O8 Bi10 O5 13.8(4) . .
Bi14 O8 Bi10 O7 -12.8(4) . .
Bi7 O8 Bi10 O7 117.9(5) . .
Bi14 O8 Bi10 O23 108.2(5) . .
Bi7 O8 Bi10 O23 -121.1(3) . .
Bi14 O8 Bi10 Bi16 80.1(5) . .
Bi7 O8 Bi10 Bi16 -149.2(4) . .
Bi14 O8 Bi10 Bi9 140.2(4) . .
Bi7 O8 Bi10 Bi9 -89.2(4) . .
Bi14 O8 Bi10 Bi7 -130.7(8) . .
Bi14 O8 Bi10 Bi9 34.8(8) . 2_666
Bi7 O8 Bi10 Bi9 165.43(13) . 2_666
Bi5 O5 Bi10 O20 173.8(5) . .
Bi7 O5 Bi10 O20 42.2(6) . .
Bi4 O5 Bi10 O20 -57.9(5) . .
Bi5 O5 Bi10 O22 -117.3(7) . .
Bi7 O5 Bi10 O22 111.0(5) . .
Bi4 O5 Bi10 O22 11.0(4) . .
Bi5 O5 Bi10 O21 23.5(14) . .
Bi7 O5 Bi10 O21 -108.2(10) . .
Bi4 O5 Bi10 O21 151.8(9) . .
Bi5 O5 Bi10 O8 118.2(7) . .
Bi7 O5 Bi10 O8 -13.5(4) . .
Bi4 O5 Bi10 O8 -113.5(5) . .
Bi5 O5 Bi10 O16 -45.6(6) . 2_666
Bi7 O5 Bi10 O16 -177.3(4) . 2_666
Bi4 O5 Bi10 O16 82.7(4) . 2_666
Bi5 O5 Bi10 O7 55.6(6) . .
Bi7 O5 Bi10 O7 -76.1(5) . .
Bi4 O5 Bi10 O7 -176.1(4) . .
Bi5 O5 Bi10 O23 -104.0(5) . .
Bi7 O5 Bi10 O23 124.4(3) . .
Bi4 O5 Bi10 O23 24.3(5) . .
Bi5 O5 Bi10 Bi16 -178.7(4) . .
Bi7 O5 Bi10 Bi16 49.6(12) . .
Bi4 O5 Bi10 Bi16 -50.4(11) . .
Bi5 O5 Bi10 Bi9 -143.9(5) . .
Bi7 O5 Bi10 Bi9 84.4(4) . .
Bi4 O5 Bi10 Bi9 -15.6(4) . .
Bi5 O5 Bi10 Bi7 131.7(8) . .
Bi4 O5 Bi10 Bi7 -100.0(5) . .
Bi5 O5 Bi10 Bi9 -39.9(8) . 2_666
Bi7 O5 Bi10 Bi9 -171.60(11) . 2_666
Bi4 O5 Bi10 Bi9 88.4(4) . 2_666
Bi11 O7 Bi10 O20 175.0(5) . .
Bi14 O7 Bi10 O20 -47.9(5) . .
Bi17 O7 Bi10 O20 60.0(6) . .
Bi11 O7 Bi10 O22 -31(2) . .
Bi14 O7 Bi10 O22 105.9(16) . .
Bi17 O7 Bi10 O22 -146.1(15) . .
Bi11 O7 Bi10 O21 108.3(6) . .
Bi14 O7 Bi10 O21 -114.6(5) . .
Bi17 O7 Bi10 O21 -6.6(4) . .
Bi11 O7 Bi10 O8 -125.3(6) . .
Bi14 O7 Bi10 O8 11.7(4) . .
Bi17 O7 Bi10 O8 119.7(5) . .
Bi11 O7 Bi10 O16 41.5(6) . 2_666
Bi14 O7 Bi10 O16 178.6(4) . 2_666
Bi17 O7 Bi10 O16 -73.4(5) . 2_666
Bi11 O7 Bi10 O5 -59.2(6) . .
Bi14 O7 Bi10 O5 77.9(5) . .
Bi17 O7 Bi10 O5 -174.1(5) . .
Bi11 O7 Bi10 O23 102.3(5) . .
Bi14 O7 Bi10 O23 -120.6(3) . .
Bi17 O7 Bi10 O23 -12.6(6) . .
Bi11 O7 Bi10 Bi16 136.1(5) . .
Bi14 O7 Bi10 Bi16 -86.8(4) . .
Bi17 O7 Bi10 Bi16 21.2(4) . .
Bi11 O7 Bi10 Bi9 163.75(16) . .
Bi14 O7 Bi10 Bi9 -59.2(8) . .
Bi17 O7 Bi10 Bi9 48.8(8) . .
Bi11 O7 Bi10 Bi7 -94.3(5) . .
Bi14 O7 Bi10 Bi7 42.7(3) . .
Bi17 O7 Bi10 Bi7 150.7(4) . .
Bi11 O7 Bi10 Bi9 78.0(5) . 2_666
Bi14 O7 Bi10 Bi9 -144.9(4) . 2_666
Bi17 O7 Bi10 Bi9 -36.9(4) . 2_666
Bi16 O23 Bi10 O20 135.5(3) 2_666 .
Bi16 O23 Bi10 O20 -44.5(3) . .
Bi9 O23 Bi10 O20 45.8(3) . .
Bi9 O23 Bi10 O20 -134.2(3) 2_666 .
Bi10 O23 Bi10 O20 -25(100) 2_666 .
Bi16 O23 Bi10 O22 41.1(3) 2_666 .
Bi16 O23 Bi10 O22 -138.9(3) . .
Bi9 O23 Bi10 O22 -48.5(3) . .
Bi9 O23 Bi10 O22 131.5(3) 2_666 .
Bi10 O23 Bi10 O22 -120(100) 2_666 .
Bi16 O23 Bi10 O21 -133.3(3) 2_666 .
Bi16 O23 Bi10 O21 46.7(3) . .
Bi9 O23 Bi10 O21 137.0(3) . .
Bi9 O23 Bi10 O21 -43.0(3) 2_666 .
Bi10 O23 Bi10 O21 66(100) 2_666 .
Bi16 O23 Bi10 O8 138.0(4) 2_666 .
Bi16 O23 Bi10 O8 -42.0(4) . .
Bi9 O23 Bi10 O8 48.3(4) . .
Bi9 O23 Bi10 O8 -131.7(4) 2_666 .
Bi10 O23 Bi10 O8 -23(100) 2_666 .
Bi16 O23 Bi10 O16 -47.3(3) 2_666 2_666
Bi16 O23 Bi10 O16 132.7(3) . 2_666
Bi9 O23 Bi10 O16 -136.9(3) . 2_666
Bi9 O23 Bi10 O16 43.1(3) 2_666 2_666
Bi10 O23 Bi10 O16 152(100) 2_666 2_666
Bi16 O23 Bi10 O5 26.7(4) 2_666 .
Bi16 O23 Bi10 O5 -153.3(4) . .
Bi9 O23 Bi10 O5 -63.0(4) . .
Bi9 O23 Bi10 O5 117.0(4) 2_666 .
Bi10 O23 Bi10 O5 -134(100) 2_666 .
Bi16 O23 Bi10 O7 -127.0(4) 2_666 .
Bi16 O23 Bi10 O7 53.0(4) . .
Bi9 O23 Bi10 O7 143.3(4) . .
Bi9 O23 Bi10 O7 -36.7(4) 2_666 .
Bi10 O23 Bi10 O7 72(100) 2_666 .
Bi16 O23 Bi10 Bi16 180.0 2_666 .
Bi9 O23 Bi10 Bi16 90.33(2) . .
Bi9 O23 Bi10 Bi16 -89.67(2) 2_666 .
Bi10 O23 Bi10 Bi16 19(100) 2_666 .
Bi16 O23 Bi10 Bi9 89.67(2) 2_666 .
Bi16 O23 Bi10 Bi9 -90.33(2) . .
Bi9 O23 Bi10 Bi9 180.000(1) 2_666 .
Bi10 O23 Bi10 Bi9 -71(100) 2_666 .
Bi16 O23 Bi10 Bi7 81.57(5) 2_666 .
Bi16 O23 Bi10 Bi7 -98.43(5) . .
Bi9 O23 Bi10 Bi7 -8.10(5) . .
Bi9 O23 Bi10 Bi7 171.90(5) 2_666 .
Bi10 O23 Bi10 Bi7 -79(100) 2_666 .
Bi16 O23 Bi10 Bi9 -90.33(2) 2_666 2_666
Bi16 O23 Bi10 Bi9 89.67(2) . 2_666
Bi9 O23 Bi10 Bi9 180.000(1) . 2_666
Bi10 O23 Bi10 Bi9 109(100) 2_666 2_666
O16 Bi9 Bi10 O20 -59.2(6) . .
O21 Bi9 Bi10 O20 -144.3(5) 2_666 .
O22 Bi9 Bi10 O20 158.5(7) . .
O23 Bi9 Bi10 O20 -102.6(5) . .
O15 Bi9 Bi10 O20 15.8(6) . .
O17 Bi9 Bi10 O20 143.3(6) . .
Bi16 Bi9 Bi10 O20 -156.4(5) 2_666 .
Bi16 Bi9 Bi10 O20 -48.6(5) . .
Bi10 Bi9 Bi10 O20 -102.6(5) 2_666 .
O16 Bi9 Bi10 O22 142.3(6) . .
O21 Bi9 Bi10 O22 57.2(6) 2_666 .
O20 Bi9 Bi10 O22 -158.5(7) . .
O23 Bi9 Bi10 O22 98.9(5) . .
O15 Bi9 Bi10 O22 -142.6(7) . .
O17 Bi9 Bi10 O22 -15.2(6) . .
Bi16 Bi9 Bi10 O22 45.1(5) 2_666 .
Bi16 Bi9 Bi10 O22 153.0(5) . .
Bi10 Bi9 Bi10 O22 98.9(5) 2_666 .
O16 Bi9 Bi10 O21 6.5(4) . .
O21 Bi9 Bi10 O21 -78.5(4) 2_666 .
O20 Bi9 Bi10 O21 65.8(5) . .
O22 Bi9 Bi10 O21 -135.8(6) . .
O23 Bi9 Bi10 O21 -36.8(3) . .
O15 Bi9 Bi10 O21 81.6(6) . .
O17 Bi9 Bi10 O21 -150.9(5) . .
Bi16 Bi9 Bi10 O21 -90.6(3) 2_666 .
Bi16 Bi9 Bi10 O21 17.2(3) . .
Bi10 Bi9 Bi10 O21 -36.8(3) 2_666 .
O16 Bi9 Bi10 O8 -105.4(4) . .
O21 Bi9 Bi10 O8 169.5(4) 2_666 .
O20 Bi9 Bi10 O8 -46.2(5) . .
O22 Bi9 Bi10 O8 112.3(6) . .
O23 Bi9 Bi10 O8 -148.8(3) . .
O15 Bi9 Bi10 O8 -30.4(6) . .
O17 Bi9 Bi10 O8 97.1(5) . .
Bi16 Bi9 Bi10 O8 157.4(3) 2_666 .
Bi16 Bi9 Bi10 O8 -94.8(3) . .
Bi10 Bi9 Bi10 O8 -148.8(3) 2_666 .
O16 Bi9 Bi10 O16 80.1(5) . 2_666
O21 Bi9 Bi10 O16 -5.0(4) 2_666 2_666
O20 Bi9 Bi10 O16 139.3(5) . 2_666
O22 Bi9 Bi10 O16 -62.2(6) . 2_666
O23 Bi9 Bi10 O16 36.8(3) . 2_666
O15 Bi9 Bi10 O16 155.2(6) . 2_666
O17 Bi9 Bi10 O16 -77.3(5) . 2_666
Bi16 Bi9 Bi10 O16 -17.1(3) 2_666 2_666
Bi16 Bi9 Bi10 O16 90.8(3) . 2_666
Bi10 Bi9 Bi10 O16 36.8(3) 2_666 2_666
O16 Bi9 Bi10 O5 -178.2(4) . .
O21 Bi9 Bi10 O5 96.7(4) 2_666 .
O20 Bi9 Bi10 O5 -119.0(5) . .
O22 Bi9 Bi10 O5 39.5(6) . .
O23 Bi9 Bi10 O5 138.4(3) . .
O15 Bi9 Bi10 O5 -103.2(6) . .
O17 Bi9 Bi10 O5 24.3(5) . .
Bi16 Bi9 Bi10 O5 84.6(3) 2_666 .
Bi16 Bi9 Bi10 O5 -167.6(3) . .
Bi10 Bi9 Bi10 O5 138.4(3) 2_666 .
O16 Bi9 Bi10 O7 -43.3(7) . .
O21 Bi9 Bi10 O7 -128.3(7) 2_666 .
O20 Bi9 Bi10 O7 16.0(7) . .
O22 Bi9 Bi10 O7 174.5(8) . .
O23 Bi9 Bi10 O7 -86.6(6) . .
O15 Bi9 Bi10 O7 31.8(8) . .
O17 Bi9 Bi10 O7 159.3(7) . .
Bi16 Bi9 Bi10 O7 -140.4(6) 2_666 .
Bi16 Bi9 Bi10 O7 -32.6(6) . .
Bi10 Bi9 Bi10 O7 -86.6(6) 2_666 .
O16 Bi9 Bi10 O23 43.3(3) . .
O21 Bi9 Bi10 O23 -41.7(3) 2_666 .
O20 Bi9 Bi10 O23 102.6(4) . .
O22 Bi9 Bi10 O23 -98.9(5) . .
O15 Bi9 Bi10 O23 118.4(5) . .
O17 Bi9 Bi10 O23 -114.1(4) . .
Bi16 Bi9 Bi10 O23 -53.81(2) 2_666 .
Bi16 Bi9 Bi10 O23 54.022(19) . .
Bi10 Bi9 Bi10 O23 0.0 2_666 .
O16 Bi9 Bi10 Bi16 -10.7(3) . .
O21 Bi9 Bi10 Bi16 -95.7(3) 2_666 .
O20 Bi9 Bi10 Bi16 48.6(4) . .
O22 Bi9 Bi10 Bi16 -153.0(5) . .
O23 Bi9 Bi10 Bi16 -54.022(19) . .
O15 Bi9 Bi10 Bi16 64.4(5) . .
O17 Bi9 Bi10 Bi16 -168.1(4) . .
Bi16 Bi9 Bi10 Bi16 -107.84(2) 2_666 .
Bi10 Bi9 Bi10 Bi16 -54.022(19) 2_666 .
O16 Bi9 Bi10 Bi7 -141.6(3) . .
O21 Bi9 Bi10 Bi7 133.4(3) 2_666 .
O20 Bi9 Bi10 Bi7 -82.3(4) . .
O22 Bi9 Bi10 Bi7 76.2(5) . .
O23 Bi9 Bi10 Bi7 175.10(3) . .
O15 Bi9 Bi10 Bi7 -66.5(5) . .
O17 Bi9 Bi10 Bi7 61.0(4) . .
Bi16 Bi9 Bi10 Bi7 121.29(3) 2_666 .
Bi16 Bi9 Bi10 Bi7 -130.88(3) . .
Bi10 Bi9 Bi10 Bi7 175.10(3) 2_666 .
O16 Bi9 Bi10 Bi9 43.3(3) . 2_666
O21 Bi9 Bi10 Bi9 -41.7(3) 2_666 2_666
O20 Bi9 Bi10 Bi9 102.6(4) . 2_666
O22 Bi9 Bi10 Bi9 -98.9(5) . 2_666
O23 Bi9 Bi10 Bi9 0.0 . 2_666
O15 Bi9 Bi10 Bi9 118.4(5) . 2_666
O17 Bi9 Bi10 Bi9 -114.1(4) . 2_666
Bi16 Bi9 Bi10 Bi9 -53.81(2) 2_666 2_666
Bi16 Bi9 Bi10 Bi9 54.022(19) . 2_666
Bi10 Bi9 Bi10 Bi9 0.0 2_666 2_666
O9 Bi7 Bi10 O20 -50.8(5) . .
O8 Bi7 Bi10 O20 57.3(6) . .
O5 Bi7 Bi10 O20 -144.9(6) . .
O27 Bi7 Bi10 O20 0.6(4) . .
O30 Bi7 Bi10 O20 -153.1(5) . .
O9 Bi7 Bi10 O22 30.7(5) . .
O8 Bi7 Bi10 O22 138.9(6) . .
O5 Bi7 Bi10 O22 -63.3(6) . .
O27 Bi7 Bi10 O22 82.2(4) . .
O30 Bi7 Bi10 O22 -71.6(5) . .
O9 Bi7 Bi10 O21 -124.2(6) . .
O8 Bi7 Bi10 O21 -16.1(7) . .
O5 Bi7 Bi10 O21 141.7(7) . .
O27 Bi7 Bi10 O21 -72.8(6) . .
O30 Bi7 Bi10 O21 133.5(7) . .
O9 Bi7 Bi10 O8 -108.2(6) . .
O5 Bi7 Bi10 O8 157.8(7) . .
O27 Bi7 Bi10 O8 -56.7(6) . .
O30 Bi7 Bi10 O8 149.5(7) . .
O9 Bi7 Bi10 O16 97.9(5) . 2_666
O8 Bi7 Bi10 O16 -153.9(6) . 2_666
O5 Bi7 Bi10 O16 3.8(6) . 2_666
O27 Bi7 Bi10 O16 149.4(5) . 2_666
O30 Bi7 Bi10 O16 -4.4(6) . 2_666
O9 Bi7 Bi10 O5 94.1(6) . .
O8 Bi7 Bi10 O5 -157.8(7) . .
O27 Bi7 Bi10 O5 145.5(6) . .
O30 Bi7 Bi10 O5 -8.2(6) . .
O9 Bi7 Bi10 O7 -162.2(4) . .
O8 Bi7 Bi10 O7 -54.1(6) . .
O5 Bi7 Bi10 O7 103.7(5) . .
O27 Bi7 Bi10 O7 -110.8(4) . .
O30 Bi7 Bi10 O7 95.5(5) . .
O9 Bi7 Bi10 O23 -4.4(4) . .
O8 Bi7 Bi10 O23 103.8(5) . .
O5 Bi7 Bi10 O23 -98.4(5) . .
O27 Bi7 Bi10 O23 47.1(3) . .
O30 Bi7 Bi10 O23 -106.7(4) . .
O9 Bi7 Bi10 Bi16 -67.3(4) . .
O8 Bi7 Bi10 Bi16 40.9(5) . .
O5 Bi7 Bi10 Bi16 -161.4(5) . .
O27 Bi7 Bi10 Bi16 -15.8(3) . .
O30 Bi7 Bi10 Bi16 -169.6(4) . .
O9 Bi7 Bi10 Bi9 -10.1(4) . .
O8 Bi7 Bi10 Bi9 98.1(5) . .
O5 Bi7 Bi10 Bi9 -104.1(5) . .
O27 Bi7 Bi10 Bi9 41.4(3) . .
O30 Bi7 Bi10 Bi9 -112.4(4) . .
O9 Bi7 Bi10 Bi9 135.5(4) . 2_666
O8 Bi7 Bi10 Bi9 -116.3(5) . 2_666
O5 Bi7 Bi10 Bi9 41.4(5) . 2_666
O27 Bi7 Bi10 Bi9 -173.1(4) . 2_666
O30 Bi7 Bi10 Bi9 33.2(5) . 2_666
Bi5 O6 Bi11 O18 170.9(7) . 2_666
Bi15 O6 Bi11 O18 -40.2(7) 2_666 2_666
Bi5 O6 Bi11 O7 99.5(7) . .
Bi15 O6 Bi11 O7 -111.6(7) 2_666 .
Bi5 O6 Bi11 O51 -118.1(7) . .
Bi15 O6 Bi11 O51 30.8(7) 2_666 .
Bi5 O6 Bi11 O2S -33.0(6) . .
Bi15 O6 Bi11 O2S 115.9(8) 2_666 .
Bi5 O6 Bi11 Bi17 132.3(6) . .
Bi15 O6 Bi11 Bi17 -78.8(6) 2_666 .
Bi14 O7 Bi11 O18 148.8(8) . 2_666
Bi17 O7 Bi11 O18 26.4(5) . 2_666
Bi10 O7 Bi11 O18 -84.5(6) . 2_666
Bi14 O7 Bi11 O6 -119.3(7) . .
Bi17 O7 Bi11 O6 118.3(6) . .
Bi10 O7 Bi11 O6 7.3(6) . .
Bi14 O7 Bi11 O51 176.4(6) . .
Bi17 O7 Bi11 O51 54.1(9) . .
Bi10 O7 Bi11 O51 -56.9(9) . .
Bi14 O7 Bi11 O2S -59.7(8) . .
Bi17 O7 Bi11 O2S 178.0(4) . .
Bi10 O7 Bi11 O2S 67.0(7) . .
Bi14 O7 Bi11 Bi17 122.3(9) . .
Bi10 O7 Bi11 Bi17 -111.0(8) . .
N10 O51 Bi11 O18 -103.3(14) . 2_666
N10 O51 Bi11 O6 164.0(14) . .
N10 O51 Bi11 O7 -131.0(13) . .
N10 O51 Bi11 O2S 91.7(13) . .
N10 O51 Bi11 Bi17 -99.4(13) . .
S2 O2S Bi11 O18 -89.3(17) . 2_666
S2 O2S Bi11 O6 -142.1(16) . .
S2 O2S Bi11 O7 153.5(14) . .
S2 O2S Bi11 O51 -60.4(15) . .
S2 O2S Bi11 Bi17 157.8(7) . .
Bi8 O15 Bi12 O13 -177.2(6) . .
Bi9 O15 Bi12 O13 -61.4(5) . .
Bi15 O15 Bi12 O13 39.1(5) . .
Bi8 O15 Bi12 O19 -102.7(6) . .
Bi9 O15 Bi12 O19 13.2(5) . .
Bi15 O15 Bi12 O19 113.6(5) . .
Bi8 O15 Bi12 O9S -105.4(13) . .
Bi9 O15 Bi12 O9S 10.4(16) . .
Bi15 O15 Bi12 O9S 110.9(13) . .
Bi8 O15 Bi12 Bi13 -142.8(5) . .
Bi9 O15 Bi12 Bi13 -27.0(4) . .
Bi15 O15 Bi12 Bi13 73.5(4) . .
Bi18 O13 Bi12 O15 -100.5(9) . .
Bi13 O13 Bi12 O15 106.3(6) . .
Bi18 O13 Bi12 O19 171.9(10) . .
Bi13 O13 Bi12 O19 18.7(5) . .
Bi18 O13 Bi12 O9S 99.2(9) . .
Bi13 O13 Bi12 O9S -53.9(6) . .
Bi18 O13 Bi12 Bi13 153.2(13) . .
Bi6 O19 Bi12 O15 115.9(7) . .
Bi13 O19 Bi12 O15 -106.5(5) . .
Bi6 O19 Bi12 O13 -153.9(8) . .
Bi13 O19 Bi12 O13 -16.3(5) . .
Bi6 O19 Bi12 O9S -65.1(7) . .
Bi13 O19 Bi12 O9S 72.5(5) . .
Bi6 O19 Bi12 Bi13 -137.6(10) . .
S9 O9S Bi12 O15 129.8(12) . .
S9 O9S Bi12 O13 -157.5(12) . .
S9 O9S Bi12 O19 127.0(12) . .
S9 O9S Bi12 Bi13 171.3(13) . .
Bi10 O20 Bi13 O13 173.7(6) . .
Bi16 O20 Bi13 O13 -60.7(6) . .
Bi9 O20 Bi13 O13 52.2(5) . .
Bi10 O20 Bi13 O12 -116.8(6) . .
Bi16 O20 Bi13 O12 8.8(5) . .
Bi9 O20 Bi13 O12 121.7(6) . .
Bi10 O20 Bi13 O19 106.2(6) . .
Bi16 O20 Bi13 O19 -128.2(6) . .
Bi9 O20 Bi13 O19 -15.3(5) . .
Bi10 O20 Bi13 Bi18 -151.4(5) . .
Bi16 O20 Bi13 Bi18 -25.8(5) . .
Bi9 O20 Bi13 Bi18 87.1(5) . .
Bi10 O20 Bi13 Bi12 139.9(5) . .
Bi16 O20 Bi13 Bi12 -94.4(5) . .
Bi9 O20 Bi13 Bi12 18.4(5) . .
Bi12 O13 Bi13 O20 -97.6(6) . .
Bi18 O13 Bi13 O20 100.9(6) . .
Bi12 O13 Bi13 O12 -179.3(7) . .
Bi18 O13 Bi13 O12 19.2(5) . .
Bi12 O13 Bi13 O19 -17.3(5) . .
Bi18 O13 Bi13 O19 -178.8(7) . .
Bi12 O13 Bi13 Bi18 161.5(9) . .
Bi18 O13 Bi13 Bi12 -161.5(9) . .
Bi19 O12 Bi13 O20 97.0(7) . .
Bi18 O12 Bi13 O20 -111.4(5) . .
Bi19 O12 Bi13 O13 -169.9(8) . .
Bi18 O12 Bi13 O13 -18.3(4) . .
Bi19 O12 Bi13 O19 166.6(5) . .
Bi18 O12 Bi13 O19 -41.8(8) . .
Bi19 O12 Bi13 Bi18 -151.6(9) . .
Bi19 O12 Bi13 Bi12 -170.3(5) . .
Bi18 O12 Bi13 Bi12 -18.7(5) . .
Bi6 O19 Bi13 O20 -107.2(6) . .
Bi12 O19 Bi13 O20 110.2(5) . .
Bi6 O19 Bi13 O13 158.9(7) . .
Bi12 O19 Bi13 O13 16.3(5) . .
Bi6 O19 Bi13 O12 -177.3(5) . .
Bi12 O19 Bi13 O12 40.2(8) . .
Bi6 O19 Bi13 Bi18 158.2(5) . .
Bi12 O19 Bi13 Bi18 15.6(5) . .
Bi6 O19 Bi13 Bi12 142.6(9) . .
O15 Bi12 Bi13 O20 7.5(5) . .
O13 Bi12 Bi13 O20 83.8(6) . .
O19 Bi12 Bi13 O20 -68.4(6) . .
O9S Bi12 Bi13 O20 -158.8(5) . .
O15 Bi12 Bi13 O13 -76.3(7) . .
O19 Bi12 Bi13 O13 -152.2(8) . .
O9S Bi12 Bi13 O13 117.4(7) . .
O15 Bi12 Bi13 O12 -75.6(5) . .
O13 Bi12 Bi13 O12 0.7(6) . .
O19 Bi12 Bi13 O12 -151.5(6) . .
O9S Bi12 Bi13 O12 118.1(5) . .
O15 Bi12 Bi13 O19 75.9(6) . .
O13 Bi12 Bi13 O19 152.2(8) . .
O9S Bi12 Bi13 O19 -90.4(7) . .
O15 Bi12 Bi13 Bi18 -87.7(3) . .
O13 Bi12 Bi13 Bi18 -11.4(6) . .
O19 Bi12 Bi13 Bi18 -163.6(5) . .
O9S Bi12 Bi13 Bi18 106.0(4) . .
Bi7 O8 Bi14 O10 -176.0(7) . .
Bi10 O8 Bi14 O10 -57.2(5) . .
Bi7 O8 Bi14 O7 -104.7(7) . .
Bi10 O8 Bi14 O7 14.2(5) . .
Bi7 O8 Bi14 O7S 113.6(7) . .
Bi10 O8 Bi14 O7S -127.5(5) . .
Bi7 O8 Bi14 O6S 33.6(7) . .
Bi10 O8 Bi14 O6S 152.5(6) . .
Bi7 O8 Bi14 Bi17 -138.3(6) . .
Bi10 O8 Bi14 Bi17 -19.4(4) . .
Bi19 O10 Bi14 O8 -112.4(8) . .
Bi17 O10 Bi14 O8 107.0(5) . .
Bi19 O10 Bi14 O7 165.9(9) . .
Bi17 O10 Bi14 O7 25.3(5) . .
Bi19 O10 Bi14 O7S -30.5(7) . .
Bi17 O10 Bi14 O7S -171.1(6) . .
Bi19 O10 Bi14 O6S -55.5(12) . .
Bi17 O10 Bi14 O6S 163.9(6) . .
Bi19 O10 Bi14 Bi17 140.6(11) . .
Bi11 O7 Bi14 O8 120.3(7) . .
Bi17 O7 Bi14 O8 -116.6(6) . .
Bi10 O7 Bi14 O8 -13.0(4) . .
Bi11 O7 Bi14 O10 -149.3(8) . .
Bi17 O7 Bi14 O10 -26.2(5) . .
Bi10 O7 Bi14 O10 77.5(5) . .
Bi11 O7 Bi14 O7S -172.7(5) . .
Bi17 O7 Bi14 O7S -49.6(9) . .
Bi10 O7 Bi14 O7S 54.0(8) . .
Bi11 O7 Bi14 O6S 61.0(9) . .
Bi17 O7 Bi14 O6S -175.9(5) . .
Bi10 O7 Bi14 O6S -72.2(7) . .
Bi11 O7 Bi14 Bi17 -123.1(9) . .
Bi10 O7 Bi14 Bi17 103.7(6) . .
S7 O7S Bi14 O8 -122.5(8) . .
S7 O7S Bi14 O10 146.9(9) . .
S7 O7S Bi14 O7 170.6(6) . .
S7 O7S Bi14 O6S -47.2(8) . .
S7 O7S Bi14 Bi17 141.0(7) . .
S6 O6S Bi14 O8 154.1(15) . .
S6 O6S Bi14 O10 93.5(15) . .
S6 O6S Bi14 O7 -143.7(13) . .
S6 O6S Bi14 O7S 69.5(14) . .
S6 O6S Bi14 Bi17 -157.4(9) . .
Bi9 O16 Bi15 O3 177.6(7) . 2_666
Bi16 O16 Bi15 O3 -57.9(6) . 2_666
Bi10 O16 Bi15 O3 55.3(6) 2_666 2_666
Bi9 O16 Bi15 O6 109.0(7) . 2_666
Bi16 O16 Bi15 O6 -126.4(6) . 2_666
Bi10 O16 Bi15 O6 -13.2(6) 2_666 2_666
Bi9 O16 Bi15 O14 -112.8(7) . .
Bi16 O16 Bi15 O14 11.8(6) . .
Bi10 O16 Bi15 O14 125.0(6) 2_666 .
Bi9 O16 Bi15 O15 -1.0(6) . .
Bi16 O16 Bi15 O15 123.6(6) . .
Bi10 O16 Bi15 O15 -123.2(6) 2_666 .
Bi9 O16 Bi15 Bi2 -148.2(6) . 2_666
Bi16 O16 Bi15 Bi2 -23.6(5) . 2_666
Bi10 O16 Bi15 Bi2 89.6(5) 2_666 2_666
Bi9 O16 Bi15 Bi5 143.3(6) . 2_666
Bi16 O16 Bi15 Bi5 -92.1(5) . 2_666
Bi10 O16 Bi15 Bi5 21.1(5) 2_666 2_666
Bi18 O14 Bi15 O16 104.9(7) . .
Bi2 O14 Bi15 O16 -110.0(6) 2_666 .
Bi18 O14 Bi15 O3 -164.0(8) . 2_666
Bi2 O14 Bi15 O3 -18.9(5) 2_666 2_666
Bi18 O14 Bi15 O6 176.8(5) . 2_666
Bi2 O14 Bi15 O6 -38.1(8) 2_666 2_666
Bi18 O14 Bi15 O15 36.3(7) . .
Bi2 O14 Bi15 O15 -178.6(4) 2_666 .
Bi18 O14 Bi15 Bi2 -145.1(10) . 2_666
Bi18 O14 Bi15 Bi5 -162.6(5) . 2_666
Bi2 O14 Bi15 Bi5 -17.5(5) 2_666 2_666
Bi12 O15 Bi15 O16 -109.3(6) . .
Bi8 O15 Bi15 O16 106.1(6) . .
Bi9 O15 Bi15 O16 0.7(4) . .
Bi12 O15 Bi15 O3 -113.7(13) . 2_666
Bi8 O15 Bi15 O3 101.7(14) . 2_666
Bi9 O15 Bi15 O3 -3.6(15) . 2_666
Bi12 O15 Bi15 O6 173.4(5) . 2_666
Bi8 O15 Bi15 O6 28.8(6) . 2_666
Bi9 O15 Bi15 O6 -76.5(5) . 2_666
Bi12 O15 Bi15 O14 -34.1(6) . .
Bi8 O15 Bi15 O14 -178.8(5) . .
Bi9 O15 Bi15 O14 75.9(5) . .
Bi12 O15 Bi15 Bi2 -35.7(8) . 2_666
Bi8 O15 Bi15 Bi2 179.69(12) . 2_666
Bi9 O15 Bi15 Bi2 74.4(5) . 2_666
Bi12 O15 Bi15 Bi5 177.00(15) . 2_666
Bi8 O15 Bi15 Bi5 32.3(8) . 2_666
Bi9 O15 Bi15 Bi5 -73.0(5) . 2_666
Bi17 O21 Bi16 O22 -121.2(7) . 2_666
Bi9 O21 Bi16 O22 19.3(4) 2_666 2_666
Bi10 O21 Bi16 O22 121.1(5) . 2_666
Bi17 O21 Bi16 O20 103.5(7) . .
Bi9 O21 Bi16 O20 -116.0(5) 2_666 .
Bi10 O21 Bi16 O20 -14.2(4) . .
Bi17 O21 Bi16 O16 169.0(5) . .
Bi9 O21 Bi16 O16 -50.4(7) 2_666 .
Bi10 O21 Bi16 O16 51.3(7) . .
Bi17 O21 Bi16 O23 170.4(7) . .
Bi9 O21 Bi16 O23 -49.1(3) 2_666 .
Bi10 O21 Bi16 O23 52.7(3) . .
Bi17 O21 Bi16 O11 -9.2(6) . .
Bi9 O21 Bi16 O11 131.3(5) 2_666 .
Bi10 O21 Bi16 O11 -126.9(5) . .
Bi17 O21 Bi16 Bi9 -140.5(9) . 2_666
Bi10 O21 Bi16 Bi9 101.8(5) . 2_666
Bi17 O21 Bi16 Bi9 141.7(6) . .
Bi9 O21 Bi16 Bi9 -77.8(4) 2_666 .
Bi10 O21 Bi16 Bi9 23.9(4) . .
Bi17 O21 Bi16 Bi10 117.7(8) . .
Bi9 O21 Bi16 Bi10 -101.8(5) 2_666 .
Bi17 O21 Bi16 Bi10 -156.7(6) . 2_666
Bi9 O21 Bi16 Bi10 -16.2(4) 2_666 2_666
Bi10 O21 Bi16 Bi10 85.6(3) . 2_666
Bi13 O20 Bi16 O22 173.3(5) . 2_666
Bi10 O20 Bi16 O22 -51.7(7) . 2_666
Bi9 O20 Bi16 O22 49.6(6) . 2_666
Bi13 O20 Bi16 O21 -119.5(6) . .
Bi10 O20 Bi16 O21 15.4(4) . .
Bi9 O20 Bi16 O21 116.7(4) . .
Bi13 O20 Bi16 O16 105.9(6) . .
Bi10 O20 Bi16 O16 -119.1(5) . .
Bi9 O20 Bi16 O16 -17.8(4) . .
Bi13 O20 Bi16 O23 173.7(7) . .
Bi10 O20 Bi16 O23 -51.4(3) . .
Bi9 O20 Bi16 O23 49.9(2) . .
Bi13 O20 Bi16 O11 -53.0(6) . .
Bi10 O20 Bi16 O11 82.0(5) . .
Bi9 O20 Bi16 O11 -176.8(3) . .
Bi13 O20 Bi16 Bi9 -154.4(5) . 2_666
Bi10 O20 Bi16 Bi9 -19.4(4) . 2_666
Bi9 O20 Bi16 Bi9 81.8(3) . 2_666
Bi13 O20 Bi16 Bi9 123.8(7) . .
Bi10 O20 Bi16 Bi9 -101.3(5) . .
Bi13 O20 Bi16 Bi10 -135.0(8) . .
Bi9 O20 Bi16 Bi10 101.3(5) . .
Bi13 O20 Bi16 Bi10 143.9(5) . 2_666
Bi10 O20 Bi16 Bi10 -81.1(4) . 2_666
Bi9 O20 Bi16 Bi10 20.2(3) . 2_666
Bi15 O16 Bi16 O22 109.3(6) . 2_666
Bi9 O16 Bi16 O22 -115.8(5) . 2_666
Bi10 O16 Bi16 O22 -15.8(4) 2_666 2_666
Bi15 O16 Bi16 O21 178.4(5) . .
Bi9 O16 Bi16 O21 -46.7(7) . .
Bi10 O16 Bi16 O21 53.3(6) 2_666 .
Bi15 O16 Bi16 O20 -115.3(6) . .
Bi9 O16 Bi16 O20 19.6(4) . .
Bi10 O16 Bi16 O20 119.6(4) 2_666 .
Bi15 O16 Bi16 O23 177.0(7) . .
Bi9 O16 Bi16 O23 -48.1(3) . .
Bi10 O16 Bi16 O23 51.9(3) 2_666 .
Bi15 O16 Bi16 O11 -6.2(15) . .
Bi9 O16 Bi16 O11 128.7(9) . .
Bi10 O16 Bi16 O11 -131.3(10) 2_666 .
Bi15 O16 Bi16 Bi9 148.7(5) . 2_666
Bi9 O16 Bi16 Bi9 -76.4(4) . 2_666
Bi10 O16 Bi16 Bi9 23.6(4) 2_666 2_666
Bi15 O16 Bi16 Bi9 -134.9(9) . .
Bi10 O16 Bi16 Bi9 100.0(5) 2_666 .
Bi15 O16 Bi16 Bi10 -149.1(5) . .
Bi9 O16 Bi16 Bi10 -14.2(4) . .
Bi10 O16 Bi16 Bi10 85.9(3) 2_666 .
Bi15 O16 Bi16 Bi10 125.1(7) . 2_666
Bi9 O16 Bi16 Bi10 -100.0(5) . 2_666
Bi16 O23 Bi16 O22 120(100) 2_666 2_666
Bi9 O23 Bi16 O22 132.3(3) . 2_666
Bi9 O23 Bi16 O22 -47.7(3) 2_666 2_666
Bi10 O23 Bi16 O22 42.2(3) 2_666 2_666
Bi10 O23 Bi16 O22 -137.8(3) . 2_666
Bi16 O23 Bi16 O21 -151(100) 2_666 .
Bi9 O23 Bi16 O21 -138.0(3) . .
Bi9 O23 Bi16 O21 42.0(3) 2_666 .
Bi10 O23 Bi16 O21 131.9(3) 2_666 .
Bi10 O23 Bi16 O21 -48.1(3) . .
Bi16 O23 Bi16 O20 -60(100) 2_666 .
Bi9 O23 Bi16 O20 -47.4(3) . .
Bi9 O23 Bi16 O20 132.6(3) 2_666 .
Bi10 O23 Bi16 O20 -137.6(3) 2_666 .
Bi10 O23 Bi16 O20 42.4(3) . .
Bi16 O23 Bi16 O16 28(100) 2_666 .
Bi9 O23 Bi16 O16 40.9(3) . .
Bi9 O23 Bi16 O16 -139.1(3) 2_666 .
Bi10 O23 Bi16 O16 -49.3(3) 2_666 .
Bi10 O23 Bi16 O16 130.7(3) . .
Bi16 O23 Bi16 O11 -150(100) 2_666 .
Bi9 O23 Bi16 O11 -137.5(4) . .
Bi9 O23 Bi16 O11 42.5(4) 2_666 .
Bi10 O23 Bi16 O11 132.4(4) 2_666 .
Bi10 O23 Bi16 O11 -47.6(4) . .
Bi16 O23 Bi16 Bi9 167(100) 2_666 2_666
Bi9 O23 Bi16 Bi9 180.0 . 2_666
Bi10 O23 Bi16 Bi9 89.84(2) 2_666 2_666
Bi10 O23 Bi16 Bi9 -90.16(2) . 2_666
Bi16 O23 Bi16 Bi9 -13(100) 2_666 .
Bi9 O23 Bi16 Bi9 180.0 2_666 .
Bi10 O23 Bi16 Bi9 -90.16(2) 2_666 .
Bi10 O23 Bi16 Bi9 89.84(2) . .
Bi16 O23 Bi16 Bi10 -103(100) 2_666 .
Bi9 O23 Bi16 Bi10 -89.84(2) . .
Bi9 O23 Bi16 Bi10 90.16(2) 2_666 .
Bi10 O23 Bi16 Bi10 180.0 2_666 .
Bi16 O23 Bi16 Bi10 77(100) 2_666 2_666
Bi9 O23 Bi16 Bi10 90.16(2) . 2_666
Bi9 O23 Bi16 Bi10 -89.84(2) 2_666 2_666
Bi10 O23 Bi16 Bi10 180.0 . 2_666
Bi19 O11 Bi16 O22 179.1(5) . 2_666
Bi1 O11 Bi16 O22 -44.2(6) 2_666 2_666
Bi17 O11 Bi16 O22 78.8(4) . 2_666
Bi19 O11 Bi16 O21 106.4(6) . .
Bi1 O11 Bi16 O21 -116.9(6) 2_666 .
Bi17 O11 Bi16 O21 6.1(4) . .
Bi19 O11 Bi16 O20 33.7(6) . .
Bi1 O11 Bi16 O20 170.4(4) 2_666 .
Bi17 O11 Bi16 O20 -66.6(4) . .
Bi19 O11 Bi16 O16 -69.9(12) . .
Bi1 O11 Bi16 O16 66.7(12) 2_666 .
Bi17 O11 Bi16 O16 -170.2(9) . .
Bi19 O11 Bi16 O23 105.9(5) . .
Bi1 O11 Bi16 O23 -117.4(4) 2_666 .
Bi17 O11 Bi16 O23 5.6(6) . .
Bi19 O11 Bi16 Bi9 134.9(4) . 2_666
Bi1 O11 Bi16 Bi9 -88.4(4) 2_666 2_666
Bi17 O11 Bi16 Bi9 34.7(3) . 2_666
Bi19 O11 Bi16 Bi9 29.3(9) . .
Bi1 O11 Bi16 Bi9 165.95(13) 2_666 .
Bi17 O11 Bi16 Bi9 -71.0(6) . .
Bi19 O11 Bi16 Bi10 72.8(5) . .
Bi1 O11 Bi16 Bi10 -150.5(4) 2_666 .
Bi17 O11 Bi16 Bi10 -27.4(3) . .
Bi19 O11 Bi16 Bi10 -177.68(8) . 2_666
Bi1 O11 Bi16 Bi10 -41.0(7) 2_666 2_666
Bi17 O11 Bi16 Bi10 82.0(5) . 2_666
O16 Bi9 Bi16 O22 64.2(6) . 2_666
O21 Bi9 Bi16 O22 -3.6(4) 2_666 2_666
O20 Bi9 Bi16 O22 -144.6(5) . 2_666
O22 Bi9 Bi16 O22 -82.2(5) . 2_666
O23 Bi9 Bi16 O22 -43.2(3) . 2_666
O15 Bi9 Bi16 O22 111.7(4) . 2_666
O17 Bi9 Bi16 O22 57.5(8) . 2_666
Bi16 Bi9 Bi16 O22 -43.2(3) 2_666 2_666
Bi10 Bi9 Bi16 O22 -99.7(3) . 2_666
Bi10 Bi9 Bi16 O22 12.6(3) 2_666 2_666
O16 Bi9 Bi16 O21 145.4(6) . .
O21 Bi9 Bi16 O21 77.7(4) 2_666 .
O20 Bi9 Bi16 O21 -63.4(5) . .
O22 Bi9 Bi16 O21 -1.0(4) . .
O23 Bi9 Bi16 O21 38.0(3) . .
O15 Bi9 Bi16 O21 -167.1(4) . .
O17 Bi9 Bi16 O21 138.7(8) . .
Bi16 Bi9 Bi16 O21 38.0(3) 2_666 .
Bi10 Bi9 Bi16 O21 -18.5(3) . .
Bi10 Bi9 Bi16 O21 93.8(3) 2_666 .
O16 Bi9 Bi16 O20 -151.2(6) . .
O21 Bi9 Bi16 O20 141.1(5) 2_666 .
O22 Bi9 Bi16 O20 62.4(5) . .
O23 Bi9 Bi16 O20 101.4(4) . .
O15 Bi9 Bi16 O20 -103.7(5) . .
O17 Bi9 Bi16 O20 -157.9(9) . .
Bi16 Bi9 Bi16 O20 101.4(4) 2_666 .
Bi10 Bi9 Bi16 O20 44.9(4) . .
Bi10 Bi9 Bi16 O20 157.2(4) 2_666 .
O21 Bi9 Bi16 O16 -67.8(6) 2_666 .
O20 Bi9 Bi16 O16 151.2(6) . .
O22 Bi9 Bi16 O16 -146.5(6) . .
O23 Bi9 Bi16 O16 -107.4(5) . .
O15 Bi9 Bi16 O16 47.5(6) . .
O17 Bi9 Bi16 O16 -6.7(9) . .
Bi16 Bi9 Bi16 O16 -107.4(5) 2_666 .
Bi10 Bi9 Bi16 O16 -163.9(5) . .
Bi10 Bi9 Bi16 O16 -51.6(5) 2_666 .
O16 Bi9 Bi16 O23 107.4(5) . .
O21 Bi9 Bi16 O23 39.6(3) 2_666 .
O20 Bi9 Bi16 O23 -101.4(4) . .
O22 Bi9 Bi16 O23 -39.0(3) . .
O15 Bi9 Bi16 O23 154.9(3) . .
O17 Bi9 Bi16 O23 100.7(7) . .
Bi16 Bi9 Bi16 O23 0.0 2_666 .
Bi10 Bi9 Bi16 O23 -56.49(2) . .
Bi10 Bi9 Bi16 O23 55.78(2) 2_666 .
O16 Bi9 Bi16 O11 -144.9(7) . .
O21 Bi9 Bi16 O11 147.3(6) 2_666 .
O20 Bi9 Bi16 O11 6.3(7) . .
O22 Bi9 Bi16 O11 68.6(6) . .
O23 Bi9 Bi16 O11 107.7(5) . .
O15 Bi9 Bi16 O11 -97.4(6) . .
O17 Bi9 Bi16 O11 -151.6(9) . .
Bi16 Bi9 Bi16 O11 107.7(5) 2_666 .
Bi10 Bi9 Bi16 O11 51.2(5) . .
Bi10 Bi9 Bi16 O11 163.5(5) 2_666 .
O16 Bi9 Bi16 Bi9 107.4(5) . 2_666
O21 Bi9 Bi16 Bi9 39.6(3) 2_666 2_666
O20 Bi9 Bi16 Bi9 -101.4(4) . 2_666
O22 Bi9 Bi16 Bi9 -39.0(3) . 2_666
O23 Bi9 Bi16 Bi9 0.0 . 2_666
O15 Bi9 Bi16 Bi9 154.9(3) . 2_666
O17 Bi9 Bi16 Bi9 100.7(7) . 2_666
Bi16 Bi9 Bi16 Bi9 0.0 2_666 2_666
Bi10 Bi9 Bi16 Bi9 -56.49(2) . 2_666
Bi10 Bi9 Bi16 Bi9 55.78(2) 2_666 2_666
O16 Bi9 Bi16 Bi10 163.9(5) . .
O21 Bi9 Bi16 Bi10 96.1(3) 2_666 .
O20 Bi9 Bi16 Bi10 -44.9(4) . .
O22 Bi9 Bi16 Bi10 17.4(3) . .
O23 Bi9 Bi16 Bi10 56.49(2) . .
O15 Bi9 Bi16 Bi10 -148.6(3) . .
O17 Bi9 Bi16 Bi10 157.2(7) . .
Bi16 Bi9 Bi16 Bi10 56.49(2) 2_666 .
Bi10 Bi9 Bi16 Bi10 112.27(2) 2_666 .
O16 Bi9 Bi16 Bi10 51.6(5) . 2_666
O21 Bi9 Bi16 Bi10 -16.1(3) 2_666 2_666
O20 Bi9 Bi16 Bi10 -157.2(4) . 2_666
O22 Bi9 Bi16 Bi10 -94.8(3) . 2_666
O23 Bi9 Bi16 Bi10 -55.78(2) . 2_666
O15 Bi9 Bi16 Bi10 99.1(3) . 2_666
O17 Bi9 Bi16 Bi10 44.9(7) . 2_666
Bi16 Bi9 Bi16 Bi10 -55.78(2) 2_666 2_666
Bi10 Bi9 Bi16 Bi10 -112.27(2) . 2_666
O20 Bi10 Bi16 O22 142.8(6) . 2_666
O22 Bi10 Bi16 O22 75.1(5) . 2_666
O21 Bi10 Bi16 O22 -59.8(5) . 2_666
O8 Bi10 Bi16 O22 -168.5(4) . 2_666
O16 Bi10 Bi16 O22 -0.9(4) 2_666 2_666
O5 Bi10 Bi16 O22 132.9(10) . 2_666
O7 Bi10 Bi16 O22 -101.8(4) . 2_666
O23 Bi10 Bi16 O22 39.0(3) . 2_666
Bi9 Bi10 Bi16 O22 93.0(3) . 2_666
Bi7 Bi10 Bi16 O22 168.8(3) . 2_666
Bi9 Bi10 Bi16 O22 -15.1(3) 2_666 2_666
O20 Bi10 Bi16 O21 -157.4(6) . .
O22 Bi10 Bi16 O21 134.9(5) . .
O8 Bi10 Bi16 O21 -108.6(5) . .
O16 Bi10 Bi16 O21 58.9(5) 2_666 .
O5 Bi10 Bi16 O21 -167.3(10) . .
O7 Bi10 Bi16 O21 -41.9(5) . .
O23 Bi10 Bi16 O21 98.8(4) . .
Bi9 Bi10 Bi16 O21 152.8(4) . .
Bi7 Bi10 Bi16 O21 -131.4(4) . .
Bi9 Bi10 Bi16 O21 44.7(4) 2_666 .
O22 Bi10 Bi16 O20 -67.7(6) . .
O21 Bi10 Bi16 O20 157.4(6) . .
O8 Bi10 Bi16 O20 48.7(5) . .
O16 Bi10 Bi16 O20 -143.7(5) 2_666 .
O5 Bi10 Bi16 O20 -9.9(10) . .
O7 Bi10 Bi16 O20 115.4(5) . .
O23 Bi10 Bi16 O20 -103.8(5) . .
Bi9 Bi10 Bi16 O20 -49.8(5) . .
Bi7 Bi10 Bi16 O20 26.0(5) . .
Bi9 Bi10 Bi16 O20 -157.9(5) 2_666 .
O20 Bi10 Bi16 O16 59.8(6) . .
O22 Bi10 Bi16 O16 -7.9(4) . .
O21 Bi10 Bi16 O16 -142.8(5) . .
O8 Bi10 Bi16 O16 108.6(4) . .
O16 Bi10 Bi16 O16 -83.9(4) 2_666 .
O5 Bi10 Bi16 O16 50.0(10) . .
O7 Bi10 Bi16 O16 175.3(4) . .
O23 Bi10 Bi16 O16 -44.0(3) . .
Bi9 Bi10 Bi16 O16 10.0(3) . .
Bi7 Bi10 Bi16 O16 85.8(3) . .
Bi9 Bi10 Bi16 O16 -98.1(3) 2_666 .
O20 Bi10 Bi16 O23 103.8(5) . .
O22 Bi10 Bi16 O23 36.0(3) . .
O21 Bi10 Bi16 O23 -98.8(4) . .
O8 Bi10 Bi16 O23 152.5(3) . .
O16 Bi10 Bi16 O23 -40.0(3) 2_666 .
O5 Bi10 Bi16 O23 93.9(9) . .
O7 Bi10 Bi16 O23 -140.8(3) . .
Bi9 Bi10 Bi16 O23 53.989(19) . .
Bi7 Bi10 Bi16 O23 129.78(4) . .
Bi9 Bi10 Bi16 O23 -54.15(2) 2_666 .
O20 Bi10 Bi16 O11 -107.4(5) . .
O22 Bi10 Bi16 O11 -175.1(4) . .
O21 Bi10 Bi16 O11 50.0(5) . .
O8 Bi10 Bi16 O11 -58.7(4) . .
O16 Bi10 Bi16 O11 108.9(4) 2_666 .
O5 Bi10 Bi16 O11 -117.3(10) . .
O7 Bi10 Bi16 O11 8.0(4) . .
O23 Bi10 Bi16 O11 148.8(3) . .
Bi9 Bi10 Bi16 O11 -157.2(3) . .
Bi7 Bi10 Bi16 O11 -81.4(3) . .
Bi9 Bi10 Bi16 O11 94.7(3) 2_666 .
O20 Bi10 Bi16 Bi9 157.9(5) . 2_666
O22 Bi10 Bi16 Bi9 90.2(3) . 2_666
O21 Bi10 Bi16 Bi9 -44.7(4) . 2_666
O8 Bi10 Bi16 Bi9 -153.3(3) . 2_666
O16 Bi10 Bi16 Bi9 14.2(3) 2_666 2_666
O5 Bi10 Bi16 Bi9 148.1(9) . 2_666
O7 Bi10 Bi16 Bi9 -86.6(3) . 2_666
O23 Bi10 Bi16 Bi9 54.15(2) . 2_666
Bi9 Bi10 Bi16 Bi9 108.14(2) . 2_666
Bi7 Bi10 Bi16 Bi9 -176.06(4) . 2_666
O20 Bi10 Bi16 Bi9 49.8(5) . .
O22 Bi10 Bi16 Bi9 -18.0(3) . .
O21 Bi10 Bi16 Bi9 -152.8(4) . .
O8 Bi10 Bi16 Bi9 98.5(3) . .
O16 Bi10 Bi16 Bi9 -94.0(3) 2_666 .
O5 Bi10 Bi16 Bi9 39.9(9) . .
O7 Bi10 Bi16 Bi9 165.2(3) . .
O23 Bi10 Bi16 Bi9 -53.989(19) . .
Bi7 Bi10 Bi16 Bi9 75.80(4) . .
Bi9 Bi10 Bi16 Bi9 -108.14(2) 2_666 .
O20 Bi10 Bi16 Bi10 103.8(5) . 2_666
O22 Bi10 Bi16 Bi10 36.0(3) . 2_666
O21 Bi10 Bi16 Bi10 -98.8(4) . 2_666
O8 Bi10 Bi16 Bi10 152.5(3) . 2_666
O16 Bi10 Bi16 Bi10 -40.0(3) 2_666 2_666
O5 Bi10 Bi16 Bi10 93.9(9) . 2_666
O7 Bi10 Bi16 Bi10 -140.8(3) . 2_666
O23 Bi10 Bi16 Bi10 0.0 . 2_666
Bi9 Bi10 Bi16 Bi10 53.989(19) . 2_666
Bi7 Bi10 Bi16 Bi10 129.78(4) . 2_666
Bi9 Bi10 Bi16 Bi10 -54.15(2) 2_666 2_666
Bi9 O21 Bi17 O7 109.6(6) 2_666 .
Bi16 O21 Bi17 O7 -119.4(7) . .
Bi10 O21 Bi17 O7 -8.2(5) . .
Bi9 O21 Bi17 O10 177.1(6) 2_666 .
Bi16 O21 Bi17 O10 -51.9(6) . .
Bi10 O21 Bi17 O10 59.3(5) . .
Bi9 O21 Bi17 O18 43.8(6) 2_666 2_666
Bi16 O21 Bi17 O18 174.9(7) . 2_666
Bi10 O21 Bi17 O18 -73.9(5) . 2_666
Bi9 O21 Bi17 O11 -121.9(7) 2_666 .
Bi16 O21 Bi17 O11 9.1(6) . .
Bi10 O21 Bi17 O11 120.3(6) . .
Bi9 O21 Bi17 O17 -17.2(5) 2_666 2_666
Bi16 O21 Bi17 O17 113.9(7) . 2_666
Bi10 O21 Bi17 O17 -134.9(6) . 2_666
Bi9 O21 Bi17 Bi14 143.7(5) 2_666 .
Bi16 O21 Bi17 Bi14 -85.3(6) . .
Bi10 O21 Bi17 Bi14 25.9(5) . .
Bi9 O21 Bi17 Bi11 77.3(6) 2_666 .
Bi16 O21 Bi17 Bi11 -151.7(5) . .
Bi10 O21 Bi17 Bi11 -40.5(5) . .
Bi9 O21 Bi17 Bi19 -152.3(5) 2_666 .
Bi16 O21 Bi17 Bi19 -21.2(6) . .
Bi10 O21 Bi17 Bi19 90.0(4) . .
Bi11 O7 Bi17 O21 -115.0(6) . .
Bi14 O7 Bi17 O21 111.9(6) . .
Bi10 O7 Bi17 O21 7.4(5) . .
Bi11 O7 Bi17 O10 157.7(7) . .
Bi14 O7 Bi17 O10 24.6(5) . .
Bi10 O7 Bi17 O10 -80.0(5) . .
Bi11 O7 Bi17 O18 -24.5(5) . 2_666
Bi14 O7 Bi17 O18 -157.6(7) . 2_666
Bi10 O7 Bi17 O18 97.8(6) . 2_666
Bi11 O7 Bi17 O11 178.4(4) . .
Bi14 O7 Bi17 O11 45.3(7) . .
Bi10 O7 Bi17 O11 -59.2(6) . .
Bi11 O7 Bi17 O17 -51.4(7) . 2_666
Bi14 O7 Bi17 O17 175.5(4) . 2_666
Bi10 O7 Bi17 O17 71.0(5) . 2_666
Bi11 O7 Bi17 Bi14 133.1(8) . .
Bi10 O7 Bi17 Bi14 -104.6(6) . .
Bi14 O7 Bi17 Bi11 -133.1(8) . .
Bi10 O7 Bi17 Bi11 122.3(7) . .
Bi11 O7 Bi17 Bi19 154.5(4) . .
Bi14 O7 Bi17 Bi19 21.4(5) . .
Bi10 O7 Bi17 Bi19 -83.2(4) . .
Bi19 O10 Bi17 O21 102.2(6) . .
Bi14 O10 Bi17 O21 -109.4(5) . .
Bi19 O10 Bi17 O7 -173.9(8) . .
Bi14 O10 Bi17 O7 -25.5(5) . .
Bi19 O10 Bi17 O18 -176.6(5) . 2_666
Bi14 O10 Bi17 O18 -28.2(9) . 2_666
Bi19 O10 Bi17 O11 25.7(5) . .
Bi14 O10 Bi17 O11 174.1(7) . .
Bi19 O10 Bi17 O17 71.3(10) . 2_666
Bi14 O10 Bi17 O17 -140.3(7) . 2_666
Bi19 O10 Bi17 Bi14 -148.4(9) . .
Bi19 O10 Bi17 Bi11 -160.9(5) . .
Bi14 O10 Bi17 Bi11 -12.5(5) . .
Bi14 O10 Bi17 Bi19 148.4(9) . .
Bi19 O11 Bi17 O21 -115.7(6) . .
Bi1 O11 Bi17 O21 98.8(7) 2_666 .
Bi16 O11 Bi17 O21 -6.7(4) . .
Bi19 O11 Bi17 O7 -45.8(7) . .
Bi1 O11 Bi17 O7 168.7(6) 2_666 .
Bi16 O11 Bi17 O7 63.2(6) . .
Bi19 O11 Bi17 O10 -23.8(4) . .
Bi1 O11 Bi17 O10 -169.3(8) 2_666 .
Bi16 O11 Bi17 O10 85.2(5) . .
Bi19 O11 Bi17 O18 -156.2(9) . 2_666
Bi1 O11 Bi17 O18 58.3(14) 2_666 2_666
Bi16 O11 Bi17 O18 -47.1(12) . 2_666
Bi19 O11 Bi17 O17 175.4(4) . 2_666
Bi1 O11 Bi17 O17 29.9(7) 2_666 2_666
Bi16 O11 Bi17 O17 -75.5(4) . 2_666
Bi19 O11 Bi17 Bi14 -20.4(4) . .
Bi1 O11 Bi17 Bi14 -165.9(5) 2_666 .
Bi16 O11 Bi17 Bi14 88.6(3) . .
Bi19 O11 Bi17 Bi11 -43.1(11) . .
Bi1 O11 Bi17 Bi11 171.4(2) 2_666 .
Bi16 O11 Bi17 Bi11 65.9(9) . .
Bi1 O11 Bi17 Bi19 -145.5(9) 2_666 .
Bi16 O11 Bi17 Bi19 109.1(5) . .
O8 Bi14 Bi17 O21 -4.3(5) . .
O10 Bi14 Bi17 O21 71.0(6) . .
O7 Bi14 Bi17 O21 -67.7(6) . .
O7S Bi14 Bi17 O21 79.8(5) . .
O6S Bi14 Bi17 O21 -51.0(18) . .
O8 Bi14 Bi17 O7 63.4(6) . .
O10 Bi14 Bi17 O7 138.7(8) . .
O7S Bi14 Bi17 O7 147.5(6) . .
O6S Bi14 Bi17 O7 16.7(18) . .
O8 Bi14 Bi17 O10 -75.2(6) . .
O7 Bi14 Bi17 O10 -138.7(8) . .
O7S Bi14 Bi17 O10 8.9(6) . .
O6S Bi14 Bi17 O10 -121.9(18) . .
O8 Bi14 Bi17 O18 84.1(5) . 2_666
O10 Bi14 Bi17 O18 159.3(6) . 2_666
O7 Bi14 Bi17 O18 20.6(7) . 2_666
O7S Bi14 Bi17 O18 168.2(5) . 2_666
O6S Bi14 Bi17 O18 37.4(18) . 2_666
O8 Bi14 Bi17 O11 -80.4(4) . .
O10 Bi14 Bi17 O11 -5.1(6) . .
O7 Bi14 Bi17 O11 -143.8(6) . .
O7S Bi14 Bi17 O11 3.7(4) . .
O6S Bi14 Bi17 O11 -127.1(18) . .
O8 Bi14 Bi17 O17 53.2(8) . 2_666
O10 Bi14 Bi17 O17 128.4(9) . 2_666
O7 Bi14 Bi17 O17 -10.3(9) . 2_666
O7S Bi14 Bi17 O17 137.3(8) . 2_666
O6S Bi14 Bi17 O17 6.5(19) . 2_666
O8 Bi14 Bi17 Bi11 91.3(3) . .
O10 Bi14 Bi17 Bi11 166.5(5) . .
O7 Bi14 Bi17 Bi11 27.9(5) . .
O7S Bi14 Bi17 Bi11 175.4(3) . .
O6S Bi14 Bi17 Bi11 44.6(18) . .
O8 Bi14 Bi17 Bi19 -92.9(3) . .
O10 Bi14 Bi17 Bi19 -17.7(5) . .
O7 Bi14 Bi17 Bi19 -156.4(5) . .
O7S Bi14 Bi17 Bi19 -8.8(3) . .
O6S Bi14 Bi17 Bi19 -139.6(18) . .
O18 Bi11 Bi17 O21 -73.8(7) 2_666 .
O6 Bi11 Bi17 O21 2.9(5) . .
O7 Bi11 Bi17 O21 65.1(7) . .
O51 Bi11 Bi17 O21 -79.7(5) . .
O2S Bi11 Bi17 O21 59.3(12) . .
O18 Bi11 Bi17 O7 -138.8(8) 2_666 .
O6 Bi11 Bi17 O7 -62.2(7) . .
O51 Bi11 Bi17 O7 -144.7(7) . .
O2S Bi11 Bi17 O7 -5.7(12) . .
O18 Bi11 Bi17 O10 -159.7(7) 2_666 .
O6 Bi11 Bi17 O10 -83.0(5) . .
O7 Bi11 Bi17 O10 -20.8(6) . .
O51 Bi11 Bi17 O10 -165.6(5) . .
O2S Bi11 Bi17 O10 -26.6(12) . .
O6 Bi11 Bi17 O18 76.7(7) . 2_666
O7 Bi11 Bi17 O18 138.8(8) . 2_666
O51 Bi11 Bi17 O18 -5.9(7) . 2_666
O2S Bi11 Bi17 O18 133.1(13) . 2_666
O18 Bi11 Bi17 O11 -142.6(10) 2_666 .
O6 Bi11 Bi17 O11 -66.0(9) . .
O7 Bi11 Bi17 O11 -3.8(10) . .
O51 Bi11 Bi17 O11 -148.5(9) . .
O2S Bi11 Bi17 O11 -9.5(14) . .
O18 Bi11 Bi17 O17 -0.9(7) 2_666 2_666
O6 Bi11 Bi17 O17 75.8(4) . 2_666
O7 Bi11 Bi17 O17 137.9(6) . 2_666
O51 Bi11 Bi17 O17 -6.8(5) . 2_666
O2S Bi11 Bi17 O17 132.2(11) . 2_666
O18 Bi11 Bi17 Bi14 -167.6(6) 2_666 .
O6 Bi11 Bi17 Bi14 -90.9(4) . .
O7 Bi11 Bi17 Bi14 -28.7(6) . .
O51 Bi11 Bi17 Bi14 -173.5(4) . .
O2S Bi11 Bi17 Bi14 -34.5(11) . .
O18 Bi11 Bi17 Bi19 -172.5(6) 2_666 .
O6 Bi11 Bi17 Bi19 -95.8(4) . .
O7 Bi11 Bi17 Bi19 -33.7(6) . .
O51 Bi11 Bi17 Bi19 -178.4(4) . .
O2S Bi11 Bi17 Bi19 -39.4(11) . .
Bi2 O14 Bi18 O13 179.6(7) 2_666 .
Bi15 O14 Bi18 O13 -42.2(7) . .
Bi2 O14 Bi18 O12 105.7(7) 2_666 .
Bi15 O14 Bi18 O12 -116.1(7) . .
Bi2 O14 Bi18 O39 135.4(10) 2_666 .
Bi15 O14 Bi18 O39 -86.3(14) . .
Bi2 O14 Bi18 O11S -116.5(7) 2_666 .
Bi15 O14 Bi18 O11S 21.7(6) . .
Bi2 O14 Bi18 Bi13 144.3(6) 2_666 .
Bi15 O14 Bi18 Bi13 -77.5(6) . .
Bi12 O13 Bi18 O14 98.0(9) . .
Bi13 O13 Bi18 O14 -108.3(6) . .
Bi12 O13 Bi18 O12 -173.6(10) . .
Bi13 O13 Bi18 O12 -19.9(5) . .
Bi12 O13 Bi18 O39 -97.2(9) . .
Bi13 O13 Bi18 O39 56.5(5) . .
Bi12 O13 Bi18 O11S 20.2(8) . .
Bi13 O13 Bi18 O11S 173.8(7) . .
Bi12 O13 Bi18 Bi13 -153.7(13) . .
Bi19 O12 Bi18 O14 -104.2(8) . .
Bi13 O12 Bi18 O14 106.1(5) . .
Bi19 O12 Bi18 O13 168.3(8) . .
Bi13 O12 Bi18 O13 18.7(5) . .
Bi19 O12 Bi18 O39 86.6(7) . .
Bi13 O12 Bi18 O39 -63.0(5) . .
Bi19 O12 Bi18 O11S -174.0(5) . .
Bi13 O12 Bi18 O11S 36.4(8) . .
Bi19 O12 Bi18 Bi13 149.6(10) . .
N6 O39 Bi18 O14 141.8(14) . .
N6 O39 Bi18 O13 96.3(12) . .
N6 O39 Bi18 O12 172.8(12) . .
N6 O39 Bi18 O11S 39.4(12) . .
N6 O39 Bi18 Bi13 131.7(12) . .
S11 O11S Bi18 O14 110.7(10) . .
S11 O11S Bi18 O13 -156.7(11) . .
S11 O11S Bi18 O12 -175.7(8) . .
S11 O11S Bi18 O39 -90.8(10) . .
S11 O11S Bi18 Bi13 -152.9(9) . .
O20 Bi13 Bi18 O14 -7.8(5) . .
O13 Bi13 Bi18 O14 73.4(7) . .
O12 Bi13 Bi18 O14 -76.0(6) . .
O19 Bi13 Bi18 O14 74.5(5) . .
Bi12 Bi13 Bi18 O14 84.4(4) . .
O20 Bi13 Bi18 O13 -81.2(6) . .
O12 Bi13 Bi18 O13 -149.4(7) . .
O19 Bi13 Bi18 O13 1.1(6) . .
Bi12 Bi13 Bi18 O13 11.0(5) . .
O20 Bi13 Bi18 O12 68.2(6) . .
O13 Bi13 Bi18 O12 149.4(7) . .
O19 Bi13 Bi18 O12 150.5(6) . .
Bi12 Bi13 Bi18 O12 160.4(5) . .
O20 Bi13 Bi18 O39 168.5(5) . .
O13 Bi13 Bi18 O39 -110.3(6) . .
O12 Bi13 Bi18 O39 100.3(6) . .
O19 Bi13 Bi18 O39 -109.2(5) . .
Bi12 Bi13 Bi18 O39 -99.3(3) . .
O20 Bi13 Bi18 O11S -86.8(4) . .
O13 Bi13 Bi18 O11S -5.6(6) . .
O12 Bi13 Bi18 O11S -155.0(6) . .
O19 Bi13 Bi18 O11S -4.5(4) . .
Bi12 Bi13 Bi18 O11S 5.4(3) . .
Bi14 O10 Bi19 O11 -168.6(9) . .
Bi17 O10 Bi19 O11 -30.4(6) . .
Bi14 O10 Bi19 O12 103.2(8) . .
Bi17 O10 Bi19 O12 -118.5(6) . .
Bi14 O10 Bi19 O36 -82.8(8) . .
Bi17 O10 Bi19 O36 55.4(6) . .
Bi14 O10 Bi19 Bi17 -138.2(12) . .
Bi1 O11 Bi19 O10 166.7(9) 2_666 .
Bi17 O11 Bi19 O10 23.8(4) . .
Bi16 O11 Bi19 O10 -70.4(5) . .
Bi1 O11 Bi19 O12 -107.0(8) 2_666 .
Bi17 O11 Bi19 O12 110.1(4) . .
Bi16 O11 Bi19 O12 15.8(5) . .
Bi1 O11 Bi19 O36 87.8(8) 2_666 .
Bi17 O11 Bi19 O36 -55.0(4) . .
Bi16 O11 Bi19 O36 -149.3(5) . .
Bi1 O11 Bi19 Bi17 142.9(10) 2_666 .
Bi16 O11 Bi19 Bi17 -94.3(5) . .
Bi18 O12 Bi19 O10 177.1(8) . .
Bi13 O12 Bi19 O10 -38.6(6) . .
Bi18 O12 Bi19 O11 101.5(7) . .
Bi13 O12 Bi19 O11 -114.2(6) . .
Bi18 O12 Bi19 O36 157.4(11) . .
Bi13 O12 Bi19 O36 -58.3(17) . .
Bi18 O12 Bi19 Bi17 145.7(6) . .
Bi13 O12 Bi19 Bi17 -70.0(6) . .
N5 O36 Bi19 O10 90.6(13) . .
N5 O36 Bi19 O11 167.2(13) . .
N5 O36 Bi19 O12 110.7(17) . .
N5 O36 Bi19 Bi17 123.9(13) . .
O21 Bi17 Bi19 O10 -76.8(7) . .
O7 Bi17 Bi19 O10 5.7(7) . .
O18 Bi17 Bi19 O10 9.1(14) 2_666 .
O11 Bi17 Bi19 O10 -137.5(8) . .
O17 Bi17 Bi19 O10 -143.8(7) 2_666 .
Bi14 Bi17 Bi19 O10 19.8(6) . .
Bi11 Bi17 Bi19 O10 24.8(6) . .
O21 Bi17 Bi19 O11 60.8(6) . .
O7 Bi17 Bi19 O11 143.2(6) . .
O10 Bi17 Bi19 O11 137.5(8) . .
O18 Bi17 Bi19 O11 146.7(14) 2_666 .
O17 Bi17 Bi19 O11 -6.2(6) 2_666 .
Bi14 Bi17 Bi19 O11 157.3(5) . .
Bi11 Bi17 Bi19 O11 162.3(5) . .
O21 Bi17 Bi19 O12 -13.0(5) . .
O7 Bi17 Bi19 O12 69.5(5) . .
O10 Bi17 Bi19 O12 63.8(7) . .
O18 Bi17 Bi19 O12 72.9(13) 2_666 .
O11 Bi17 Bi19 O12 -73.8(6) . .
O17 Bi17 Bi19 O12 -80.0(5) 2_666 .
Bi14 Bi17 Bi19 O12 83.5(3) . .
Bi11 Bi17 Bi19 O12 88.5(3) . .
O21 Bi17 Bi19 O36 171.1(5) . .
O7 Bi17 Bi19 O36 -106.4(5) . .
O10 Bi17 Bi19 O36 -112.1(7) . .
O18 Bi17 Bi19 O36 -103.0(13) 2_666 .
O11 Bi17 Bi19 O36 110.4(6) . .
O17 Bi17 Bi19 O36 104.1(5) 2_666 .
Bi14 Bi17 Bi19 O36 -92.4(4) . .
Bi11 Bi17 Bi19 O36 -87.3(4) . .
Bi22 O62 Bi20 O70 -106.1(11) . 2_657
Bi23 O62 Bi20 O70 113.4(8) . 2_657
Bi22 O62 Bi20 O61 168.3(12) . .
Bi23 O62 Bi20 O61 27.9(6) . .
Bi22 O62 Bi20 O25S -23.3(10) . .
Bi23 O62 Bi20 O25S -163.7(10) . .
Bi21 O61 Bi20 O62 -159.0(10) . .
Bi35 O61 Bi20 O62 71.3(6) 2_657 .
Bi23 O61 Bi20 O62 -22.0(6) . .
Bi21 O61 Bi20 O70 113.9(9) . 2_657
Bi35 O61 Bi20 O70 -15.8(6) 2_657 2_657
Bi23 O61 Bi20 O70 -109.1(6) . 2_657
Bi21 O61 Bi20 O25S -176.4(8) . .
Bi35 O61 Bi20 O25S 53.9(11) 2_657 .
Bi23 O61 Bi20 O25S -39.3(11) . .
S25 O25S Bi20 O62 145.6(19) . .
Bi22 O25S Bi20 O62 13.8(6) . .
S25 O25S Bi20 O70 -125.7(18) . 2_657
Bi22 O25S Bi20 O70 102.5(7) . 2_657
S25 O25S Bi20 O61 163.7(14) . .
Bi22 O25S Bi20 O61 31.8(12) . .
Bi20 O61 Bi21 O60 175.4(9) . .
Bi35 O61 Bi21 O60 -58.6(6) 2_657 .
Bi23 O61 Bi21 O60 45.4(6) . .
Bi20 O61 Bi21 O75 -114.4(8) . 2_657
Bi35 O61 Bi21 O75 11.5(6) 2_657 2_657
Bi23 O61 Bi21 O75 115.5(7) . 2_657
Bi20 O61 Bi21 O19S 108.7(8) . .
Bi35 O61 Bi21 O19S -125.3(7) 2_657 .
Bi23 O61 Bi21 O19S -21.3(6) . .
Bi20 O61 Bi21 Bi34 -150.7(7) . 2_657
Bi35 O61 Bi21 Bi34 -24.8(6) 2_657 2_657
Bi23 O61 Bi21 Bi34 79.2(5) . 2_657
Bi24 O60 Bi21 O61 -109.6(10) . .
Bi34 O60 Bi21 O61 107.9(7) 2_657 .
Bi24 O60 Bi21 O75 163.5(11) . 2_657
Bi34 O60 Bi21 O75 20.9(6) 2_657 2_657
Bi24 O60 Bi21 O19S -23.9(8) . .
Bi34 O60 Bi21 O19S -166.4(8) 2_657 .
Bi24 O60 Bi21 Bi34 142.6(13) . 2_657
S19 O19S Bi21 O61 -117.8(11) . .
Bi24 O19S Bi21 O61 101.6(5) . .
S19 O19S Bi21 O60 154.3(12) . .
Bi24 O19S Bi21 O60 13.7(5) . .
S19 O19S Bi21 O75 164.2(9) . 2_657
Bi24 O19S Bi21 O75 23.6(9) . 2_657
S19 O19S Bi21 Bi34 146.3(10) . 2_657
Bi24 O19S Bi21 Bi34 5.7(4) . 2_657
Bi20 O62 Bi22 O65 -159.7(12) . .
Bi23 O62 Bi22 O65 -16.6(6) . .
Bi20 O62 Bi22 O74 112.7(11) . .
Bi23 O62 Bi22 O74 -104.2(7) . .
Bi20 O62 Bi22 O25S 23.0(10) . .
Bi23 O62 Bi22 O25S 166.1(9) . .
Bi20 O62 Bi22 Bi23 -143.1(15) . .
Bi25 O65 Bi22 O62 173.0(12) . .
Bi23 O65 Bi22 O62 18.1(6) . .
Bi25 O65 Bi22 O74 -101.6(10) . .
Bi23 O65 Bi22 O74 103.5(7) . .
Bi25 O65 Bi22 O25S 176.8(9) . .
Bi23 O65 Bi22 O25S 21.9(12) . .
Bi25 O65 Bi22 Bi23 154.8(14) . .
Bi27 O74 Bi22 O62 -179.5(9) . .
Bi36 O74 Bi22 O62 -51.8(7) 2_657 .
Bi28 O74 Bi22 O62 58.5(7) . .
Bi27 O74 Bi22 O65 107.7(8) . .
Bi36 O74 Bi22 O65 -124.6(7) 2_657 .
Bi28 O74 Bi22 O65 -14.3(7) . .
Bi27 O74 Bi22 O25S -112.2(8) . .
Bi36 O74 Bi22 O25S 15.5(7) 2_657 .
Bi28 O74 Bi22 O25S 125.8(7) . .
Bi27 O74 Bi22 Bi23 142.4(7) . .
Bi36 O74 Bi22 Bi23 -89.9(6) 2_657 .
Bi28 O74 Bi22 Bi23 20.4(6) . .
S25 O25S Bi22 O62 -153.7(17) . .
Bi20 O25S Bi22 O62 -13.8(6) . .
S25 O25S Bi22 O65 -157.7(12) . .
Bi20 O25S Bi22 O65 -17.8(12) . .
S25 O25S Bi22 O74 121.3(15) . .
Bi20 O25S Bi22 O74 -98.8(6) . .
S25 O25S Bi22 Bi23 -144.6(14) . .
Bi20 O25S Bi22 Bi23 -4.7(6) . .
Bi29 O77 Bi23 O65 -115.1(7) . .
Bi35 O77 Bi23 O65 116.9(7) 2_657 .
Bi28 O77 Bi23 O65 0.5(7) . .
Bi29 O77 Bi23 O68 -49.2(7) . .
Bi35 O77 Bi23 O68 -177.2(7) 2_657 .
Bi28 O77 Bi23 O68 66.5(7) . .
Bi29 O77 Bi23 O62 178.9(8) . .
Bi35 O77 Bi23 O62 50.9(7) 2_657 .
Bi28 O77 Bi23 O62 -65.4(7) . .
Bi29 O77 Bi23 O63 11.6(6) . .
Bi35 O77 Bi23 O63 -116.4(7) 2_657 .
Bi28 O77 Bi23 O63 127.3(7) . .
Bi29 O77 Bi23 O61 117.7(8) . .
Bi35 O77 Bi23 O61 -10.3(6) 2_657 .
Bi28 O77 Bi23 O61 -126.6(7) . .
Bi29 O77 Bi23 Bi25 -81.9(6) . .
Bi35 O77 Bi23 Bi25 150.2(6) 2_657 .
Bi28 O77 Bi23 Bi25 33.8(6) . .
Bi29 O77 Bi23 Bi22 -148.8(6) . .
Bi35 O77 Bi23 Bi22 83.2(6) 2_657 .
Bi28 O77 Bi23 Bi22 -33.1(6) . .
Bi25 O65 Bi23 O77 100.0(7) . .
Bi22 O65 Bi23 O77 -98.5(7) . .
Bi25 O65 Bi23 O68 15.8(6) . .
Bi22 O65 Bi23 O68 177.2(8) . .
Bi25 O65 Bi23 O62 -178.3(8) . .
Bi22 O65 Bi23 O62 -16.8(6) . .
Bi25 O65 Bi23 O63 27.9(9) . .
Bi22 O65 Bi23 O63 -170.7(5) . .
Bi25 O65 Bi23 O61 171.3(5) . .
Bi22 O65 Bi23 O61 -27.3(9) . .
Bi22 O65 Bi23 Bi25 161.4(11) . .
Bi25 O65 Bi23 Bi22 -161.4(11) . .
Bi26 O68 Bi23 O77 98.3(8) . .
Bi25 O68 Bi23 O77 -107.8(7) . .
Bi26 O68 Bi23 O65 -169.4(9) . .
Bi25 O68 Bi23 O65 -15.5(5) . .
Bi26 O68 Bi23 O62 173.7(6) . .
Bi25 O68 Bi23 O62 -32.5(10) . .
Bi26 O68 Bi23 O63 21.9(6) . .
Bi25 O68 Bi23 O63 175.8(8) . .
Bi26 O68 Bi23 O61 66.0(14) . .
Bi25 O68 Bi23 O61 -140.1(9) . .
Bi26 O68 Bi23 Bi25 -153.9(12) . .
Bi26 O68 Bi23 Bi22 -167.8(6) . .
Bi25 O68 Bi23 Bi22 -13.9(6) . .
Bi20 O62 Bi23 O77 -101.0(8) . .
Bi22 O62 Bi23 O77 109.9(7) . .
Bi20 O62 Bi23 O65 165.7(9) . .
Bi22 O62 Bi23 O65 16.6(6) . .
Bi20 O62 Bi23 O68 -177.4(6) . .
Bi22 O62 Bi23 O68 33.5(10) . .
Bi20 O62 Bi23 O63 -71.2(14) . .
Bi22 O62 Bi23 O63 139.7(9) . .
Bi20 O62 Bi23 O61 -24.1(6) . .
Bi22 O62 Bi23 O61 -173.2(9) . .
Bi20 O62 Bi23 Bi25 164.7(6) . .
Bi22 O62 Bi23 Bi25 15.6(6) . .
Bi20 O62 Bi23 Bi22 149.1(12) . .
Bi24 O63 Bi23 O77 106.8(8) . .
Bi26 O63 Bi23 O77 -111.8(6) . .
Bi29 O63 Bi23 O77 -8.8(5) . .
Bi24 O63 Bi23 O65 -173.8(6) . .
Bi26 O63 Bi23 O65 -32.4(8) . .
Bi29 O63 Bi23 O65 70.6(6) . .
Bi24 O63 Bi23 O68 -161.1(9) . .
Bi26 O63 Bi23 O68 -19.7(5) . .
Bi29 O63 Bi23 O68 83.3(5) . .
Bi24 O63 Bi23 O62 76.2(13) . .
Bi26 O63 Bi23 O62 -142.4(10) . .
Bi29 O63 Bi23 O62 -39.4(13) . .
Bi24 O63 Bi23 O61 35.8(7) . .
Bi26 O63 Bi23 O61 177.2(5) . .
Bi29 O63 Bi23 O61 -79.8(4) . .
Bi24 O63 Bi23 Bi25 -158.7(6) . .
Bi26 O63 Bi23 Bi25 -17.3(5) . .
Bi29 O63 Bi23 Bi25 85.7(3) . .
Bi24 O63 Bi23 Bi22 172.0(2) . .
Bi26 O63 Bi23 Bi22 -46.6(11) . .
Bi29 O63 Bi23 Bi22 56.3(10) . .
Bi21 O61 Bi23 O77 -108.2(7) . .
Bi20 O61 Bi23 O77 111.5(6) . .
Bi35 O61 Bi23 O77 7.9(5) 2_657 .
Bi21 O61 Bi23 O65 173.0(6) . .
Bi20 O61 Bi23 O65 32.7(8) . .
Bi35 O61 Bi23 O65 -70.9(6) 2_657 .
Bi21 O61 Bi23 O68 -74.8(13) . .
Bi20 O61 Bi23 O68 144.9(10) . .
Bi35 O61 Bi23 O68 41.3(13) 2_657 .
Bi21 O61 Bi23 O62 162.0(9) . .
Bi20 O61 Bi23 O62 21.7(5) . .
Bi35 O61 Bi23 O62 -81.9(6) 2_657 .
Bi21 O61 Bi23 O63 -36.7(7) . .
Bi20 O61 Bi23 O63 -177.0(5) . .
Bi35 O61 Bi23 O63 79.4(5) 2_657 .
Bi21 O61 Bi23 Bi25 -173.69(19) . .
Bi20 O61 Bi23 Bi25 46.0(10) . .
Bi35 O61 Bi23 Bi25 -57.6(10) 2_657 .
Bi21 O61 Bi23 Bi22 158.1(6) . .
Bi20 O61 Bi23 Bi22 17.8(4) . .
Bi35 O61 Bi23 Bi22 -85.8(3) 2_657 .
O62 Bi22 Bi23 O77 -69.3(8) . .
O65 Bi22 Bi23 O77 82.9(8) . .
O74 Bi22 Bi23 O77 6.2(6) . .
O25S Bi22 Bi23 O77 -82.6(6) . .
O62 Bi22 Bi23 O65 -152.1(9) . .
O74 Bi22 Bi23 O65 -76.7(8) . .
O25S Bi22 Bi23 O65 -165.4(8) . .
O62 Bi22 Bi23 O68 -154.7(8) . .
O65 Bi22 Bi23 O68 -2.6(8) . .
O74 Bi22 Bi23 O68 -79.2(6) . .
O25S Bi22 Bi23 O68 -168.0(6) . .
O65 Bi22 Bi23 O62 152.1(9) . .
O74 Bi22 Bi23 O62 75.5(8) . .
O25S Bi22 Bi23 O62 -13.3(9) . .
O62 Bi22 Bi23 O63 -131.1(11) . .
O65 Bi22 Bi23 O63 21.1(10) . .
O74 Bi22 Bi23 O63 -55.6(9) . .
O25S Bi22 Bi23 O63 -144.4(10) . .
O62 Bi22 Bi23 O61 5.9(7) . .
O65 Bi22 Bi23 O61 158.1(7) . .
O74 Bi22 Bi23 O61 81.4(5) . .
O25S Bi22 Bi23 O61 -7.4(6) . .
O62 Bi22 Bi23 Bi25 -163.2(7) . .
O65 Bi22 Bi23 Bi25 -11.1(6) . .
O74 Bi22 Bi23 Bi25 -87.8(4) . .
O25S Bi22 Bi23 Bi25 -176.5(5) . .
Bi21 O60 Bi24 O63 108.8(9) . .
Bi34 O60 Bi24 O63 -108.8(7) 2_657 .
Bi21 O60 Bi24 O64 -162.8(11) . .
Bi34 O60 Bi24 O64 -20.5(6) 2_657 .
Bi21 O60 Bi24 O19S 23.3(8) . .
Bi34 O60 Bi24 O19S 165.7(8) 2_657 .
Bi21 O60 Bi24 Bi34 -142.4(13) . 2_657
Bi26 O63 Bi24 O60 -177.8(8) . .
Bi29 O63 Bi24 O60 59.1(6) . .
Bi23 O63 Bi24 O60 -45.2(6) . .
Bi26 O63 Bi24 O64 110.0(8) . .
Bi29 O63 Bi24 O64 -13.2(6) . .
Bi23 O63 Bi24 O64 -117.5(7) . .
Bi26 O63 Bi24 O19S -112.3(8) . .
Bi29 O63 Bi24 O19S 124.6(7) . .
Bi23 O63 Bi24 O19S 20.3(6) . .
Bi26 O63 Bi24 Bi34 148.4(6) . 2_657
Bi29 O63 Bi24 Bi34 25.3(6) . 2_657
Bi23 O63 Bi24 Bi34 -79.0(6) . 2_657
Bi30 O64 Bi24 O60 170.7(11) . .
Bi34 O64 Bi24 O60 18.6(6) 2_657 .
Bi30 O64 Bi24 O63 -102.5(10) . .
Bi34 O64 Bi24 O63 105.3(7) 2_657 .
Bi30 O64 Bi24 O19S 179.0(7) . .
Bi34 O64 Bi24 O19S 26.8(11) 2_657 .
Bi30 O64 Bi24 Bi34 152.2(14) . 2_657
S19 O19S Bi24 O60 -144.8(15) . .
Bi21 O19S Bi24 O60 -14.1(5) . .
S19 O19S Bi24 O63 126.9(14) . .
Bi21 O19S Bi24 O63 -102.4(5) . .
S19 O19S Bi24 O64 -153.4(12) . .
Bi21 O19S Bi24 O64 -22.7(10) . .
S19 O19S Bi24 Bi34 -136.4(13) . 2_657
Bi21 O19S Bi24 Bi34 -5.7(4) . 2_657
Bi31 O71 Bi25 O68 -176.0(9) . .
Bi32 O71 Bi25 O68 48.0(8) . .
Bi31 O71 Bi25 O65 -102.7(8) . .
Bi32 O71 Bi25 O65 121.3(8) . .
Bi31 O71 Bi25 O16S 117.5(8) . .
Bi32 O71 Bi25 O16S -18.4(7) . .
Bi31 O71 Bi25 Bi23 -137.7(7) . .
Bi32 O71 Bi25 Bi23 86.3(7) . .
Bi26 O68 Bi25 O71 -107.0(10) . .
Bi23 O68 Bi25 O71 104.9(6) . .
Bi26 O68 Bi25 O65 163.7(11) . .
Bi23 O68 Bi25 O65 15.7(6) . .
Bi26 O68 Bi25 O16S -23.3(8) . .
Bi23 O68 Bi25 O16S -171.4(8) . .
Bi26 O68 Bi25 Bi23 148.0(14) . .
Bi22 O65 Bi25 O71 101.2(10) . .
Bi23 O65 Bi25 O71 -103.9(6) . .
Bi22 O65 Bi25 O68 -171.9(12) . .
Bi23 O65 Bi25 O68 -17.0(6) . .
Bi22 O65 Bi25 O16S 178.3(7) . .
Bi23 O65 Bi25 O16S -26.9(11) . .
Bi22 O65 Bi25 Bi23 -154.8(14) . .
S16 O16S Bi25 O71 -127.1(13) . .
Bi26 O16S Bi25 O71 102.8(5) . .
S16 O16S Bi25 O68 143.5(14) . .
Bi26 O16S Bi25 O68 13.5(5) . .
S16 O16S Bi25 O65 153.8(10) . .
Bi26 O16S Bi25 O65 23.8(9) . .
S16 O16S Bi25 Bi23 137.9(11) . .
Bi26 O16S Bi25 Bi23 7.8(4) . .
O77 Bi23 Bi25 O71 -4.0(5) . .
O65 Bi23 Bi25 O71 77.7(7) . .
O68 Bi23 Bi25 O71 -76.2(7) . .
O62 Bi23 Bi25 O71 79.3(5) . .
O63 Bi23 Bi25 O71 -79.8(5) . .
O61 Bi23 Bi25 O71 58.0(9) . .
Bi22 Bi23 Bi25 O71 88.8(4) . .
O77 Bi23 Bi25 O68 72.2(8) . .
O65 Bi23 Bi25 O68 153.9(9) . .
O62 Bi23 Bi25 O68 155.5(8) . .
O63 Bi23 Bi25 O68 -3.7(7) . .
O61 Bi23 Bi25 O68 134.2(10) . .
Bi22 Bi23 Bi25 O68 165.0(7) . .
O77 Bi23 Bi25 O65 -81.6(8) . .
O68 Bi23 Bi25 O65 -153.9(9) . .
O62 Bi23 Bi25 O65 1.6(8) . .
O63 Bi23 Bi25 O65 -157.5(7) . .
O61 Bi23 Bi25 O65 -19.7(10) . .
Bi22 Bi23 Bi25 O65 11.2(7) . .
O77 Bi23 Bi25 O16S 80.4(5) . .
O65 Bi23 Bi25 O16S 162.0(7) . .
O68 Bi23 Bi25 O16S 8.2(7) . .
O62 Bi23 Bi25 O16S 163.6(5) . .
O63 Bi23 Bi25 O16S 4.5(4) . .
O61 Bi23 Bi25 O16S 142.3(8) . .
Bi22 Bi23 Bi25 O16S 173.2(3) . .
Bi25 O68 Bi26 O67 102.7(10) . .
Bi23 O68 Bi26 O67 -111.6(8) . .
Bi25 O68 Bi26 O63 -170.6(11) . .
Bi23 O68 Bi26 O63 -24.9(6) . .
Bi25 O68 Bi26 O16S 23.7(9) . .
Bi23 O68 Bi26 O16S 169.5(9) . .
Bi33 O67 Bi26 O68 179.9(9) . .
Bi29 O67 Bi26 O68 60.3(5) . .
Bi32 O67 Bi26 O68 -39.0(7) . .
Bi33 O67 Bi26 O63 105.8(9) . .
Bi29 O67 Bi26 O63 -13.8(5) . .
Bi32 O67 Bi26 O63 -113.1(7) . .
Bi33 O67 Bi26 O16S -112.1(9) . .
Bi29 O67 Bi26 O16S 128.3(5) . .
Bi32 O67 Bi26 O16S 29.0(6) . .
Bi24 O63 Bi26 O68 158.9(9) . .
Bi29 O63 Bi26 O68 -73.9(6) . .
Bi23 O63 Bi26 O68 20.1(5) . .
Bi24 O63 Bi26 O67 -113.3(8) . .
Bi29 O63 Bi26 O67 13.8(5) . .
Bi23 O63 Bi26 O67 107.9(5) . .
Bi24 O63 Bi26 O16S 179.5(6) . .
Bi29 O63 Bi26 O16S -53.4(9) . .
Bi23 O63 Bi26 O16S 40.7(9) . .
S16 O16S Bi26 O68 -154.4(11) . .
Bi25 O16S Bi26 O68 -13.3(5) . .
S16 O16S Bi26 O67 114.4(10) . .
Bi25 O16S Bi26 O67 -104.5(5) . .
S16 O16S Bi26 O63 -175.8(8) . .
Bi25 O16S Bi26 O63 -34.7(9) . .
Bi30 O80 Bi27 O76 107.5(10) 2_657 .
Bi36 O80 Bi27 O76 -108.5(6) 2_657 .
Bi30 O80 Bi27 O74 -168.1(11) 2_657 .
Bi36 O80 Bi27 O74 -24.1(6) 2_657 .
Bi30 O80 Bi27 O116 -102.6(18) 2_657 .
Bi36 O80 Bi27 O116 41.5(16) 2_657 .
Bi30 O80 Bi27 O16' -96.5(13) 2_657 .
Bi36 O80 Bi27 O16' 47.6(11) 2_657 .
Bi30 O80 Bi27 Bi36 -144.1(13) 2_657 2_657
Bi31 O76 Bi27 O80 -177.8(7) . .
Bi28 O76 Bi27 O80 61.1(6) . .
Bi34 O76 Bi27 O80 -40.7(6) . .
Bi31 O76 Bi27 O74 108.4(7) . .
Bi28 O76 Bi27 O74 -12.7(6) . .
Bi34 O76 Bi27 O74 -114.5(7) . .
Bi31 O76 Bi27 O116 68(4) . .
Bi28 O76 Bi27 O116 -53(4) . .
Bi34 O76 Bi27 O116 -155(4) . .
Bi31 O76 Bi27 O16' 111(3) . .
Bi28 O76 Bi27 O16' -10(3) . .
Bi34 O76 Bi27 O16' -112(3) . .
Bi31 O76 Bi27 Bi36 148.1(6) . 2_657
Bi28 O76 Bi27 Bi36 27.0(5) . 2_657
Bi34 O76 Bi27 Bi36 -74.8(5) . 2_657
Bi22 O74 Bi27 O80 155.0(9) . .
Bi36 O74 Bi27 O80 21.0(5) 2_657 .
Bi28 O74 Bi27 O80 -76.2(6) . .
Bi22 O74 Bi27 O76 -117.3(8) . .
Bi36 O74 Bi27 O76 108.7(6) 2_657 .
Bi28 O74 Bi27 O76 11.5(5) . .
Bi22 O74 Bi27 O116 42(2) . .
Bi36 O74 Bi27 O116 -92(2) 2_657 .
Bi28 O74 Bi27 O116 170(2) . .
Bi22 O74 Bi27 O16' 64.1(15) . .
Bi36 O74 Bi27 O16' -69.9(14) 2_657 .
Bi28 O74 Bi27 O16' -167.1(15) . .
Bi22 O74 Bi27 Bi36 134.0(10) . 2_657
Bi28 O74 Bi27 Bi36 -97.2(6) . 2_657
O16' O116 Bi27 O80 17(6) . .
N24 O116 Bi27 O80 83(10) . .
N24' O116 Bi27 O80 68(5) . .
O18' O116 Bi27 O80 112(4) . .
O16' O116 Bi27 O76 126(4) . .
N24 O116 Bi27 O76 -168(7) . .
N24' O116 Bi27 O76 177(2) . .
O18' O116 Bi27 O76 -139(3) . .
O16' O116 Bi27 O74 83(5) . .
N24 O116 Bi27 O74 149(10) . .
N24' O116 Bi27 O74 135(5) . .
O18' O116 Bi27 O74 178(4) . .
N24 O116 Bi27 O16' 66(9) . .
N24' O116 Bi27 O16' 51(4) . .
O18' O116 Bi27 O16' 95(6) . .
O16' O116 Bi27 Bi36 40(5) . 2_657
N24 O116 Bi27 Bi36 106(10) . 2_657
N24' O116 Bi27 Bi36 92(5) . 2_657
O18' O116 Bi27 Bi36 135(4) . 2_657
O116 O16' Bi27 O80 -164(5) . .
N24' O16' Bi27 O80 121(3) . .
N24 O16' Bi27 O80 171(4) . .
O117 O16' Bi27 O80 143(16) . .
O116 O16' Bi27 O76 -93(6) . .
N24' O16' Bi27 O76 -168(2) . .
N24 O16' Bi27 O76 -119(3) . .
O117 O16' Bi27 O76 -146(14) . .
O116 O16' Bi27 O74 -90(5) . .
N24' O16' Bi27 O74 -165(4) . .
N24 O16' Bi27 O74 -115(4) . .
O117 O16' Bi27 O74 -143(17) . .
N24' O16' Bi27 O116 -75(5) . .
N24 O16' Bi27 O116 -26(4) . .
O117 O16' Bi27 O116 -53(16) . .
O116 O16' Bi27 Bi36 -135(6) . 2_657
N24' O16' Bi27 Bi36 151(4) . 2_657
N24 O16' Bi27 Bi36 -160(4) . 2_657
O117 O16' Bi27 Bi36 172(17) . 2_657
Bi34 O79 Bi28 O69 115.0(7) . .
Bi35 O79 Bi28 O69 -17.3(5) . .
Bi29 O79 Bi28 O69 -115.4(5) 2_657 .
Bi34 O79 Bi28 O78 -113.1(7) . 2_657
Bi35 O79 Bi28 O78 114.6(5) . 2_657
Bi29 O79 Bi28 O78 16.5(4) 2_657 2_657
Bi34 O79 Bi28 O76 0.8(6) . .
Bi35 O79 Bi28 O76 -131.5(6) . .
Bi29 O79 Bi28 O76 130.4(5) 2_657 .
Bi34 O79 Bi28 O77 179.7(5) . .
Bi35 O79 Bi28 O77 47.4(8) . .
Bi29 O79 Bi28 O77 -50.7(7) 2_657 .
Bi34 O79 Bi28 O82 -178.9(8) . .
Bi35 O79 Bi28 O82 48.8(3) . .
Bi29 O79 Bi28 O82 -49.3(3) 2_657 .
Bi34 O79 Bi28 O74 -52.0(8) . .
Bi35 O79 Bi28 O74 175.7(4) . .
Bi29 O79 Bi28 O74 77.6(6) 2_657 .
Bi34 O79 Bi28 Bi29 149.7(6) . .
Bi35 O79 Bi28 Bi29 17.4(4) . .
Bi29 O79 Bi28 Bi29 -80.7(4) 2_657 .
Bi34 O79 Bi28 Bi35 -148.7(6) . 2_657
Bi35 O79 Bi28 Bi35 79.0(4) . 2_657
Bi29 O79 Bi28 Bi35 -19.1(4) 2_657 2_657
Bi34 O79 Bi28 Bi29 -129.6(9) . 2_657
Bi35 O79 Bi28 Bi29 98.1(6) . 2_657
Bi34 O79 Bi28 Bi35 132.3(9) . .
Bi29 O79 Bi28 Bi35 -98.1(6) 2_657 .
Bi32 O69 Bi28 O79 -107.0(7) . .
Bi29 O69 Bi28 O79 117.7(5) . .
Bi35 O69 Bi28 O79 16.7(4) . .
Bi32 O69 Bi28 O78 -178.2(5) . 2_657
Bi29 O69 Bi28 O78 46.5(7) . 2_657
Bi35 O69 Bi28 O78 -54.4(7) . 2_657
Bi32 O69 Bi28 O76 -38.1(7) . .
Bi29 O69 Bi28 O76 -173.3(4) . .
Bi35 O69 Bi28 O76 85.7(5) . .
Bi32 O69 Bi28 O77 118.6(7) . .
Bi29 O69 Bi28 O77 -16.6(4) . .
Bi35 O69 Bi28 O77 -117.6(5) . .
Bi32 O69 Bi28 O82 -174.5(7) . .
Bi29 O69 Bi28 O82 50.2(3) . .
Bi35 O69 Bi28 O82 -50.7(3) . .
Bi32 O69 Bi28 O74 38.1(16) . .
Bi29 O69 Bi28 O74 -97.2(12) . .
Bi35 O69 Bi28 O74 161.8(10) . .
Bi32 O69 Bi28 Bi29 135.3(9) . .
Bi35 O69 Bi28 Bi29 -100.9(6) . .
Bi32 O69 Bi28 Bi35 153.5(5) . 2_657
Bi29 O69 Bi28 Bi35 18.2(4) . 2_657
Bi35 O69 Bi28 Bi35 -82.7(4) . 2_657
Bi32 O69 Bi28 Bi29 -145.2(5) . 2_657
Bi29 O69 Bi28 Bi29 79.5(4) . 2_657
Bi35 O69 Bi28 Bi29 -21.4(4) . 2_657
Bi32 O69 Bi28 Bi35 -123.8(8) . .
Bi29 O69 Bi28 Bi35 100.9(6) . .
Bi27 O76 Bi28 O79 -117.7(6) . .
Bi31 O76 Bi28 O79 114.6(6) . .
Bi34 O76 Bi28 O79 -0.6(4) . .
Bi27 O76 Bi28 O69 169.1(5) . .
Bi31 O76 Bi28 O69 41.3(6) . .
Bi34 O76 Bi28 O69 -73.8(5) . .
Bi27 O76 Bi28 O78 -43.0(6) . 2_657
Bi31 O76 Bi28 O78 -170.8(5) . 2_657
Bi34 O76 Bi28 O78 74.1(5) . 2_657
Bi27 O76 Bi28 O77 64.5(13) . .
Bi31 O76 Bi28 O77 -63.3(12) . .
Bi34 O76 Bi28 O77 -178.4(9) . .
Bi27 O76 Bi28 O82 -117.3(4) . .
Bi31 O76 Bi28 O82 115.0(5) . .
Bi34 O76 Bi28 O82 -0.2(6) . .
Bi27 O76 Bi28 O74 11.0(5) . .
Bi31 O76 Bi28 O74 -116.8(6) . .
Bi34 O76 Bi28 O74 128.1(5) . .
Bi27 O76 Bi28 Bi29 160.91(17) . .
Bi31 O76 Bi28 Bi29 33.1(9) . .
Bi34 O76 Bi28 Bi29 -82.0(6) . .
Bi27 O76 Bi28 Bi35 -34.2(9) . 2_657
Bi31 O76 Bi28 Bi35 -162.00(18) . 2_657
Bi34 O76 Bi28 Bi35 82.9(6) . 2_657
Bi27 O76 Bi28 Bi29 -85.9(5) . 2_657
Bi31 O76 Bi28 Bi29 146.3(4) . 2_657
Bi34 O76 Bi28 Bi29 31.2(3) . 2_657
Bi27 O76 Bi28 Bi35 -147.6(4) . .
Bi31 O76 Bi28 Bi35 84.6(5) . .
Bi34 O76 Bi28 Bi35 -30.5(3) . .
Bi23 O77 Bi28 O79 -178.2(6) . .
Bi29 O77 Bi28 O79 -49.8(8) . .
Bi35 O77 Bi28 O79 52.8(7) 2_657 .
Bi23 O77 Bi28 O69 -112.1(7) . .
Bi29 O77 Bi28 O69 16.3(4) . .
Bi35 O77 Bi28 O69 118.9(5) 2_657 .
Bi23 O77 Bi28 O78 113.1(7) . 2_657
Bi29 O77 Bi28 O78 -118.5(5) . 2_657
Bi35 O77 Bi28 O78 -16.0(4) 2_657 2_657
Bi23 O77 Bi28 O76 -0.9(15) . .
Bi29 O77 Bi28 O76 127.5(9) . .
Bi35 O77 Bi28 O76 -129.9(10) 2_657 .
Bi23 O77 Bi28 O82 -179.6(8) . .
Bi29 O77 Bi28 O82 -51.2(3) . .
Bi35 O77 Bi28 O82 51.4(3) 2_657 .
Bi23 O77 Bi28 O74 47.3(8) . .
Bi29 O77 Bi28 O74 175.7(5) . .
Bi35 O77 Bi28 O74 -81.7(5) 2_657 .
Bi23 O77 Bi28 Bi29 -128.4(9) . .
Bi35 O77 Bi28 Bi29 102.6(6) 2_657 .
Bi23 O77 Bi28 Bi35 129.0(9) . 2_657
Bi29 O77 Bi28 Bi35 -102.6(5) . 2_657
Bi23 O77 Bi28 Bi29 150.0(6) . 2_657
Bi29 O77 Bi28 Bi29 -81.6(4) . 2_657
Bi35 O77 Bi28 Bi29 21.0(4) 2_657 2_657
Bi23 O77 Bi28 Bi35 -149.2(6) . .
Bi29 O77 Bi28 Bi35 -20.8(4) . .
Bi35 O77 Bi28 Bi35 81.8(4) 2_657 .
Bi28 O82 Bi28 O79 -98(100) 2_657 .
Bi29 O82 Bi28 O79 -133.8(4) . .
Bi29 O82 Bi28 O79 46.2(4) 2_657 .
Bi35 O82 Bi28 O79 136.3(4) 2_657 .
Bi35 O82 Bi28 O79 -43.7(4) . .
Bi28 O82 Bi28 O69 -8(100) 2_657 .
Bi29 O82 Bi28 O69 -43.0(3) . .
Bi29 O82 Bi28 O69 137.0(3) 2_657 .
Bi35 O82 Bi28 O69 -132.8(3) 2_657 .
Bi35 O82 Bi28 O69 47.2(3) . .
Bi28 O82 Bi28 O78 169(100) 2_657 2_657
Bi29 O82 Bi28 O78 133.9(3) . 2_657
Bi29 O82 Bi28 O78 -46.1(3) 2_657 2_657
Bi35 O82 Bi28 O78 44.0(3) 2_657 2_657
Bi35 O82 Bi28 O78 -136.0(3) . 2_657
Bi28 O82 Bi28 O76 -99(100) 2_657 .
Bi29 O82 Bi28 O76 -134.3(5) . .
Bi29 O82 Bi28 O76 45.7(5) 2_657 .
Bi35 O82 Bi28 O76 135.9(5) 2_657 .
Bi35 O82 Bi28 O76 -44.1(5) . .
Bi28 O82 Bi28 O77 80(100) 2_657 .
Bi29 O82 Bi28 O77 45.0(4) . .
Bi29 O82 Bi28 O77 -135.0(4) 2_657 .
Bi35 O82 Bi28 O77 -44.9(4) 2_657 .
Bi35 O82 Bi28 O77 135.1(4) . .
Bi28 O82 Bi28 O74 158(100) 2_657 .
Bi29 O82 Bi28 O74 122.2(4) . .
Bi29 O82 Bi28 O74 -57.8(4) 2_657 .
Bi35 O82 Bi28 O74 32.3(4) 2_657 .
Bi35 O82 Bi28 O74 -147.7(4) . .
Bi28 O82 Bi28 Bi29 35(100) 2_657 .
Bi29 O82 Bi28 Bi29 180.0 2_657 .
Bi35 O82 Bi28 Bi29 -89.85(3) 2_657 .
Bi35 O82 Bi28 Bi29 90.15(3) . .
Bi28 O82 Bi28 Bi35 125(100) 2_657 2_657
Bi29 O82 Bi28 Bi35 89.85(3) . 2_657
Bi29 O82 Bi28 Bi35 -90.15(3) 2_657 2_657
Bi35 O82 Bi28 Bi35 180.000(1) . 2_657
Bi28 O82 Bi28 Bi29 -145(100) 2_657 2_657
Bi29 O82 Bi28 Bi29 180.0 . 2_657
Bi35 O82 Bi28 Bi29 90.15(3) 2_657 2_657
Bi35 O82 Bi28 Bi29 -89.85(3) . 2_657
Bi28 O82 Bi28 Bi35 -55(100) 2_657 .
Bi29 O82 Bi28 Bi35 -90.15(3) . .
Bi29 O82 Bi28 Bi35 89.85(3) 2_657 .
Bi35 O82 Bi28 Bi35 180.000(1) 2_657 .
Bi27 O74 Bi28 O79 46.1(7) . .
Bi22 O74 Bi28 O79 178.6(6) . .
Bi36 O74 Bi28 O79 -57.9(6) 2_657 .
Bi27 O74 Bi28 O69 -95.0(13) . .
Bi22 O74 Bi28 O69 37.6(16) . .
Bi36 O74 Bi28 O69 161.0(10) 2_657 .
Bi27 O74 Bi28 O78 114.7(6) . 2_657
Bi22 O74 Bi28 O78 -112.8(7) . 2_657
Bi36 O74 Bi28 O78 10.7(4) 2_657 2_657
Bi27 O74 Bi28 O76 -10.6(5) . .
Bi22 O74 Bi28 O76 121.9(8) . .
Bi36 O74 Bi28 O76 -114.6(5) 2_657 .
Bi27 O74 Bi28 O77 -171.7(5) . .
Bi22 O74 Bi28 O77 -39.2(8) . .
Bi36 O74 Bi28 O77 84.3(5) 2_657 .
Bi27 O74 Bi28 O82 126.0(4) . .
Bi22 O74 Bi28 O82 -101.4(7) . .
Bi36 O74 Bi28 O82 22.0(6) 2_657 .
Bi27 O74 Bi28 Bi29 -167.47(15) . .
Bi22 O74 Bi28 Bi29 -34.9(10) . .
Bi36 O74 Bi28 Bi29 88.5(5) 2_657 .
Bi27 O74 Bi28 Bi35 148.5(5) . 2_657
Bi22 O74 Bi28 Bi35 -78.9(6) . 2_657
Bi36 O74 Bi28 Bi35 44.5(4) 2_657 2_657
Bi27 O74 Bi28 Bi29 88.3(5) . 2_657
Bi22 O74 Bi28 Bi29 -139.2(6) . 2_657
Bi36 O74 Bi28 Bi29 -15.7(4) 2_657 2_657
Bi27 O74 Bi28 Bi35 53.2(12) . .
Bi22 O74 Bi28 Bi35 -174.25(18) . .
Bi36 O74 Bi28 Bi35 -50.8(10) 2_657 .
Bi32 O69 Bi29 O77 -115.4(7) . .
Bi28 O69 Bi29 O77 17.6(5) . .
Bi35 O69 Bi29 O77 116.8(5) . .
Bi32 O69 Bi29 O78 111.9(7) . .
Bi28 O69 Bi29 O78 -115.0(5) . .
Bi35 O69 Bi29 O78 -15.9(4) . .
Bi32 O69 Bi29 O79 175.5(5) . 2_657
Bi28 O69 Bi29 O79 -51.4(6) . 2_657
Bi35 O69 Bi29 O79 47.7(7) . 2_657
Bi32 O69 Bi29 O82 177.8(7) . .
Bi28 O69 Bi29 O82 -49.2(3) . .
Bi35 O69 Bi29 O82 49.9(3) . .
Bi32 O69 Bi29 O63 -51.0(8) . .
Bi28 O69 Bi29 O63 82.0(6) . .
Bi35 O69 Bi29 O63 -178.8(4) . .
Bi32 O69 Bi29 O67 -1.5(6) . .
Bi28 O69 Bi29 O67 131.5(5) . .
Bi35 O69 Bi29 O67 -129.4(5) . .
Bi32 O69 Bi29 Bi28 -133.0(9) . .
Bi35 O69 Bi29 Bi28 99.1(6) . .
Bi32 O69 Bi29 Bi28 148.2(5) . 2_657
Bi28 O69 Bi29 Bi28 -78.8(4) . 2_657
Bi35 O69 Bi29 Bi28 20.3(4) . 2_657
Bi32 O69 Bi29 Bi35 -151.1(5) . 2_657
Bi28 O69 Bi29 Bi35 -18.1(4) . 2_657
Bi35 O69 Bi29 Bi35 81.1(4) . 2_657
Bi32 O69 Bi29 Bi35 127.8(8) . .
Bi28 O69 Bi29 Bi35 -99.1(6) . .
Bi23 O77 Bi29 O69 110.3(8) . .
Bi35 O77 Bi29 O69 -113.7(5) 2_657 .
Bi28 O77 Bi29 O69 -16.5(5) . .
Bi23 O77 Bi29 O78 179.0(5) . .
Bi35 O77 Bi29 O78 -45.0(8) 2_657 .
Bi28 O77 Bi29 O78 52.3(7) . .
Bi23 O77 Bi29 O79 -119.6(8) . 2_657
Bi35 O77 Bi29 O79 16.4(5) 2_657 2_657
Bi28 O77 Bi29 O79 113.6(5) . 2_657
Bi23 O77 Bi29 O82 176.0(8) . .
Bi35 O77 Bi29 O82 -47.9(3) 2_657 .
Bi28 O77 Bi29 O82 49.3(3) . .
Bi23 O77 Bi29 O63 -11.9(6) . .
Bi35 O77 Bi29 O63 124.1(6) 2_657 .
Bi28 O77 Bi29 O63 -138.6(6) . .
Bi23 O77 Bi29 O67 42.6(8) . .
Bi35 O77 Bi29 O67 178.7(4) 2_657 .
Bi28 O77 Bi29 O67 -84.1(5) . .
Bi23 O77 Bi29 Bi28 126.7(9) . .
Bi35 O77 Bi29 Bi28 -97.2(6) 2_657 .
Bi23 O77 Bi29 Bi28 -152.1(6) . 2_657
Bi35 O77 Bi29 Bi28 -16.1(5) 2_657 2_657
Bi28 O77 Bi29 Bi28 81.1(4) . 2_657
Bi23 O77 Bi29 Bi35 -136.0(10) . 2_657
Bi28 O77 Bi29 Bi35 97.2(6) . 2_657
Bi23 O77 Bi29 Bi35 147.6(6) . .
Bi35 O77 Bi29 Bi35 -76.4(4) 2_657 .
Bi28 O77 Bi29 Bi35 20.9(4) . .
Bi36 O78 Bi29 O69 -118.2(7) . .
Bi35 O78 Bi29 O69 16.7(5) . .
Bi28 O78 Bi29 O69 116.9(5) 2_657 .
Bi36 O78 Bi29 O77 171.7(5) . .
Bi35 O78 Bi29 O77 -53.4(7) . .
Bi28 O78 Bi29 O77 46.8(7) 2_657 .
Bi36 O78 Bi29 O79 109.5(7) . 2_657
Bi35 O78 Bi29 O79 -115.6(5) . 2_657
Bi28 O78 Bi29 O79 -15.4(4) 2_657 2_657
Bi36 O78 Bi29 O82 174.8(7) . .
Bi35 O78 Bi29 O82 -50.4(3) . .
Bi28 O78 Bi29 O82 49.9(3) 2_657 .
Bi36 O78 Bi29 O63 19.4(15) . .
Bi35 O78 Bi29 O63 154.2(9) . .
Bi28 O78 Bi29 O63 -105.5(11) 2_657 .
Bi36 O78 Bi29 O67 -51.4(7) . .
Bi35 O78 Bi29 O67 83.4(5) . .
Bi28 O78 Bi29 O67 -176.3(4) 2_657 .
Bi36 O78 Bi29 Bi28 -154.6(5) . .
Bi35 O78 Bi29 Bi28 -19.8(4) . .
Bi28 O78 Bi29 Bi28 80.5(3) 2_657 .
Bi36 O78 Bi29 Bi28 124.9(8) . 2_657
Bi35 O78 Bi29 Bi28 -100.3(5) . 2_657
Bi36 O78 Bi29 Bi35 144.9(5) . 2_657
Bi35 O78 Bi29 Bi35 -80.2(4) . 2_657
Bi28 O78 Bi29 Bi35 20.1(4) 2_657 2_657
Bi36 O78 Bi29 Bi35 -134.9(9) . .
Bi28 O78 Bi29 Bi35 100.3(5) 2_657 .
Bi28 O82 Bi29 O69 44.3(3) . .
Bi28 O82 Bi29 O69 -135.7(3) 2_657 .
Bi29 O82 Bi29 O69 -96(100) 2_657 .
Bi35 O82 Bi29 O69 133.9(3) 2_657 .
Bi35 O82 Bi29 O69 -46.1(3) . .
Bi28 O82 Bi29 O77 -48.3(4) . .
Bi28 O82 Bi29 O77 131.7(4) 2_657 .
Bi29 O82 Bi29 O77 171(100) 2_657 .
Bi35 O82 Bi29 O77 41.3(4) 2_657 .
Bi35 O82 Bi29 O77 -138.7(4) . .
Bi28 O82 Bi29 O78 134.3(3) . .
Bi28 O82 Bi29 O78 -45.7(3) 2_657 .
Bi29 O82 Bi29 O78 -6(100) 2_657 .
Bi35 O82 Bi29 O78 -136.1(3) 2_657 .
Bi35 O82 Bi29 O78 43.9(3) . .
Bi28 O82 Bi29 O79 -137.8(3) . 2_657
Bi28 O82 Bi29 O79 42.2(3) 2_657 2_657
Bi29 O82 Bi29 O79 82(100) 2_657 2_657
Bi35 O82 Bi29 O79 -48.1(3) 2_657 2_657
Bi35 O82 Bi29 O79 131.9(3) . 2_657
Bi28 O82 Bi29 O63 -59.3(4) . .
Bi28 O82 Bi29 O63 120.7(4) 2_657 .
Bi29 O82 Bi29 O63 160(100) 2_657 .
Bi35 O82 Bi29 O63 30.3(4) 2_657 .
Bi35 O82 Bi29 O63 -149.7(4) . .
Bi28 O82 Bi29 O67 45.2(4) . .
Bi28 O82 Bi29 O67 -134.8(4) 2_657 .
Bi29 O82 Bi29 O67 -95(100) 2_657 .
Bi35 O82 Bi29 O67 134.8(4) 2_657 .
Bi35 O82 Bi29 O67 -45.2(4) . .
Bi28 O82 Bi29 Bi28 180.0 2_657 .
Bi29 O82 Bi29 Bi28 -141(100) 2_657 .
Bi35 O82 Bi29 Bi28 89.60(3) 2_657 .
Bi35 O82 Bi29 Bi28 -90.40(3) . .
Bi28 O82 Bi29 Bi28 180.0 . 2_657
Bi29 O82 Bi29 Bi28 39(100) 2_657 2_657
Bi35 O82 Bi29 Bi28 -90.40(3) 2_657 2_657
Bi35 O82 Bi29 Bi28 89.60(3) . 2_657
Bi28 O82 Bi29 Bi35 -89.60(3) . 2_657
Bi28 O82 Bi29 Bi35 90.40(3) 2_657 2_657
Bi29 O82 Bi29 Bi35 130(100) 2_657 2_657
Bi35 O82 Bi29 Bi35 180.000(1) . 2_657
Bi28 O82 Bi29 Bi35 90.40(3) . .
Bi28 O82 Bi29 Bi35 -89.60(3) 2_657 .
Bi29 O82 Bi29 Bi35 -50(100) 2_657 .
Bi35 O82 Bi29 Bi35 180.000(1) 2_657 .
Bi24 O63 Bi29 O69 175.4(5) . .
Bi26 O63 Bi29 O69 40.6(7) . .
Bi23 O63 Bi29 O69 -62.5(6) . .
Bi24 O63 Bi29 O77 -114.2(7) . .
Bi26 O63 Bi29 O77 110.9(6) . .
Bi23 O63 Bi29 O77 7.9(4) . .
Bi24 O63 Bi29 O78 43.5(15) . .
Bi26 O63 Bi29 O78 -91.4(12) . .
Bi23 O63 Bi29 O78 165.6(9) . .
Bi24 O63 Bi29 O79 -41.3(7) . 2_657
Bi26 O63 Bi29 O79 -176.1(5) . 2_657
Bi23 O63 Bi29 O79 80.9(5) . 2_657
Bi24 O63 Bi29 O82 -103.7(6) . .
Bi26 O63 Bi29 O82 121.4(4) . .
Bi23 O63 Bi29 O82 18.4(6) . .
Bi24 O63 Bi29 O67 122.9(7) . .
Bi26 O63 Bi29 O67 -11.9(4) . .
Bi23 O63 Bi29 O67 -114.9(5) . .
Bi24 O63 Bi29 Bi28 -142.7(5) . .
Bi26 O63 Bi29 Bi28 82.5(5) . .
Bi23 O63 Bi29 Bi28 -20.5(4) . .
Bi24 O63 Bi29 Bi28 -34.8(9) . 2_657
Bi26 O63 Bi29 Bi28 -169.67(13) . 2_657
Bi23 O63 Bi29 Bi28 87.3(5) . 2_657
Bi24 O63 Bi29 Bi35 -82.6(6) . 2_657
Bi26 O63 Bi29 Bi35 142.5(4) . 2_657
Bi23 O63 Bi29 Bi35 39.5(3) . 2_657
Bi24 O63 Bi29 Bi35 173.2(3) . .
Bi26 O63 Bi29 Bi35 38.4(12) . .
Bi23 O63 Bi29 Bi35 -64.6(10) . .
Bi26 O67 Bi29 O69 -120.0(6) . .
Bi33 O67 Bi29 O69 109.6(6) . .
Bi32 O67 Bi29 O69 1.0(4) . .
Bi26 O67 Bi29 O77 -45.7(6) . .
Bi33 O67 Bi29 O77 -176.1(5) . .
Bi32 O67 Bi29 O77 75.3(5) . .
Bi26 O67 Bi29 O78 168.5(4) . .
Bi33 O67 Bi29 O78 38.1(6) . .
Bi32 O67 Bi29 O78 -70.5(4) . .
Bi26 O67 Bi29 O79 67.2(14) . 2_657
Bi33 O67 Bi29 O79 -63.2(15) . 2_657
Bi32 O67 Bi29 O79 -171.8(10) . 2_657
Bi26 O67 Bi29 O82 -120.9(4) . .
Bi33 O67 Bi29 O82 108.7(5) . .
Bi32 O67 Bi29 O82 0.1(6) . .
Bi26 O67 Bi29 O63 12.1(5) . .
Bi33 O67 Bi29 O63 -118.3(6) . .
Bi32 O67 Bi29 O63 133.1(5) . .
Bi26 O67 Bi29 Bi28 -90.3(4) . .
Bi33 O67 Bi29 Bi28 139.3(4) . .
Bi32 O67 Bi29 Bi28 30.7(3) . .
Bi26 O67 Bi29 Bi28 163.78(16) . 2_657
Bi33 O67 Bi29 Bi28 33.4(9) . 2_657
Bi32 O67 Bi29 Bi28 -75.2(6) . 2_657
Bi26 O67 Bi29 Bi35 -44.1(9) . 2_657
Bi33 O67 Bi29 Bi35 -174.53(8) . 2_657
Bi32 O67 Bi29 Bi35 76.9(6) . 2_657
Bi26 O67 Bi29 Bi35 -151.5(4) . .
Bi33 O67 Bi29 Bi35 78.1(5) . .
Bi32 O67 Bi29 Bi35 -30.5(3) . .
O79 Bi28 Bi29 O69 -62.2(6) . .
O78 Bi28 Bi29 O69 -145.2(6) 2_657 .
O76 Bi28 Bi29 O69 12.2(7) . .
O77 Bi28 Bi29 O69 154.4(7) . .
O82 Bi28 Bi29 O69 -104.0(5) . .
O74 Bi28 Bi29 O69 148.0(7) . .
Bi35 Bi28 Bi29 O69 -159.2(5) 2_657 .
Bi29 Bi28 Bi29 O69 -104.0(5) 2_657 .
Bi35 Bi28 Bi29 O69 -49.3(5) . .
O79 Bi28 Bi29 O77 143.3(6) . .
O69 Bi28 Bi29 O77 -154.4(7) . .
O78 Bi28 Bi29 O77 60.4(6) 2_657 .
O76 Bi28 Bi29 O77 -142.3(8) . .
O82 Bi28 Bi29 O77 101.6(5) . .
O74 Bi28 Bi29 O77 -6.5(7) . .
Bi35 Bi28 Bi29 O77 46.4(5) 2_657 .
Bi29 Bi28 Bi29 O77 101.6(5) 2_657 .
Bi35 Bi28 Bi29 O77 156.2(5) . .
O79 Bi28 Bi29 O78 1.5(5) . .
O69 Bi28 Bi29 O78 63.7(6) . .
O78 Bi28 Bi29 O78 -81.5(4) 2_657 .
O76 Bi28 Bi29 O78 75.9(7) . .
O77 Bi28 Bi29 O78 -141.9(6) . .
O82 Bi28 Bi29 O78 -40.3(3) . .
O74 Bi28 Bi29 O78 -148.3(6) . .
Bi35 Bi28 Bi29 O78 -95.5(3) 2_657 .
Bi29 Bi28 Bi29 O78 -40.3(3) 2_657 .
Bi35 Bi28 Bi29 O78 14.4(3) . .
O79 Bi28 Bi29 O79 78.5(5) . 2_657
O69 Bi28 Bi29 O79 140.8(6) . 2_657
O78 Bi28 Bi29 O79 -4.4(4) 2_657 2_657
O76 Bi28 Bi29 O79 152.9(6) . 2_657
O77 Bi28 Bi29 O79 -64.8(6) . 2_657
O82 Bi28 Bi29 O79 36.8(3) . 2_657
O74 Bi28 Bi29 O79 -71.3(6) . 2_657
Bi35 Bi28 Bi29 O79 -18.4(3) 2_657 2_657
Bi29 Bi28 Bi29 O79 36.8(3) 2_657 2_657
Bi35 Bi28 Bi29 O79 91.4(3) . 2_657
O79 Bi28 Bi29 O82 41.8(3) . .
O69 Bi28 Bi29 O82 104.0(5) . .
O78 Bi28 Bi29 O82 -41.2(3) 2_657 .
O76 Bi28 Bi29 O82 116.2(6) . .
O77 Bi28 Bi29 O82 -101.6(5) . .
O74 Bi28 Bi29 O82 -108.0(5) . .
Bi35 Bi28 Bi29 O82 -55.19(2) 2_657 .
Bi29 Bi28 Bi29 O82 0.0 2_657 .
Bi35 Bi28 Bi29 O82 54.67(2) . .
O79 Bi28 Bi29 O63 -176.1(5) . .
O69 Bi28 Bi29 O63 -113.9(6) . .
O78 Bi28 Bi29 O63 100.9(4) 2_657 .
O76 Bi28 Bi29 O63 -101.7(7) . .
O77 Bi28 Bi29 O63 40.5(6) . .
O82 Bi28 Bi29 O63 142.1(3) . .
O74 Bi28 Bi29 O63 34.1(6) . .
Bi35 Bi28 Bi29 O63 86.9(3) 2_657 .
Bi29 Bi28 Bi29 O63 142.1(3) 2_657 .
Bi35 Bi28 Bi29 O63 -163.2(3) . .
O79 Bi28 Bi29 O67 -108.6(5) . .
O69 Bi28 Bi29 O67 -46.4(6) . .
O78 Bi28 Bi29 O67 168.4(4) 2_657 .
O76 Bi28 Bi29 O67 -34.2(7) . .
O77 Bi28 Bi29 O67 108.0(6) . .
O82 Bi28 Bi29 O67 -150.4(3) . .
O74 Bi28 Bi29 O67 101.6(6) . .
Bi35 Bi28 Bi29 O67 154.4(3) 2_657 .
Bi29 Bi28 Bi29 O67 -150.4(3) 2_657 .
Bi35 Bi28 Bi29 O67 -95.7(3) . .
O79 Bi28 Bi29 Bi28 41.8(3) . 2_657
O69 Bi28 Bi29 Bi28 104.0(5) . 2_657
O78 Bi28 Bi29 Bi28 -41.2(3) 2_657 2_657
O76 Bi28 Bi29 Bi28 116.2(6) . 2_657
O77 Bi28 Bi29 Bi28 -101.6(5) . 2_657
O82 Bi28 Bi29 Bi28 0.0 . 2_657
O74 Bi28 Bi29 Bi28 -108.0(5) . 2_657
Bi35 Bi28 Bi29 Bi28 -55.19(2) 2_657 2_657
Bi29 Bi28 Bi29 Bi28 0.0 2_657 2_657
Bi35 Bi28 Bi29 Bi28 54.67(2) . 2_657
O79 Bi28 Bi29 Bi35 97.0(3) . 2_657
O69 Bi28 Bi29 Bi35 159.2(5) . 2_657
O78 Bi28 Bi29 Bi35 14.0(3) 2_657 2_657
O76 Bi28 Bi29 Bi35 171.4(6) . 2_657
O77 Bi28 Bi29 Bi35 -46.4(5) . 2_657
O82 Bi28 Bi29 Bi35 55.19(2) . 2_657
O74 Bi28 Bi29 Bi35 -52.8(5) . 2_657
Bi29 Bi28 Bi29 Bi35 55.19(2) 2_657 2_657
Bi35 Bi28 Bi29 Bi35 109.86(3) . 2_657
O79 Bi28 Bi29 Bi35 -12.9(3) . .
O69 Bi28 Bi29 Bi35 49.3(5) . .
O78 Bi28 Bi29 Bi35 -95.8(3) 2_657 .
O76 Bi28 Bi29 Bi35 61.5(6) . .
O77 Bi28 Bi29 Bi35 -156.2(5) . .
O82 Bi28 Bi29 Bi35 -54.67(2) . .
O74 Bi28 Bi29 Bi35 -162.7(5) . .
Bi35 Bi28 Bi29 Bi35 -109.86(3) 2_657 .
Bi29 Bi28 Bi29 Bi35 -54.67(2) 2_657 .
Bi24 O64 Bi30 O80 173.9(10) . 2_657
Bi34 O64 Bi30 O80 -38.6(8) 2_657 2_657
Bi24 O64 Bi30 O66 100.3(10) . .
Bi34 O64 Bi30 O66 -112.3(8) 2_657 .
Bi24 O64 Bi30 O107 157(3) . .
Bi34 O64 Bi30 O107 -55(3) 2_657 .
Bi24 O64 Bi30 O20S -117.5(11) . 2_657
Bi34 O64 Bi30 O20S 30.0(9) 2_657 2_657
Bi24 O64 Bi30 Bi36 137.7(8) . .
Bi34 O64 Bi30 Bi36 -74.8(8) 2_657 .
Bi33 O66 Bi30 O80 163.7(10) . 2_657
Bi36 O66 Bi30 O80 23.2(5) . 2_657
Bi33 O66 Bi30 O64 -108.5(9) . .
Bi36 O66 Bi30 O64 111.1(6) . .
Bi33 O66 Bi30 O107 92.5(14) . .
Bi36 O66 Bi30 O107 -47.9(12) . .
Bi33 O66 Bi30 O20S -176.5(10) . 2_657
Bi36 O66 Bi30 O20S 43.1(13) . 2_657
Bi33 O66 Bi30 Bi36 140.4(12) . .
N21 O107 Bi30 O80 170(5) . 2_657
N21 O107 Bi30 O64 -172(3) . .
N21 O107 Bi30 O66 -113(5) . .
N21 O107 Bi30 O20S 107(5) . 2_657
N21 O107 Bi30 Bi36 -148(5) . .
Bi37 O73 Bi31 O76 -104.3(10) . .
Bi32 O73 Bi31 O76 106.6(7) . .
Bi37 O73 Bi31 O71 168.9(11) . .
Bi32 O73 Bi31 O71 19.9(6) . .
Bi37 O73 Bi31 O18S -18.6(9) . .
Bi32 O73 Bi31 O18S -167.6(8) . .
Bi37 O73 Bi31 O95 95.5(10) . .
Bi32 O73 Bi31 O95 -53.6(7) . .
Bi37 O73 Bi31 Bi32 149.0(14) . .
Bi27 O76 Bi31 O73 179.7(7) . .
Bi28 O76 Bi31 O73 -59.2(5) . .
Bi34 O76 Bi31 O73 41.9(6) . .
Bi27 O76 Bi31 O71 -107.1(7) . .
Bi28 O76 Bi31 O71 14.0(5) . .
Bi34 O76 Bi31 O71 115.1(5) . .
Bi27 O76 Bi31 O18S 113.5(7) . .
Bi28 O76 Bi31 O18S -125.4(5) . .
Bi34 O76 Bi31 O18S -24.3(5) . .
Bi27 O76 Bi31 O95 -106.4(14) . .
Bi28 O76 Bi31 O95 14.7(17) . .
Bi34 O76 Bi31 O95 115.8(14) . .
Bi27 O76 Bi31 Bi32 -146.9(6) . .
Bi28 O76 Bi31 Bi32 -25.8(5) . .
Bi34 O76 Bi31 Bi32 75.3(4) . .
Bi25 O71 Bi31 O73 -159.8(9) . .
Bi32 O71 Bi31 O73 -17.1(5) . .
Bi25 O71 Bi31 O76 111.4(8) . .
Bi32 O71 Bi31 O76 -105.8(5) . .
Bi25 O71 Bi31 O18S -170.2(7) . .
Bi32 O71 Bi31 O18S -27.4(10) . .
Bi25 O71 Bi31 O95 -68.3(8) . .
Bi32 O71 Bi31 O95 74.4(6) . .
Bi25 O71 Bi31 Bi32 -142.7(11) . .
S18 O18S Bi31 O73 153.5(13) . .
S18 O18S Bi31 O76 -116.9(12) . .
S18 O18S Bi31 O71 164.3(9) . .
S18 O18S Bi31 O95 77.0(12) . .
S18 O18S Bi31 Bi32 146.3(10) . .
N17 O95 Bi31 O73 -95.1(16) . .
N17 O95 Bi31 O76 -169.2(15) . .
N17 O95 Bi31 O71 -168.5(16) . .
N17 O95 Bi31 O18S -32.2(17) . .
N17 O95 Bi31 Bi32 -124.9(16) . .
Bi29 O69 Bi32 O73 174.9(7) . .
Bi28 O69 Bi32 O73 49.8(6) . .
Bi35 O69 Bi32 O73 -64.5(6) . .
Bi29 O69 Bi32 O72 -117.0(7) . .
Bi28 O69 Bi32 O72 117.9(7) . .
Bi35 O69 Bi32 O72 3.6(6) . .
Bi29 O69 Bi32 O71 108.0(7) . .
Bi28 O69 Bi32 O71 -17.1(6) . .
Bi35 O69 Bi32 O71 -131.4(6) . .
Bi29 O69 Bi32 O81 -57.3(5) . .
Bi28 O69 Bi32 O81 177.6(6) . .
Bi35 O69 Bi32 O81 63.3(5) . .
Bi29 O69 Bi32 O67 1.5(6) . .
Bi28 O69 Bi32 O67 -123.6(7) . .
Bi35 O69 Bi32 O67 122.1(6) . .
Bi29 O69 Bi32 Bi37 -151.1(5) . .
Bi28 O69 Bi32 Bi37 83.8(5) . .
Bi35 O69 Bi32 Bi37 -30.5(5) . .
Bi29 O69 Bi32 Bi31 142.3(6) . .
Bi28 O69 Bi32 Bi31 17.3(6) . .
Bi35 O69 Bi32 Bi31 -97.1(5) . .
Bi37 O73 Bi32 O69 105.0(6) . .
Bi31 O73 Bi32 O69 -97.6(7) . .
Bi37 O73 Bi32 O72 20.9(5) . .
Bi31 O73 Bi32 O72 178.3(8) . .
Bi37 O73 Bi32 O71 -176.1(8) . .
Bi31 O73 Bi32 O71 -18.7(6) . .
Bi37 O73 Bi32 O81 25.8(9) . .
Bi31 O73 Bi32 O81 -176.8(4) . .
Bi37 O73 Bi32 O67 124.7(12) . .
Bi31 O73 Bi32 O67 -77.9(15) . .
Bi31 O73 Bi32 Bi37 157.4(11) . .
Bi37 O73 Bi32 Bi31 -157.4(11) . .
Bi37 O72 Bi32 O69 -110.3(6) . .
Bi38 O72 Bi32 O69 100.8(7) . .
Bi37 O72 Bi32 O73 -20.2(5) . .
Bi38 O72 Bi32 O73 -169.1(8) . .
Bi37 O72 Bi32 O71 -41.4(9) . .
Bi38 O72 Bi32 O71 169.7(6) . .
Bi37 O72 Bi32 O81 164.3(8) . .
Bi38 O72 Bi32 O81 15.4(5) . .
Bi37 O72 Bi32 O67 -179.7(5) . .
Bi38 O72 Bi32 O67 31.4(8) . .
Bi38 O72 Bi32 Bi37 -148.9(11) . .
Bi37 O72 Bi32 Bi31 -19.3(6) . .
Bi38 O72 Bi32 Bi31 -168.2(5) . .
Bi25 O71 Bi32 O69 -106.7(8) . .
Bi31 O71 Bi32 O69 109.2(6) . .
Bi25 O71 Bi32 O73 161.0(9) . .
Bi31 O71 Bi32 O73 16.9(5) . .
Bi25 O71 Bi32 O72 -177.6(6) . .
Bi31 O71 Bi32 O72 38.3(9) . .
Bi25 O71 Bi32 O81 -67.3(13) . .
Bi31 O71 Bi32 O81 148.6(6) . .
Bi25 O71 Bi32 O67 -35.6(8) . .
Bi31 O71 Bi32 O67 -179.8(5) . .
Bi25 O71 Bi32 Bi37 158.7(6) . .
Bi31 O71 Bi32 Bi37 14.6(5) . .
Bi25 O71 Bi32 Bi31 144.1(11) . .
Bi38 O81 Bi32 O69 -101.8(6) . .
Bi33 O81 Bi32 O69 94.6(6) . .
Bi38 O81 Bi32 O73 -20.2(8) . .
Bi33 O81 Bi32 O73 176.3(5) . .
Bi38 O81 Bi32 O72 -14.9(5) . .
Bi33 O81 Bi32 O72 -178.5(8) . .
Bi38 O81 Bi32 O71 -140.7(8) . .
Bi33 O81 Bi32 O71 55.7(12) . .
Bi38 O81 Bi32 O67 -177.9(7) . .
Bi33 O81 Bi32 O67 18.6(5) . .
Bi38 O81 Bi32 Bi37 -5.6(5) . .
Bi33 O81 Bi32 Bi37 -169.2(5) . .
Bi38 O81 Bi32 Bi31 -25.2(12) . .
Bi33 O81 Bi32 Bi31 171.3(3) . .
Bi26 O67 Bi32 O69 104.8(8) . .
Bi33 O67 Bi32 O69 -108.8(7) . .
Bi29 O67 Bi32 O69 -1.1(4) . .
Bi26 O67 Bi32 O73 84.3(15) . .
Bi33 O67 Bi32 O73 -129.3(12) . .
Bi29 O67 Bi32 O73 -21.6(15) . .
Bi26 O67 Bi32 O72 179.8(7) . .
Bi33 O67 Bi32 O72 -33.8(8) . .
Bi29 O67 Bi32 O72 73.9(6) . .
Bi26 O67 Bi32 O71 30.2(8) . .
Bi33 O67 Bi32 O71 176.7(6) . .
Bi29 O67 Bi32 O71 -75.7(5) . .
Bi26 O67 Bi32 O81 -164.0(9) . .
Bi33 O67 Bi32 O81 -17.6(5) . .
Bi29 O67 Bi32 O81 90.1(5) . .
Bi26 O67 Bi32 Bi37 179.42(9) . .
Bi33 O67 Bi32 Bi37 -34.1(11) . .
Bi29 O67 Bi32 Bi37 73.5(7) . .
Bi26 O67 Bi32 Bi31 30.0(10) . .
Bi33 O67 Bi32 Bi31 176.44(16) . .
Bi29 O67 Bi32 Bi31 -75.9(5) . .
O73 Bi31 Bi32 O69 82.4(8) . .
O76 Bi31 Bi32 O69 7.5(5) . .
O71 Bi31 Bi32 O69 -68.1(7) . .
O18S Bi31 Bi32 O69 93.9(5) . .
O95 Bi31 Bi32 O69 -158.2(5) . .
O76 Bi31 Bi32 O73 -74.9(8) . .
O71 Bi31 Bi32 O73 -150.5(9) . .
O18S Bi31 Bi32 O73 11.5(8) . .
O95 Bi31 Bi32 O73 119.4(8) . .
O73 Bi31 Bi32 O72 -1.6(8) . .
O76 Bi31 Bi32 O72 -76.5(5) . .
O71 Bi31 Bi32 O72 -152.0(7) . .
O18S Bi31 Bi32 O72 9.9(5) . .
O95 Bi31 Bi32 O72 117.9(6) . .
O73 Bi31 Bi32 O71 150.5(9) . .
O76 Bi31 Bi32 O71 75.5(7) . .
O18S Bi31 Bi32 O71 162.0(7) . .
O95 Bi31 Bi32 O71 -90.1(7) . .
O73 Bi31 Bi32 O81 7.4(10) . .
O76 Bi31 Bi32 O81 -67.6(8) . .
O71 Bi31 Bi32 O81 -143.1(10) . .
O18S Bi31 Bi32 O81 18.9(9) . .
O95 Bi31 Bi32 O81 126.8(9) . .
O73 Bi31 Bi32 O67 150.8(8) . .
O76 Bi31 Bi32 O67 75.9(6) . .
O71 Bi31 Bi32 O67 0.4(7) . .
O18S Bi31 Bi32 O67 162.3(6) . .
O95 Bi31 Bi32 O67 -89.7(6) . .
O73 Bi31 Bi32 Bi37 -13.9(7) . .
O76 Bi31 Bi32 Bi37 -88.9(3) . .
O71 Bi31 Bi32 Bi37 -164.4(6) . .
O18S Bi31 Bi32 Bi37 -2.4(4) . .
O95 Bi31 Bi32 Bi37 105.5(4) . .
Bi26 O67 Bi33 O81 163.1(10) . .
Bi29 O67 Bi33 O81 -78.9(5) . .
Bi32 O67 Bi33 O81 17.9(5) . .
Bi26 O67 Bi33 O66 -103.0(9) . .
Bi29 O67 Bi33 O66 15.0(5) . .
Bi32 O67 Bi33 O66 111.8(6) . .
Bi38 O81 Bi33 O67 178.4(9) . .
Bi32 O81 Bi33 O67 -21.2(6) . .
Bi38 O81 Bi33 O66 92.2(8) . .
Bi32 O81 Bi33 O66 -107.5(6) . .
Bi30 O66 Bi33 O67 110.3(9) . .
Bi36 O66 Bi33 O67 -112.7(7) . .
Bi30 O66 Bi33 O81 -177.5(8) . .
Bi36 O66 Bi33 O81 -40.5(6) . .
Bi28 O79 Bi34 O60 178.3(8) . 2_657
Bi35 O79 Bi34 O60 -55.6(7) . 2_657
Bi29 O79 Bi34 O60 56.0(6) 2_657 2_657
Bi28 O79 Bi34 O75 -113.2(7) . .
Bi35 O79 Bi34 O75 12.8(6) . .
Bi29 O79 Bi34 O75 124.5(6) 2_657 .
Bi28 O79 Bi34 O64 110.6(7) . 2_657
Bi35 O79 Bi34 O64 -123.3(7) . 2_657
Bi29 O79 Bi34 O64 -11.6(6) 2_657 2_657
Bi28 O79 Bi34 O76 -0.8(6) . .
Bi35 O79 Bi34 O76 125.3(7) . .
Bi29 O79 Bi34 O76 -123.0(6) 2_657 .
Bi28 O79 Bi34 Bi24 145.3(6) . 2_657
Bi35 O79 Bi34 Bi24 -88.6(6) . 2_657
Bi29 O79 Bi34 Bi24 23.1(5) 2_657 2_657
Bi28 O79 Bi34 Bi21 -147.8(6) . 2_657
Bi35 O79 Bi34 Bi21 -21.8(6) . 2_657
Bi29 O79 Bi34 Bi21 89.9(5) 2_657 2_657
Bi37 O75 Bi34 O79 100.6(8) . .
Bi21 O75 Bi34 O79 -109.2(6) 2_657 .
Bi37 O75 Bi34 O60 -169.9(9) . 2_657
Bi21 O75 Bi34 O60 -19.7(5) 2_657 2_657
Bi37 O75 Bi34 O64 176.0(6) . 2_657
Bi21 O75 Bi34 O64 -33.7(10) 2_657 2_657
Bi37 O75 Bi34 O76 33.5(8) . .
Bi21 O75 Bi34 O76 -176.3(5) 2_657 .
Bi37 O75 Bi34 Bi24 -164.9(6) . 2_657
Bi21 O75 Bi34 Bi24 -14.7(5) 2_657 2_657
Bi37 O75 Bi34 Bi21 -150.2(11) . 2_657
Bi27 O76 Bi34 O79 111.0(7) . .
Bi31 O76 Bi34 O79 -109.7(6) . .
Bi28 O76 Bi34 O79 0.6(4) . .
Bi27 O76 Bi34 O60 108.6(12) . 2_657
Bi31 O76 Bi34 O60 -112.1(12) . 2_657
Bi28 O76 Bi34 O60 -1.8(14) . 2_657
Bi27 O76 Bi34 O75 -173.9(6) . .
Bi31 O76 Bi34 O75 -34.6(7) . .
Bi28 O76 Bi34 O75 75.6(5) . .
Bi27 O76 Bi34 O64 33.3(7) . 2_657
Bi31 O76 Bi34 O64 172.6(6) . 2_657
Bi28 O76 Bi34 O64 -77.2(5) . 2_657
Bi27 O76 Bi34 Bi24 38.2(8) . 2_657
Bi31 O76 Bi34 Bi24 177.51(11) . 2_657
Bi28 O76 Bi34 Bi24 -72.2(5) . 2_657
Bi27 O76 Bi34 Bi21 -177.79(14) . 2_657
Bi31 O76 Bi34 Bi21 -38.5(8) . 2_657
Bi28 O76 Bi34 Bi21 71.8(6) . 2_657
Bi36 O78 Bi35 O77 -113.5(7) . 2_657
Bi28 O78 Bi35 O77 17.0(4) 2_657 2_657
Bi29 O78 Bi35 O77 115.9(5) . 2_657
Bi36 O78 Bi35 O79 175.6(6) . .
Bi28 O78 Bi35 O79 -53.9(7) 2_657 .
Bi29 O78 Bi35 O79 45.1(7) . .
Bi36 O78 Bi35 O69 114.8(8) . .
Bi28 O78 Bi35 O69 -114.7(5) 2_657 .
Bi29 O78 Bi35 O69 -15.7(4) . .
Bi36 O78 Bi35 O82 -179.9(8) . .
Bi28 O78 Bi35 O82 -49.4(3) 2_657 .
Bi29 O78 Bi35 O82 49.6(3) . .
Bi36 O78 Bi35 O61 -47.6(9) . 2_657
Bi28 O78 Bi35 O61 82.9(5) 2_657 2_657
Bi29 O78 Bi35 O61 -178.1(4) . 2_657
Bi36 O78 Bi35 O70 0.7(6) . .
Bi28 O78 Bi35 O70 131.2(6) 2_657 .
Bi29 O78 Bi35 O70 -129.8(6) . .
Bi36 O78 Bi35 Bi28 -130.5(9) . 2_657
Bi29 O78 Bi35 Bi28 99.0(5) . 2_657
Bi36 O78 Bi35 Bi28 150.2(6) . .
Bi28 O78 Bi35 Bi28 -79.4(4) 2_657 .
Bi29 O78 Bi35 Bi28 19.6(4) . .
Bi36 O78 Bi35 Bi29 -149.4(6) . 2_657
Bi28 O78 Bi35 Bi29 -18.9(4) 2_657 2_657
Bi29 O78 Bi35 Bi29 80.1(4) . 2_657
Bi36 O78 Bi35 Bi29 130.5(9) . .
Bi28 O78 Bi35 Bi29 -99.0(5) 2_657 .
Bi34 O79 Bi35 O77 107.6(7) . 2_657
Bi28 O79 Bi35 O77 -117.0(6) . 2_657
Bi29 O79 Bi35 O77 -15.5(4) 2_657 2_657
Bi34 O79 Bi35 O78 179.8(5) . .
Bi28 O79 Bi35 O78 -44.8(8) . .
Bi29 O79 Bi35 O78 56.7(7) 2_657 .
Bi34 O79 Bi35 O69 -118.4(7) . .
Bi28 O79 Bi35 O69 17.0(5) . .
Bi29 O79 Bi35 O69 118.6(5) 2_657 .
Bi34 O79 Bi35 O82 175.2(7) . .
Bi28 O79 Bi35 O82 -49.4(3) . .
Bi29 O79 Bi35 O82 52.1(3) 2_657 .
Bi34 O79 Bi35 O61 38.5(7) . 2_657
Bi28 O79 Bi35 O61 173.9(5) . 2_657
Bi29 O79 Bi35 O61 -84.5(5) 2_657 2_657
Bi34 O79 Bi35 O70 -15.9(19) . .
Bi28 O79 Bi35 O70 119.5(13) . .
Bi29 O79 Bi35 O70 -138.9(13) 2_657 .
Bi34 O79 Bi35 Bi28 147.4(5) . 2_657
Bi28 O79 Bi35 Bi28 -77.2(4) . 2_657
Bi29 O79 Bi35 Bi28 24.3(4) 2_657 2_657
Bi34 O79 Bi35 Bi28 -135.4(9) . .
Bi29 O79 Bi35 Bi28 101.5(5) 2_657 .
Bi34 O79 Bi35 Bi29 123.1(8) . 2_657
Bi28 O79 Bi35 Bi29 -101.5(5) . 2_657
Bi34 O79 Bi35 Bi29 -152.3(6) . .
Bi28 O79 Bi35 Bi29 -16.9(4) . .
Bi29 O79 Bi35 Bi29 84.6(3) 2_657 .
Bi32 O69 Bi35 O77 174.1(5) . 2_657
Bi29 O69 Bi35 O77 -53.6(7) . 2_657
Bi28 O69 Bi35 O77 48.0(7) . 2_657
Bi32 O69 Bi35 O78 -115.8(7) . .
Bi29 O69 Bi35 O78 16.5(4) . .
Bi28 O69 Bi35 O78 118.1(5) . .
Bi32 O69 Bi35 O79 110.3(6) . .
Bi29 O69 Bi35 O79 -117.3(5) . .
Bi28 O69 Bi35 O79 -15.8(4) . .
Bi32 O69 Bi35 O82 176.7(7) . .
Bi29 O69 Bi35 O82 -50.9(3) . .
Bi28 O69 Bi35 O82 50.7(3) . .
Bi32 O69 Bi35 O61 19.4(15) . 2_657
Bi29 O69 Bi35 O61 151.7(10) . 2_657
Bi28 O69 Bi35 O61 -106.7(11) . 2_657
Bi32 O69 Bi35 O70 -51.0(7) . .
Bi29 O69 Bi35 O70 81.4(5) . .
Bi28 O69 Bi35 O70 -177.1(4) . .
Bi32 O69 Bi35 Bi28 -152.7(5) . 2_657
Bi29 O69 Bi35 Bi28 -20.3(4) . 2_657
Bi28 O69 Bi35 Bi28 81.2(4) . 2_657
Bi32 O69 Bi35 Bi28 126.1(8) . .
Bi29 O69 Bi35 Bi28 -101.5(6) . .
Bi32 O69 Bi35 Bi29 147.3(5) . 2_657
Bi29 O69 Bi35 Bi29 -80.3(4) . 2_657
Bi28 O69 Bi35 Bi29 21.2(4) . 2_657
Bi32 O69 Bi35 Bi29 -132.4(8) . .
Bi28 O69 Bi35 Bi29 101.5(6) . .
Bi28 O82 Bi35 O77 131.7(4) . 2_657
Bi28 O82 Bi35 O77 -48.3(4) 2_657 2_657
Bi29 O82 Bi35 O77 -138.7(4) . 2_657
Bi29 O82 Bi35 O77 41.3(4) 2_657 2_657
Bi35 O82 Bi35 O77 142(100) 2_657 2_657
Bi28 O82 Bi35 O78 -134.9(4) . .
Bi28 O82 Bi35 O78 45.1(4) 2_657 .
Bi29 O82 Bi35 O78 -45.3(4) . .
Bi29 O82 Bi35 O78 134.7(4) 2_657 .
Bi35 O82 Bi35 O78 -124(100) 2_657 .
Bi28 O82 Bi35 O79 41.0(4) . .
Bi28 O82 Bi35 O79 -139.0(4) 2_657 .
Bi29 O82 Bi35 O79 130.6(4) . .
Bi29 O82 Bi35 O79 -49.4(4) 2_657 .
Bi35 O82 Bi35 O79 51(100) 2_657 .
Bi28 O82 Bi35 O69 -46.0(3) . .
Bi28 O82 Bi35 O69 134.0(3) 2_657 .
Bi29 O82 Bi35 O69 43.6(3) . .
Bi29 O82 Bi35 O69 -136.4(3) 2_657 .
Bi35 O82 Bi35 O69 -36(100) 2_657 .
Bi28 O82 Bi35 O61 121.5(5) . 2_657
Bi28 O82 Bi35 O61 -58.5(5) 2_657 2_657
Bi29 O82 Bi35 O61 -148.9(5) . 2_657
Bi29 O82 Bi35 O61 31.1(5) 2_657 2_657
Bi35 O82 Bi35 O61 132(100) 2_657 2_657
Bi28 O82 Bi35 O70 -134.1(5) . .
Bi28 O82 Bi35 O70 45.9(5) 2_657 .
Bi29 O82 Bi35 O70 -44.5(5) . .
Bi29 O82 Bi35 O70 135.5(5) 2_657 .
Bi35 O82 Bi35 O70 -124(100) 2_657 .
Bi28 O82 Bi35 Bi28 180.0 . 2_657
Bi29 O82 Bi35 Bi28 -90.41(3) . 2_657
Bi29 O82 Bi35 Bi28 89.59(3) 2_657 2_657
Bi35 O82 Bi35 Bi28 -170(100) 2_657 2_657
Bi28 O82 Bi35 Bi28 180.0 2_657 .
Bi29 O82 Bi35 Bi28 89.59(3) . .
Bi29 O82 Bi35 Bi28 -90.41(3) 2_657 .
Bi35 O82 Bi35 Bi28 10(100) 2_657 .
Bi28 O82 Bi35 Bi29 90.41(3) . 2_657
Bi28 O82 Bi35 Bi29 -89.59(3) 2_657 2_657
Bi29 O82 Bi35 Bi29 180.0 . 2_657
Bi35 O82 Bi35 Bi29 101(100) 2_657 2_657
Bi28 O82 Bi35 Bi29 -89.59(3) . .
Bi28 O82 Bi35 Bi29 90.41(3) 2_657 .
Bi29 O82 Bi35 Bi29 180.0 2_657 .
Bi35 O82 Bi35 Bi29 -79(100) 2_657 .
Bi38 O70 Bi35 O77 -178.4(6) . 2_657
Bi20 O70 Bi35 O77 -45.7(7) 2_657 2_657
Bi36 O70 Bi35 O77 73.6(5) . 2_657
Bi38 O70 Bi35 O78 107.5(7) . .
Bi20 O70 Bi35 O78 -119.8(7) 2_657 .
Bi36 O70 Bi35 O78 -0.5(4) . .
Bi38 O70 Bi35 O79 -59.3(17) . .
Bi20 O70 Bi35 O79 73.5(16) 2_657 .
Bi36 O70 Bi35 O79 -167.2(12) . .
Bi38 O70 Bi35 O69 38.0(7) . .
Bi20 O70 Bi35 O69 170.7(5) 2_657 .
Bi36 O70 Bi35 O69 -70.0(5) . .
Bi38 O70 Bi35 O82 106.7(6) . .
Bi20 O70 Bi35 O82 -120.5(4) 2_657 .
Bi36 O70 Bi35 O82 -1.2(7) . .
Bi38 O70 Bi35 O61 -118.9(7) . 2_657
Bi20 O70 Bi35 O61 13.8(5) 2_657 2_657
Bi36 O70 Bi35 O61 133.1(6) . 2_657
Bi38 O70 Bi35 Bi28 137.5(5) . 2_657
Bi20 O70 Bi35 Bi28 -89.8(5) 2_657 2_657
Bi36 O70 Bi35 Bi28 29.5(4) . 2_657
Bi38 O70 Bi35 Bi28 34.4(10) . .
Bi20 O70 Bi35 Bi28 167.14(14) 2_657 .
Bi36 O70 Bi35 Bi28 -73.6(7) . .
Bi38 O70 Bi35 Bi29 -179.25(7) . 2_657
Bi20 O70 Bi35 Bi29 -46.5(9) 2_657 2_657
Bi36 O70 Bi35 Bi29 72.8(7) . 2_657
Bi38 O70 Bi35 Bi29 76.8(6) . .
Bi20 O70 Bi35 Bi29 -150.5(4) 2_657 .
Bi36 O70 Bi35 Bi29 -31.2(4) . .
O79 Bi28 Bi35 O77 62.0(6) . 2_657
O69 Bi28 Bi35 O77 -143.8(6) . 2_657
O78 Bi28 Bi35 O77 -3.7(4) 2_657 2_657
O76 Bi28 Bi35 O77 109.4(5) . 2_657
O77 Bi28 Bi35 O77 -83.0(5) . 2_657
O82 Bi28 Bi35 O77 -43.2(3) . 2_657
O74 Bi28 Bi35 O77 52.2(9) . 2_657
Bi29 Bi28 Bi35 O77 -98.2(3) . 2_657
Bi35 Bi28 Bi35 O77 -43.2(3) 2_657 2_657
Bi29 Bi28 Bi35 O77 11.6(3) 2_657 2_657
O79 Bi28 Bi35 O78 145.3(6) . .
O69 Bi28 Bi35 O78 -60.5(6) . .
O78 Bi28 Bi35 O78 79.6(5) 2_657 .
O76 Bi28 Bi35 O78 -167.3(4) . .
O77 Bi28 Bi35 O78 0.4(5) . .
O82 Bi28 Bi35 O78 40.2(3) . .
O74 Bi28 Bi35 O78 135.5(9) . .
Bi29 Bi28 Bi35 O78 -14.9(3) . .
Bi35 Bi28 Bi35 O78 40.2(3) 2_657 .
Bi29 Bi28 Bi35 O78 95.0(3) 2_657 .
O69 Bi28 Bi35 O79 154.2(7) . .
O78 Bi28 Bi35 O79 -65.7(6) 2_657 .
O76 Bi28 Bi35 O79 47.4(6) . .
O77 Bi28 Bi35 O79 -145.0(6) . .
O82 Bi28 Bi35 O79 -105.2(5) . .
O74 Bi28 Bi35 O79 -9.8(10) . .
Bi29 Bi28 Bi35 O79 -160.2(5) . .
Bi35 Bi28 Bi35 O79 -105.2(5) 2_657 .
Bi29 Bi28 Bi35 O79 -50.4(5) 2_657 .
O79 Bi28 Bi35 O69 -154.2(7) . .
O78 Bi28 Bi35 O69 140.1(6) 2_657 .
O76 Bi28 Bi35 O69 -106.8(6) . .
O77 Bi28 Bi35 O69 60.9(6) . .
O82 Bi28 Bi35 O69 100.7(5) . .
O74 Bi28 Bi35 O69 -164.0(10) . .
Bi29 Bi28 Bi35 O69 45.6(5) . .
Bi35 Bi28 Bi35 O69 100.7(5) 2_657 .
Bi29 Bi28 Bi35 O69 155.5(5) 2_657 .
O79 Bi28 Bi35 O82 105.2(5) . .
O69 Bi28 Bi35 O82 -100.7(5) . .
O78 Bi28 Bi35 O82 39.5(3) 2_657 .
O76 Bi28 Bi35 O82 152.6(3) . .
O77 Bi28 Bi35 O82 -39.8(3) . .
O74 Bi28 Bi35 O82 95.4(8) . .
Bi29 Bi28 Bi35 O82 -55.07(3) . .
Bi35 Bi28 Bi35 O82 0.0 2_657 .
Bi29 Bi28 Bi35 O82 54.81(2) 2_657 .
O79 Bi28 Bi35 O61 -9.4(7) . 2_657
O69 Bi28 Bi35 O61 144.8(7) . 2_657
O78 Bi28 Bi35 O61 -75.1(6) 2_657 2_657
O76 Bi28 Bi35 O61 38.0(6) . 2_657
O77 Bi28 Bi35 O61 -154.3(6) . 2_657
O82 Bi28 Bi35 O61 -114.5(5) . 2_657
O74 Bi28 Bi35 O61 -19.2(10) . 2_657
Bi29 Bi28 Bi35 O61 -169.6(5) . 2_657
Bi35 Bi28 Bi35 O61 -114.5(5) 2_657 2_657
Bi29 Bi28 Bi35 O61 -59.7(5) 2_657 2_657
O79 Bi28 Bi35 O70 -148.9(8) . .
O69 Bi28 Bi35 O70 5.2(8) . .
O78 Bi28 Bi35 O70 145.4(7) 2_657 .
O76 Bi28 Bi35 O70 -101.5(7) . .
O77 Bi28 Bi35 O70 66.1(7) . .
O82 Bi28 Bi35 O70 105.9(6) . .
O74 Bi28 Bi35 O70 -158.7(10) . .
Bi29 Bi28 Bi35 O70 50.8(6) . .
Bi35 Bi28 Bi35 O70 105.9(6) 2_657 .
Bi29 Bi28 Bi35 O70 160.7(6) 2_657 .
O79 Bi28 Bi35 Bi28 105.2(5) . 2_657
O69 Bi28 Bi35 Bi28 -100.7(5) . 2_657
O78 Bi28 Bi35 Bi28 39.5(3) 2_657 2_657
O76 Bi28 Bi35 Bi28 152.6(3) . 2_657
O77 Bi28 Bi35 Bi28 -39.8(3) . 2_657
O82 Bi28 Bi35 Bi28 0.0 . 2_657
O74 Bi28 Bi35 Bi28 95.4(8) . 2_657
Bi29 Bi28 Bi35 Bi28 -55.07(2) . 2_657
Bi35 Bi28 Bi35 Bi28 0.0 2_657 2_657
Bi29 Bi28 Bi35 Bi28 54.81(2) 2_657 2_657
O79 Bi28 Bi35 Bi29 50.4(5) . 2_657
O69 Bi28 Bi35 Bi29 -155.5(5) . 2_657
O78 Bi28 Bi35 Bi29 -15.3(3) 2_657 2_657
O76 Bi28 Bi35 Bi29 97.8(3) . 2_657
O77 Bi28 Bi35 Bi29 -94.6(3) . 2_657
O82 Bi28 Bi35 Bi29 -54.81(2) . 2_657
O74 Bi28 Bi35 Bi29 40.6(8) . 2_657
Bi29 Bi28 Bi35 Bi29 -109.88(3) . 2_657
Bi35 Bi28 Bi35 Bi29 -54.81(2) 2_657 2_657
O79 Bi28 Bi35 Bi29 160.2(5) . .
O69 Bi28 Bi35 Bi29 -45.6(5) . .
O78 Bi28 Bi35 Bi29 94.5(3) 2_657 .
O76 Bi28 Bi35 Bi29 -152.4(3) . .
O77 Bi28 Bi35 Bi29 15.3(3) . .
O82 Bi28 Bi35 Bi29 55.07(2) . .
O74 Bi28 Bi35 Bi29 150.4(8) . .
Bi35 Bi28 Bi35 Bi29 55.07(2) 2_657 .
Bi29 Bi28 Bi35 Bi29 109.88(3) 2_657 .
O69 Bi29 Bi35 O77 139.8(6) . 2_657
O77 Bi29 Bi35 O77 75.5(5) . 2_657
O78 Bi29 Bi35 O77 -65.2(6) . 2_657
O79 Bi29 Bi35 O77 -3.6(4) 2_657 2_657
O82 Bi29 Bi35 O77 37.7(3) . 2_657
O63 Bi29 Bi35 O77 142.7(10) . 2_657
O67 Bi29 Bi35 O77 -171.9(4) . 2_657
Bi28 Bi29 Bi35 O77 92.1(3) . 2_657
Bi28 Bi29 Bi35 O77 -16.7(3) 2_657 2_657
Bi35 Bi29 Bi35 O77 37.7(3) 2_657 2_657
O69 Bi29 Bi35 O78 -155.0(7) . .
O77 Bi29 Bi35 O78 140.6(6) . .
O79 Bi29 Bi35 O78 61.5(6) 2_657 .
O82 Bi29 Bi35 O78 102.8(5) . .
O63 Bi29 Bi35 O78 -152.1(10) . .
O67 Bi29 Bi35 O78 -106.7(6) . .
Bi28 Bi29 Bi35 O78 157.2(5) . .
Bi28 Bi29 Bi35 O78 48.5(5) 2_657 .
Bi35 Bi29 Bi35 O78 102.8(5) 2_657 .
O69 Bi29 Bi35 O79 59.6(6) . .
O77 Bi29 Bi35 O79 -4.8(5) . .
O78 Bi29 Bi35 O79 -145.4(6) . .
O79 Bi29 Bi35 O79 -83.9(5) 2_657 .
O82 Bi29 Bi35 O79 -42.6(3) . .
O63 Bi29 Bi35 O79 62.4(10) . .
O67 Bi29 Bi35 O79 107.9(4) . .
Bi28 Bi29 Bi35 O79 11.8(3) . .
Bi28 Bi29 Bi35 O79 -96.9(3) 2_657 .
Bi35 Bi29 Bi35 O79 -42.6(3) 2_657 .
O77 Bi29 Bi35 O69 -64.3(6) . .
O78 Bi29 Bi35 O69 155.0(7) . .
O79 Bi29 Bi35 O69 -143.4(6) 2_657 .
O82 Bi29 Bi35 O69 -102.1(5) . .
O63 Bi29 Bi35 O69 2.9(10) . .
O67 Bi29 Bi35 O69 48.3(6) . .
Bi28 Bi29 Bi35 O69 -47.8(5) . .
Bi28 Bi29 Bi35 O69 -156.5(5) 2_657 .
Bi35 Bi29 Bi35 O69 -102.1(5) 2_657 .
O69 Bi29 Bi35 O82 102.1(5) . .
O77 Bi29 Bi35 O82 37.8(4) . .
O78 Bi29 Bi35 O82 -102.8(5) . .
O79 Bi29 Bi35 O82 -41.3(3) 2_657 .
O63 Bi29 Bi35 O82 105.0(9) . .
O67 Bi29 Bi35 O82 150.4(3) . .
Bi28 Bi29 Bi35 O82 54.38(2) . .
Bi28 Bi29 Bi35 O82 -54.36(2) 2_657 .
Bi35 Bi29 Bi35 O82 0.0 2_657 .
O69 Bi29 Bi35 O61 -150.4(10) . 2_657
O77 Bi29 Bi35 O61 145.2(10) . 2_657
O78 Bi29 Bi35 O61 4.6(10) . 2_657
O79 Bi29 Bi35 O61 66.1(10) 2_657 2_657
O82 Bi29 Bi35 O61 107.4(9) . 2_657
O63 Bi29 Bi35 O61 -147.6(13) . 2_657
O67 Bi29 Bi35 O61 -102.1(9) . 2_657
Bi28 Bi29 Bi35 O61 161.8(9) . 2_657
Bi28 Bi29 Bi35 O61 53.1(9) 2_657 2_657
Bi35 Bi29 Bi35 O61 107.4(9) 2_657 2_657
O69 Bi29 Bi35 O70 -107.9(6) . .
O77 Bi29 Bi35 O70 -172.2(5) . .
O78 Bi29 Bi35 O70 47.2(6) . .
O79 Bi29 Bi35 O70 108.7(4) 2_657 .
O82 Bi29 Bi35 O70 150.0(3) . .
O63 Bi29 Bi35 O70 -105.0(10) . .
O67 Bi29 Bi35 O70 -59.6(4) . .
Bi28 Bi29 Bi35 O70 -155.6(3) . .
Bi28 Bi29 Bi35 O70 95.6(3) 2_657 .
Bi35 Bi29 Bi35 O70 150.0(3) 2_657 .
O69 Bi29 Bi35 Bi28 156.5(5) . 2_657
O77 Bi29 Bi35 Bi28 92.2(4) . 2_657
O78 Bi29 Bi35 Bi28 -48.5(5) . 2_657
O79 Bi29 Bi35 Bi28 13.1(3) 2_657 2_657
O82 Bi29 Bi35 Bi28 54.36(2) . 2_657
O63 Bi29 Bi35 Bi28 159.4(9) . 2_657
O67 Bi29 Bi35 Bi28 -155.2(3) . 2_657
Bi28 Bi29 Bi35 Bi28 108.74(3) . 2_657
Bi35 Bi29 Bi35 Bi28 54.36(2) 2_657 2_657
O69 Bi29 Bi35 Bi28 47.8(5) . .
O77 Bi29 Bi35 Bi28 -16.6(4) . .
O78 Bi29 Bi35 Bi28 -157.2(5) . .
O79 Bi29 Bi35 Bi28 -95.7(3) 2_657 .
O82 Bi29 Bi35 Bi28 -54.38(2) . .
O63 Bi29 Bi35 Bi28 50.6(9) . .
O67 Bi29 Bi35 Bi28 96.1(3) . .
Bi28 Bi29 Bi35 Bi28 -108.74(3) 2_657 .
Bi35 Bi29 Bi35 Bi28 -54.38(2) 2_657 .
O69 Bi29 Bi35 Bi29 102.1(5) . 2_657
O77 Bi29 Bi35 Bi29 37.8(4) . 2_657
O78 Bi29 Bi35 Bi29 -102.8(5) . 2_657
O79 Bi29 Bi35 Bi29 -41.3(3) 2_657 2_657
O82 Bi29 Bi35 Bi29 0.0 . 2_657
O63 Bi29 Bi35 Bi29 105.0(9) . 2_657
O67 Bi29 Bi35 Bi29 150.4(3) . 2_657
Bi28 Bi29 Bi35 Bi29 54.38(2) . 2_657
Bi28 Bi29 Bi35 Bi29 -54.36(2) 2_657 2_657
Bi35 Bi29 Bi35 Bi29 0.0 2_657 2_657
Bi35 O78 Bi36 O80 172.2(7) . 2_657
Bi28 O78 Bi36 O80 49.5(6) 2_657 2_657
Bi29 O78 Bi36 O80 -64.8(6) . 2_657
Bi35 O78 Bi36 O66 -120.8(7) . .
Bi28 O78 Bi36 O66 116.6(6) 2_657 .
Bi29 O78 Bi36 O66 2.3(6) . .
Bi35 O78 Bi36 O74 107.8(7) . 2_657
Bi28 O78 Bi36 O74 -14.8(5) 2_657 2_657
Bi29 O78 Bi36 O74 -129.1(7) . 2_657
Bi35 O78 Bi36 O70 -0.7(6) . .
Bi28 O78 Bi36 O70 -123.4(7) 2_657 .
Bi29 O78 Bi36 O70 122.4(7) . .
Bi35 O78 Bi36 Bi30 -153.8(6) . .
Bi28 O78 Bi36 Bi30 83.5(5) 2_657 .
Bi29 O78 Bi36 Bi30 -30.7(6) . .
Bi35 O78 Bi36 Bi27 139.7(6) . 2_657
Bi28 O78 Bi36 Bi27 17.0(5) 2_657 2_657
Bi29 O78 Bi36 Bi27 -97.3(5) . 2_657
Bi30 O66 Bi36 O78 -112.6(6) . .
Bi33 O66 Bi36 O78 100.6(7) . .
Bi30 O66 Bi36 O80 -22.4(5) . 2_657
Bi33 O66 Bi36 O80 -169.2(8) . 2_657
Bi30 O66 Bi36 O74 -44.4(8) . 2_657
Bi33 O66 Bi36 O74 168.7(5) . 2_657
Bi30 O66 Bi36 O70 179.7(5) . .
Bi33 O66 Bi36 O70 32.8(8) . .
Bi33 O66 Bi36 Bi30 -146.8(10) . .
Bi30 O66 Bi36 Bi27 -20.9(6) . 2_657
Bi33 O66 Bi36 Bi27 -167.7(5) . 2_657
Bi38 O70 Bi36 O78 -109.8(7) . .
Bi20 O70 Bi36 O78 105.8(8) 2_657 .
Bi35 O70 Bi36 O78 0.5(5) . .
Bi38 O70 Bi36 O80 -130.7(13) . 2_657
Bi20 O70 Bi36 O80 84.9(15) 2_657 2_657
Bi35 O70 Bi36 O80 -20.4(16) . 2_657
Bi38 O70 Bi36 O66 -36.3(8) . .
Bi20 O70 Bi36 O66 179.2(6) 2_657 .
Bi35 O70 Bi36 O66 73.9(6) . .
Bi38 O70 Bi36 O74 178.0(6) . 2_657
Bi20 O70 Bi36 O74 33.6(8) 2_657 2_657
Bi35 O70 Bi36 O74 -71.7(5) . 2_657
Bi38 O70 Bi36 Bi30 -35.9(11) . .
Bi20 O70 Bi36 Bi30 179.66(8) 2_657 .
Bi35 O70 Bi36 Bi30 74.4(8) . .
Bi38 O70 Bi36 Bi27 175.23(18) . 2_657
Bi20 O70 Bi36 Bi27 30.8(10) 2_657 2_657
Bi35 O70 Bi36 Bi27 -74.5(6) . 2_657
O80 Bi30 Bi36 O78 -75.1(7) 2_657 .
O64 Bi30 Bi36 O78 -4.1(6) . .
O66 Bi30 Bi36 O78 67.5(7) . .
O107 Bi30 Bi36 O78 -174.2(15) . .
O20S Bi30 Bi36 O78 -85.0(7) 2_657 .
O64 Bi30 Bi36 O80 71.1(7) . 2_657
O66 Bi30 Bi36 O80 142.7(9) . 2_657
O107 Bi30 Bi36 O80 -99.1(15) . 2_657
O20S Bi30 Bi36 O80 -9.9(8) 2_657 2_657
O80 Bi30 Bi36 O66 -142.7(8) 2_657 .
O64 Bi30 Bi36 O66 -71.6(8) . .
O107 Bi30 Bi36 O66 118.3(16) . .
O20S Bi30 Bi36 O66 -152.6(9) 2_657 .
O80 Bi30 Bi36 O74 3.3(7) 2_657 2_657
O64 Bi30 Bi36 O74 74.4(5) . 2_657
O66 Bi30 Bi36 O74 145.9(7) . 2_657
O107 Bi30 Bi36 O74 -95.8(15) . 2_657
O20S Bi30 Bi36 O74 -6.6(7) 2_657 2_657
O80 Bi30 Bi36 O70 -143.3(9) 2_657 .
O64 Bi30 Bi36 O70 -72.3(8) . .
O66 Bi30 Bi36 O70 -0.7(9) . .
O107 Bi30 Bi36 O70 117.6(16) . .
O20S Bi30 Bi36 O70 -153.2(9) 2_657 .
O80 Bi30 Bi36 Bi27 14.8(6) 2_657 2_657
O64 Bi30 Bi36 Bi27 85.9(4) . 2_657
O66 Bi30 Bi36 Bi27 157.5(6) . 2_657
O107 Bi30 Bi36 Bi27 -84.3(14) . 2_657
O20S Bi30 Bi36 Bi27 4.9(6) 2_657 2_657
Bi31 O73 Bi37 O72 -172.2(11) . .
Bi32 O73 Bi37 O72 -22.1(6) . .
Bi31 O73 Bi37 O75 98.9(10) . .
Bi32 O73 Bi37 O75 -111.0(6) . .
Bi31 O73 Bi37 O8S -99.3(10) . 1_545
Bi32 O73 Bi37 O8S 50.8(6) . 1_545
Bi31 O73 Bi37 Bi32 -150.1(14) . .
Bi38 O72 Bi37 O73 163.8(11) . .
Bi32 O72 Bi37 O73 20.7(5) . .
Bi38 O72 Bi37 O75 -108.8(9) . .
Bi32 O72 Bi37 O75 108.1(6) . .
Bi38 O72 Bi37 O8S 84.5(9) . 1_545
Bi32 O72 Bi37 O8S -58.6(6) . 1_545
Bi38 O72 Bi37 Bi32 143.1(13) . .
Bi21 O75 Bi37 O73 174.0(8) 2_657 .
Bi34 O75 Bi37 O73 -40.7(8) . .
Bi21 O75 Bi37 O72 99.8(8) 2_657 .
Bi34 O75 Bi37 O72 -114.8(8) . .
Bi21 O75 Bi37 O8S 129.8(10) 2_657 1_545
Bi34 O75 Bi37 O8S -84.9(14) . 1_545
Bi21 O75 Bi37 Bi32 138.7(6) 2_657 .
Bi34 O75 Bi37 Bi32 -76.0(7) . .
O69 Bi32 Bi37 O73 -76.4(7) . .
O72 Bi32 Bi37 O73 -146.1(9) . .
O71 Bi32 Bi37 O73 3.7(7) . .
O81 Bi32 Bi37 O73 -159.6(7) . .
O67 Bi32 Bi37 O73 -145.6(9) . .
Bi31 Bi32 Bi37 O73 13.2(6) . .
O69 Bi32 Bi37 O72 69.8(7) . .
O73 Bi32 Bi37 O72 146.1(9) . .
O71 Bi32 Bi37 O72 149.8(7) . .
O81 Bi32 Bi37 O72 -13.5(7) . .
O67 Bi32 Bi37 O72 0.5(9) . .
Bi31 Bi32 Bi37 O72 159.3(6) . .
O69 Bi32 Bi37 O75 -5.1(5) . .
O73 Bi32 Bi37 O75 71.3(7) . .
O72 Bi32 Bi37 O75 -74.8(7) . .
O71 Bi32 Bi37 O75 75.0(5) . .
O81 Bi32 Bi37 O75 -88.3(5) . .
O67 Bi32 Bi37 O75 -74.3(8) . .
Bi31 Bi32 Bi37 O75 84.4(4) . .
O69 Bi32 Bi37 O8S 170.2(6) . 1_545
O73 Bi32 Bi37 O8S -113.4(8) . 1_545
O72 Bi32 Bi37 O8S 100.5(8) . 1_545
O71 Bi32 Bi37 O8S -109.7(6) . 1_545
O81 Bi32 Bi37 O8S 86.9(5) . 1_545
O67 Bi32 Bi37 O8S 101.0(8) . 1_545
Bi31 Bi32 Bi37 O8S -100.3(4) . 1_545
Bi20 O70 Bi38 O81 -172.7(7) 2_657 .
Bi35 O70 Bi38 O81 -52.7(5) . .
Bi36 O70 Bi38 O81 45.6(5) . .
Bi20 O70 Bi38 O72 -105.4(8) 2_657 .
Bi35 O70 Bi38 O72 14.7(6) . .
Bi36 O70 Bi38 O72 112.9(6) . .
Bi20 O70 Bi38 O110 108.2(10) 2_657 .
Bi35 O70 Bi38 O110 -131.7(8) . .
Bi36 O70 Bi38 O110 -33.5(8) . .
Bi33 O81 Bi38 O70 -99.9(8) . .
Bi32 O81 Bi38 O70 99.1(6) . .
Bi33 O81 Bi38 O72 176.1(9) . .
Bi32 O81 Bi38 O72 15.1(5) . .
Bi33 O81 Bi38 O110 -7.9(9) . .
Bi32 O81 Bi38 O110 -169.0(9) . .
Bi37 O72 Bi38 O70 107.7(10) . .
Bi32 O72 Bi38 O70 -113.3(7) . .
Bi37 O72 Bi38 O81 -155.6(11) . .
Bi32 O72 Bi38 O81 -16.6(6) . .
Bi37 O72 Bi38 O110 -162.9(13) . .
Bi32 O72 Bi38 O110 -23.9(17) . .
N22 O110 Bi38 O70 -105(2) . .
N22 O110 Bi38 O81 161(3) . .
N22 O110 Bi38 O72 167.8(17) . .
Bi6 O27 N2 O28 -151.3(16) . .
Bi7 O27 N2 O28 -50(2) . .
Bi6 O27 N2 O29 24(2) . .
Bi7 O27 N2 O29 125.7(17) . .
Bi7 O30 N3 O31 -13(4) . .
Bi7 O30 N3 O32 170(3) . .
Bi19 O36 N5 O37 153.9(17) . .
Bi19 O36 N5 O38 -21(2) . .
Bi18 O39 N6 O40 -13(2) . .
Bi18 O39 N6 O41 168.9(15) . .
Bi8 O48 N9 O49 125.1(15) . .
Bi8 O48 N9 O50 -51(2) . .
Bi11 O51 N10 O53 -179(2) . .
Bi11 O51 N10 O52 0(2) . .
Bi31 O95 N17 O97 178(2) . .
Bi31 O95 N17 O96 13(3) . .
C39 O98 N18 O100 155(5) 2_657 .
C39 O98 N18 O99 -25(6) 2_657 .
Bi38 O110 N22 O111 -21(4) . .
Bi38 O110 N22 O112 160(4) . .
